data_1566580
loop_
_publ_author_name
'Gao, Jin-Ping'
'Qi, Zhikai'
'Zhang, Fu-Qiang'
'Zhang, Xian-Ming'

_publ_section_title
;
 &#x000D; In situ insertion of copper to form heteroanionic D3h-symmetric
 [Cu3Mo8O32]10&#x2212; for a templated Ag55 nanocluster
;
_journal_name_full Nanoscale
_journal_paper_doi 10.1039/D2NR00078D
_journal_year 2022
_chemical_formula_moiety 'C261 H468 Ag55 Cu3 F3 Mo8 O36 S43, 2(O)'
_chemical_formula_sum 'C261 H476 Ag55 Cu3 F3 Mo8 O38 S43'
_chemical_formula_weight 12548.96
_chemical_name_systematic 1
_space_group_crystal_system triclinic
_space_group_IT_number 2
_space_group_name_Hall '-P 1'
_space_group_name_H-M_alt 'P -1'
_atom_sites_solution_hydrogens geom
_atom_sites_solution_primary iterative
_audit_creation_date 2021-12-27
_audit_creation_method
;
Olex2 1.5
(compiled 2021.11.18 svn.ra9532c28 for OlexSys, GUI svn.r6427)
;
_audit_update_record
;
2021-12-27 deposited with the CCDC.	2022-02-22 downloaded from the CCDC.
;
_cell_angle_alpha 73.3300(10)
_cell_angle_beta 75.2360(10)
_cell_angle_gamma 73.6330(10)
_cell_formula_units_Z 2
_cell_length_a 23.3674(3)
_cell_length_b 23.7497(4)
_cell_length_c 38.3998(5)
_cell_measurement_reflns_used 56765
_cell_measurement_temperature 150
_cell_measurement_theta_max 78.7400
_cell_measurement_theta_min 3.6480
_cell_volume 19233.6(5)
_computing_cell_refinement 'CrysAlisPro 1.171.41.108a (Rigaku OD, 2021)'
_computing_molecular_graphics 'Olex2 1.5 (Dolomanov et al., 2009)'
_computing_publication_material 'Olex2 1.5 (Dolomanov et al., 2009)'
_computing_structure_refinement 'SHELXL 2016/6 (Sheldrick, 2015)'
_computing_structure_solution 'olex2.solve 1.5 (Bourhis et al., 2015)'
_diffrn_ambient_environment N~2~
_diffrn_ambient_temperature 150.00(11)
_diffrn_detector 'Hybrid Pixel Array Detector'
_diffrn_detector_area_resol_mean 10.0000
_diffrn_measured_fraction_theta_full 0.995
_diffrn_measured_fraction_theta_max 0.949
_diffrn_measurement_details
;
List of Runs (angles in degrees, time in seconds):

  # Type    Start    End  Width  t~exp~   \w     \q     \k     \f   Frames
#--------------------------------------------------------------------------
  1  \w     -3.00  83.00   0.50    7.00    --   52.30 -77.00   0.00  172
  2  \w    -36.00  19.00   0.50    7.00    --   52.30 -57.00 -90.00  110
  3  \w    111.00 142.00   0.50    7.00    --   52.30  82.00 -30.00   62
  4  \w    105.00 142.00   0.50    7.00    --   52.30  77.00 -60.00   74
  5  \w    -37.00  65.00   0.50    7.00    --   52.30 -37.00  60.00  204
  6  \w     44.00  75.00   0.50    7.00    --   52.30 -57.00 -90.00   62
  7  \w    107.00 138.00   0.50    7.00    --   52.30  82.00   0.00   62
  8  \w     16.00  76.00   0.50    7.00    --   52.30 -82.00 -90.00  120
  9  \w    139.00 197.00   0.50   32.00    --  109.10  82.00   0.00  116
 10  \w    112.00 138.00   0.50   32.00    --  109.10  82.00   0.00   52
 11  \w     28.00 139.00   0.50   32.00    --  109.10 -77.00 -30.00  222
 12  \w     21.00 105.00   0.50   32.00    --  109.10 -57.00 -30.00  168
 13  \w     81.00 108.00   0.50   32.00    --  109.10 -82.00 -90.00   54
 14  \w     64.00  90.00   0.50   32.00    --  109.10 -82.00-180.00   52
 15  \w     49.00 120.00   0.50   32.00    --  109.10 -57.00  90.00  142
 16  \w    106.00 195.00   0.50   32.00    --  109.10  37.00-180.00  178
 17  \w     95.00 121.00   0.50   32.00    --  109.10 -82.00   0.00   52
 18  \w     96.00 141.00   0.50   32.00    --  109.10 -82.00-180.00   90
 19  \w    122.00 198.00   0.50   32.00    --  109.10  19.00  90.00  152
 20  \w     20.00 125.00   0.50   32.00    --  109.10 -82.00-150.00  210
 21  \w     93.00 198.00   0.50   32.00    --  109.10  82.00  30.00  210
 22  \w     37.00 117.00   0.50   32.00    --  109.10 -82.00  90.00  160
 23  \w     82.00 197.00   0.50   32.00    --  109.10  19.00 150.00  230
;
_diffrn_measurement_device 'four-circle diffractometer'
_diffrn_measurement_device_type 'XtaLAB AFC12 (RINC): Kappa single'
_diffrn_orient_matrix_type 'CrysAlisPro convention (1999,Acta A55,543-557)'
_diffrn_orient_matrix_UB_11 0.0040838000
_diffrn_orient_matrix_UB_12 0.0205839000
_diffrn_orient_matrix_UB_13 -0.0422566000
_diffrn_orient_matrix_UB_21 0.0677392000
_diffrn_orient_matrix_UB_22 -0.0320661000
_diffrn_orient_matrix_UB_23 -0.0057822000
_diffrn_orient_matrix_UB_31 -0.0170761000
_diffrn_orient_matrix_UB_32 -0.0581218000
_diffrn_orient_matrix_UB_33 0.0000457000
_diffrn_radiation_monochromator mirror
_diffrn_radiation_probe x-ray
_diffrn_radiation_type 'Cu K\a'
_diffrn_radiation_wavelength 1.54184
_diffrn_reflns_av_R_equivalents 0.0972
_diffrn_reflns_av_unetI/netI 0.0901
_diffrn_reflns_Laue_measured_fraction_full 0.995
_diffrn_reflns_Laue_measured_fraction_max 0.949
_diffrn_reflns_limit_h_max 21
_diffrn_reflns_limit_h_min -29
_diffrn_reflns_limit_k_max 24
_diffrn_reflns_limit_k_min -29
_diffrn_reflns_limit_l_max 48
_diffrn_reflns_limit_l_min -48
_diffrn_reflns_number 214510
_diffrn_reflns_point_group_measured_fraction_full 0.995
_diffrn_reflns_point_group_measured_fraction_max 0.949
_diffrn_reflns_theta_full 67.684
_diffrn_reflns_theta_max 80.582
_diffrn_reflns_theta_min 3.671
_diffrn_source 'Rotating-anode X-ray tube'
_diffrn_source_type 'Rigaku (Cu) X-ray Source'
_exptl_absorpt_coefficient_mu 26.669
_exptl_absorpt_correction_T_max 1.00000
_exptl_absorpt_correction_T_min 0.39304
_exptl_absorpt_correction_type multi-scan
_exptl_absorpt_process_details
;
CrysAlisPro 1.171.41.108a (Rigaku Oxford Diffraction, 2021)
Empirical absorption correction using spherical harmonics,
implemented in SCALE3 ABSPACK scaling algorithm.
;
_exptl_crystal_colour 'clear greenish green'
_exptl_crystal_colour_lustre clear
_exptl_crystal_colour_modifier greenish
_exptl_crystal_colour_primary green
_exptl_crystal_density_diffrn 2.167
_exptl_crystal_description needle
_exptl_crystal_F_000 12138
_exptl_crystal_size_max 0.15
_exptl_crystal_size_mid 0.08
_exptl_crystal_size_min 0.07
_exptl_transmission_factor_max 1.00000
_exptl_transmission_factor_min 0.39304
_refine_diff_density_max 3.268
_refine_diff_density_min -3.979
_refine_diff_density_rms 0.258
_refine_ls_extinction_method none
_refine_ls_goodness_of_fit_ref 1.029
_refine_ls_hydrogen_treatment constr
_refine_ls_matrix_type full
_refine_ls_number_parameters 2588
_refine_ls_number_reflns 80132
_refine_ls_number_restraints 497
_refine_ls_restrained_S_all 1.032
_refine_ls_R_factor_all 0.1428
_refine_ls_R_factor_gt 0.1023
_refine_ls_shift/su_max 0.148
_refine_ls_shift/su_mean 0.004
_refine_ls_structure_factor_coef Fsqd
_refine_ls_weighting_details 'w=1/[\s^2^(Fo^2^)+(0.1334P)^2^+454.7014P] where P=(Fo^2^+2Fc^2^)/3'
_refine_ls_weighting_scheme calc
_refine_ls_wR_factor_gt 0.2827
_refine_ls_wR_factor_ref 0.3083
_reflns_Friedel_coverage 0.000
_reflns_number_gt 52747
_reflns_number_total 80132
_reflns_threshold_expression 'I > 2\s(I)'
_cod_data_source_file d2nr00078d2.cif
_cod_data_source_block cu-1_auto
_cod_database_code 1566580
_shelx_shelxl_version_number 2016/6
_chemical_oxdiff_formula 'C O S Ag Mo Cu'
_shelx_space_group_comment
;
The symmetry employed for this shelxl refinement is uniquely defined
by the following loop, which should always be used as a source of
symmetry information in preference to the above space-group names.
They are only intended as comments.
;
_shelx_estimated_absorpt_t_max 0.257
_shelx_estimated_absorpt_t_min 0.108
_olex2_refinement_description
;
1. Fixed Uiso
 At 1.2 times of:
  All C(H) groups, All C(H,H) groups
 At 1.5 times of:
  All C(H,H,H) groups
2. Restrained distances
 C25-C26
 1.54 with sigma of 0.02
 C26-C27
 1.54 with sigma of 0.02
 C27-C28
 1.54 with sigma of 0.02
 C28-C29
 1.54 with sigma of 0.02
 C29-C30
 1.54 with sigma of 0.02
 C30-C25
 1.54 with sigma of 0.02
 C25-C27
 2.52 with sigma of 0.02
 C26-C28
 2.52 with sigma of 0.02
 C27-C29
 2.52 with sigma of 0.02
 C28-C30
 2.52 with sigma of 0.02
 C29-C25
 2.52 with sigma of 0.02
 C30-C26
 2.52 with sigma of 0.02
 C13-C14
 1.54 with sigma of 0.02
 C56-C17
 2.52 with sigma of 0.02
 C13-C56
 2.52 with sigma of 0.02
 C14-C56
 1.54 with sigma of 0.02
 C17-C13
 2.52 with sigma of 0.02
 C56-C16
 1.54 with sigma of 0.02
 C14-C16
 2.52 with sigma of 0.02
 C16-C17
 1.54 with sigma of 0.02
 C16-C18
 2.52 with sigma of 0.02
 C17-C18
 1.54 with sigma of 0.02
 C18-C14
 2.52 with sigma of 0.02
 C18-C13
 1.54 with sigma of 0.02
 C97-C102
 1.54 with sigma of 0.02
 C102-C101
 1.54 with sigma of 0.02
 C101-C100
 1.54 with sigma of 0.02
 C100-C99
 1.54 with sigma of 0.02
 C99-C98
 1.54 with sigma of 0.02
 C98-C97
 1.54 with sigma of 0.02
 C97-C101
 2.52 with sigma of 0.02
 C102-C100
 2.52 with sigma of 0.02
 C101-C99
 2.52 with sigma of 0.02
 C100-C98
 2.52 with sigma of 0.02
 C99-C97
 2.52 with sigma of 0.02
 C98-C102
 2.52 with sigma of 0.02
 C103-C108
 1.54 with sigma of 0.02
 C108-C107
 1.54 with sigma of 0.02
 C104-C103
 1.54 with sigma of 0.02
 C103-C107
 2.52 with sigma of 0.02
 C104-C108
 2.52 with sigma of 0.02
 C67-C68
 1.54 with sigma of 0.02
 C68-C69
 1.54 with sigma of 0.02
 C69-C70
 1.54 with sigma of 0.02
 C70-C71
 1.54 with sigma of 0.02
 C71-C72
 1.54 with sigma of 0.02
 C72-C67
 1.54 with sigma of 0.02
 C67-C69
 2.52 with sigma of 0.02
 C68-C70
 2.52 with sigma of 0.02
 C69-C71
 2.52 with sigma of 0.02
 C70-C72
 2.52 with sigma of 0.02
 C71-C67
 2.52 with sigma of 0.02
 C72-C68
 2.52 with sigma of 0.02
 C235-C236
 1.54 with sigma of 0.02
 C236-C237
 1.54 with sigma of 0.02
 C237-C238
 1.54 with sigma of 0.02
 C238-C239
 1.54 with sigma of 0.02
 C239-C240
 1.54 with sigma of 0.02
 C240-C235
 1.54 with sigma of 0.02
 C235-C237
 2.52 with sigma of 0.02
 C236-C238
 2.52 with sigma of 0.02
 C237-C239
 2.52 with sigma of 0.02
 C238-C240
 2.52 with sigma of 0.02
 C239-C235
 2.52 with sigma of 0.02
 C240-C236
 2.52 with sigma of 0.02
 C115-C120
 1.54 with sigma of 0.02
 C120-C119
 1.54 with sigma of 0.02
 C119-C118
 1.54 with sigma of 0.02
 C118-C117
 1.54 with sigma of 0.02
 C117-C116
 1.54 with sigma of 0.02
 C116-C115
 1.54 with sigma of 0.02
 C115-C119
 2.52 with sigma of 0.02
 C120-C118
 2.52 with sigma of 0.02
 C119-C117
 2.52 with sigma of 0.02
 C118-C116
 2.52 with sigma of 0.02
 C117-C115
 2.52 with sigma of 0.02
 C116-C120
 2.52 with sigma of 0.02
 C55-C60
 1.54 with sigma of 0.02
 C60-C59
 1.54 with sigma of 0.02
 C59-C58
 1.54 with sigma of 0.02
 C58-C57
 1.54 with sigma of 0.02
 C57-C15
 1.54 with sigma of 0.02
 C15-C55
 1.54 with sigma of 0.02
 C55-C59
 2.52 with sigma of 0.02
 C60-C58
 2.52 with sigma of 0.02
 C59-C57
 2.52 with sigma of 0.02
 C58-C15
 2.52 with sigma of 0.02
 C57-C55
 2.52 with sigma of 0.02
 C15-C60
 2.52 with sigma of 0.02
 C157-C162
 1.54 with sigma of 0.02
 C162-C161
 1.54 with sigma of 0.02
 C161-C160
 1.54 with sigma of 0.02
 C160-C159
 1.54 with sigma of 0.02
 C159-C158
 1.54 with sigma of 0.02
 C158-C157
 1.54 with sigma of 0.02
 C157-C161
 2.52 with sigma of 0.02
 C162-C160
 2.52 with sigma of 0.02
 C161-C159
 2.52 with sigma of 0.02
 C160-C158
 2.52 with sigma of 0.02
 C159-C157
 2.52 with sigma of 0.02
 C158-C162
 2.52 with sigma of 0.02
 C121-C122
 1.54 with sigma of 0.02
 C126-C121
 1.54 with sigma of 0.02
 C126-C122
 2.52 with sigma of 0.02
 C205-C206
 1.54 with sigma of 0.02
 C206-C207
 1.54 with sigma of 0.02
 C207-C208
 1.54 with sigma of 0.02
 C208-C209
 1.54 with sigma of 0.02
 C209-C210
 1.54 with sigma of 0.02
 C210-C205
 1.54 with sigma of 0.02
 C205-C207
 2.52 with sigma of 0.02
 C206-C208
 2.52 with sigma of 0.02
 C207-C209
 2.52 with sigma of 0.02
 C208-C210
 2.52 with sigma of 0.02
 C209-C205
 2.52 with sigma of 0.02
 C210-C206
 2.52 with sigma of 0.02
 C43-C48
 1.54 with sigma of 0.02
 C48-C47
 1.54 with sigma of 0.02
 C47-C46
 1.54 with sigma of 0.02
 C46-C45
 1.54 with sigma of 0.02
 C45-C44
 1.54 with sigma of 0.02
 C44-C43
 1.54 with sigma of 0.02
 C43-C47
 2.52 with sigma of 0.02
 C48-C46
 2.52 with sigma of 0.02
 C47-C45
 2.52 with sigma of 0.02
 C46-C44
 2.52 with sigma of 0.02
 C45-C43
 2.52 with sigma of 0.02
 C44-C48
 2.52 with sigma of 0.02
 C193-C198
 1.54 with sigma of 0.02
 C198-C197
 1.54 with sigma of 0.02
 C197-C196
 1.54 with sigma of 0.02
 C196-C195
 1.54 with sigma of 0.02
 C195-C194
 1.54 with sigma of 0.02
 C194-C193
 1.54 with sigma of 0.02
 C193-C197
 2.52 with sigma of 0.02
 C198-C196
 2.52 with sigma of 0.02
 C197-C195
 2.52 with sigma of 0.02
 C196-C194
 2.52 with sigma of 0.02
 C195-C193
 2.52 with sigma of 0.02
 C194-C198
 2.52 with sigma of 0.02
 C53-C52
 1.54 with sigma of 0.02
 C52-C51
 1.54 with sigma of 0.02
 C51-C50
 1.54 with sigma of 0.02
 C50-C49
 1.54 with sigma of 0.02
 C49-C53
 2.52 with sigma of 0.02
 C53-C51
 2.52 with sigma of 0.02
 C52-C50
 2.52 with sigma of 0.02
 C51-C49
 2.52 with sigma of 0.02
 C91-C96
 1.54 with sigma of 0.02
 C96-C95
 1.54 with sigma of 0.02
 C95-C94
 1.54 with sigma of 0.02
 C94-C93
 1.54 with sigma of 0.02
 C93-C92
 1.54 with sigma of 0.02
 C92-C91
 1.54 with sigma of 0.02
 C91-C95
 2.52 with sigma of 0.02
 C96-C94
 2.52 with sigma of 0.02
 C95-C93
 2.52 with sigma of 0.02
 C94-C92
 2.52 with sigma of 0.02
 C93-C91
 2.52 with sigma of 0.02
 C92-C96
 2.52 with sigma of 0.02
 C6-C2
 2.52 with sigma of 0.02
 C4-C6
 2.52 with sigma of 0.02
 C1-C2
 1.54 with sigma of 0.02
 C4-C5
 1.54 with sigma of 0.02
 C3-C5
 2.52 with sigma of 0.02
 C5-C6
 1.54 with sigma of 0.02
 C5-C1
 2.52 with sigma of 0.02
 C6-C1
 1.54 with sigma of 0.02
 C1-C3
 2.52 with sigma of 0.02
 C2-C3
 1.54 with sigma of 0.02
 C3-C4
 1.54 with sigma of 0.02
 C163-C168
 1.54 with sigma of 0.02
 C168-C167
 1.54 with sigma of 0.02
 C167-C166
 1.54 with sigma of 0.02
 C166-C165
 1.54 with sigma of 0.02
 C165-C164
 1.54 with sigma of 0.02
 C164-C163
 1.54 with sigma of 0.02
 C163-C167
 2.52 with sigma of 0.02
 C168-C166
 2.52 with sigma of 0.02
 C167-C165
 2.52 with sigma of 0.02
 C166-C164
 2.52 with sigma of 0.02
 C165-C163
 2.52 with sigma of 0.02
 C164-C168
 2.52 with sigma of 0.02
 C133-C138
 1.54 with sigma of 0.02
 C138-C137
 1.54 with sigma of 0.02
 C137-C136
 1.54 with sigma of 0.02
 C136-C135
 1.54 with sigma of 0.02
 C135-C134
 1.54 with sigma of 0.02
 C134-C133
 1.54 with sigma of 0.02
 C133-C137
 2.52 with sigma of 0.02
 C138-C136
 2.52 with sigma of 0.02
 C137-C135
 2.52 with sigma of 0.02
 C136-C134
 2.52 with sigma of 0.02
 C135-C133
 2.52 with sigma of 0.02
 C134-C138
 2.52 with sigma of 0.02
 C223-C228
 1.54 with sigma of 0.02
 C228-C227
 1.54 with sigma of 0.02
 C227-C226
 1.54 with sigma of 0.02
 C226-C225
 1.54 with sigma of 0.02
 C225-C224
 1.54 with sigma of 0.02
 C224-C223
 1.54 with sigma of 0.02
 C223-C227
 2.52 with sigma of 0.02
 C228-C226
 2.52 with sigma of 0.02
 C227-C225
 2.52 with sigma of 0.02
 C226-C224
 2.52 with sigma of 0.02
 C225-C223
 2.52 with sigma of 0.02
 C224-C228
 2.52 with sigma of 0.02
 C257-C256
 1.54 with sigma of 0.02
 C256-C258
 2.52 with sigma of 0.02
 C257-C258
 1.54 with sigma of 0.02
 C254-C255
 1.54 with sigma of 0.02
 C258-C254
 2.52 with sigma of 0.02
 C257-C253
 2.52 with sigma of 0.02
 C253-C255
 2.52 with sigma of 0.02
 C258-C253
 1.54 with sigma of 0.02
 C254-C256
 2.52 with sigma of 0.02
 C255-C256
 1.54 with sigma of 0.02
 C255-C257
 2.52 with sigma of 0.02
 C253-C254
 1.54 with sigma of 0.02
 C250-C251
 1.54 with sigma of 0.02
 C250-C252
 2.52 with sigma of 0.02
 C251-C252
 1.54 with sigma of 0.02
 C248-C249
 1.54 with sigma of 0.02
 C252-C248
 2.52 with sigma of 0.02
 C251-C247
 2.52 with sigma of 0.02
 C247-C249
 2.52 with sigma of 0.02
 C252-C247
 1.54 with sigma of 0.02
 C248-C250
 2.52 with sigma of 0.02
 C249-C250
 1.54 with sigma of 0.02
 C249-C251
 2.52 with sigma of 0.02
 C247-C248
 1.54 with sigma of 0.02
 C123-C122
 1.54 with sigma of 0.02
 C125-C124
 1.54 with sigma of 0.02
 C123-C121
 2.52 with sigma of 0.02
 C122-C121
 1.54 with sigma of 0.02
 C124-C122
 2.52 with sigma of 0.02
 C121-C125
 2.52 with sigma of 0.02
 C122-C126
 2.52 with sigma of 0.02
 C126-C125
 1.54 with sigma of 0.02
 C124-C123
 1.54 with sigma of 0.02
 C125-C123
 2.52 with sigma of 0.02
 C126-C124
 2.52 with sigma of 0.02
 C121-C126
 1.54 with sigma of 0.02
 C81-C82
 1.54 with sigma of 0.02
 C218-C219
 1.54 with sigma of 0.02
 C81-C83
 2.52 with sigma of 0.02
 C79-C81
 2.52 with sigma of 0.02
 C83-C79
 2.52 with sigma of 0.02
 C219-C220
 1.54 with sigma of 0.02
 C83-C84
 1.54 with sigma of 0.02
 C79-C80
 1.54 with sigma of 0.02
 C80-C81
 1.54 with sigma of 0.02
 C217-C218
 1.54 with sigma of 0.02
 C82-C83
 1.54 with sigma of 0.02
 C222-C217
 1.54 with sigma of 0.02
 C84-C79
 1.54 with sigma of 0.02
 C217-C219
 2.52 with sigma of 0.02
 C80-C82
 2.52 with sigma of 0.02
 C218-C220
 2.52 with sigma of 0.02
 C82-C84
 2.52 with sigma of 0.02
 C219-C221
 2.52 with sigma of 0.02
 C84-C80
 2.52 with sigma of 0.02
 C220-C222
 2.52 with sigma of 0.02
 C220-C221
 1.54 with sigma of 0.02
 C221-C217
 2.52 with sigma of 0.02
 C221-C222
 1.54 with sigma of 0.02
 C222-C218
 2.52 with sigma of 0.02
 C141-C140
 1.54 with sigma of 0.02
 C139-C144
 1.54 with sigma of 0.02
 C141-C139
 2.52 with sigma of 0.02
 C140-C139
 1.54 with sigma of 0.02
 C143-C142
 1.54 with sigma of 0.02
 C139-C143
 2.52 with sigma of 0.02
 C140-C144
 2.52 with sigma of 0.02
 C144-C142
 2.52 with sigma of 0.02
 C144-C143
 1.54 with sigma of 0.02
 C143-C141
 2.52 with sigma of 0.02
 C142-C141
 1.54 with sigma of 0.02
 C142-C140
 2.52 with sigma of 0.02
 C73-C77
 2.52 with sigma of 0.02
 C77-C75
 2.52 with sigma of 0.02
 C76-C75
 1.54 with sigma of 0.02
 C76-C74
 2.52 with sigma of 0.02
 C75-C73
 2.52 with sigma of 0.02
 C77-C76
 1.54 with sigma of 0.02
 C75-C74
 1.54 with sigma of 0.02
 C74-C73
 1.54 with sigma of 0.02
 C105-C107
 2.52 with sigma of 0.02
 C103-C104
 1.54 with sigma of 0.02
 C49-C50
 1.54 with sigma of 0.02
 C105-C106
 1.54 with sigma of 0.02
 C50-C51
 1.54 with sigma of 0.02
 C103-C105
 2.52 with sigma of 0.02
 C53-C54
 1.54 with sigma of 0.02
 C107-C103
 2.52 with sigma of 0.02
 C54-C49
 1.54 with sigma of 0.02
 C107-C108
 1.54 with sigma of 0.02
 C51-C52
 1.54 with sigma of 0.02
 C78-C73
 1.54 with sigma of 0.02
 C52-C53
 1.54 with sigma of 0.02
 C104-C105
 1.54 with sigma of 0.02
 C51-C53
 2.52 with sigma of 0.02
 C106-C107
 1.54 with sigma of 0.02
 C52-C54
 2.52 with sigma of 0.02
 C108-C103
 1.54 with sigma of 0.02
 C53-C49
 2.52 with sigma of 0.02
 C104-C106
 2.52 with sigma of 0.02
 C54-C50
 2.52 with sigma of 0.02
 C106-C108
 2.52 with sigma of 0.02
 C73-C74
 1.54 with sigma of 0.02
 C108-C104
 2.52 with sigma of 0.02
 C74-C75
 1.54 with sigma of 0.02
 C49-C51
 2.52 with sigma of 0.02
 C75-C76
 1.54 with sigma of 0.02
 C50-C52
 2.52 with sigma of 0.02
 C76-C77
 1.54 with sigma of 0.02
 C77-C78
 1.54 with sigma of 0.02
 H61-H68A
 2.3 with sigma of 0.04
 H74A-H84B
 2.3 with sigma of 0.04
 H74B-H84B
 2.3 with sigma of 0.04
3. Uiso/Uaniso restraints and constraints
C153 \\sim C70 \\sim C163 \\sim C213 \\sim C239 \\sim C254 \\sim C249 \\sim
C238 \\sim C107 \\sim C73 \\sim C252 \\sim C61 \\sim C19 \\sim C140 \\sim C127
\\sim C192 \\sim C157 \\sim C259 \\sim C132 \\sim C175 \\sim C86 \\sim C39
\\sim C88 \\sim C1 \\sim C204 \\sim C38 \\sim C145 \\sim C205 \\sim C9 \\sim
C40 \\sim C251 \\sim C87 \\sim C228 \\sim C200 \\sim C128 \\sim C198 \\sim C62
\\sim C190 \\sim C217 \\sim C179 \\sim C137 \\sim C180 \\sim C13 \\sim C36
\\sim C64 \\sim C241 \\sim C150 \\sim C191 \\sim C25 \\sim C74 \\sim C203 \\sim
C176 \\sim C181 \\sim C14 \\sim C147 \\sim C76 \\sim C170 \\sim C136 \\sim C177
\\sim C97 \\sim C121 \\sim C102 \\sim C201 \\sim C158 \\sim C63 \\sim C33 \\sim
C35 \\sim C66 \\sim C246 \\sim C32 \\sim C111 \\sim C257 \\sim C69 \\sim C6
\\sim C186 \\sim C55 \\sim C216 \\sim C183 \\sim C178 \\sim C151 \\sim C149
\\sim C148 \\sim C41 \\sim C126 \\sim C197 \\sim C2 \\sim C211 \\sim C68 \\sim
C65 \\sim C235 \\sim C242 \\sim C3 \\sim C174 \\sim C115 \\sim C236 \\sim C72
\\sim C11 \\sim C71 \\sim C234 \\sim C244 \\sim C10 \\sim C112 \\sim C108 \\sim
C240 \\sim C195 \\sim C85 \\sim C199 \\sim C187 \\sim C37 \\sim C90 \\sim C189
\\sim C67 \\sim C134 \\sim C24 \\sim C188 \\sim C89 \\sim C21 \\sim C98 \\sim
C222 \\sim C146 \\sim C23 \\sim C42 \\sim C31 \\sim C110 \\sim C20 \\sim C109
\\sim C171 \\sim C99 \\sim C75 \\sim C182 \\sim C202 \\sim C169 \\sim C220
\\sim C120 \\sim C229 \\sim C218 \\sim C30 \\sim C129 \\sim C162 \\sim C12
\\sim C161 \\sim C22 \\sim C173 \\sim C219 \\sim C215 \\sim C214 \\sim C34
\\sim C100 \\sim C28 \\sim C77 \\sim C113 \\sim C8 \\sim C243 \\sim C130 \\sim
C7 \\sim C227 \\sim C18 \\sim C253 \\sim C172 \\sim C103 \\sim C29 \\sim C156
\\sim C131 \\sim C118 \\sim C114 \\sim C17 \\sim C27 \\sim C152 \\sim C5 \\sim
C212 \\sim C245 \\sim C230 \\sim C237 \\sim C16 \\sim C58 \\sim C221 \\sim C154
\\sim C104 \\sim C26 \\sim C248 \\sim C258 \\sim C231 \\sim C155 \\sim C101
\\sim C56 \\sim C117: within 2A with sigma of 0.01 and sigma for terminal atoms
of 0.02 within 2A
C51 \\sim C53 \\sim C49 \\sim C52 \\sim C50: within 2A with sigma of 0.01 and
sigma for terminal atoms of 0.02 within 2A
C163 \\sim C165 \\sim C168 \\sim C166 \\sim C167 \\sim C164: within 2A with
sigma of 0.04 and sigma for terminal atoms of 0.08 within 2A
C254 \\sim C257 \\sim C255 \\sim C253 \\sim C258 \\sim C256: within 2A with
sigma of 0.04 and sigma for terminal atoms of 0.08 within 2A
: with sigma of 0.001 and sigma for terminal atoms of 0.002
4. Others
 Sof(Ag0A)=Sof(Ag1D)=Sof(Ag4A)=Sof(Ag1E)=1-FVAR(1)
 Sof(Ag17)=Sof(Ag42)=Sof(Ag30)=Sof(Ag54)=FVAR(1)
 Sof(Ag1C)=1-FVAR(2)
 Sof(Ag24)=FVAR(2)
 Sof(Ag1F)=1-FVAR(3)
 Sof(Ag38)=FVAR(3)
 Sof(Ag1G)=1-FVAR(4)
 Sof(Ag20)=FVAR(4)
 Sof(Ag1H)=1-FVAR(5)
 Sof(Ag33)=FVAR(5)
 Sof(Ag1I)=1-FVAR(6)
 Sof(Ag22)=FVAR(6)
 Sof(Ag1A)=1-FVAR(7)
 Sof(Ag23)=FVAR(7)
 Sof(Ag26)=1-FVAR(8)
 Sof(Ag40)=FVAR(8)
 Sof(Ag8B)=1-FVAR(9)
 Sof(Ag32)=FVAR(9)
 Sof(Ag1J)=1-FVAR(10)
 Sof(Ag37)=FVAR(10)
 Sof(Ag1K)=1-FVAR(11)
 Sof(Ag57)=FVAR(11)
 Sof(Ag1L)=1-FVAR(12)
 Sof(Ag29)=FVAR(12)
 Sof(Ag)=1-FVAR(13)
 Sof(Ag53)=FVAR(13)
 Sof(Ag1M)=1-FVAR(14)
 Sof(Ag41)=FVAR(14)
 Sof(Ag7B)=1-FVAR(15)
 Sof(Ag45)=FVAR(15)
 Sof(Ag2C)=1-FVAR(16)
 Sof(Ag31)=FVAR(16)
 Sof(Ag1N)=1-FVAR(17)
 Sof(Ag48)=FVAR(17)
5.a Ternary CH refined with riding coordinates:
 C163(H163), C247(H247), C73(H73), C61(H61), C19(H19), C127(H127), C157(H157),
 C175(H175), C1(H1), C145(H145), C205(H205), C217(H217), C13(H13), C241(H241),
 C25(H25), C181(H181), C97(H97), C121(H121), C55(H55), C151(H151), C211(H211),
 C235(H235), C115(H115), C79(H79), C85(H85), C199(H199), C187(H187), C37(H37),
 C67(H67), C43(H43), C31(H31), C91(H91), C109(H109), C169(H169), C229(H229),
 C133(H133), C49(H49), C223(H223), C7(H7), C253(H253), C103(H103), C193(H193),
 C139(H139)
5.b Secondary CH2 refined with riding coordinates:
 C153(H15A,H15B), C70(H70A,H70B), C45(H45A,H45B), C213(H21A,H21B), C239(H23A,
 H23B), C165(H16A,H16B), C254(H25A,H25B), C48(H48A,H48B), C249(H24A,H24B),
 C144(H14A,H14B), C168(H16C,H16D), C238(H23C,H23D), C135(H13A,H13B), C107(H10A,
 H10B), C252(H25C,H25D), C106(H10C,H10D), C140(H14C,H14D), C192(H19A,H19B),
 C132(H13C,H13D), C86(H86A,H86B), C39(H39A,H39B), C88(H88A,H88B), C204(H20A,
 H20B), C38(H38A,H38B), C166(H16E,H16F), C9(H9A,H9B), C40(H40A,H40B), C251(H25E,
 H25F), C87(H87A,H87B), C228(H22A,H22B), C200(H20C,H20D), C128(H12A,H12B),
 C198(H19C,H19D), C62(H62A,H62B), C190(H19E,H19F), C179(H17A,H17B), C137(H13E,
 H13F), C180(H18A,H18B), C36(H36A,H36B), C64(H64A,H64B), C150(H15C,H15D),
 C191(H19G,H19H), C74(H74A,H74B), C203(H20E,H20F), C176(H17C,H17D), C14(H14E,
 H14F), C124(H12C,H12D), C147(H14G,H14H), C76(H76A,H76B), C170(H17E,H17F),
 C136(H13G,H13H), C177(H17G,H17H), C102(H10E,H10F), C201(H20G,H20H), C158(H15E,
 H15F), C63(H63A,H63B), C33(H33A,H33B), C35(H35A,H35B), C66(H66A,H66B),
 C246(H24C,H24D), C32(H32A,H32B), C111(H11A,H11B), C257(H25G,H25H), C69(H69A,
 H69B), C209(H20I,H20J), C6(H6A,H6B), C186(H18C,H18D), C216(H21C,H21D),
 C183(H18E,H18F), C178(H17I,H17J), C149(H14I,H14J), C148(H14K,H14L), C41(H41A,
 H41B), C126(H12E,H12F), C197(H19I,H19J), C2(H2A,H2B), C68(H68A,H68B), C65(H65A,
 H65B), C242(H24E,H24F), C3(H3A,H3B), C174(H17K,H17L), C236(H23E,H23F),
 C72(H72A,H72B), C11(H11C,H11D), C71(H71A,H71B), C244(H24G,H24H), C10(H10G,
 H10H), C83(H83A,H83B), C112(H11E,H11F), C255(H25I,H25J), C84(H84A,H84B),
 C108(H10I,H10J), C240(H24I,H24J), C195(H19K,H19L), C141(H14M,H14N), C44(H44A,
 H44B), C143(H14O,H14P), C92(H92A,H92B), C210(H21E,H21F), C93(H93A,H93B),
 C4(H4A,H4B), C206(H20K,H20L), C46(H46A,H46B), C47(H47A,H47B), C194(H19M,H19N),
 C90(H90A,H90B), C189(H18G,H18H), C134(H13I,H13J), C24(H24K,H24L), C188(H18I,
 H18J), C89(H89A,H89B), C119(H11G,H11H), C21(H21G,H21H), C98(H98A,H98B),
 C222(H22C,H22D), C167(H16G,H16H), C146(H14Q,H14R), C94(H94A,H94B), C23(H23I,
 H23J), C196(H19O,H19P), C42(H42A,H42B), C110(H11I,H11J), C20(H20M,H20N),
 C171(H17M,H17N), C99(H99A,H99B), C75(H75A,H75B), C182(H18K,H18L), C51(H51A,
 H51B), C202(H20O,H20P), C220(H22E,H22F), C120(H12G,H12H), C218(H21I,H21J),
 C30(H30A,H30B), C129(H12I,H12J), C53(H53A,H53B), C162(H16I,H16J), C12(H12K,
 H12L), C95(H95A,H95B), C116(H11K,H11L), C164(H16K,H16L), C138(H13K,H13L),
 C161(H16M,H16N), C22(H22G,H22H), C173(H17O,H17P), C219(H21K,H21L), C208(H20Q,
 H20R), C215(H21M,H21N), C214(H21O,H21P), C34(H34A,H34B), C100(H10K,H10L),
 C28(H28A,H28B), C77(H77A,H77B), C113(H11M,H11N), C8(H8A,H8B), C243(H24M,H24N),
 C130(H13M,H13N), C96(H96A,H96B), C184(H18M,H18N), C227(H22I,H22J), C18(H18O,
 H18P), C172(H17Q,H17R), C29(H29A,H29B), C156(H15G,H15H), C131(H13O,H13P),
 C52(H52A,H52B), C118(H11O,H11P), C114(H11Q,H11R), C17(H17S,H17T), C27(H27A,
 H27B), C152(H15I,H15J), C5(H5A,H5B), C212(H21Q,H21R), C245(H24O,H24P),
 C230(H23K,H23L), C82(H82A,H82B), C237(H23M,H23N), C16(H16O,H16P), C58(H58A,
 H58B), C221(H22K,H22L), C154(H15K,H15L), C123(H12M,H12N), C104(H10M,H10N),
 C26(H26D,H26E), C248(H24Q,H24R), C258(H25K,H25L), C207(H20S,H20T), C224(H22M,
 H22N), C15(H15M,H15N), C155(H15O,H15P), C81(H81A,H81B), C142(H14S,H14T),
 C80(H80A,H80B), C60(H60A,H60B), C122(H12O,H12P), C101(H10O,H10P), C57(H57A,
 H57B), C226(H22O,H22P), C185(H18Q,H18R), C56(H56A,H56B), C117(H11S,H11T),
 C225(H22Q,H22R), C160(H16Q,H16R), C256(H25M,H25N), C59(H59A,H59B), C250(H25O,
 H25P), C159(H15Q,H15R), C50(H50A,H50B), C125(H12Q,H12R), C78(H78A,H78B),
 C54(H54A,H54B), C105(H10Q,H10R)
5.c Idealised Me refined as rotating group:
 C261(H26A,H26B,H26C)
;
_olex2_submission_special_instructions 'No special instructions were received'
_oxdiff_exptl_absorpt_empirical_details
;
Empirical correction (ABSPACK) includes:
- Absorption correction using spherical harmonics
- Frame scaling
;
_oxdiff_exptl_absorpt_empirical_full_max 2.639
_oxdiff_exptl_absorpt_empirical_full_min 0.345

loop_
_space_group_symop_operation_xyz
'x, y, z'
'-x, -y, -z'

loop_
_atom_site_label
_atom_site_type_symbol
_atom_site_fract_x
_atom_site_fract_y
_atom_site_fract_z
_atom_site_U_iso_or_equiv
_atom_site_adp_type
_atom_site_occupancy
_atom_site_site_symmetry_order
_atom_site_calc_flag
_atom_site_refinement_flags_posn
_atom_site_refinement_flags_adp
_atom_site_refinement_flags_occupancy
_atom_site_disorder_assembly
_atom_site_disorder_group
Ag0B Ag 0.34693(6) 0.54265(6) 0.67283(4) 0.0583(3) Uani 1 1 d . . . . .
Ag12 Ag 0.53474(6) 0.57826(7) 0.58886(4) 0.0627(3) Uani 1 1 d . . . . .
Ag36 Ag 0.20050(6) 0.75742(7) 0.62255(4) 0.0607(3) Uani 1 1 d . . . . .
Ag11 Ag 0.47977(6) 0.50684(6) 0.65578(4) 0.0623(3) Uani 1 1 d . . . . .
Ag39 Ag 0.34796(6) 0.89803(6) 0.62702(4) 0.0664(4) Uani 1 1 d . . . . .
Ag35 Ag 0.12795(6) 0.67424(7) 0.68008(4) 0.0660(4) Uani 1 1 d . . . . .
Ag21 Ag 0.34063(7) 0.67721(7) 0.60590(4) 0.0698(4) Uani 1 1 d . . . . .
Ag14 Ag 0.53430(6) 0.67616(9) 0.71270(4) 0.0776(5) Uani 1 1 d . . . . .
Ag18 Ag 0.25690(7) 0.53728(7) 0.87019(4) 0.0683(4) Uani 1 1 d . . . . .
Ag44 Ag 0.09068(7) 0.79181(8) 0.84895(4) 0.0724(4) Uani 1 1 d . . . . .
Ag3 Ag 0.62391(7) 0.46862(7) 0.72172(5) 0.0712(4) Uani 1 1 d . . . . .
Ag10 Ag 0.41679(7) 0.42707(6) 0.71706(4) 0.0677(4) Uani 1 1 d . . . . .
Ag28 Ag 0.33369(7) 0.91760(7) 0.81833(4) 0.0682(4) Uani 1 1 d . . . . .
Ag50 Ag 0.03056(7) 1.04325(7) 0.74767(5) 0.0721(4) Uani 1 1 d . . . . .
Ag25 Ag 0.47963(7) 0.79010(7) 0.74658(6) 0.0819(5) Uani 1 1 d . . . . .
Ag9 Ag 0.32603(8) 0.35461(8) 0.77608(5) 0.0774(4) Uani 1 1 d . . . . .
Ag5 Ag 0.61578(7) 0.56245(8) 0.77361(4) 0.0756(4) Uani 1 1 d . . . . .
Ag27 Ag 0.38615(7) 0.78273(7) 0.83792(5) 0.0805(5) Uani 1 1 d . . . . .
Ag13 Ag 0.59291(7) 0.58821(9) 0.65638(5) 0.0807(5) Uani 1 1 d . . . . .
Ag49 Ag -0.04312(7) 0.95652(8) 0.72763(6) 0.0814(5) Uani 1 1 d . . . . .
Ag46 Ag -0.04454(9) 0.82187(9) 0.73705(5) 0.0883(5) Uani 1 1 d . . . . .
Ag16 Ag 0.49813(11) 0.60317(9) 0.88138(5) 0.0935(6) Uani 1 1 d . . . . .
Ag4 Ag 0.54948(9) 0.38768(8) 0.78662(6) 0.0874(5) Uani 1 1 d . . . . .
Ag19 Ag 0.23025(9) 0.44479(9) 0.82121(5) 0.0901(5) Uani 1 1 d . . . . .
Ag1 Ag 0.52802(8) 0.31526(9) 0.73841(6) 0.0872(5) Uani 1 1 d . . . . .
Ag55 Ag 0.13074(8) 0.55467(9) 0.79003(7) 0.0980(6) Uani 1 1 d . . . . .
Ag51 Ag 0.00518(10) 1.10611(9) 0.80881(6) 0.1018(6) Uani 1 1 d . . . . .
Ag52 Ag -0.12924(14) 1.13308(13) 0.82368(11) 0.1487(11) Uani 1 1 d . . . . .
Ag34 Ag 0.08910(5) 0.80806(6) 0.67682(3) 0.0502(3) Uani 1 1 d . . . . .
Ag7 Ag 0.38945(6) 0.50478(6) 0.84627(3) 0.0562(3) Uani 1 1 d . . . . .
Ag47 Ag 0.05270(8) 0.94599(8) 0.64923(5) 0.0781(4) Uani 1 1 d . . . . .
Ag15 Ag 0.52246(9) 0.70382(8) 0.82310(4) 0.0806(5) Uani 1 1 d . . . . .
Ag8 Ag 0.40560(8) 0.39183(8) 0.81420(5) 0.0839(5) Uani 1 1 d . . . . .
Ag6 Ag 0.53550(8) 0.47359(10) 0.84154(5) 0.0887(5) Uani 1 1 d . . . . .
Ag2 Ag 0.62998(8) 0.40905(8) 0.65888(6) 0.0877(5) Uani 1 1 d . . . . .
Mo1 Mo 0.47043(5) 0.53063(6) 0.74514(4) 0.0442(3) Uani 1 1 d . . . . .
Mo2 Mo 0.31813(5) 0.56955(5) 0.76295(3) 0.0356(2) Uani 1 1 d . . . . .
Mo3 Mo 0.40152(5) 0.65003(5) 0.78275(3) 0.0351(2) Uani 1 1 d . . . . .
Mo4 Mo 0.39908(5) 0.65649(5) 0.69280(3) 0.0334(2) Uani 1 1 d . . . . .
Mo5 Mo 0.14376(5) 0.73767(5) 0.76331(3) 0.0353(2) Uani 1 1 d . . . . .
Mo6 Mo 0.22740(5) 0.81983(5) 0.78354(3) 0.0343(2) Uani 1 1 d . . . . .
Mo7 Mo 0.22720(5) 0.82727(5) 0.69400(3) 0.0327(2) Uani 1 1 d . . . . .
Mo8 Mo 0.09954(5) 0.88763(5) 0.74922(3) 0.0406(3) Uani 1 1 d . . . . .
Cu1 Cu 0.25248(9) 0.67951(9) 0.70140(5) 0.0362(4) Uani 1 1 d . . . . .
Cu2 Cu 0.35422(9) 0.77932(9) 0.72597(5) 0.0350(4) Uani 1 1 d . . . . .
Cu3 Cu 0.25309(9) 0.67210(9) 0.81164(6) 0.0381(4) Uani 1 1 d . . . . .
S4 S 0.5164(2) 0.3954(2) 0.67514(15) 0.0670(13) Uani 1 1 d . . . . .
S5 S 0.6191(2) 0.5128(3) 0.61741(16) 0.0761(14) Uani 1 1 d . . . . .
S40 S 0.1241(3) 1.0713(3) 0.72237(16) 0.0756(14) Uani 1 1 d . . . . .
S38 S -0.0399(3) 0.9075(3) 0.68077(18) 0.0802(15) Uani 1 1 d . . . . .
S1 S 0.6214(3) 0.3642(3) 0.73278(18) 0.0795(15) Uani 1 1 d . . . . .
S42 S -0.1942(5) 1.0679(5) 0.8520(3) 0.156(4) Uani 1 1 d . . . . .
S3 S 0.4301(3) 0.3079(2) 0.7812(2) 0.0858(17) Uani 1 1 d . . . . .
S11 S 0.3121(2) 0.4478(2) 0.70839(14) 0.0622(11) Uani 1 1 d . . . . .
S12 S 0.41424(17) 0.57655(19) 0.61150(11) 0.0469(8) Uani 1 1 d . . . . .
S13 S 0.50420(19) 0.6717(2) 0.54235(13) 0.0577(10) Uani 1 1 d . . . . .
S14 S 0.5626(2) 0.7029(3) 0.64358(15) 0.0700(14) Uani 1 1 d . . . . .
S6 S 0.6586(2) 0.5603(2) 0.70926(14) 0.0634(11) Uani 1 1 d . . . . .
S2 S 0.4951(3) 0.3865(4) 0.8491(2) 0.106(2) Uani 1 1 d . . . . .
S10 S 0.2171(3) 0.3766(3) 0.78905(18) 0.0839(16) Uani 1 1 d . . . . .
S20 S 0.1165(3) 0.5663(3) 0.7296(2) 0.110(3) Uani 1 1 d . . . . .
S21 S 0.2187(2) 0.6445(3) 0.63430(16) 0.0692(13) Uani 1 1 d . . . . .
S22 S 0.3020(2) 0.7786(2) 0.56834(13) 0.0641(11) Uani 1 1 d . . . . .
S23 S 0.4281(2) 0.8334(2) 0.59180(14) 0.0657(13) Uani 1 1 d . . . . .
S15 S 0.56629(19) 0.7023(2) 0.76067(11) 0.0564(10) Uani 1 1 d . . . . .
S7 S 0.5976(2) 0.5418(3) 0.84029(14) 0.0731(14) Uani 1 1 d . . . . .
S9 S 0.3144(2) 0.4379(2) 0.85778(15) 0.0672(12) Uani 1 1 d . . . . .
S19 S 0.1448(2) 0.5268(3) 0.8516(2) 0.0912(19) Uani 1 1 d . . . . .
S29 S -0.0274(2) 0.5930(2) 0.80890(16) 0.0707(13) Uani 1 1 d . . . . .
S30 S 0.0230(2) 0.7334(2) 0.69908(16) 0.0685(13) Uani 1 1 d . . . . .
S31 S 0.1320(2) 0.8610(2) 0.61254(12) 0.0555(10) Uani 1 1 d . . . . .
S32 S 0.2728(2) 0.9837(2) 0.54646(12) 0.0556(10) Uani 1 1 d . . . . .
S28 S 0.03229(19) 0.7123(2) 0.86535(12) 0.0556(10) Uani 1 1 d . . . . .
S24 S 0.44781(19) 0.8695(2) 0.69073(14) 0.0608(11) Uani 1 1 d . . . . .
S16 S 0.5078(4) 0.6973(3) 0.88788(15) 0.096(2) Uani 1 1 d . . . . .
S8 S 0.42593(19) 0.5404(2) 0.88923(11) 0.0537(9) Uani 1 1 d . . . . .
S25 S 0.4351(2) 0.8587(2) 0.79659(14) 0.0670(12) Uani 1 1 d . . . . .
S17 S 0.3318(3) 0.7203(2) 0.88596(13) 0.0668(12) Uani 1 1 d . . . . .
S26 S 0.2611(3) 0.9737(3) 0.86041(17) 0.0796(15) Uani 1 1 d . . . . .
S34 S 0.27942(19) 0.97891(18) 0.76072(12) 0.0514(9) Uani 1 1 d . . . . .
S35 S 0.0791(2) 1.0241(2) 0.83458(14) 0.0678(12) Uani 1 1 d . . . . .
S27 S 0.1321(2) 0.8365(2) 0.88639(12) 0.0627(12) Uani 1 1 d . . . . .
S43 S -0.0655(5) 1.1989(4) 0.7903(3) 0.134(3) Uani 1 1 d . . . . .
S36 S -0.0451(3) 0.8922(3) 0.85527(18) 0.0856(16) Uani 1 1 d . . . . .
S41 S -0.0686(3) 1.0256(3) 0.76649(19) 0.0825(16) Uani 1 1 d . . . . .
S37 S -0.1006(3) 0.7771(3) 0.79577(18) 0.0823(15) Uani 1 1 d . . . . .
S18 S 0.2125(2) 0.6208(3) 0.90120(13) 0.0680(12) Uani 1 1 d . . . . .
S39 S 0.0918(3) 1.0357(3) 0.61452(19) 0.0822(16) Uani 1 1 d . . . . .
S33 S 0.27444(19) 0.98712(18) 0.64213(11) 0.0499(9) Uani 1 1 d . . . . .
O2 O 0.4534(5) 0.4600(5) 0.7581(3) 0.055(3) Uani 1 1 d . . . . .
O3 O 0.5203(5) 0.5231(5) 0.7740(3) 0.055(3) Uani 1 1 d . . . . .
O1 O 0.5188(5) 0.5309(6) 0.7009(3) 0.058(3) Uani 1 1 d . . . . .
O6 O 0.3922(4) 0.5688(5) 0.7184(3) 0.040(2) Uani 1 1 d . . . . .
O5 O 0.4540(4) 0.6283(4) 0.7330(3) 0.0350(19) Uani 1 1 d . . . . .
O7 O 0.3219(5) 0.4939(4) 0.7739(3) 0.044(2) Uani 1 1 d . . . . .
O15 O 0.2684(4) 0.5960(4) 0.7293(3) 0.040(2) Uani 1 1 d . . . . .
O12 O 0.3348(4) 0.6629(4) 0.7457(2) 0.0332(19) Uani 1 1 d . . . . .
O14 O 0.3334(4) 0.6659(4) 0.6729(2) 0.0323(18) Uani 1 1 d . . . . .
O13 O 0.4012(4) 0.7328(5) 0.6897(3) 0.041(2) Uani 1 1 d . . . . .
O16 O 0.4575(4) 0.6384(5) 0.6569(3) 0.044(2) Uani 1 1 d . . . . .
O11 O 0.4041(4) 0.7282(5) 0.7617(3) 0.043(2) Uani 1 1 d . . . . .
O8 O 0.4594(5) 0.6268(5) 0.8069(3) 0.047(2) Uani 1 1 d . . . . .
O9 O 0.3356(4) 0.6556(5) 0.8193(3) 0.042(2) Uani 1 1 d . . . . .
O25 O 0.2364(5) 0.7515(5) 0.8204(3) 0.042(2) Uani 1 1 d . . . . .
O24 O 0.1712(5) 0.6865(5) 0.8040(3) 0.044(2) Uani 1 1 d . . . . .
O17 O 0.1708(4) 0.6920(4) 0.7301(3) 0.039(2) Uani 1 1 d . . . . .
O18 O 0.2374(4) 0.7630(4) 0.6745(3) 0.036(2) Uani 1 1 d . . . . .
O22 O 0.3046(4) 0.8312(4) 0.6904(3) 0.038(2) Uani 1 1 d . . . . .
O26 O 0.3050(4) 0.8239(4) 0.7632(3) 0.041(2) Uani 1 1 d . . . . .
O23 O 0.2381(4) 0.7587(4) 0.7467(2) 0.0316(18) Uani 1 1 d . . . . .
O28 O 0.2050(5) 0.8750(5) 0.8077(3) 0.046(2) Uani 1 1 d . . . . .
O27 O 0.1389(4) 0.8092(4) 0.7866(3) 0.036(2) Uani 1 1 d . . . . .
O29 O 0.0680(4) 0.7379(5) 0.7743(3) 0.044(2) Uani 1 1 d . . . . .
O20 O 0.1388(4) 0.8142(4) 0.7204(3) 0.036(2) Uani 1 1 d . . . . .
O19 O 0.2047(4) 0.8865(4) 0.6590(3) 0.041(2) Uani 1 1 d . . . . .
O21 O 0.1997(4) 0.8758(4) 0.7353(2) 0.036(2) Uani 1 1 d . . . . .
O31 O 0.0280(4) 0.8684(5) 0.7640(3) 0.052(3) Uani 1 1 d . . . . .
O30 O 0.0932(5) 0.9371(5) 0.7057(3) 0.050(3) Uani 1 1 d . . . . .
O32 O 0.0954(5) 0.9366(5) 0.7770(3) 0.051(3) Uani 1 1 d . . . . .
O35 O 0.4341(9) 0.8052(9) 0.4818(5) 0.112(7) Uani 1 1 d . . . . .
O34 O 0.3936(9) 0.8990(8) 0.4904(4) 0.097(5) Uani 1 1 d . . . . .
O33 O 0.2104(9) 1.1438(8) 0.5654(6) 0.108(6) Uani 1 1 d . . . . .
O10 O 0.2685(5) 0.5916(4) 0.8039(3) 0.043(2) Uani 1 1 d . . . . .
O4 O 0.3941(4) 0.5621(4) 0.7852(3) 0.037(2) Uani 1 1 d . . . . .
C153 C 0.257(2) 0.980(2) 0.9682(14) 0.177(9) Uiso 1 1 d . U . . .
H15A H 0.220713 0.991505 0.986892 0.213 Uiso 1 1 calc R U . . .
H15B H 0.280206 0.939441 0.979027 0.213 Uiso 1 1 calc R U . . .
C70 C 0.3958(18) 0.4766(14) 0.5262(8) 0.172(9) Uiso 1 1 d D U . . .
H70A H 0.438211 0.453190 0.521257 0.207 Uiso 1 1 calc R U . . .
H70B H 0.372407 0.467639 0.511045 0.207 Uiso 1 1 calc R U . . .
C45 C 0.4677(16) 0.3935(9) 0.9777(7) 0.160(15) Uiso 1 1 d D . . . .
H45A H 0.504044 0.359867 0.979529 0.192 Uiso 1 1 calc R U . . .
H45B H 0.431597 0.376126 0.983375 0.192 Uiso 1 1 calc R U . . .
C163 C -0.0192(8) 0.6944(8) 0.9097(5) 0.065(5) Uiso 1 1 d D U . . .
H163 H -0.027932 0.727216 0.923066 0.078 Uiso 1 1 calc R U . . .
C213 C -0.1614(19) 0.8365(18) 0.9531(11) 0.142(8) Uiso 1 1 d . U . . .
H21A H -0.201776 0.827316 0.957457 0.170 Uiso 1 1 calc R U . . .
H21B H -0.132843 0.798806 0.962492 0.170 Uiso 1 1 calc R U . . .
C239 C 0.0517(18) 1.2349(19) 0.6722(12) 0.223(12) Uiso 1 1 d D U . . .
H23A H 0.035666 1.252776 0.648967 0.268 Uiso 1 1 calc R U . . .
H23B H 0.018840 1.221063 0.692039 0.268 Uiso 1 1 calc R U . . .
C165 C -0.0272(17) 0.6170(18) 0.9704(8) 0.24(2) Uiso 1 1 d D U . . .
H16A H -0.006225 0.578681 0.984926 0.294 Uiso 1 1 calc R U . . .
H16B H -0.035713 0.648600 0.984295 0.294 Uiso 1 1 calc R U . . .
C254 C -0.0123(15) 1.2671(18) 0.8151(9) 0.180(12) Uiso 1 1 d D U . . .
H25A H 0.002155 1.283989 0.788550 0.216 Uiso 1 1 calc R U . . .
H25B H 0.019143 1.231585 0.823882 0.216 Uiso 1 1 calc R U . . .
C48 C 0.4138(15) 0.5246(9) 0.9633(7) 0.132(12) Uiso 1 1 d D . . . .
H48A H 0.378127 0.558913 0.961192 0.158 Uiso 1 1 calc R U . . .
H48B H 0.450447 0.540952 0.958275 0.158 Uiso 1 1 calc R U . . .
C249 C -0.1500(17) 1.0762(19) 0.9481(10) 0.207(17) Uiso 1 1 d D U . . .
H24A H -0.158568 1.036989 0.963328 0.248 Uiso 1 1 calc R U . . .
H24B H -0.114351 1.082253 0.954801 0.248 Uiso 1 1 calc R U . . .
C144 C 0.4853(9) 0.9652(10) 0.7003(7) 0.106(9) Uiso 1 1 d D . . . .
H14A H 0.491154 0.943487 0.725726 0.127 Uiso 1 1 calc R U . . .
H14B H 0.442568 0.988226 0.701520 0.127 Uiso 1 1 calc R U . . .
C168 C -0.0787(11) 0.6865(14) 0.9039(7) 0.136(11) Uiso 1 1 d D U . . .
H16C H -0.069953 0.654749 0.890087 0.163 Uiso 1 1 calc R U . . .
H16D H -0.099799 0.724698 0.889199 0.163 Uiso 1 1 calc R U . . .
C238 C 0.074(2) 1.2825(13) 0.6826(12) 0.213(11) Uiso 1 1 d D U . . .
H23C H 0.099185 1.303232 0.660535 0.256 Uiso 1 1 calc R U . . .
H23D H 0.038462 1.313054 0.691146 0.256 Uiso 1 1 calc R U . . .
C247 C -0.1910(15) 1.0626(15) 0.8971(8) 0.123(10) Uiso 1 1 d D . . . .
H247 H -0.197186 1.022187 0.912525 0.147 Uiso 1 1 calc R U . . .
C135 C 0.5608(12) 0.8812(12) 0.5023(6) 0.120(10) Uiso 1 1 d D . . . .
H13A H 0.593396 0.855169 0.487985 0.144 Uiso 1 1 calc R U . . .
H13B H 0.534301 0.909359 0.485285 0.144 Uiso 1 1 calc R U . . .
C107 C 0.1782(18) 0.5962(15) 1.0159(8) 0.179(12) Uiso 1 1 d D U . . .
H10A H 0.198334 0.605091 1.032792 0.214 Uiso 1 1 calc R U . . .
H10B H 0.135202 0.618514 1.019329 0.214 Uiso 1 1 calc R U . . .
C73 C 0.5661(7) 0.6967(9) 0.5072(4) 0.062(4) Uiso 1 1 d D U . . .
H73 H 0.558810 0.741354 0.503519 0.074 Uiso 1 1 calc R U . . .
C252 C -0.2491(16) 1.112(2) 0.9057(14) 0.37(4) Uiso 1 1 d D U . . .
H25C H -0.243900 1.151376 0.889443 0.442 Uiso 1 1 calc R U . . .
H25D H -0.284304 1.102158 0.900615 0.442 Uiso 1 1 calc R U . . .
C61 C 0.3061(9) 0.4026(9) 0.6775(6) 0.071(4) Uiso 1 1 d . U . . .
H61 H 0.329198 0.417970 0.652382 0.085 Uiso 1 1 calc DR U . . .
C106 C 0.1815(16) 0.5278(13) 1.0250(7) 0.144(13) Uiso 1 1 d D . . . .
H10C H 0.163846 0.513604 1.051355 0.172 Uiso 1 1 calc R U . . .
H10D H 0.224283 0.505329 1.020175 0.172 Uiso 1 1 calc R U . . .
C19 C 0.5053(10) 0.3625(10) 0.6402(6) 0.071(4) Uiso 1 1 d . U . . .
H19 H 0.462528 0.379033 0.636263 0.085 Uiso 1 1 calc R U . . .
C140 C 0.5643(8) 0.8865(8) 0.6716(6) 0.072(5) Uiso 1 1 d D . . . .
H14C H 0.571527 0.862217 0.653175 0.086 Uiso 1 1 calc R U . . .
H14D H 0.571680 0.858201 0.695414 0.086 Uiso 1 1 calc R U . . .
C127 C 0.2712(11) 0.7716(11) 0.5298(7) 0.081(5) Uiso 1 1 d . U . . .
H127 H 0.231935 0.758882 0.540818 0.097 Uiso 1 1 calc R U . . .
C192 C 0.1814(11) 1.0476(11) 0.5062(7) 0.079(5) Uiso 1 1 d . U . . .
H19A H 0.186495 1.083913 0.511784 0.095 Uiso 1 1 calc R U . . .
H19B H 0.151796 1.029866 0.526938 0.095 Uiso 1 1 calc R U . . .
C157 C 0.0936(11) 0.8277(10) 0.9347(5) 0.087(5) Uiso 1 1 d D U . . .
H157 H 0.053412 0.857217 0.936003 0.104 Uiso 1 1 calc R U . . .
C259 C 0.4199(13) 0.8599(13) 0.4726(8) 0.098(9) Uani 1 1 d . . . . .
C132 C 0.2575(12) 0.8331(12) 0.5043(7) 0.091(5) Uiso 1 1 d . U . . .
H13C H 0.294978 0.848581 0.494173 0.109 Uiso 1 1 calc R U . . .
H13D H 0.227494 0.861639 0.518116 0.109 Uiso 1 1 calc R U . . .
C175 C -0.0222(10) 0.7331(10) 0.6655(6) 0.075(5) Uiso 1 1 d . U . . .
H175 H -0.004582 0.754441 0.640174 0.090 Uiso 1 1 calc R U . . .
C86 C 0.6305(11) 0.7856(11) 0.7619(7) 0.081(5) Uiso 1 1 d . U . . .
H86A H 0.593987 0.817795 0.756846 0.097 Uiso 1 1 calc R U . . .
H86B H 0.626246 0.770293 0.789019 0.097 Uiso 1 1 calc R U . . .
C39 C 0.7506(11) 0.4030(11) 0.8626(6) 0.080(5) Uiso 1 1 d . U . . .
H39A H 0.767614 0.366033 0.852905 0.096 Uiso 1 1 calc R U . . .
H39B H 0.782691 0.425888 0.856246 0.096 Uiso 1 1 calc R U . . .
C88 C 0.7444(12) 0.7642(12) 0.7520(8) 0.093(5) Uiso 1 1 d . U . . .
H88A H 0.745327 0.747828 0.778727 0.111 Uiso 1 1 calc R U . . .
H88B H 0.779795 0.782599 0.740351 0.111 Uiso 1 1 calc R U . . .
C1 C 0.6884(11) 0.3166(11) 0.7517(6) 0.107(6) Uiso 1 1 d D U . . .
H1 H 0.717117 0.294832 0.733086 0.128 Uiso 1 1 calc R U . . .
C204 C 0.2567(11) 1.1005(10) 0.7565(7) 0.079(5) Uiso 1 1 d . U . . .
H20A H 0.245596 1.092043 0.783830 0.094 Uiso 1 1 calc R U . . .
H20B H 0.219878 1.104641 0.746815 0.094 Uiso 1 1 calc R U . . .
C38 C 0.6956(10) 0.4421(9) 0.8444(6) 0.069(4) Uiso 1 1 d . U . . .
H38A H 0.710012 0.455385 0.817388 0.082 Uiso 1 1 calc R U . . .
H38B H 0.666303 0.416888 0.847952 0.082 Uiso 1 1 calc R U . . .
C145 C 0.4876(11) 0.8684(11) 0.8206(6) 0.076(5) Uiso 1 1 d . U . . .
H145 H 0.522094 0.832113 0.820853 0.092 Uiso 1 1 calc R U . . .
C166 C -0.0869(15) 0.6097(15) 0.9646(9) 0.178(16) Uiso 1 1 d D U . . .
H16E H -0.078453 0.577186 0.951344 0.214 Uiso 1 1 calc R U . . .
H16F H -0.113169 0.598020 0.988907 0.214 Uiso 1 1 calc R U . . .
C205 C 0.0822(10) 1.0353(9) 0.8789(5) 0.078(6) Uiso 1 1 d D . . . .
H205 H 0.121467 1.009336 0.885737 0.093 Uiso 1 1 calc R U . . .
C9 C 0.530(2) 0.226(2) 0.9322(14) 0.180(9) Uiso 1 1 d . U . . .
H9A H 0.548079 0.201071 0.913831 0.216 Uiso 1 1 calc R U . . .
H9B H 0.504954 0.204796 0.953819 0.216 Uiso 1 1 calc R U . . .
C40 C 0.7315(12) 0.3865(12) 0.9025(7) 0.088(5) Uiso 1 1 d . U . . .
H40A H 0.767041 0.363227 0.914025 0.106 Uiso 1 1 calc R U . . .
H40B H 0.701927 0.360626 0.908903 0.106 Uiso 1 1 calc R U . . .
C251 C -0.2611(15) 1.115(3) 0.9464(14) 0.37(4) Uiso 1 1 d D U . . .
H25E H -0.268903 1.076017 0.962662 0.443 Uiso 1 1 calc R U . . .
H25F H -0.297677 1.146956 0.951379 0.443 Uiso 1 1 calc R U . . .
C87 C 0.6859(12) 0.8118(12) 0.7471(8) 0.092(5) Uiso 1 1 d . U . . .
H87A H 0.682639 0.843275 0.760176 0.110 Uiso 1 1 calc R U . . .
H87B H 0.687497 0.831158 0.720504 0.110 Uiso 1 1 calc R U . . .
C228 C -0.1633(12) 0.9297(12) 0.6915(6) 0.115(8) Uiso 1 1 d D U . . .
H22A H -0.167432 0.956613 0.707928 0.138 Uiso 1 1 calc R U . . .
H22B H -0.159146 0.887916 0.706755 0.138 Uiso 1 1 calc R U . . .
C200 C 0.3631(11) 1.0448(11) 0.7588(7) 0.082(5) Uiso 1 1 d . U . . .
H20C H 0.356142 1.033402 0.786194 0.098 Uiso 1 1 calc R U . . .
H20D H 0.396265 1.013250 0.749332 0.098 Uiso 1 1 calc R U . . .
C128 C 0.3111(13) 0.7265(13) 0.5102(8) 0.101(6) Uiso 1 1 d . U . . .
H12A H 0.318492 0.686940 0.527996 0.121 Uiso 1 1 calc R U . . .
H12B H 0.350620 0.737783 0.499170 0.121 Uiso 1 1 calc R U . . .
C198 C 0.2766(10) 1.1017(12) 0.6445(9) 0.131(9) Uiso 1 1 d D U . . .
H19C H 0.270650 1.089752 0.671892 0.157 Uiso 1 1 calc R U . . .
H19D H 0.236082 1.114784 0.637624 0.157 Uiso 1 1 calc R U . . .
C62 C 0.3368(11) 0.3368(11) 0.6901(7) 0.081(5) Uiso 1 1 d . U . . .
H62A H 0.380110 0.332952 0.690147 0.098 Uiso 1 1 calc R U . . .
H62B H 0.316909 0.319917 0.715590 0.098 Uiso 1 1 calc R U . . .
C190 C 0.2032(12) 1.0888(12) 0.4375(8) 0.094(5) Uiso 1 1 d . U . . .
H19E H 0.188216 1.095624 0.414410 0.112 Uiso 1 1 calc R U . . .
H19F H 0.207845 1.128026 0.439290 0.112 Uiso 1 1 calc R U . . .
C217 C -0.1762(9) 0.8269(8) 0.8024(6) 0.092(5) Uiso 1 1 d D U . . .
H217 H -0.196932 0.826430 0.782748 0.110 Uiso 1 1 calc R U . . .
C179 C -0.1247(12) 0.7644(11) 0.6493(7) 0.088(5) Uiso 1 1 d . U . . .
H17A H -0.110815 0.788558 0.624432 0.105 Uiso 1 1 calc R U . . .
H17B H -0.167527 0.783415 0.658122 0.105 Uiso 1 1 calc R U . . .
C137 C 0.5443(10) 0.9506(9) 0.5450(6) 0.087(6) Uiso 1 1 d D U . . .
H13E H 0.517919 0.985725 0.531125 0.105 Uiso 1 1 calc R U . . .
H13F H 0.567067 0.966226 0.557178 0.105 Uiso 1 1 calc R U . . .
C180 C -0.0870(11) 0.7635(11) 0.6749(7) 0.080(5) Uiso 1 1 d . U . . .
H18A H -0.104071 0.742848 0.700161 0.096 Uiso 1 1 calc R U . . .
H18B H -0.089381 0.805581 0.675342 0.096 Uiso 1 1 calc R U . . .
C13 C 0.428(2) 0.2363(14) 0.8117(11) 0.207(12) Uiso 1 1 d D U . . .
H13 H 0.383766 0.237844 0.823023 0.248 Uiso 1 1 calc R U . . .
C36 C 0.7707(12) 0.5751(13) 0.6715(8) 0.096(6) Uiso 1 1 d . U . . .
H36A H 0.763776 0.610749 0.681706 0.115 Uiso 1 1 calc R U . . .
H36B H 0.752154 0.588363 0.649138 0.115 Uiso 1 1 calc R U . . .
C64 C 0.2657(13) 0.3138(13) 0.6613(8) 0.098(6) Uiso 1 1 d . U . . .
H64A H 0.263154 0.288679 0.645384 0.117 Uiso 1 1 calc R U . . .
H64B H 0.242537 0.299610 0.686331 0.117 Uiso 1 1 calc R U . . .
C241 C -0.1202(15) 1.0912(15) 0.7456(10) 0.118(7) Uiso 1 1 d . U . . .
H241 H -0.129378 1.123049 0.759708 0.142 Uiso 1 1 calc R U . . .
C150 C 0.5133(12) 0.9209(11) 0.8013(7) 0.086(5) Uiso 1 1 d . U . . .
H15C H 0.479259 0.956499 0.797375 0.103 Uiso 1 1 calc R U . . .
H15D H 0.535663 0.914821 0.776509 0.103 Uiso 1 1 calc R U . . .
C191 C 0.1561(12) 1.0663(12) 0.4706(7) 0.089(5) Uiso 1 1 d . U . . .
H19G H 0.145357 1.031338 0.466674 0.106 Uiso 1 1 calc R U . . .
H19H H 0.118720 1.098601 0.472684 0.106 Uiso 1 1 calc R U . . .
C25 C 0.6873(9) 0.5220(12) 0.5830(7) 0.102(6) Uiso 1 1 d D U . . .
H25 H 0.681896 0.565100 0.568868 0.122 Uiso 1 1 calc R U . . .
C74 C 0.6283(8) 0.6690(11) 0.5171(5) 0.091(5) Uiso 1 1 d D U . . .
H74A H 0.634322 0.624506 0.523828 0.110 Uiso 1 1 calc DR U . . .
H74B H 0.629832 0.681795 0.539158 0.110 Uiso 1 1 calc DR U . . .
C203 C 0.2774(12) 1.1597(12) 0.7422(8) 0.095(6) Uiso 1 1 d . U . . .
H20E H 0.286043 1.169567 0.714785 0.114 Uiso 1 1 calc R U . . .
H20F H 0.244299 1.192461 0.750385 0.114 Uiso 1 1 calc R U . . .
C176 C -0.0169(11) 0.6663(10) 0.6653(7) 0.078(5) Uiso 1 1 d . U . . .
H17C H 0.026389 0.646300 0.658776 0.094 Uiso 1 1 calc R U . . .
H17D H -0.033435 0.644499 0.690395 0.094 Uiso 1 1 calc R U . . .
C181 C 0.0956(12) 0.8658(12) 0.5742(7) 0.091(5) Uiso 1 1 d . U . . .
H181 H 0.123720 0.836312 0.559873 0.109 Uiso 1 1 calc R U . . .
C14 C 0.460(2) 0.222(2) 0.8438(12) 0.225(12) Uiso 1 1 d D U . . .
H14E H 0.453684 0.259210 0.852793 0.270 Uiso 1 1 calc R U . . .
H14F H 0.504360 0.207664 0.835721 0.270 Uiso 1 1 calc R U . . .
C124 C 0.1088(16) 0.6035(15) 0.5624(11) 0.20(2) Uiso 1 1 d D . . . .
H12C H 0.097220 0.596555 0.541192 0.241 Uiso 1 1 calc R U . . .
H12D H 0.075752 0.597350 0.584176 0.241 Uiso 1 1 calc R U . . .
C147 C 0.5056(14) 0.8832(14) 0.8802(9) 0.108(6) Uiso 1 1 d . U . . .
H14G H 0.484484 0.888817 0.905248 0.130 Uiso 1 1 calc R U . . .
H14H H 0.539856 0.847468 0.883254 0.130 Uiso 1 1 calc R U . . .
C76 C 0.6743(11) 0.6784(13) 0.4491(5) 0.108(6) Uiso 1 1 d D U . . .
H76A H 0.678590 0.635148 0.450647 0.130 Uiso 1 1 calc R U . . .
H76B H 0.707372 0.692493 0.429505 0.130 Uiso 1 1 calc R U . . .
C170 C -0.1398(15) 0.6245(14) 0.7994(9) 0.109(6) Uiso 1 1 d . U . . .
H17E H -0.123255 0.654269 0.778053 0.130 Uiso 1 1 calc R U . . .
H17F H -0.182811 0.643277 0.807952 0.130 Uiso 1 1 calc R U . . .
C136 C 0.5887(9) 0.9167(10) 0.5179(6) 0.094(6) Uiso 1 1 d D U . . .
H13G H 0.621529 0.888614 0.530463 0.113 Uiso 1 1 calc R U . . .
H13H H 0.607398 0.945881 0.497216 0.113 Uiso 1 1 calc R U . . .
C177 C -0.0521(11) 0.6632(12) 0.6373(7) 0.087(5) Uiso 1 1 d . U . . .
H17G H -0.050150 0.620570 0.638333 0.105 Uiso 1 1 calc R U . . .
H17H H -0.033579 0.681969 0.611902 0.105 Uiso 1 1 calc R U . . .
C97 C 0.3440(15) 0.7248(12) 0.9300(6) 0.129(8) Uiso 1 1 d D U . . .
H97 H 0.387546 0.705984 0.931850 0.154 Uiso 1 1 calc R U . . .
C121 C 0.1939(10) 0.6335(11) 0.5949(7) 0.104(7) Uiso 1 1 d D U . . .
H121 H 0.226382 0.639422 0.572384 0.125 Uiso 1 1 calc R U . . .
C102 C 0.3297(15) 0.7900(11) 0.9339(7) 0.133(8) Uiso 1 1 d D U . . .
H10E H 0.286227 0.808762 0.933433 0.159 Uiso 1 1 calc R U . . .
H10F H 0.354318 0.813737 0.913059 0.159 Uiso 1 1 calc R U . . .
C201 C 0.3818(13) 1.1060(12) 0.7448(8) 0.095(6) Uiso 1 1 d . U . . .
H20G H 0.418211 1.102974 0.754490 0.114 Uiso 1 1 calc R U . . .
H20H H 0.392974 1.114877 0.717411 0.114 Uiso 1 1 calc R U . . .
C158 C 0.0825(13) 0.7636(10) 0.9487(6) 0.107(7) Uiso 1 1 d D U . . .
H15E H 0.121777 0.733709 0.946792 0.128 Uiso 1 1 calc R U . . .
H15F H 0.057803 0.757209 0.933292 0.128 Uiso 1 1 calc R U . . .
C63 C 0.3316(12) 0.3034(13) 0.6640(8) 0.093(5) Uiso 1 1 d . U . . .
H63A H 0.348301 0.259714 0.672706 0.112 Uiso 1 1 calc R U . . .
H63B H 0.355408 0.317398 0.639159 0.112 Uiso 1 1 calc R U . . .
C33 C 0.8380(13) 0.4815(14) 0.7255(8) 0.105(6) Uiso 1 1 d . U . . .
H33A H 0.855630 0.472706 0.747816 0.125 Uiso 1 1 calc R U . . .
H33B H 0.845942 0.443472 0.717460 0.125 Uiso 1 1 calc R U . . .
C35 C 0.8405(14) 0.5508(14) 0.6600(9) 0.109(6) Uiso 1 1 d . U . . .
H35A H 0.848357 0.517679 0.647334 0.131 Uiso 1 1 calc R U . . .
H35B H 0.859295 0.583437 0.642809 0.131 Uiso 1 1 calc R U . . .
C66 C 0.2452(12) 0.4120(13) 0.6739(8) 0.094(5) Uiso 1 1 d . U . . .
H66A H 0.229278 0.455726 0.664853 0.113 Uiso 1 1 calc R U . . .
H66B H 0.220814 0.399107 0.698688 0.113 Uiso 1 1 calc R U . . .
C246 C -0.1779(15) 1.0763(15) 0.7455(10) 0.120(7) Uiso 1 1 d . U . . .
H24C H -0.196917 1.060586 0.771376 0.143 Uiso 1 1 calc R U . . .
H24D H -0.168304 1.043674 0.732200 0.143 Uiso 1 1 calc R U . . .
C32 C 0.7652(11) 0.5093(12) 0.7347(7) 0.087(5) Uiso 1 1 d . U . . .
H32A H 0.744490 0.477864 0.751697 0.105 Uiso 1 1 calc R U . . .
H32B H 0.756964 0.543061 0.746798 0.105 Uiso 1 1 calc R U . . .
C111 C 0.0248(16) 0.4107(16) 0.8860(10) 0.124(7) Uiso 1 1 d . U . . .
H11A H -0.013172 0.437304 0.878393 0.149 Uiso 1 1 calc R U . . .
H11B H 0.031131 0.372275 0.878789 0.149 Uiso 1 1 calc R U . . .
C257 C -0.1040(16) 1.2696(17) 0.8841(8) 0.170(11) Uiso 1 1 d D U . . .
H25G H -0.135510 1.305250 0.875528 0.204 Uiso 1 1 calc R U . . .
H25H H -0.118168 1.252545 0.910628 0.204 Uiso 1 1 calc R U . . .
C69 C 0.3679(16) 0.4573(14) 0.5679(8) 0.165(9) Uiso 1 1 d D U . . .
H69A H 0.368388 0.413666 0.574960 0.198 Uiso 1 1 calc R U . . .
H69B H 0.325327 0.480112 0.573208 0.198 Uiso 1 1 calc R U . . .
C209 C 0.0832(15) 1.1112(13) 0.9131(8) 0.144(13) Uiso 1 1 d D . . . .
H20I H 0.122618 1.090238 0.920821 0.173 Uiso 1 1 calc R U . . .
H20J H 0.078349 1.155024 0.910202 0.173 Uiso 1 1 calc R U . . .
C6 C 0.6655(11) 0.2713(12) 0.7864(8) 0.125(7) Uiso 1 1 d D U . . .
H6A H 0.633786 0.293354 0.803407 0.150 Uiso 1 1 calc R U . . .
H6B H 0.647150 0.244470 0.779303 0.150 Uiso 1 1 calc R U . . .
C186 C 0.0898(13) 0.9220(13) 0.5494(8) 0.098(6) Uiso 1 1 d . U . . .
H18C H 0.130457 0.931283 0.539813 0.117 Uiso 1 1 calc R U . . .
H18D H 0.064315 0.953056 0.562892 0.117 Uiso 1 1 calc R U . . .
C55 C 0.1888(11) 0.3153(8) 0.8222(6) 0.082(6) Uiso 1 1 d D . . . .
H55 H 0.144949 0.330790 0.832117 0.099 Uiso 1 1 calc R U . . .
C216 C -0.0762(16) 0.9148(15) 0.9275(9) 0.120(7) Uiso 1 1 d . U . . .
H21C H -0.034458 0.918617 0.925896 0.143 Uiso 1 1 calc R U . . .
H21D H -0.099938 0.954495 0.916185 0.143 Uiso 1 1 calc R U . . .
C183 C 0.0165(15) 0.8444(14) 0.5527(9) 0.113(7) Uiso 1 1 d . U . . .
H18E H 0.047425 0.817608 0.538083 0.135 Uiso 1 1 calc R U . . .
H18F H -0.021404 0.829458 0.560573 0.135 Uiso 1 1 calc R U . . .
C178 C -0.1201(12) 0.6975(12) 0.6469(8) 0.091(5) Uiso 1 1 d . U . . .
H17I H -0.139763 0.675356 0.670883 0.109 Uiso 1 1 calc R U . . .
H17J H -0.141965 0.698827 0.627652 0.109 Uiso 1 1 calc R U . . .
C151 C 0.2910(18) 0.9635(19) 0.9022(11) 0.140(8) Uiso 1 1 d . U . . .
H151 H 0.315032 0.921333 0.909671 0.168 Uiso 1 1 calc R U . . .
C149 C 0.5555(14) 0.9356(14) 0.8195(8) 0.104(6) Uiso 1 1 d . U . . .
H14I H 0.564115 0.975473 0.805819 0.125 Uiso 1 1 calc R U . . .
H14J H 0.594472 0.905246 0.817876 0.125 Uiso 1 1 calc R U . . .
C148 C 0.5304(15) 0.9370(14) 0.8594(8) 0.108(6) Uiso 1 1 d . U . . .
H14K H 0.562958 0.938794 0.871041 0.130 Uiso 1 1 calc R U . . .
H14L H 0.497799 0.973857 0.860929 0.130 Uiso 1 1 calc R U . . .
C41 C 0.7019(12) 0.4437(12) 0.9178(7) 0.089(5) Uiso 1 1 d . U . . .
H41A H 0.689662 0.432127 0.945101 0.107 Uiso 1 1 calc R U . . .
H41B H 0.731533 0.469371 0.911832 0.107 Uiso 1 1 calc R U . . .
C126 C 0.1346(11) 0.6787(9) 0.5867(7) 0.102(7) Uiso 1 1 d D U . . .
H12E H 0.140251 0.720391 0.580988 0.123 Uiso 1 1 calc R U . . .
H12F H 0.101878 0.673591 0.608787 0.123 Uiso 1 1 calc R U . . .
C197 C 0.3078(14) 1.1546(10) 0.6306(10) 0.146(10) Uiso 1 1 d D U . . .
H19I H 0.303181 1.174017 0.604657 0.175 Uiso 1 1 calc R U . . .
H19J H 0.287312 1.184769 0.645644 0.175 Uiso 1 1 calc R U . . .
C2 C 0.7202(11) 0.3555(10) 0.7630(8) 0.111(6) Uiso 1 1 d D U . . .
H2A H 0.691748 0.375859 0.781970 0.133 Uiso 1 1 calc R U . . .
H2B H 0.732534 0.386883 0.741193 0.133 Uiso 1 1 calc R U . . .
C211 C -0.0746(15) 0.8670(16) 0.9070(9) 0.116(7) Uiso 1 1 d . U . . .
H211 H -0.048326 0.827541 0.917388 0.139 Uiso 1 1 calc R U . . .
C68 C 0.4083(14) 0.4717(12) 0.5902(7) 0.153(8) Uiso 1 1 d D U . . .
H68A H 0.395248 0.456396 0.617160 0.184 Uiso 1 1 calc DR U . . .
H68B H 0.451514 0.452148 0.582975 0.184 Uiso 1 1 calc R U . . .
C65 C 0.2360(13) 0.3769(12) 0.6465(8) 0.097(6) Uiso 1 1 d . U . . .
H65A H 0.192354 0.381142 0.647272 0.116 Uiso 1 1 calc R U . . .
H65B H 0.255851 0.391981 0.620694 0.116 Uiso 1 1 calc R U . . .
C235 C 0.126(2) 1.1480(13) 0.7037(12) 0.184(11) Uiso 1 1 d D U . . .
H235 H 0.170693 1.146879 0.697792 0.221 Uiso 1 1 calc R U . . .
C242 C -0.0929(19) 1.1138(18) 0.7080(11) 0.145(8) Uiso 1 1 d . U . . .
H24E H -0.080023 1.080701 0.694855 0.174 Uiso 1 1 calc R U . . .
H24F H -0.056017 1.126504 0.707989 0.174 Uiso 1 1 calc R U . . .
C3 C 0.7769(11) 0.3148(11) 0.7787(8) 0.111(7) Uiso 1 1 d D U . . .
H3A H 0.804233 0.291953 0.760656 0.134 Uiso 1 1 calc R U . . .
H3B H 0.799578 0.339551 0.784360 0.134 Uiso 1 1 calc R U . . .
C174 C -0.1313(17) 0.5666(15) 0.8635(10) 0.124(7) Uiso 1 1 d . U . . .
H17K H -0.174391 0.580752 0.874511 0.149 Uiso 1 1 calc R U . . .
H17L H -0.105857 0.556703 0.882424 0.149 Uiso 1 1 calc R U . . .
C115 C 0.0670(16) 0.5231(12) 0.7299(8) 0.134(10) Uiso 1 1 d D U . . .
H115 H 0.024879 0.549033 0.732263 0.161 Uiso 1 1 calc R U . . .
C236 C 0.101(2) 1.1878(16) 0.7318(8) 0.184(11) Uiso 1 1 d D U . . .
H23E H 0.122538 1.170492 0.753083 0.221 Uiso 1 1 calc R U . . .
H23F H 0.057472 1.189282 0.741218 0.221 Uiso 1 1 calc R U . . .
C72 C 0.4272(15) 0.5604(12) 0.5398(7) 0.132(8) Uiso 1 1 d D U . . .
H72A H 0.471112 0.541540 0.535176 0.159 Uiso 1 1 calc R U . . .
H72B H 0.422450 0.604758 0.533309 0.159 Uiso 1 1 calc R U . . .
C11 C 0.6241(19) 0.2554(18) 0.9069(11) 0.146(8) Uiso 1 1 d . U . . .
H11C H 0.626248 0.222051 0.895687 0.175 Uiso 1 1 calc R U . . .
H11D H 0.665797 0.256969 0.907365 0.175 Uiso 1 1 calc R U . . .
C71 C 0.3949(17) 0.5428(14) 0.5153(7) 0.161(9) Uiso 1 1 d D U . . .
H71A H 0.352254 0.566079 0.517502 0.193 Uiso 1 1 calc R U . . .
H71B H 0.415193 0.553494 0.489115 0.193 Uiso 1 1 calc R U . . .
C234 C -0.0026(18) 1.1022(18) 0.5752(12) 0.148(10) Uiso 1 1 d . U . . .
H23G H -0.015860 1.063624 0.582486 0.178 Uiso 1 1 calc R U . . .
H23H H 0.024057 1.104678 0.550510 0.178 Uiso 1 1 calc DR U . . .
C261 C 0.2522(15) 1.1596(15) 0.5340(9) 0.116(10) Uiso 1 1 d . . . . .
H26A H 0.231433 1.179350 0.512995 0.174 Uiso 1 1 calc R U . . .
H26B H 0.282215 1.123326 0.528808 0.174 Uiso 1 1 calc R U . . .
H26C H 0.272784 1.187410 0.537857 0.174 Uiso 1 1 calc R U . . .
C244 C -0.1975(18) 1.1559(18) 0.6897(11) 0.142(8) Uiso 1 1 d . U . . .
H24G H -0.225697 1.194019 0.680374 0.170 Uiso 1 1 calc R U . . .
H24H H -0.193199 1.127927 0.673926 0.170 Uiso 1 1 calc R U . . .
C10 C 0.586(2) 0.248(2) 0.9450(13) 0.174(9) Uiso 1 1 d . U . . .
H10G H 0.570664 0.286035 0.953479 0.209 Uiso 1 1 calc R U . . .
H10H H 0.606745 0.215845 0.963621 0.209 Uiso 1 1 calc R U . . .
C83 C 0.7199(15) 0.7254(18) 0.5701(7) 0.20(2) Uiso 1 1 d D . . . .
H83A H 0.750832 0.699853 0.554727 0.245 Uiso 1 1 calc R U . . .
H83B H 0.698958 0.760709 0.553187 0.245 Uiso 1 1 calc R U . . .
C112 C 0.0163(19) 0.3978(18) 0.9278(11) 0.142(8) Uiso 1 1 d . U . . .
H11E H 0.051123 0.366865 0.936740 0.171 Uiso 1 1 calc R U . . .
H11F H -0.021475 0.383571 0.939838 0.171 Uiso 1 1 calc R U . . .
C255 C -0.0230(19) 1.3152(18) 0.8375(11) 0.24(2) Uiso 1 1 d D U . . .
H25I H 0.015139 1.328222 0.834065 0.289 Uiso 1 1 calc R U . . .
H25J H -0.054084 1.350963 0.828461 0.289 Uiso 1 1 calc R U . . .
C84 C 0.6727(13) 0.6886(12) 0.5955(7) 0.128(11) Uiso 1 1 d D . . . .
H84A H 0.692452 0.652590 0.612392 0.154 Uiso 1 1 calc R U . . .
H84B H 0.652053 0.675708 0.580547 0.154 Uiso 1 1 calc DR U . . .
C108 C 0.2100(16) 0.6164(14) 0.9754(9) 0.167(10) Uiso 1 1 d D U . . .
H10I H 0.207552 0.660347 0.969314 0.200 Uiso 1 1 calc R U . . .
H10J H 0.253436 0.595409 0.972303 0.200 Uiso 1 1 calc R U . . .
C240 C 0.106(2) 1.1809(18) 0.6670(10) 0.205(11) Uiso 1 1 d D U . . .
H24I H 0.094516 1.152654 0.656986 0.247 Uiso 1 1 calc R U . . .
H24J H 0.140562 1.195691 0.649025 0.247 Uiso 1 1 calc R U . . .
C195 C 0.4080(11) 1.0851(16) 0.6121(12) 0.21(2) Uiso 1 1 d D . . . .
H19K H 0.451857 1.074315 0.612789 0.258 Uiso 1 1 calc R U . . .
H19L H 0.403050 1.098196 0.585935 0.258 Uiso 1 1 calc R U . . .
C141 C 0.6097(9) 0.9268(12) 0.6590(9) 0.131(11) Uiso 1 1 d D . . . .
H14M H 0.651098 0.901455 0.660427 0.158 Uiso 1 1 calc R U . . .
H14N H 0.609079 0.948655 0.632929 0.158 Uiso 1 1 calc R U . . .
C44 C 0.4737(13) 0.4341(11) 0.9382(6) 0.135(12) Uiso 1 1 d D . . . .
H44A H 0.511752 0.448423 0.931859 0.162 Uiso 1 1 calc R U . . .
H44B H 0.475838 0.410329 0.920316 0.162 Uiso 1 1 calc R U . . .
C143 C 0.5288(9) 1.0093(8) 0.6834(7) 0.101(8) Uiso 1 1 d D . . . .
H14O H 0.520004 1.039155 0.698614 0.121 Uiso 1 1 calc R U . . .
H14P H 0.522856 1.031317 0.657995 0.121 Uiso 1 1 calc R U . . .
C92 C 0.6297(15) 0.6595(16) 0.8779(9) 0.151(14) Uiso 1 1 d D . . . .
H92A H 0.629748 0.665159 0.851287 0.181 Uiso 1 1 calc R U . . .
H92B H 0.625277 0.617867 0.890405 0.181 Uiso 1 1 calc R U . . .
C210 C 0.0839(15) 1.0994(11) 0.8760(6) 0.137(12) Uiso 1 1 d D . . . .
H21E H 0.048392 1.126939 0.865835 0.164 Uiso 1 1 calc R U . . .
H21F H 0.121025 1.108699 0.858438 0.164 Uiso 1 1 calc R U . . .
C93 C 0.6910(13) 0.6655(18) 0.8814(10) 0.171(17) Uiso 1 1 d D . . . .
H93A H 0.701564 0.701689 0.863065 0.205 Uiso 1 1 calc R U . . .
H93B H 0.722486 0.629843 0.875550 0.205 Uiso 1 1 calc R U . . .
C4 C 0.7530(14) 0.2721(15) 0.8138(7) 0.145(13) Uiso 1 1 d D . . . .
H4A H 0.726290 0.295919 0.831624 0.174 Uiso 1 1 calc R U . . .
H4B H 0.787547 0.245586 0.825316 0.174 Uiso 1 1 calc R U . . .
C206 C 0.0320(13) 1.0136(12) 0.9090(7) 0.121(10) Uiso 1 1 d D . . . .
H20K H 0.036762 0.969930 0.911726 0.145 Uiso 1 1 calc R U . . .
H20L H -0.007676 1.034799 0.901702 0.145 Uiso 1 1 calc R U . . .
C79 C 0.6262(10) 0.7349(14) 0.6178(8) 0.131(12) Uiso 1 1 d D . . . .
H79 H 0.611629 0.773164 0.599974 0.158 Uiso 1 1 calc R U . . .
C85 C 0.6339(8) 0.7344(8) 0.7443(5) 0.056(4) Uiso 1 1 d . U . . .
H85 H 0.636413 0.751963 0.717149 0.067 Uiso 1 1 calc R U . . .
C46 C 0.4613(13) 0.4313(12) 1.0058(6) 0.118(10) Uiso 1 1 d D . . . .
H46A H 0.457280 0.405381 1.031167 0.142 Uiso 1 1 calc R U . . .
H46B H 0.498205 0.447224 1.000664 0.142 Uiso 1 1 calc R U . . .
C199 C 0.3039(10) 1.0492(9) 0.7454(6) 0.069(4) Uiso 1 1 d . U . . .
H199 H 0.313461 1.058709 0.717736 0.083 Uiso 1 1 calc R U . . .
C187 C 0.2420(9) 1.0021(9) 0.5035(5) 0.064(4) Uiso 1 1 d . U . . .
H187 H 0.236848 0.964504 0.499127 0.077 Uiso 1 1 calc R U . . .
C47 C 0.4060(17) 0.4831(14) 1.0029(6) 0.21(2) Uiso 1 1 d D . . . .
H47A H 0.401428 0.506547 1.021440 0.251 Uiso 1 1 calc R U . . .
H47B H 0.369048 0.467308 1.008065 0.251 Uiso 1 1 calc R U . . .
C37 C 0.6631(9) 0.4970(9) 0.8598(5) 0.063(4) Uiso 1 1 d . U . . .
H37 H 0.692637 0.523298 0.853856 0.076 Uiso 1 1 calc R U . . .
C194 C 0.3788(12) 1.0297(12) 0.6326(11) 0.175(17) Uiso 1 1 d D . . . .
H19M H 0.400364 0.994806 0.621533 0.210 Uiso 1 1 calc R U . . .
H19N H 0.381931 1.018081 0.659103 0.210 Uiso 1 1 calc R U . . .
C90 C 0.6920(9) 0.6866(9) 0.7491(6) 0.068(4) Uiso 1 1 d . U . . .
H90A H 0.690811 0.667658 0.775739 0.081 Uiso 1 1 calc R U . . .
H90B H 0.694496 0.654864 0.736424 0.081 Uiso 1 1 calc R U . . .
C189 C 0.2635(12) 1.0459(12) 0.4355(7) 0.087(5) Uiso 1 1 d . U . . .
H18G H 0.292739 1.064241 0.414818 0.104 Uiso 1 1 calc R U . . .
H18H H 0.260031 1.008751 0.430183 0.104 Uiso 1 1 calc R U . . .
C67 C 0.4000(14) 0.5396(11) 0.5810(6) 0.113(7) Uiso 1 1 d D U . . .
H67 H 0.355241 0.554589 0.581772 0.136 Uiso 1 1 calc R U . . .
C134 C 0.5235(11) 0.8420(9) 0.5335(6) 0.099(8) Uiso 1 1 d D . . . .
H13I H 0.503430 0.821375 0.522659 0.118 Uiso 1 1 calc R U . . .
H13J H 0.550959 0.810757 0.548750 0.118 Uiso 1 1 calc R U . . .
C24 C 0.5482(12) 0.3801(12) 0.6034(7) 0.088(5) Uiso 1 1 d . U . . .
H24K H 0.539685 0.424638 0.594733 0.106 Uiso 1 1 calc R U . . .
H24L H 0.590772 0.365913 0.607110 0.106 Uiso 1 1 calc R U . . .
C188 C 0.2880(10) 1.0292(10) 0.4715(6) 0.075(5) Uiso 1 1 d . U . . .
H18I H 0.327445 0.999628 0.469281 0.090 Uiso 1 1 calc R U . . .
H18J H 0.294454 1.065651 0.476173 0.090 Uiso 1 1 calc R U . . .
C89 C 0.7477(12) 0.7121(11) 0.7337(7) 0.086(5) Uiso 1 1 d . U . . .
H89A H 0.751257 0.727772 0.706568 0.103 Uiso 1 1 calc R U . . .
H89B H 0.784263 0.679774 0.738338 0.103 Uiso 1 1 calc R U . . .
C119 C 0.026(2) 0.4289(17) 0.7583(9) 0.21(2) Uiso 1 1 d D . . . .
H11G H 0.030928 0.390408 0.777234 0.257 Uiso 1 1 calc R U . . .
H11H H -0.017195 0.450943 0.763676 0.257 Uiso 1 1 calc R U . . .
C21 C 0.5104(13) 0.2648(12) 0.6229(7) 0.093(5) Uiso 1 1 d . U . . .
H21G H 0.520322 0.220500 0.632341 0.111 Uiso 1 1 calc R U . . .
H21H H 0.468406 0.277345 0.618131 0.111 Uiso 1 1 calc R U . . .
C98 C 0.3035(16) 0.6890(13) 0.9619(8) 0.154(8) Uiso 1 1 d D U . . .
H98A H 0.310667 0.647405 0.958831 0.185 Uiso 1 1 calc R U . . .
H98B H 0.260138 0.708636 0.961695 0.185 Uiso 1 1 calc R U . . .
C222 C -0.1771(8) 0.8920(8) 0.7996(6) 0.090(5) Uiso 1 1 d D U . . .
H22C H -0.153325 0.908609 0.775349 0.108 Uiso 1 1 calc R U . . .
H22D H -0.158037 0.894268 0.819278 0.108 Uiso 1 1 calc R U . . .
C167 C -0.1198(10) 0.6687(17) 0.9422(9) 0.182(16) Uiso 1 1 d D U . . .
H16G H -0.129448 0.700941 0.955678 0.218 Uiso 1 1 calc R U . . .
H16H H -0.158448 0.663595 0.938613 0.218 Uiso 1 1 calc R U . . .
C146 C 0.4596(11) 0.8699(12) 0.8608(7) 0.085(5) Uiso 1 1 d . U . . .
H14Q H 0.449246 0.830731 0.874324 0.102 Uiso 1 1 calc R U . . .
H14R H 0.421642 0.901722 0.861946 0.102 Uiso 1 1 calc R U . . .
C94 C 0.6915(15) 0.671(2) 0.9201(12) 0.27(3) Uiso 1 1 d D . . . .
H94A H 0.730034 0.680476 0.919855 0.326 Uiso 1 1 calc R U . . .
H94B H 0.689722 0.631109 0.937708 0.326 Uiso 1 1 calc R U . . .
C23 C 0.5403(14) 0.3528(13) 0.5739(8) 0.102(6) Uiso 1 1 d . U . . .
H23I H 0.568892 0.363700 0.550514 0.122 Uiso 1 1 calc R U . . .
H23J H 0.498365 0.368193 0.569075 0.122 Uiso 1 1 calc R U . . .
C196 C 0.3748(14) 1.1357(15) 0.6324(13) 0.22(2) Uiso 1 1 d D . . . .
H19O H 0.379408 1.121619 0.658673 0.263 Uiso 1 1 calc R U . . .
H19P H 0.393387 1.170972 0.621125 0.263 Uiso 1 1 calc R U . . .
C42 C 0.6468(10) 0.4784(11) 0.9008(6) 0.077(5) Uiso 1 1 d . U . . .
H42A H 0.616883 0.452836 0.907581 0.092 Uiso 1 1 calc R U . . .
H42B H 0.627602 0.514661 0.910860 0.092 Uiso 1 1 calc R U . . .
C43 C 0.4202(8) 0.4879(7) 0.9350(4) 0.055(4) Uiso 1 1 d D . . . .
H43 H 0.382316 0.472727 0.940176 0.066 Uiso 1 1 calc R U . . .
C31 C 0.7410(11) 0.5319(11) 0.6981(7) 0.083(5) Uiso 1 1 d . U . . .
H31 H 0.748485 0.496318 0.687241 0.100 Uiso 1 1 calc R U . . .
C110 C 0.0785(15) 0.4409(14) 0.8643(9) 0.111(6) Uiso 1 1 d . U . . .
H11I H 0.117007 0.410774 0.867490 0.133 Uiso 1 1 calc R U . . .
H11J H 0.076749 0.452236 0.837627 0.133 Uiso 1 1 calc R U . . .
C91 C 0.5757(13) 0.702(2) 0.8933(11) 0.186(19) Uiso 1 1 d D . . . .
H91 H 0.580716 0.742369 0.876803 0.223 Uiso 1 1 calc R U . . .
C20 C 0.5160(12) 0.2966(11) 0.6516(7) 0.084(5) Uiso 1 1 d . U . . .
H20M H 0.486643 0.285681 0.674692 0.100 Uiso 1 1 calc R U . . .
H20N H 0.557209 0.280483 0.657495 0.100 Uiso 1 1 calc R U . . .
C109 C 0.0798(15) 0.4947(15) 0.8754(9) 0.113(7) Uiso 1 1 d . U . . .
H109 H 0.043253 0.526072 0.868476 0.135 Uiso 1 1 calc R U . . .
C171 C -0.1384(16) 0.5731(15) 0.7865(9) 0.117(7) Uiso 1 1 d . U . . .
H17M H -0.096460 0.557678 0.774106 0.140 Uiso 1 1 calc R U . . .
H17N H -0.164991 0.585576 0.767985 0.140 Uiso 1 1 calc R U . . .
C99 C 0.3197(19) 0.6874(13) 0.9992(7) 0.176(9) Uiso 1 1 d D U . . .
H99A H 0.294433 0.664393 1.020061 0.211 Uiso 1 1 calc R U . . .
H99B H 0.362895 0.667084 0.999421 0.211 Uiso 1 1 calc R U . . .
C75 C 0.6798(8) 0.6863(12) 0.4862(5) 0.098(6) Uiso 1 1 d D U . . .
H75A H 0.718942 0.660978 0.492683 0.117 Uiso 1 1 calc R U . . .
H75B H 0.680027 0.728884 0.483645 0.117 Uiso 1 1 calc R U . . .
C233 C -0.066(3) 1.163(3) 0.5731(17) 0.21(2) Uiso 1 1 d . . . . .
C182 C 0.0401(13) 0.8458(13) 0.5877(8) 0.100(6) Uiso 1 1 d . U . . .
H18K H 0.009731 0.873777 0.601755 0.120 Uiso 1 1 calc R U . . .
H18L H 0.047078 0.805049 0.604366 0.120 Uiso 1 1 calc R U . . .
C51 C 0.3437(13) 0.3179(15) 0.9572(9) 0.184(10) Uiso 1 1 d D U . . .
H51A H 0.357116 0.282351 0.946135 0.221 Uiso 1 1 calc R U . . .
H51B H 0.370812 0.313058 0.974398 0.221 Uiso 1 1 calc R U . . .
C202 C 0.3334(12) 1.1564(13) 0.7559(8) 0.095(6) Uiso 1 1 d . U . . .
H20O H 0.346868 1.194784 0.745225 0.114 Uiso 1 1 calc R U . . .
H20P H 0.324232 1.149902 0.783208 0.114 Uiso 1 1 calc R U . . .
C169 C -0.1088(14) 0.6147(14) 0.8274(8) 0.104(6) Uiso 1 1 d . U . . .
H169 H -0.116547 0.653819 0.834558 0.125 Uiso 1 1 calc R U . . .
C220 C -0.2802(10) 0.9031(10) 0.8406(7) 0.118(7) Uiso 1 1 d D U . . .
H22E H -0.263513 0.905975 0.861095 0.142 Uiso 1 1 calc R U . . .
H22F H -0.322702 0.926746 0.842752 0.142 Uiso 1 1 calc R U . . .
C120 C 0.0670(16) 0.4664(14) 0.7611(7) 0.140(10) Uiso 1 1 d D U . . .
H12G H 0.053341 0.478098 0.785178 0.168 Uiso 1 1 calc R U . . .
H12H H 0.108982 0.441567 0.760306 0.168 Uiso 1 1 calc R U . . .
C229 C 0.0334(17) 1.1036(16) 0.6039(11) 0.128(8) Uiso 1 1 d . U . . .
H229 H 0.005194 1.112661 0.627040 0.153 Uiso 1 1 calc R U . . .
C218 C -0.2129(10) 0.7997(8) 0.8402(7) 0.112(6) Uiso 1 1 d D U . . .
H21I H -0.194494 0.800509 0.860609 0.135 Uiso 1 1 calc R U . . .
H21J H -0.212313 0.757254 0.841715 0.135 Uiso 1 1 calc R U . . .
C30 C 0.6980(10) 0.4817(13) 0.5560(7) 0.119(7) Uiso 1 1 d D U . . .
H30A H 0.662435 0.492410 0.543920 0.143 Uiso 1 1 calc R U . . .
H30B H 0.703082 0.438932 0.569691 0.143 Uiso 1 1 calc R U . . .
C129 C 0.2834(16) 0.7216(15) 0.4804(9) 0.117(7) Uiso 1 1 d . U . . .
H12I H 0.246651 0.705164 0.491768 0.141 Uiso 1 1 calc R U . . .
H12J H 0.312671 0.693206 0.466198 0.141 Uiso 1 1 calc R U . . .
C53 C 0.2351(13) 0.3303(17) 0.9522(9) 0.181(12) Uiso 1 1 d D U . . .
H53A H 0.192755 0.333966 0.966159 0.217 Uiso 1 1 calc R U . . .
H53B H 0.246021 0.294694 0.941424 0.217 Uiso 1 1 calc R U . . .
C162 C 0.1306(12) 0.8396(11) 0.9581(6) 0.107(6) Uiso 1 1 d D U . . .
H16I H 0.134782 0.881968 0.949398 0.129 Uiso 1 1 calc R U . . .
H16J H 0.171743 0.813042 0.955277 0.129 Uiso 1 1 calc R U . . .
C12 C 0.5892(16) 0.3183(16) 0.8848(10) 0.126(7) Uiso 1 1 d . U . . .
H12K H 0.579408 0.348626 0.899804 0.152 Uiso 1 1 calc R U . . .
H12L H 0.616583 0.332326 0.861464 0.152 Uiso 1 1 calc R U . . .
C95 C 0.6380(19) 0.719(2) 0.9331(13) 0.30(4) Uiso 1 1 d D . . . .
H95A H 0.638144 0.718601 0.958936 0.360 Uiso 1 1 calc R U . . .
H95B H 0.642952 0.759067 0.917484 0.360 Uiso 1 1 calc R U . . .
C116 C 0.0841(18) 0.5071(16) 0.6921(7) 0.185(19) Uiso 1 1 d D . . . .
H11K H 0.081511 0.544644 0.672248 0.222 Uiso 1 1 calc R U . . .
H11L H 0.126489 0.483315 0.688552 0.222 Uiso 1 1 calc R U . . .
C133 C 0.4753(9) 0.8798(11) 0.5581(6) 0.098(8) Uiso 1 1 d D . . . .
H133 H 0.448691 0.910950 0.541803 0.118 Uiso 1 1 calc R U . . .
C164 C 0.0139(11) 0.6351(14) 0.9322(9) 0.186(16) Uiso 1 1 d D U . . .
H16K H 0.052505 0.640128 0.935757 0.224 Uiso 1 1 calc R U . . .
H16L H 0.023630 0.602836 0.918574 0.224 Uiso 1 1 calc R U . . .
C138 C 0.5043(11) 0.9130(12) 0.5746(6) 0.114(9) Uiso 1 1 d D . . . .
H13K H 0.529115 0.883418 0.592119 0.137 Uiso 1 1 calc R U . . .
H13L H 0.472054 0.939649 0.588666 0.137 Uiso 1 1 calc R U . . .
C161 C 0.1000(14) 0.8280(12) 0.9991(6) 0.121(8) Uiso 1 1 d D U . . .
H16M H 0.126714 0.832486 1.013921 0.145 Uiso 1 1 calc R U . . .
H16N H 0.061417 0.858551 1.002371 0.145 Uiso 1 1 calc R U . . .
C22 C 0.5534(13) 0.2829(12) 0.5888(8) 0.099(6) Uiso 1 1 d . U . . .
H22G H 0.550545 0.263841 0.569687 0.118 Uiso 1 1 calc R U . . .
H22H H 0.595258 0.268125 0.593777 0.118 Uiso 1 1 calc R U . . .
C173 C -0.1216(17) 0.5093(17) 0.8450(10) 0.133(7) Uiso 1 1 d . U . . .
H17O H -0.078217 0.497289 0.833713 0.159 Uiso 1 1 calc R U . . .
H17P H -0.132595 0.474572 0.864637 0.159 Uiso 1 1 calc R U . . .
C49 C 0.3064(14) 0.3817(15) 0.8995(7) 0.151(11) Uiso 1 1 d D U . . .
H49 H 0.318146 0.342185 0.892216 0.181 Uiso 1 1 calc R U . . .
C219 C -0.2792(9) 0.8377(10) 0.8440(8) 0.122(7) Uiso 1 1 d D U . . .
H21K H -0.298023 0.834789 0.824374 0.146 Uiso 1 1 calc R U . . .
H21L H -0.303069 0.821492 0.868279 0.146 Uiso 1 1 calc R U . . .
C208 C 0.0325(15) 1.0900(13) 0.9430(7) 0.138(12) Uiso 1 1 d D . . . .
H20Q H -0.006916 1.116032 0.937467 0.165 Uiso 1 1 calc R U . . .
H20R H 0.036875 1.094314 0.967022 0.165 Uiso 1 1 calc R U . . .
C215 C -0.1056(17) 0.8945(17) 0.9677(10) 0.131(7) Uiso 1 1 d . U . . .
H21M H -0.078447 0.857150 0.979062 0.157 Uiso 1 1 calc R U . . .
H21N H -0.108196 0.925785 0.980766 0.157 Uiso 1 1 calc R U . . .
C223 C -0.1064(10) 0.9339(14) 0.6620(9) 0.145(13) Uiso 1 1 d D . . . .
H223 H -0.103879 0.903519 0.647899 0.174 Uiso 1 1 calc R U . . .
C214 C -0.1659(17) 0.8829(17) 0.9745(11) 0.136(8) Uiso 1 1 d . U . . .
H21O H -0.195274 0.920538 0.965987 0.163 Uiso 1 1 calc R U . . .
H21P H -0.179692 0.867111 1.001269 0.163 Uiso 1 1 calc R U . . .
C34 C 0.8668(15) 0.5282(15) 0.6944(9) 0.117(7) Uiso 1 1 d . U . . .
H34A H 0.863418 0.563312 0.704427 0.140 Uiso 1 1 calc R U . . .
H34B H 0.910549 0.510258 0.687532 0.140 Uiso 1 1 calc R U . . .
C100 C 0.3082(17) 0.7520(15) 1.0035(7) 0.165(9) Uiso 1 1 d D U . . .
H10K H 0.264371 0.770953 1.005147 0.199 Uiso 1 1 calc R U . . .
H10L H 0.319686 0.750958 1.026821 0.199 Uiso 1 1 calc R U . . .
C28 C 0.8102(10) 0.4781(15) 0.5447(8) 0.146(8) Uiso 1 1 d D U . . .
H28A H 0.846414 0.484957 0.525406 0.176 Uiso 1 1 calc R U . . .
H28B H 0.818840 0.435340 0.558397 0.176 Uiso 1 1 calc R U . . .
C77 C 0.6125(10) 0.7146(15) 0.4392(5) 0.132(8) Uiso 1 1 d D U . . .
H77A H 0.609276 0.711708 0.414612 0.158 Uiso 1 1 calc R U . . .
H77B H 0.605923 0.757618 0.439291 0.158 Uiso 1 1 calc R U . . .
C113 C 0.0128(18) 0.4576(18) 0.9358(12) 0.146(8) Uiso 1 1 d . U . . .
H11M H 0.007129 0.452311 0.962903 0.175 Uiso 1 1 calc R U . . .
H11N H -0.023328 0.487053 0.927493 0.175 Uiso 1 1 calc R U . . .
C8 C 0.492(2) 0.295(2) 0.9136(13) 0.165(9) Uiso 1 1 d . U . . .
H8A H 0.452142 0.292630 0.910001 0.199 Uiso 1 1 calc R U . . .
H8B H 0.485064 0.322911 0.929631 0.199 Uiso 1 1 calc R U . . .
C243 C -0.1361(19) 1.1687(19) 0.6861(12) 0.155(8) Uiso 1 1 d . U . . .
H24M H -0.141792 1.204802 0.695675 0.186 Uiso 1 1 calc R U . . .
H24N H -0.116788 1.177623 0.659618 0.186 Uiso 1 1 calc R U . . .
C130 C 0.2665(16) 0.7819(15) 0.4545(9) 0.120(7) Uiso 1 1 d . U . . .
H13M H 0.304249 0.794074 0.439635 0.144 Uiso 1 1 calc R U . . .
H13N H 0.243842 0.777558 0.437261 0.144 Uiso 1 1 calc R U . . .
C7 C 0.5330(18) 0.3147(18) 0.8761(11) 0.136(8) Uiso 1 1 d . U . . .
H7 H 0.542736 0.283050 0.861690 0.164 Uiso 1 1 calc R U . . .
C96 C 0.5775(14) 0.7092(17) 0.9313(9) 0.148(14) Uiso 1 1 d D . . . .
H96A H 0.544841 0.743951 0.937324 0.178 Uiso 1 1 calc R U . . .
H96B H 0.569303 0.672593 0.950121 0.178 Uiso 1 1 calc R U . . .
C184 C 0.0051(16) 0.9086(15) 0.5300(10) 0.121(10) Uiso 1 1 d . . . . .
H18M H -0.014713 0.911640 0.509418 0.145 Uiso 1 1 calc R U . . .
H18N H -0.022287 0.935745 0.545705 0.145 Uiso 1 1 calc R U . . .
C227 C -0.2207(11) 0.9474(14) 0.6750(8) 0.143(10) Uiso 1 1 d D U . . .
H22I H -0.219873 0.916543 0.662016 0.171 Uiso 1 1 calc R U . . .
H22J H -0.256843 0.948473 0.695154 0.171 Uiso 1 1 calc R U . . .
C18 C 0.449(2) 0.183(2) 0.7924(8) 0.208(12) Uiso 1 1 d D U . . .
H18O H 0.488237 0.185521 0.775451 0.249 Uiso 1 1 calc R U . . .
H18P H 0.418739 0.185392 0.777687 0.249 Uiso 1 1 calc R U . . .
C253 C -0.0722(18) 1.2481(18) 0.8201(9) 0.176(10) Uiso 1 1 d D U . . .
H253 H -0.103264 1.285578 0.812431 0.211 Uiso 1 1 calc R U . . .
C172 C -0.1585(17) 0.5246(17) 0.8169(10) 0.130(7) Uiso 1 1 d . U . . .
H17Q H -0.201860 0.538201 0.827731 0.156 Uiso 1 1 calc R U . . .
H17R H -0.154142 0.488745 0.807402 0.156 Uiso 1 1 calc R U . . .
C103 C 0.1797(17) 0.6019(14) 0.9490(7) 0.156(9) Uiso 1 1 d D U . . .
H103 H 0.136713 0.625564 0.952036 0.187 Uiso 1 1 calc R U . . .
C29 C 0.7557(12) 0.4903(16) 0.5262(6) 0.140(8) Uiso 1 1 d D U . . .
H29A H 0.764165 0.462270 0.509831 0.168 Uiso 1 1 calc R U . . .
H29B H 0.748961 0.532037 0.510821 0.168 Uiso 1 1 calc R U . . .
C156 C 0.330(2) 1.0088(19) 0.8929(12) 0.153(9) Uiso 1 1 d . U . . .
H15G H 0.366987 0.997158 0.874538 0.183 Uiso 1 1 calc R U . . .
H15H H 0.307478 1.049128 0.881644 0.183 Uiso 1 1 calc R U . . .
C131 C 0.2314(15) 0.8277(15) 0.4721(9) 0.112(6) Uiso 1 1 d . U . . .
H13O H 0.190004 0.820332 0.482118 0.134 Uiso 1 1 calc R U . . .
H13P H 0.227745 0.866666 0.453527 0.134 Uiso 1 1 calc R U . . .
C52 C 0.2778(16) 0.3222(17) 0.9784(7) 0.179(11) Uiso 1 1 d D U . . .
H52A H 0.275169 0.284997 0.998095 0.215 Uiso 1 1 calc R U . . .
H52B H 0.265203 0.356771 0.990279 0.215 Uiso 1 1 calc R U . . .
C118 C 0.039(2) 0.4153(15) 0.7203(11) 0.197(16) Uiso 1 1 d D U . . .
H11O H 0.077949 0.385475 0.717347 0.236 Uiso 1 1 calc R U . . .
H11P H 0.006652 0.396902 0.718785 0.236 Uiso 1 1 calc R U . . .
C114 C 0.0749(18) 0.4864(18) 0.9151(10) 0.137(8) Uiso 1 1 d . U . . .
H11Q H 0.070103 0.525467 0.921176 0.165 Uiso 1 1 calc R U . . .
H11R H 0.111656 0.458267 0.923390 0.165 Uiso 1 1 calc R U . . .
C17 C 0.455(2) 0.1233(15) 0.8223(12) 0.218(12) Uiso 1 1 d D U . . .
H17S H 0.445571 0.091966 0.813906 0.261 Uiso 1 1 calc R U . . .
H17T H 0.497500 0.109259 0.826621 0.261 Uiso 1 1 calc R U . . .
C27 C 0.7985(10) 0.5190(15) 0.5716(8) 0.139(8) Uiso 1 1 d D U . . .
H27A H 0.790335 0.561899 0.558165 0.166 Uiso 1 1 calc R U . . .
H27B H 0.834495 0.510567 0.582927 0.166 Uiso 1 1 calc R U . . .
C152 C 0.238(2) 0.979(2) 0.9332(12) 0.161(9) Uiso 1 1 d . U . . .
H15I H 0.212538 0.949141 0.939684 0.193 Uiso 1 1 calc R U . . .
H15J H 0.212781 1.019089 0.923887 0.193 Uiso 1 1 calc R U . . .
C5 C 0.7174(13) 0.2333(10) 0.8064(8) 0.131(9) Uiso 1 1 d D U . . .
H5A H 0.700636 0.208257 0.830218 0.158 Uiso 1 1 calc R U . . .
H5B H 0.745346 0.205785 0.791153 0.158 Uiso 1 1 calc R U . . .
C212 C -0.1389(16) 0.8590(17) 0.9096(10) 0.128(7) Uiso 1 1 d . U . . .
H21Q H -0.137691 0.828553 0.896256 0.154 Uiso 1 1 calc R U . . .
H21R H -0.165627 0.897605 0.899433 0.154 Uiso 1 1 calc R U . . .
C245 C -0.2238(17) 1.1297(16) 0.7275(10) 0.130(7) Uiso 1 1 d . U . . .
H24O H -0.260015 1.115935 0.727434 0.155 Uiso 1 1 calc R U . . .
H24P H -0.237005 1.160807 0.742139 0.155 Uiso 1 1 calc R U . . .
C230 C 0.0610(18) 1.1553(17) 0.5826(11) 0.144(8) Uiso 1 1 d . U . . .
H23K H 0.086999 1.147025 0.559074 0.173 Uiso 1 1 calc R U . . .
H23L H 0.086120 1.163351 0.597109 0.173 Uiso 1 1 calc R U . . .
C82 C 0.7506(10) 0.7467(14) 0.5917(8) 0.126(11) Uiso 1 1 d D . . . .
H82A H 0.773969 0.775530 0.574160 0.151 Uiso 1 1 calc R U . . .
H82B H 0.780249 0.711618 0.602883 0.151 Uiso 1 1 calc R U . . .
C237 C 0.111(2) 1.2522(16) 0.7132(13) 0.198(11) Uiso 1 1 d D U . . .
H23M H 0.098620 1.276608 0.732002 0.238 Uiso 1 1 calc R U . . .
H23N H 0.154550 1.250317 0.702575 0.238 Uiso 1 1 calc R U . . .
C193 C 0.3128(11) 1.0474(10) 0.6289(8) 0.096(7) Uiso 1 1 d D . . . .
H193 H 0.314091 1.062146 0.601647 0.115 Uiso 1 1 calc R U . . .
C16 C 0.411(2) 0.134(2) 0.8583(11) 0.225(12) Uiso 1 1 d D U . . .
H16O H 0.370212 0.155349 0.852938 0.270 Uiso 1 1 calc R U . . .
H16P H 0.408048 0.095094 0.875978 0.270 Uiso 1 1 calc R U . . .
C58 C 0.2050(18) 0.1869(10) 0.8605(9) 0.174(17) Uiso 1 1 d D . . . .
H58A H 0.248213 0.172164 0.850051 0.209 Uiso 1 1 calc R U . . .
H58B H 0.189568 0.152254 0.877862 0.209 Uiso 1 1 calc R U . . .
C221 C -0.2431(10) 0.9297(8) 0.8037(7) 0.110(6) Uiso 1 1 d D U . . .
H22K H -0.243399 0.971936 0.802565 0.132 Uiso 1 1 calc R U . . .
H22L H -0.261314 0.929625 0.783083 0.132 Uiso 1 1 calc R U . . .
C154 C 0.295(2) 1.024(2) 0.9575(14) 0.181(10) Uiso 1 1 d . U . . .
H15K H 0.310414 1.023516 0.979278 0.217 Uiso 1 1 calc R U . . .
H15L H 0.269390 1.064839 0.949695 0.217 Uiso 1 1 calc R U . . .
C139 C 0.4984(8) 0.9206(9) 0.6765(7) 0.084(6) Uiso 1 1 d D . . . .
H139 H 0.491829 0.945080 0.651327 0.101 Uiso 1 1 calc R U . . .
C123 C 0.1679(18) 0.5580(12) 0.5707(11) 0.19(2) Uiso 1 1 d D . . . .
H12M H 0.200712 0.562890 0.548631 0.229 Uiso 1 1 calc R U . . .
H12N H 0.162018 0.516406 0.576502 0.229 Uiso 1 1 calc R U . . .
C104 C 0.1778(17) 0.5358(14) 0.9590(8) 0.156(11) Uiso 1 1 d D U . . .
H10M H 0.219705 0.510709 0.955840 0.187 Uiso 1 1 calc R U . . .
H10N H 0.156137 0.528426 0.942289 0.187 Uiso 1 1 calc R U . . .
C26 C 0.7423(11) 0.5055(14) 0.6021(6) 0.116(7) Uiso 1 1 d D U . . .
H26D H 0.749976 0.462326 0.614938 0.140 Uiso 1 1 calc R U . . .
H26E H 0.734361 0.529835 0.620603 0.140 Uiso 1 1 calc R U . . .
C248 C -0.1371(13) 1.077(2) 0.9062(11) 0.209(17) Uiso 1 1 d D U . . .
H24Q H -0.130959 1.116715 0.891173 0.251 Uiso 1 1 calc R U . . .
H24R H -0.099645 1.046080 0.900302 0.251 Uiso 1 1 calc R U . . .
C258 C -0.0942(17) 1.2216(15) 0.8615(10) 0.176(10) Uiso 1 1 d D U . . .
H25K H -0.063570 1.185444 0.870589 0.211 Uiso 1 1 calc R U . . .
H25L H -0.132713 1.209363 0.864909 0.211 Uiso 1 1 calc R U . . .
C207 C 0.0322(16) 1.0248(13) 0.9464(6) 0.155(15) Uiso 1 1 d D . . . .
H20S H -0.004234 1.014599 0.964347 0.186 Uiso 1 1 calc R U . . .
H20T H 0.068506 0.998011 0.955918 0.186 Uiso 1 1 calc R U . . .
C224 C -0.1113(12) 0.9928(16) 0.6335(9) 0.181(18) Uiso 1 1 d D . . . .
H22M H -0.076001 0.989171 0.612833 0.217 Uiso 1 1 calc R U . . .
H22N H -0.109340 1.024666 0.644764 0.217 Uiso 1 1 calc R U . . .
C15 C 0.2215(14) 0.2902(12) 0.8544(7) 0.122(10) Uiso 1 1 d D . . . .
H15M H 0.214876 0.322071 0.867799 0.146 Uiso 1 1 calc R U . . .
H15N H 0.265608 0.278181 0.844906 0.146 Uiso 1 1 calc R U . . .
C231 C 0.003(2) 1.214(2) 0.5744(13) 0.159(10) Uiso 1 1 d . U . . .
C155 C 0.349(2) 1.012(2) 0.9259(13) 0.173(9) Uiso 1 1 d . U . . .
H15O H 0.370903 1.044942 0.919037 0.207 Uiso 1 1 calc R U . . .
H15P H 0.376999 0.973849 0.934748 0.207 Uiso 1 1 calc R U . . .
C81 C 0.7114(10) 0.7767(11) 0.6222(7) 0.093(7) Uiso 1 1 d D . . . .
H81A H 0.695836 0.819892 0.611418 0.112 Uiso 1 1 calc R U . . .
H81B H 0.736685 0.774218 0.639999 0.112 Uiso 1 1 calc R U . . .
C142 C 0.5954(9) 0.9717(11) 0.6826(8) 0.118(10) Uiso 1 1 d D . . . .
H14S H 0.623691 0.999155 0.672591 0.142 Uiso 1 1 calc R U . . .
H14T H 0.600957 0.950156 0.708158 0.142 Uiso 1 1 calc R U . . .
C80 C 0.6580(13) 0.7480(16) 0.6429(7) 0.158(15) Uiso 1 1 d D . . . .
H80A H 0.672788 0.709946 0.660360 0.190 Uiso 1 1 calc R U . . .
H80B H 0.628497 0.775464 0.657664 0.190 Uiso 1 1 calc R U . . .
C232 C -0.012(3) 1.180(2) 0.5465(17) 0.22(3) Uiso 1 1 d . . . . .
H23O H 0.020483 1.145193 0.541057 0.266 Uiso 1 1 calc R U . . .
H23P H -0.022375 1.208457 0.523168 0.266 Uiso 1 1 calc DR U . . .
C60 C 0.1931(17) 0.2671(12) 0.8017(6) 0.151(14) Uiso 1 1 d D . . . .
H60A H 0.235896 0.252685 0.790218 0.181 Uiso 1 1 calc R U . . .
H60B H 0.168989 0.284609 0.781754 0.181 Uiso 1 1 calc R U . . .
C122 C 0.1861(16) 0.5687(10) 0.6039(10) 0.184(19) Uiso 1 1 d D . . . .
H12O H 0.154211 0.561844 0.626215 0.221 Uiso 1 1 calc R U . . .
H12P H 0.224579 0.540001 0.608933 0.221 Uiso 1 1 calc R U . . .
C101 C 0.3444(17) 0.7898(13) 0.9711(8) 0.156(8) Uiso 1 1 d D U . . .
H10O H 0.388407 0.773228 0.970856 0.187 Uiso 1 1 calc R U . . .
H10P H 0.334450 0.831728 0.974175 0.187 Uiso 1 1 calc R U . . .
C57 C 0.199(2) 0.2351(14) 0.8815(7) 0.21(2) Uiso 1 1 d D . . . .
H57A H 0.223934 0.217933 0.901128 0.251 Uiso 1 1 calc R U . . .
H57B H 0.156389 0.247854 0.893359 0.251 Uiso 1 1 calc R U . . .
C226 C -0.2259(11) 1.0085(15) 0.6480(9) 0.189(19) Uiso 1 1 d D . . . .
H22O H -0.232718 1.040026 0.661677 0.227 Uiso 1 1 calc R U . . .
H22P H -0.261667 1.016779 0.636364 0.227 Uiso 1 1 calc R U . . .
C185 C 0.0608(14) 0.9261(14) 0.5158(9) 0.107(9) Uiso 1 1 d . . . . .
H18Q H 0.054271 0.967853 0.500499 0.129 Uiso 1 1 calc R U . . .
H18R H 0.088339 0.899028 0.500143 0.129 Uiso 1 1 calc R U . . .
C56 C 0.434(3) 0.173(2) 0.8757(9) 0.230(12) Uiso 1 1 d D U . . .
H56A H 0.466001 0.146707 0.889676 0.276 Uiso 1 1 calc R U . . .
H56B H 0.400134 0.191677 0.893129 0.276 Uiso 1 1 calc R U . . .
C117 C 0.042(2) 0.4708(18) 0.6891(8) 0.201(16) Uiso 1 1 d D U . . .
H11S H 0.000416 0.496924 0.689021 0.241 Uiso 1 1 calc R U . . .
H11T H 0.055883 0.458395 0.665240 0.241 Uiso 1 1 calc R U . . .
C225 C -0.1698(13) 1.0122(13) 0.6178(7) 0.129(11) Uiso 1 1 d D . . . .
H22Q H -0.173553 1.054135 0.602843 0.155 Uiso 1 1 calc R U . . .
H22R H -0.167187 0.985982 0.601296 0.155 Uiso 1 1 calc R U . . .
C160 C 0.0869(16) 0.7655(13) 1.0132(6) 0.149(14) Uiso 1 1 d D . . . .
H16Q H 0.064948 0.760762 1.039188 0.179 Uiso 1 1 calc R U . . .
H16R H 0.125765 0.734866 1.012647 0.179 Uiso 1 1 calc R U . . .
C256 C -0.0446(19) 1.288(2) 0.8790(10) 0.213(19) Uiso 1 1 d D U . . .
H25M H -0.013350 1.252957 0.888120 0.256 Uiso 1 1 calc R U . . .
H25N H -0.050817 1.318813 0.893415 0.256 Uiso 1 1 calc R U . . .
C59 C 0.1685(17) 0.2137(13) 0.8294(9) 0.175(17) Uiso 1 1 d D . . . .
H59A H 0.125165 0.227805 0.839910 0.209 Uiso 1 1 calc R U . . .
H59B H 0.171597 0.182224 0.816300 0.209 Uiso 1 1 calc R U . . .
C250 C -0.206(2) 1.1283(18) 0.9552(10) 0.187(19) Uiso 1 1 d D . . . .
H25O H -0.214411 1.131046 0.981291 0.224 Uiso 1 1 calc R U . . .
H25P H -0.198125 1.167186 0.939091 0.224 Uiso 1 1 calc R U . . .
C159 C 0.0487(15) 0.7548(15) 0.9896(7) 0.170(17) Uiso 1 1 d D . . . .
H15Q H 0.008678 0.783522 0.991407 0.203 Uiso 1 1 calc R U . . .
H15R H 0.041883 0.713324 0.998947 0.203 Uiso 1 1 calc R U . . .
C50 C 0.3474(13) 0.3764(16) 0.9262(9) 0.175(10) Uiso 1 1 d D U . . .
H50A H 0.333927 0.412009 0.937141 0.210 Uiso 1 1 calc R U . . .
H50B H 0.389836 0.374597 0.912683 0.210 Uiso 1 1 calc R U . . .
C125 C 0.1163(15) 0.6682(13) 0.5535(9) 0.159(15) Uiso 1 1 d D . . . .
H12Q H 0.077723 0.696800 0.548486 0.191 Uiso 1 1 calc R U . . .
H12R H 0.148088 0.675202 0.531069 0.191 Uiso 1 1 calc R U . . .
Ag41 Ag 0.23196(7) 0.96800(6) 0.70875(4) 0.0527(4) Uani 0.903(4) 1 d . . P A 1
Ag40 Ag 0.35347(6) 0.90994(6) 0.72604(4) 0.0565(5) Uani 0.899(4) 1 d . . P A 1
Ag17 Ag 0.32570(7) 0.61047(7) 0.88746(4) 0.0562(4) Uani 0.867(2) 1 d . . P A 1
Ag37 Ag 0.2094(4) 0.9190(4) 0.58922(11) 0.0556(9) Uani 0.75(4) 1 d . . P A 1
Ag29 Ag 0.20282(9) 0.90250(14) 0.86947(7) 0.0619(8) Uani 0.841(11) 1 d . . P A 1
Ag48 Ag 0.20039(13) 1.0408(4) 0.59564(10) 0.0727(14) Uani 0.84(2) 1 d . . P A 1
Ag24 Ag 0.4828(4) 0.7838(4) 0.6611(4) 0.044(2) Uani 0.38(3) 1 d . . P A 1
Ag32 Ag 0.0187(2) 0.6542(2) 0.82721(15) 0.0559(19) Uani 0.54(3) 1 d . . P A 1
Ag31 Ag 0.1299(2) 0.6334(3) 0.86435(13) 0.0941(18) Uani 0.68(3) 1 d . . P A 1
Ag38 Ag 0.3328(4) 0.87779(15) 0.55258(8) 0.0637(15) Uani 0.685(19) 1 d . . P A 1
Ag20 Ag 0.22111(12) 0.5137(3) 0.72321(13) 0.0698(14) Uani 0.718(13) 1 d . . P A 1
Ag33 Ag -0.0054(3) 0.6702(3) 0.75440(7) 0.0657(16) Uani 0.679(19) 1 d . . P A 1
Ag22 Ag 0.41209(18) 0.7535(3) 0.5432(2) 0.0779(18) Uani 0.71(2) 1 d . . P A 1
Ag53 Ag -0.10715(9) 0.99308(9) 0.83581(7) 0.0850(8) Uani 0.843(5) 1 d . . P A 1
Ag57 Ag 0.0420(2) 0.9331(3) 0.84232(10) 0.0957(19) Uani 0.797(15) 1 d . . P A 1
Ag42 Ag 0.17080(7) 0.99226(8) 0.79085(5) 0.0698(5) Uani 0.867(2) 1 d . . P A 1
Ag30 Ag 0.22960(8) 0.76731(9) 0.88125(4) 0.0684(5) Uani 0.867(2) 1 d . . P A 1
Ag23 Ag 0.5203(9) 0.6936(9) 0.6004(4) 0.054(3) Uani 0.45(5) 1 d . . P A 1
Ag45 Ag -0.03510(15) 0.8121(4) 0.82107(9) 0.0686(15) Uani 0.81(3) 1 d . . P A 1
Ag54 Ag 0.11803(8) 1.03443(8) 0.67120(5) 0.0699(5) Uani 0.867(2) 1 d . . P A 1
Ag1A Ag 0.4980(10) 0.7106(7) 0.5941(2) 0.060(3) Uani 0.55(5) 1 d . . P A 2
Ag0A Ag 0.3609(6) 0.6423(6) 0.8809(3) 0.068(3) Uani 0.133(2) 1 d . . P A 2
Ag Ag -0.0172(11) 0.9763(9) 0.8022(6) 0.160(9) Uani 0.157(5) 1 d . . P A 2
Ag1C Ag 0.4640(6) 0.8006(6) 0.6496(3) 0.068(2) Uani 0.62(3) 1 d . . P A 2
Ag1D Ag 0.1994(4) 0.7255(4) 0.88737(19) 0.047(2) Uani 0.133(2) 1 d . . P A 2
Ag4A Ag 0.1749(5) 1.0060(5) 0.6832(3) 0.066(3) Uani 0.133(2) 1 d . . P A 2
Ag1E Ag 0.1828(6) 1.0002(6) 0.7586(3) 0.075(3) Uani 0.133(2) 1 d . . P A 2
Ag1F Ag 0.3582(5) 0.8903(5) 0.55464(12) 0.055(3) Uani 0.315(19) 1 d . . P A 2
Ag1G Ag 0.2183(2) 0.5467(5) 0.7035(4) 0.062(3) Uani 0.282(13) 1 d . . P A 2
Ag1H Ag 0.0209(8) 0.6373(10) 0.75555(19) 0.088(4) Uani 0.321(19) 1 d . . P A 2
Ag1I Ag 0.4225(5) 0.7631(3) 0.5572(5) 0.057(4) Uani 0.29(2) 1 d . . P A 2
Ag26 Ag 0.3786(6) 0.8828(5) 0.7670(4) 0.055(4) Uani 0.101(4) 1 d . . P A 2
Ag8B Ag 0.0027(13) 0.6685(12) 0.8270(3) 0.175(6) Uani 0.46(3) 1 d . . P A 2
Ag1J Ag 0.2295(17) 0.896(2) 0.5870(3) 0.062(8) Uani 0.25(4) 1 d . . P A 2
Ag1K Ag 0.0805(16) 0.9224(9) 0.8457(4) 0.148(11) Uani 0.203(15) 1 d . . P A 2
Ag1L Ag 0.2337(16) 0.8607(17) 0.8763(4) 0.132(14) Uani 0.159(11) 1 d . . P A 2
Ag1M Ag 0.2901(5) 0.9394(5) 0.7103(3) 0.041(3) Uani 0.097(4) 1 d . . P A 2
Ag7B Ag -0.0374(7) 0.843(3) 0.8260(8) 0.114(15) Uani 0.19(3) 1 d . . P A 2
Ag2C Ag 0.1204(8) 0.6269(4) 0.8598(4) 0.113(5) Uani 0.32(3) 1 d . . P A 2
Ag1N Ag 0.1962(7) 1.0101(19) 0.6022(5) 0.083(6) Uani 0.16(2) 1 d . . P A 2
F1 F 0.4747(14) 0.8529(12) 0.4118(6) 0.218(16) Uani 1 1 d . . . B 2
F2 F 0.4365(16) 0.9412(10) 0.4190(5) 0.225(16) Uani 1 1 d . . . B 2
F3 F 0.3771(17) 0.8857(15) 0.4168(7) 0.215(15) Uani 1 1 d . . . B 2
C260 C 0.424(2) 0.8847(15) 0.4295(9) 0.130(15) Uani 1 1 d . . . B 2
O38 O -0.4019(9) 1.2145(8) 0.7326(5) 0.101(5) Uiso 1 1 d . . . . .
O37 O -0.3365(6) 1.2682(6) 0.6803(3) 0.058(3) Uiso 1 1 d . . . . .
O36 O -0.2910(11) 1.3242(11) 0.6296(7) 0.135(8) Uiso 1 1 d . . . . .
C78 C 0.5664(15) 0.6841(16) 0.4703(6) 0.130(11) Uiso 1 1 d D . . . .
H78A H 0.525288 0.699797 0.464166 0.157 Uiso 1 1 calc R U . . .
H78B H 0.577646 0.639992 0.472220 0.157 Uiso 1 1 calc R U . . .
C54 C 0.2400(12) 0.3879(15) 0.9209(9) 0.163(16) Uiso 1 1 d D . . . .
H54A H 0.212538 0.393191 0.903786 0.195 Uiso 1 1 calc R U . . .
H54B H 0.227665 0.423807 0.931580 0.195 Uiso 1 1 calc R U . . .
C105 C 0.145(2) 0.5176(17) 0.9998(9) 0.27(3) Uiso 1 1 d D . . . .
H10Q H 0.102960 0.542517 1.003217 0.320 Uiso 1 1 calc R U . . .
H10R H 0.142812 0.474666 1.006072 0.320 Uiso 1 1 calc R U . . .

loop_
_atom_site_aniso_label
_atom_site_aniso_U_11
_atom_site_aniso_U_22
_atom_site_aniso_U_33
_atom_site_aniso_U_23
_atom_site_aniso_U_13
_atom_site_aniso_U_12
Ag0B 0.0648(8) 0.0559(7) 0.0597(7) -0.0274(6) 0.0056(6) -0.0233(6)
Ag12 0.0549(7) 0.0644(8) 0.0632(8) -0.0248(6) -0.0025(6) -0.0023(6)
Ag36 0.0636(8) 0.0755(9) 0.0490(6) -0.0234(6) -0.0055(6) -0.0205(7)
Ag11 0.0584(8) 0.0535(7) 0.0692(8) -0.0224(6) -0.0045(6) -0.0020(6)
Ag39 0.0598(8) 0.0606(8) 0.0659(8) -0.0244(6) 0.0182(6) -0.0105(6)
Ag35 0.0450(7) 0.0875(10) 0.0676(8) -0.0131(7) -0.0101(6) -0.0236(7)
Ag21 0.0692(9) 0.0749(9) 0.0525(7) -0.0151(6) -0.0130(6) 0.0053(7)
Ag14 0.0416(7) 0.1367(14) 0.0799(9) -0.0674(10) 0.0082(6) -0.0344(8)
Ag18 0.0766(9) 0.0598(8) 0.0614(8) -0.0081(6) -0.0133(7) -0.0101(7)
Ag44 0.0727(9) 0.1097(12) 0.0474(7) -0.0311(7) 0.0125(6) -0.0484(9)
Ag3 0.0517(8) 0.0681(9) 0.0905(11) -0.0274(8) -0.0185(7) 0.0051(6)
Ag10 0.0717(9) 0.0539(8) 0.0784(9) -0.0203(7) -0.0149(7) -0.0098(7)
Ag28 0.0588(8) 0.0675(9) 0.0761(9) -0.0184(7) -0.0124(7) -0.0094(7)
Ag50 0.0560(8) 0.0775(10) 0.0876(10) -0.0425(8) -0.0068(7) -0.0048(7)
Ag25 0.0457(7) 0.0655(9) 0.1326(15) -0.0163(9) -0.0138(8) -0.0190(7)
Ag9 0.0707(9) 0.0773(10) 0.0874(11) -0.0367(9) 0.0049(8) -0.0215(8)
Ag5 0.0616(9) 0.1001(12) 0.0634(8) -0.0180(8) -0.0114(7) -0.0171(8)
Ag27 0.0549(8) 0.0636(9) 0.0997(12) -0.0056(8) 0.0070(8) -0.0101(7)
Ag13 0.0577(8) 0.1020(12) 0.0662(9) -0.0277(8) 0.0015(7) 0.0036(8)
Ag49 0.0537(8) 0.0847(11) 0.1074(13) -0.0364(10) -0.0223(8) 0.0026(7)
Ag46 0.0898(12) 0.1064(14) 0.0749(10) -0.0338(10) 0.0077(9) -0.0396(10)
Ag16 0.1443(17) 0.0875(12) 0.0706(10) 0.0068(8) -0.0446(11) -0.0642(12)
Ag4 0.0851(11) 0.0616(9) 0.1145(14) -0.0201(9) -0.0440(10) 0.0070(8)
Ag19 0.0924(12) 0.0966(13) 0.0934(12) -0.0390(10) 0.0114(10) -0.0488(10)
Ag1 0.0769(11) 0.0814(11) 0.1022(13) -0.0314(10) -0.0165(9) -0.0064(9)
Ag55 0.0598(9) 0.0854(12) 0.1362(17) -0.0278(11) 0.0025(10) -0.0136(8)
Ag51 0.1103(15) 0.0897(13) 0.0977(13) -0.0449(11) -0.0264(11) 0.0191(11)
Ag52 0.123(2) 0.1039(18) 0.212(3) -0.068(2) -0.042(2) 0.0274(15)
Ag34 0.0396(6) 0.0614(7) 0.0526(6) -0.0108(5) -0.0110(5) -0.0166(5)
Ag7 0.0663(8) 0.0553(7) 0.0478(6) -0.0082(5) -0.0192(6) -0.0114(6)
Ag47 0.0874(11) 0.0781(10) 0.0737(10) -0.0067(8) -0.0209(8) -0.0325(9)
Ag15 0.1087(13) 0.0780(10) 0.0484(7) -0.0100(7) -0.0021(8) -0.0267(9)
Ag8 0.0790(11) 0.0679(10) 0.0938(12) -0.0142(8) -0.0048(9) -0.0144(8)
Ag6 0.0615(9) 0.1245(15) 0.0749(10) -0.0193(10) -0.0228(8) -0.0081(9)
Ag2 0.0742(10) 0.0807(11) 0.1153(14) -0.0421(10) -0.0312(10) 0.0032(8)
Mo1 0.0358(6) 0.0435(6) 0.0519(7) -0.0182(5) -0.0132(5) 0.0047(5)
Mo2 0.0324(5) 0.0352(6) 0.0413(5) -0.0118(4) -0.0086(4) -0.0064(4)
Mo3 0.0306(5) 0.0402(6) 0.0379(5) -0.0147(4) -0.0083(4) -0.0057(4)
Mo4 0.0280(5) 0.0357(5) 0.0371(5) -0.0139(4) -0.0033(4) -0.0052(4)
Mo5 0.0277(5) 0.0377(6) 0.0374(5) -0.0098(4) 0.0001(4) -0.0070(4)
Mo6 0.0320(5) 0.0363(6) 0.0346(5) -0.0146(4) -0.0018(4) -0.0055(4)
Mo7 0.0284(5) 0.0348(5) 0.0334(5) -0.0109(4) -0.0015(4) -0.0054(4)
Mo8 0.0328(6) 0.0402(6) 0.0444(6) -0.0171(5) -0.0019(4) 0.0016(5)
Cu1 0.0316(10) 0.0351(10) 0.0378(10) -0.0106(8) -0.0001(8) -0.0050(8)
Cu2 0.0321(10) 0.0378(10) 0.0336(9) -0.0142(8) -0.0035(7) -0.0021(8)
Cu3 0.0351(10) 0.0403(11) 0.0386(10) -0.0121(8) -0.0042(8) -0.0078(8)
S4 0.062(3) 0.057(3) 0.087(3) -0.037(2) -0.031(2) 0.014(2)
S5 0.051(3) 0.088(4) 0.075(3) -0.029(3) 0.000(2) 0.007(2)
S40 0.065(3) 0.081(4) 0.078(3) -0.007(3) -0.020(3) -0.018(3)
S38 0.065(3) 0.082(4) 0.090(4) -0.023(3) 0.001(3) -0.019(3)
S1 0.074(3) 0.068(3) 0.104(4) -0.027(3) -0.042(3) 0.003(3)
S42 0.137(8) 0.154(9) 0.169(10) -0.073(8) -0.033(7) 0.021(7)
S3 0.076(4) 0.054(3) 0.107(5) -0.004(3) -0.009(3) -0.006(2)
S11 0.076(3) 0.052(2) 0.068(3) -0.025(2) -0.008(2) -0.022(2)
S12 0.0433(19) 0.057(2) 0.050(2) -0.0268(17) -0.0060(15) -0.0138(17)
S13 0.041(2) 0.063(3) 0.071(3) -0.025(2) -0.0019(18) -0.0113(18)
S14 0.043(2) 0.093(4) 0.082(3) -0.045(3) 0.018(2) -0.029(2)
S6 0.041(2) 0.077(3) 0.070(3) -0.026(2) -0.0122(19) 0.001(2)
S2 0.081(4) 0.109(5) 0.125(6) -0.034(4) -0.045(4) 0.015(4)
S10 0.076(4) 0.090(4) 0.088(4) -0.032(3) -0.006(3) -0.022(3)
S20 0.070(4) 0.089(4) 0.117(5) 0.005(4) 0.011(4) 0.011(3)
S21 0.050(2) 0.077(3) 0.086(3) -0.034(3) -0.009(2) -0.010(2)
S22 0.051(2) 0.066(3) 0.061(3) -0.012(2) -0.0006(19) -0.002(2)
S23 0.055(2) 0.054(2) 0.073(3) -0.020(2) 0.020(2) -0.011(2)
S15 0.043(2) 0.085(3) 0.047(2) -0.022(2) -0.0049(16) -0.020(2)
S7 0.057(3) 0.084(3) 0.062(3) -0.016(2) -0.012(2) 0.009(2)
S9 0.070(3) 0.051(3) 0.075(3) -0.003(2) -0.014(2) -0.015(2)
S19 0.052(3) 0.100(4) 0.136(6) -0.065(4) 0.000(3) -0.018(3)
S29 0.065(3) 0.069(3) 0.079(3) -0.011(2) -0.014(2) -0.022(2)
S30 0.042(2) 0.078(3) 0.087(3) -0.009(3) -0.012(2) -0.025(2)
S31 0.054(2) 0.067(3) 0.050(2) -0.0085(19) -0.0190(18) -0.018(2)
S32 0.057(2) 0.061(3) 0.051(2) -0.0134(19) -0.0107(18) -0.016(2)
S28 0.047(2) 0.062(3) 0.053(2) -0.0194(19) 0.0099(17) -0.0173(19)
S24 0.045(2) 0.076(3) 0.074(3) -0.040(2) 0.0038(19) -0.023(2)
S16 0.158(6) 0.080(4) 0.054(3) -0.029(3) 0.006(3) -0.044(4)
S8 0.050(2) 0.064(3) 0.048(2) -0.0135(18) -0.0130(17) -0.0115(19)
S25 0.062(3) 0.076(3) 0.062(3) -0.020(2) 0.004(2) -0.023(2)
S17 0.082(3) 0.074(3) 0.052(2) -0.013(2) -0.012(2) -0.032(3)
S26 0.069(3) 0.089(4) 0.088(4) -0.041(3) -0.007(3) -0.017(3)
S34 0.053(2) 0.045(2) 0.054(2) -0.0185(17) -0.0024(17) -0.0077(17)
S35 0.057(3) 0.077(3) 0.068(3) -0.038(2) -0.003(2) 0.000(2)
S27 0.054(2) 0.091(3) 0.051(2) -0.033(2) 0.0003(18) -0.019(2)
S43 0.141(7) 0.091(5) 0.156(8) -0.055(5) -0.034(6) 0.029(5)
S36 0.076(4) 0.083(4) 0.082(4) -0.020(3) -0.007(3) 0.001(3)
S41 0.057(3) 0.078(4) 0.107(4) -0.029(3) -0.022(3) 0.005(3)
S37 0.059(3) 0.091(4) 0.089(4) -0.017(3) 0.000(3) -0.021(3)
S18 0.059(3) 0.096(4) 0.052(2) -0.026(2) 0.000(2) -0.022(3)
S39 0.071(3) 0.070(3) 0.100(4) -0.003(3) -0.023(3) -0.018(3)
S33 0.052(2) 0.047(2) 0.050(2) -0.0172(17) 0.0022(17) -0.0156(17)
O2 0.062(7) 0.036(6) 0.069(7) -0.026(5) -0.017(6) 0.003(5)
O3 0.040(6) 0.060(7) 0.066(7) -0.028(6) -0.021(5) 0.010(5)
O1 0.034(6) 0.069(8) 0.067(7) -0.037(6) -0.003(5) 0.008(5)
O6 0.032(5) 0.048(6) 0.042(5) -0.021(4) -0.014(4) 0.005(4)
O5 0.031(5) 0.033(5) 0.043(5) -0.017(4) -0.006(4) -0.002(4)
O7 0.049(6) 0.027(5) 0.058(6) -0.014(4) -0.011(5) -0.004(4)
O15 0.034(5) 0.039(5) 0.050(6) -0.012(4) -0.008(4) -0.009(4)
O12 0.029(4) 0.035(5) 0.035(4) -0.015(4) 0.000(3) -0.004(4)
O14 0.028(4) 0.034(5) 0.040(5) -0.013(4) -0.008(4) -0.008(4)
O13 0.034(5) 0.045(6) 0.040(5) -0.014(4) 0.001(4) -0.008(4)
O16 0.036(5) 0.050(6) 0.051(6) -0.025(5) -0.005(4) -0.005(4)
O11 0.030(5) 0.061(6) 0.042(5) -0.021(5) -0.005(4) -0.011(4)
O8 0.040(6) 0.058(7) 0.044(6) -0.014(5) -0.015(4) -0.005(5)
O9 0.038(5) 0.049(6) 0.039(5) -0.017(4) -0.001(4) -0.009(4)
O25 0.045(6) 0.047(6) 0.034(5) -0.008(4) -0.006(4) -0.014(5)
O24 0.042(6) 0.041(5) 0.041(5) -0.007(4) -0.001(4) -0.009(4)
O17 0.033(5) 0.038(5) 0.043(5) -0.010(4) -0.003(4) -0.008(4)
O18 0.032(5) 0.035(5) 0.040(5) -0.015(4) 0.002(4) -0.007(4)
O22 0.032(5) 0.033(5) 0.044(5) -0.015(4) 0.000(4) 0.000(4)
O26 0.039(5) 0.037(5) 0.049(6) -0.010(4) -0.017(4) -0.002(4)
O23 0.034(5) 0.031(4) 0.027(4) -0.012(3) 0.003(3) -0.006(4)
O28 0.040(6) 0.049(6) 0.052(6) -0.021(5) -0.007(5) -0.006(5)
O27 0.025(4) 0.040(5) 0.040(5) -0.013(4) 0.001(4) -0.005(4)
O29 0.028(5) 0.058(6) 0.042(5) -0.013(5) 0.000(4) -0.007(4)
O20 0.031(5) 0.037(5) 0.042(5) -0.019(4) 0.001(4) -0.007(4)
O19 0.042(5) 0.039(5) 0.040(5) -0.008(4) -0.010(4) -0.005(4)
O21 0.027(4) 0.042(5) 0.037(5) -0.018(4) -0.003(4) 0.000(4)
O31 0.029(5) 0.063(7) 0.053(6) -0.024(5) 0.002(4) 0.006(5)
O30 0.041(6) 0.049(6) 0.055(6) -0.018(5) -0.007(5) -0.001(5)
O32 0.053(6) 0.049(6) 0.044(6) -0.018(5) -0.002(5) 0.002(5)
O35 0.109(14) 0.098(14) 0.100(13) -0.036(11) 0.041(11) -0.022(11)
O34 0.129(15) 0.084(11) 0.059(9) -0.024(8) 0.019(9) -0.020(10)
O33 0.109(14) 0.074(11) 0.117(15) -0.015(10) 0.008(11) -0.016(10)
O10 0.050(6) 0.038(5) 0.045(5) -0.009(4) -0.007(4) -0.017(5)
O4 0.034(5) 0.032(5) 0.042(5) -0.009(4) -0.010(4) 0.002(4)
C259 0.11(2) 0.083(18) 0.099(19) -0.035(15) 0.028(15) -0.046(15)
Ag41 0.0643(9) 0.0493(8) 0.0485(7) -0.0151(6) -0.0118(6) -0.0140(6)
Ag40 0.0449(8) 0.0484(8) 0.0686(9) -0.0176(6) 0.0057(6) -0.0089(6)
Ag17 0.0542(8) 0.0601(9) 0.0522(8) -0.0149(7) -0.0115(6) -0.0062(7)
Ag37 0.0549(19) 0.058(2) 0.0493(11) -0.0106(11) -0.0049(11) -0.011(2)
Ag29 0.0509(11) 0.0735(16) 0.0687(12) -0.0364(11) -0.0049(7) -0.0108(10)
Ag48 0.0774(13) 0.068(3) 0.0680(14) -0.0181(15) 0.0000(10) -0.0188(12)
Ag24 0.037(3) 0.045(3) 0.044(4) -0.012(2) 0.004(2) -0.011(2)
Ag32 0.054(3) 0.066(3) 0.053(2) -0.0131(15) -0.0095(15) -0.024(2)
Ag31 0.0448(18) 0.133(4) 0.057(2) 0.024(2) 0.0029(15) -0.0034(19)
Ag38 0.055(3) 0.0708(15) 0.0615(12) -0.0254(11) -0.0026(12) -0.0058(13)
Ag20 0.0503(12) 0.083(3) 0.086(2) -0.042(2) -0.0046(11) -0.0144(14)
Ag33 0.069(3) 0.079(3) 0.0523(12) -0.0090(12) -0.0060(11) -0.033(2)
Ag22 0.0469(13) 0.094(2) 0.075(3) -0.016(2) -0.0026(15) 0.0008(12)
Ag53 0.0682(13) 0.0725(13) 0.0994(16) -0.0200(11) -0.0135(10) 0.0053(9)
Ag57 0.099(3) 0.133(4) 0.0769(17) -0.058(2) 0.0146(16) -0.054(2)
Ag42 0.0468(8) 0.0705(10) 0.0853(13) -0.0374(9) 0.0051(8) 0.0014(7)
Ag30 0.0631(10) 0.0940(13) 0.0489(8) -0.0267(8) -0.0065(7) -0.0121(9)
Ag23 0.052(5) 0.071(4) 0.041(3) -0.023(3) 0.003(3) -0.019(4)
Ag45 0.0498(12) 0.088(3) 0.0668(13) -0.0174(12) -0.0071(9) -0.0179(13)
Ag54 0.0564(9) 0.0697(11) 0.0768(11) -0.0060(8) -0.0141(8) -0.0136(8)
Ag1A 0.073(6) 0.069(3) 0.0434(16) -0.0192(19) -0.006(3) -0.022(4)
Ag0A 0.083(8) 0.078(7) 0.038(5) -0.016(5) -0.007(5) -0.010(6)
Ag 0.170(19) 0.127(15) 0.144(17) -0.040(12) 0.017(14) -0.006(13)
Ag1C 0.075(4) 0.079(4) 0.056(3) -0.022(3) 0.010(3) -0.041(4)
Ag1D 0.060(5) 0.049(5) 0.021(3) -0.005(3) 0.002(3) -0.007(4)
Ag4A 0.056(6) 0.076(7) 0.067(6) -0.029(5) -0.002(5) -0.014(5)
Ag1E 0.070(7) 0.085(8) 0.064(7) -0.026(6) -0.013(5) 0.002(6)
Ag1F 0.040(4) 0.079(4) 0.047(2) -0.016(2) -0.0141(18) -0.005(3)
Ag1G 0.048(3) 0.048(5) 0.108(7) -0.040(5) -0.034(3) -0.001(2)
Ag1H 0.079(6) 0.102(10) 0.076(4) -0.006(4) -0.003(3) -0.036(7)
Ag1I 0.044(3) 0.059(3) 0.057(6) -0.015(2) 0.004(3) -0.006(2)
Ag26 0.062(8) 0.032(6) 0.074(8) -0.012(5) -0.022(6) -0.007(5)
Ag8B 0.233(12) 0.260(13) 0.094(6) -0.079(8) 0.056(7) -0.190(10)
Ag1J 0.064(11) 0.093(16) 0.039(3) -0.004(4) -0.006(4) -0.047(12)
Ag1K 0.19(2) 0.135(11) 0.071(6) -0.060(7) -0.044(9) 0.097(12)
Ag1L 0.19(3) 0.18(3) 0.083(9) -0.032(11) -0.046(11) -0.12(3)
Ag1M 0.054(7) 0.033(6) 0.039(6) -0.009(4) -0.011(4) -0.009(5)
Ag7B 0.066(7) 0.16(3) 0.092(9) -0.007(14) 0.012(6) -0.028(10)
Ag2C 0.114(8) 0.045(4) 0.137(9) -0.041(5) 0.077(7) -0.022(4)
Ag1N 0.095(9) 0.063(16) 0.093(9) -0.002(9) -0.021(7) -0.034(7)
F1 0.33(3) 0.22(2) 0.144(17) -0.129(18) 0.15(2) -0.20(3)
F2 0.44(4) 0.162(18) 0.077(11) -0.062(12) 0.101(18) -0.18(2)
F3 0.32(4) 0.24(3) 0.118(18) 0.026(18) -0.07(2) -0.17(3)
C260 0.21(4) 0.10(2) 0.085(19) -0.046(17) 0.06(2) -0.10(3)

loop_
_atom_type_symbol
_atom_type_description
_atom_type_scat_dispersion_real
_atom_type_scat_dispersion_imag
_atom_type_scat_source
C C 0.0181 0.0091 'International Tables Vol C Tables 4.2.6.8 and 6.1.1.4'
H H 0.0000 0.0000 'International Tables Vol C Tables 4.2.6.8 and 6.1.1.4'
Ag Ag 0.1306 4.2820 'International Tables Vol C Tables 4.2.6.8 and 6.1.1.4'
Cu Cu -1.9646 0.5888 'International Tables Vol C Tables 4.2.6.8 and 6.1.1.4'
F F 0.0727 0.0534 'International Tables Vol C Tables 4.2.6.8 and 6.1.1.4'
Mo Mo -0.0483 2.7339 'International Tables Vol C Tables 4.2.6.8 and 6.1.1.4'
O O 0.0492 0.0322 'International Tables Vol C Tables 4.2.6.8 and 6.1.1.4'
S S 0.3331 0.5567 'International Tables Vol C Tables 4.2.6.8 and 6.1.1.4'

loop_
_geom_angle_atom_site_label_1
_geom_angle_atom_site_label_2
_geom_angle_atom_site_label_3
_geom_angle
_geom_angle_site_symmetry_1
_geom_angle_site_symmetry_3
_geom_angle_publ_flag
Ag11 Ag0B Ag10 58.48(5) . . ?
Ag11 Ag0B Ag20 148.44(13) . . ?
Ag10 Ag0B Ag20 89.96(13) . . ?
S11 Ag0B Ag11 105.55(13) . . ?
S11 Ag0B Ag10 51.06(13) . . ?
S11 Ag0B S12 136.61(14) . . ?
S11 Ag0B O6 104.2(3) . . ?
S11 Ag0B Ag20 45.45(16) . . ?
S11 Ag0B Ag1G 59.6(3) . . ?
S12 Ag0B Ag11 53.94(10) . . ?
S12 Ag0B Ag10 109.22(11) . . ?
S12 Ag0B O6 102.4(3) . . ?
S12 Ag0B Ag20 153.06(14) . . ?
S12 Ag0B Ag1G 139.0(3) . . ?
O6 Ag0B Ag11 69.9(2) . . ?
O6 Ag0B Ag10 70.7(2) . . ?
O6 Ag0B Ag20 101.7(2) . . ?
O6 Ag0B Ag1G 108.1(3) . . ?
Ag1G Ag0B Ag11 164.7(3) . . ?
Ag1G Ag0B Ag10 106.3(3) . . ?
Ag11 Ag12 Ag13 73.20(5) . . ?
Ag11 Ag12 Ag1A 108.95(11) . . ?
S5 Ag12 Ag11 75.03(14) . . ?
S5 Ag12 Ag13 48.85(14) . . ?
S5 Ag12 S12 127.82(18) . . ?
S5 Ag12 S13 144.23(19) . . ?
S5 Ag12 Ag23 106.8(5) . . ?
S5 Ag12 Ag1A 117.8(5) . . ?
S12 Ag12 Ag11 53.08(10) . . ?
S12 Ag12 Ag13 111.49(9) . . ?
S12 Ag12 Ag23 94.9(3) . . ?
S12 Ag12 Ag1A 87.1(4) . . ?
S13 Ag12 Ag11 138.32(11) . . ?
S13 Ag12 Ag13 117.95(12) . . ?
S13 Ag12 S12 87.36(14) . . ?
S13 Ag12 Ag23 57.7(5) . . ?
S13 Ag12 Ag1A 49.4(3) . . ?
Ag23 Ag12 Ag11 107.85(19) . . ?
Ag23 Ag12 Ag13 62.1(5) . . ?
Ag1A Ag12 Ag13 72.2(4) . . ?
Ag35 Ag36 Ag21 106.55(6) . . ?
Ag35 Ag36 Ag34 59.43(5) . . ?
Ag35 Ag36 Ag1J 149.6(7) . . ?
Ag21 Ag36 Ag1J 98.3(8) . . ?
Ag34 Ag36 Ag21 150.52(6) . . ?
Ag34 Ag36 Ag1J 90.4(8) . . ?
S21 Ag36 Ag35 51.76(12) . . ?
S21 Ag36 Ag21 60.72(12) . . ?
S21 Ag36 Ag34 111.19(13) . . ?
S21 Ag36 S22 100.66(16) . . ?
S21 Ag36 Ag1J 157.9(8) . . ?
S22 Ag36 Ag35 152.06(12) . . ?
S22 Ag36 Ag21 47.13(11) . . ?
S22 Ag36 Ag34 147.69(12) . . ?
S22 Ag36 Ag1J 57.4(8) . . ?
S31 Ag36 Ag35 107.13(12) . . ?
S31 Ag36 Ag21 145.81(12) . . ?
S31 Ag36 Ag34 52.38(11) . . ?
S31 Ag36 S21 151.48(16) . . ?
S31 Ag36 S22 100.29(15) . . ?
S31 Ag36 Ag1J 47.8(8) . . ?
O18 Ag36 Ag35 84.4(2) . . ?
O18 Ag36 Ag21 80.1(2) . . ?
O18 Ag36 Ag34 73.0(2) . . ?
O18 Ag36 S21 98.8(3) . . ?
O18 Ag36 S22 97.5(2) . . ?
O18 Ag36 S31 97.5(2) . . ?
O18 Ag36 Ag1J 83.0(3) . . ?
Ag12 Ag11 Ag0B 114.43(6) . . ?
Ag12 Ag11 Ag10 171.50(7) . . ?
Ag10 Ag11 Ag0B 62.80(5) . . ?
S4 Ag11 Ag0B 111.37(14) . . ?
S4 Ag11 Ag12 122.75(14) . . ?
S4 Ag11 Ag10 54.88(14) . . ?
S4 Ag11 S12 135.29(15) . . ?
S12 Ag11 Ag0B 54.86(10) . . ?
S12 Ag11 Ag12 60.92(10) . . ?
S12 Ag11 Ag10 114.15(11) . . ?
O1 Ag11 Ag0B 107.9(2) . . ?
O1 Ag11 Ag12 100.6(3) . . ?
O1 Ag11 Ag10 87.8(3) . . ?
O1 Ag11 S4 96.0(3) . . ?
O1 Ag11 S12 128.3(3) . . ?
S23 Ag39 Ag38 58.33(18) . . ?
S23 Ag39 Ag1C 49.02(18) . . ?
S23 Ag39 Ag1F 52.15(19) . . ?
S33 Ag39 S23 160.37(17) . . ?
S33 Ag39 Ag38 110.32(14) . . ?
S33 Ag39 Ag1C 143.27(16) . . ?
S33 Ag39 Ag1F 113.01(16) . . ?
Ag1F Ag39 Ag1C 101.16(17) . . ?
Ag36 Ag35 Ag34 61.21(5) . . ?
Ag36 Ag35 Ag1G 108.3(2) . . ?
Ag34 Ag35 Ag1G 149.49(10) . . ?
S20 Ag35 Ag36 153.00(15) . . ?
S20 Ag35 Ag34 139.48(18) . . ?
S20 Ag35 Ag1G 44.7(3) . . ?
S21 Ag35 Ag36 53.49(14) . . ?
S21 Ag35 Ag34 114.69(14) . . ?
S21 Ag35 S20 103.0(2) . . ?
S21 Ag35 S30 153.6(2) . . ?
S21 Ag35 O17 103.9(2) . . ?
S21 Ag35 Ag1G 62.1(3) . . ?
S30 Ag35 Ag36 109.05(13) . . ?
S30 Ag35 Ag34 52.81(12) . . ?
S30 Ag35 S20 97.53(18) . . ?
S30 Ag35 O17 94.5(2) . . ?
S30 Ag35 Ag1G 141.8(3) . . ?
O17 Ag35 Ag36 89.0(2) . . ?
O17 Ag35 Ag34 73.2(2) . . ?
O17 Ag35 S20 84.1(3) . . ?
O17 Ag35 Ag1G 78.3(2) . . ?
S12 Ag21 Ag36 149.63(12) . . ?
S12 Ag21 Ag22 100.90(13) . . ?
S12 Ag21 Ag1I 101.90(16) . . ?
S22 Ag21 Ag36 55.53(11) . . ?
S22 Ag21 S12 150.08(15) . . ?
S22 Ag21 Ag22 52.53(12) . . ?
S22 Ag21 Ag1I 56.2(3) . . ?
O14 Ag21 Ag36 82.8(2) . . ?
O14 Ag21 S12 87.9(2) . . ?
O14 Ag21 S22 118.1(2) . . ?
O14 Ag21 Ag22 126.8(3) . . ?
O14 Ag21 Ag1I 112.7(5) . . ?
Ag22 Ag21 Ag36 107.83(8) . . ?
Ag1I Ag21 Ag36 108.38(14) . . ?
Ag25 Ag14 Ag13 163.71(9) . . ?
S14 Ag14 Ag25 112.79(15) . . ?
S14 Ag14 Ag13 50.93(13) . . ?
S14 Ag14 Ag24 51.71(18) . . ?
S15 Ag14 Ag25 51.48(12) . . ?
S15 Ag14 Ag13 136.59(13) . . ?
S15 Ag14 S14 131.97(16) . . ?
S15 Ag14 Ag24 111.2(2) . . ?
O5 Ag14 Ag25 101.0(2) . . ?
O5 Ag14 Ag13 87.5(2) . . ?
O5 Ag14 S14 112.0(3) . . ?
O5 Ag14 S15 115.5(3) . . ?
O5 Ag14 Ag24 100.5(3) . . ?
Ag24 Ag14 Ag25 66.10(18) . . ?
Ag24 Ag14 Ag13 98.83(17) . . ?
Ag7 Ag18 Ag17 64.66(5) . . ?
Ag7 Ag18 Ag31 149.70(12) . . ?
Ag7 Ag18 Ag2C 151.5(2) . . ?
S9 Ag18 Ag7 55.67(13) . . ?
S9 Ag18 O10 94.8(3) . . ?
S9 Ag18 Ag17 116.86(14) . . ?
S9 Ag18 Ag31 142.5(2) . . ?
S9 Ag18 Ag2C 136.0(3) . . ?
S18 Ag18 Ag7 118.99(13) . . ?
S18 Ag18 S9 161.35(19) . . ?
S18 Ag18 O10 101.7(3) . . ?
S18 Ag18 Ag17 54.33(12) . . ?
S18 Ag18 Ag31 52.1(2) . . ?
S18 Ag18 Ag2C 58.4(3) . . ?
O10 Ag18 Ag7 78.9(3) . . ?
O10 Ag18 Ag17 92.4(2) . . ?
O10 Ag18 Ag31 75.7(3) . . ?
O10 Ag18 Ag2C 74.4(3) . . ?
Ag17 Ag18 Ag31 99.93(18) . . ?
S28 Ag44 S27 133.36(17) . . ?
S28 Ag44 Ag57 129.08(14) . . ?
S28 Ag44 Ag45 57.08(17) . . ?
S28 Ag44 Ag1D 101.3(2) . . ?
S28 Ag44 Ag1K 143.9(7) . . ?
S28 Ag44 Ag7B 68.2(13) . . ?
S27 Ag44 Ag57 64.02(16) . . ?
S27 Ag44 Ag45 138.41(19) . . ?
S27 Ag44 Ag1D 55.8(2) . . ?
S27 Ag44 Ag1K 50.7(5) . . ?
S27 Ag44 Ag7B 125.0(15) . . ?
O27 Ag44 S28 112.2(3) . . ?
O27 Ag44 S27 112.0(3) . . ?
O27 Ag44 Ag57 90.5(2) . . ?
O27 Ag44 Ag45 87.8(2) . . ?
O27 Ag44 Ag1D 101.1(3) . . ?
O27 Ag44 Ag1K 88.1(4) . . ?
O27 Ag44 Ag7B 90.7(5) . . ?
Ag57 Ag44 Ag45 80.33(18) . . ?
Ag1D Ag44 Ag7B 166.7(5) . . ?
Ag1K Ag44 Ag1D 103.5(6) . . ?
Ag1K Ag44 Ag7B 82.7(17) . . ?
Ag13 Ag3 Ag5 86.64(6) . . ?
Ag4 Ag3 Ag5 92.66(6) . . ?
Ag4 Ag3 Ag13 136.37(6) . . ?
Ag2 Ag3 Ag5 166.43(8) . . ?
Ag2 Ag3 Ag13 79.99(6) . . ?
Ag2 Ag3 Ag4 98.59(7) . . ?
S1 Ag3 Ag5 136.01(17) . . ?
S1 Ag3 Ag13 134.82(16) . . ?
S1 Ag3 Ag4 49.18(17) . . ?
S1 Ag3 Ag2 57.47(16) . . ?
S1 Ag3 S6 162.79(18) . . ?
S6 Ag3 Ag5 46.71(12) . . ?
S6 Ag3 Ag13 53.98(12) . . ?
S6 Ag3 Ag4 139.30(13) . . ?
S6 Ag3 Ag2 121.38(14) . . ?
Ag0B Ag10 Ag9 110.45(6) . . ?
Ag0B Ag10 Ag1 159.45(7) . . ?
Ag11 Ag10 Ag0B 58.72(5) . . ?
Ag11 Ag10 Ag9 168.66(7) . . ?
Ag11 Ag10 Ag1 101.38(6) . . ?
Ag9 Ag10 Ag1 89.05(6) . . ?
S4 Ag10 Ag0B 106.77(13) . . ?
S4 Ag10 Ag11 53.84(13) . . ?
S4 Ag10 Ag9 133.14(14) . . ?
S4 Ag10 Ag1 53.03(13) . . ?
S11 Ag10 Ag0B 53.03(12) . . ?
S11 Ag10 Ag11 107.58(13) . . ?
S11 Ag10 Ag9 61.10(13) . . ?
S11 Ag10 Ag1 140.67(12) . . ?
S11 Ag10 S4 130.81(17) . . ?
O2 Ag10 Ag0B 104.4(3) . . ?
O2 Ag10 Ag11 88.2(3) . . ?
O2 Ag10 Ag9 98.4(3) . . ?
O2 Ag10 Ag1 78.1(3) . . ?
O2 Ag10 S4 98.9(3) . . ?
O2 Ag10 S11 128.0(3) . . ?
Ag27 Ag28 Ag29 91.99(7) . . ?
Ag27 Ag28 Ag1L 73.4(8) . . ?
S25 Ag28 Ag27 50.09(13) . . ?
S25 Ag28 S34 109.97(16) . . ?
S25 Ag28 Ag29 142.01(14) . . ?
S25 Ag28 Ag1L 123.5(8) . . ?
S26 Ag28 Ag27 124.60(18) . . ?
S26 Ag28 S25 153.2(2) . . ?
S26 Ag28 S34 93.47(18) . . ?
S26 Ag28 Ag29 46.50(15) . . ?
S26 Ag28 Ag1L 59.3(7) . . ?
S34 Ag28 Ag27 126.44(11) . . ?
S34 Ag28 Ag29 89.85(11) . . ?
S34 Ag28 Ag1L 104.1(6) . . ?
Ag26 Ag28 Ag27 69.1(3) . . ?
Ag26 Ag28 S25 45.3(4) . . ?
Ag26 Ag28 S26 160.8(4) . . ?
Ag26 Ag28 S34 67.6(3) . . ?
Ag26 Ag28 Ag1L 120.8(6) . . ?
Ag51 Ag50 Ag49 133.07(8) . . ?
Ag51 Ag50 Ag54 140.66(8) . . ?
S40 Ag50 Ag49 134.43(16) . . ?
S40 Ag50 Ag51 92.34(17) . . ?
S40 Ag50 S41 172.2(2) . . ?
S40 Ag50 Ag54 49.65(16) . . ?
S40 Ag50 Ag 140.1(6) . . ?
S41 Ag50 Ag49 44.91(16) . . ?
S41 Ag50 Ag51 89.41(17) . . ?
S41 Ag50 Ag54 126.81(17) . . ?
S41 Ag50 Ag 47.7(6) . . ?
Ag54 Ag50 Ag49 85.91(6) . . ?
Ag Ag50 Ag49 65.6(6) . . ?
Ag Ag50 Ag51 75.5(5) . . ?
Ag14 Ag25 Ag15 86.61(6) . . ?
Ag14 Ag25 Ag24 53.62(19) . . ?
Ag15 Ag25 Ag24 140.22(19) . . ?
S15 Ag25 Ag14 49.65(10) . . ?
S15 Ag25 Ag15 45.87(10) . . ?
S15 Ag25 S24 138.10(16) . . ?
S15 Ag25 S25 116.16(17) . . ?
S15 Ag25 Ag24 98.2(2) . . ?
S15 Ag25 Ag26 152.6(3) . . ?
S24 Ag25 Ag14 100.95(12) . . ?
S24 Ag25 Ag15 171.59(12) . . ?
S24 Ag25 S25 97.78(16) . . ?
S24 Ag25 Ag24 47.4(2) . . ?
S24 Ag25 Ag26 67.9(3) . . ?
S25 Ag25 Ag14 160.76(14) . . ?
S25 Ag25 Ag15 75.02(13) . . ?
S25 Ag25 Ag24 144.5(2) . . ?
S25 Ag25 Ag26 38.2(3) . . ?
O11 Ag25 Ag14 70.0(2) . . ?
O11 Ag25 Ag15 84.3(2) . . ?
O11 Ag25 S15 94.8(3) . . ?
O11 Ag25 S24 101.7(3) . . ?
O11 Ag25 S25 102.0(2) . . ?
O11 Ag25 Ag24 82.5(2) . . ?
O11 Ag25 Ag26 85.0(3) . . ?
Ag26 Ag25 Ag14 150.3(3) . . ?
Ag26 Ag25 Ag15 107.1(3) . . ?
Ag10 Ag9 Ag19 108.05(6) . . ?
Ag8 Ag9 Ag10 69.21(6) . . ?
Ag8 Ag9 Ag19 77.19(6) . . ?
S3 Ag9 Ag10 68.04(15) . . ?
S3 Ag9 Ag19 128.77(19) . . ?
S3 Ag9 Ag8 53.02(17) . . ?
S3 Ag9 S11 113.70(19) . . ?
S11 Ag9 Ag10 47.30(11) . . ?
S11 Ag9 Ag19 88.69(11) . . ?
S11 Ag9 Ag8 105.95(11) . . ?
S10 Ag9 Ag10 130.38(18) . . ?
S10 Ag9 Ag19 49.19(15) . . ?
S10 Ag9 Ag8 125.41(16) . . ?
S10 Ag9 S3 161.4(2) . . ?
S10 Ag9 S11 84.9(2) . . ?
Ag3 Ag5 Ag6 85.75(6) . . ?
S6 Ag5 Ag3 46.40(13) . . ?
S6 Ag5 Ag6 132.07(15) . . ?
S7 Ag5 Ag3 127.27(17) . . ?
S7 Ag5 Ag6 46.46(16) . . ?
S7 Ag5 S6 163.97(18) . . ?
Ag28 Ag27 Ag15 131.93(7) . . ?
Ag28 Ag27 Ag26 43.3(2) . . ?
S25 Ag27 Ag28 52.42(13) . . ?
S25 Ag27 Ag15 80.32(14) . . ?
S25 Ag27 Ag26 36.5(3) . . ?
S17 Ag27 Ag28 119.74(15) . . ?
S17 Ag27 Ag15 105.74(16) . . ?
S17 Ag27 S25 169.37(19) . . ?
S17 Ag27 Ag26 144.9(3) . . ?
Ag26 Ag27 Ag15 103.8(3) . . ?
Ag14 Ag13 Ag12 127.50(6) . . ?
Ag14 Ag13 Ag3 93.89(6) . . ?
Ag3 Ag13 Ag12 118.81(7) . . ?
S5 Ag13 Ag12 46.92(13) . . ?
S5 Ag13 Ag14 168.57(15) . . ?
S5 Ag13 Ag3 83.19(15) . . ?
S5 Ag13 S14 134.5(2) . . ?
S5 Ag13 S6 114.97(18) . . ?
S5 Ag13 Ag23 94.85(17) . . ?
S14 Ag13 Ag12 95.16(14) . . ?
S14 Ag13 Ag14 49.73(12) . . ?
S14 Ag13 Ag3 142.22(14) . . ?
S14 Ag13 S6 102.33(18) . . ?
S14 Ag13 Ag23 43.94(16) . . ?
S6 Ag13 Ag12 161.63(13) . . ?
S6 Ag13 Ag14 69.58(11) . . ?
S6 Ag13 Ag3 46.86(12) . . ?
S6 Ag13 Ag23 146.17(17) . . ?
O1 Ag13 Ag12 87.7(3) . . ?
O1 Ag13 Ag14 80.3(3) . . ?
O1 Ag13 Ag3 53.5(3) . . ?
O1 Ag13 S5 89.2(3) . . ?
O1 Ag13 S14 117.5(3) . . ?
O1 Ag13 S6 89.1(3) . . ?
O1 Ag13 Ag23 107.8(3) . . ?
Ag23 Ag13 Ag12 51.28(11) . . ?
Ag23 Ag13 Ag14 84.32(11) . . ?
Ag23 Ag13 Ag3 161.04(16) . . ?
Ag46 Ag49 Ag50 141.78(7) . . ?
Ag46 Ag49 Ag47 86.72(6) . . ?
Ag46 Ag49 Ag 110.6(4) . . ?
Ag47 Ag49 Ag50 92.65(6) . . ?
S38 Ag49 Ag50 141.21(16) . . ?
S38 Ag49 Ag46 52.19(16) . . ?
S38 Ag49 Ag47 48.58(14) . . ?
S38 Ag49 O31 96.2(3) . . ?
S38 Ag49 Ag 159.4(4) . . ?
S41 Ag49 Ag50 44.48(15) . . ?
S41 Ag49 Ag46 136.91(19) . . ?
S41 Ag49 Ag47 133.31(18) . . ?
S41 Ag49 S38 163.8(2) . . ?
S41 Ag49 O31 99.7(3) . . ?
S41 Ag49 Ag 36.6(4) . . ?
O31 Ag49 Ag50 84.2(3) . . ?
O31 Ag49 Ag46 57.6(3) . . ?
O31 Ag49 Ag47 91.1(2) . . ?
O31 Ag49 Ag 63.2(4) . . ?
Ag Ag49 Ag50 43.5(4) . . ?
Ag Ag49 Ag47 127.8(4) . . ?
Ag49 Ag46 Ag34 88.33(6) . . ?
Ag49 Ag46 Ag33 162.67(11) . . ?
Ag49 Ag46 Ag45 82.69(15) . . ?
S38 Ag46 Ag49 48.57(15) . . ?
S38 Ag46 Ag34 65.44(14) . . ?
S38 Ag46 S30 94.66(18) . . ?
S38 Ag46 Ag33 136.37(16) . . ?
S38 Ag46 Ag45 130.9(2) . . ?
S30 Ag46 Ag49 133.77(12) . . ?
S30 Ag46 Ag34 46.72(10) . . ?
S30 Ag46 Ag33 42.32(12) . . ?
S30 Ag46 Ag45 121.79(19) . . ?
S37 Ag46 Ag49 114.54(17) . . ?
S37 Ag46 Ag34 145.44(17) . . ?
S37 Ag46 S38 149.1(2) . . ?
S37 Ag46 S30 110.4(2) . . ?
S37 Ag46 Ag33 68.65(17) . . ?
S37 Ag46 Ag45 48.48(18) . . ?
Ag33 Ag46 Ag34 82.11(9) . . ?
Ag45 Ag46 Ag34 115.19(8) . . ?
Ag45 Ag46 Ag33 88.33(16) . . ?
Ag15 Ag16 Ag0A 92.3(2) . . ?
S7 Ag16 Ag15 82.66(14) . . ?
S7 Ag16 Ag0A 135.0(2) . . ?
S16 Ag16 Ag15 53.38(14) . . ?
S16 Ag16 S7 115.3(2) . . ?
S16 Ag16 S8 144.5(2) . . ?
S16 Ag16 Ag0A 96.0(3) . . ?
S8 Ag16 Ag15 128.96(13) . . ?
S8 Ag16 S7 99.36(18) . . ?
S8 Ag16 Ag0A 51.0(3) . . ?
Ag3 Ag4 Ag8 133.12(7) . . ?
Ag3 Ag4 Ag6 91.32(7) . . ?
Ag1 Ag4 Ag3 95.79(8) . . ?
Ag1 Ag4 Ag8 78.12(7) . . ?
Ag1 Ag4 Ag6 165.68(8) . . ?
Ag6 Ag4 Ag8 87.94(7) . . ?
S1 Ag4 Ag3 49.36(15) . . ?
S1 Ag4 Ag1 57.18(15) . . ?
S1 Ag4 Ag8 133.14(16) . . ?
S1 Ag4 Ag6 135.10(17) . . ?
S1 Ag4 S2 164.0(2) . . ?
S2 Ag4 Ag3 139.3(2) . . ?
S2 Ag4 Ag1 122.9(2) . . ?
S2 Ag4 Ag8 55.12(18) . . ?
S2 Ag4 Ag6 48.2(2) . . ?
Ag55 Ag19 Ag9 126.26(9) . . ?
S10 Ag19 Ag9 48.54(15) . . ?
S10 Ag19 Ag55 95.61(18) . . ?
S10 Ag19 S9 132.0(2) . . ?
S10 Ag19 S19 127.7(2) . . ?
S9 Ag19 Ag9 88.76(14) . . ?
S9 Ag19 Ag55 131.18(13) . . ?
S9 Ag19 S19 96.88(19) . . ?
S19 Ag19 Ag9 173.1(2) . . ?
S19 Ag19 Ag55 46.85(18) . . ?
Ag4 Ag1 Ag10 86.90(6) . . ?
S4 Ag1 Ag10 49.68(11) . . ?
S4 Ag1 Ag4 103.17(12) . . ?
S4 Ag1 S1 82.23(18) . . ?
S1 Ag1 Ag10 105.94(13) . . ?
S1 Ag1 Ag4 48.80(15) . . ?
S3 Ag1 Ag10 66.11(14) . . ?
S3 Ag1 Ag4 87.62(18) . . ?
S3 Ag1 S4 113.4(2) . . ?
S3 Ag1 S1 136.4(2) . . ?
S3 Ag1 O38 114.0(5) . 1_645 ?
O38 Ag1 Ag10 152.8(4) 1_645 . ?
O38 Ag1 Ag4 120.2(4) 1_645 . ?
O38 Ag1 S4 115.3(4) 1_645 . ?
O38 Ag1 S1 92.0(4) 1_645 . ?
Ag19 Ag55 Ag32 134.31(12) . . ?
S20 Ag55 Ag19 118.18(17) . . ?
S20 Ag55 Ag32 106.72(18) . . ?
S20 Ag55 Ag20 50.15(18) . . ?
S20 Ag55 Ag1H 53.9(3) . . ?
S19 Ag55 Ag19 55.73(15) . . ?
S19 Ag55 S20 170.8(3) . . ?
S19 Ag55 Ag32 78.66(17) . . ?
S19 Ag55 Ag20 126.73(19) . . ?
S19 Ag55 Ag1H 130.1(3) . . ?
Ag20 Ag55 Ag19 72.58(13) . . ?
Ag20 Ag55 Ag32 151.87(18) . . ?
Ag1H Ag55 Ag19 165.3(3) . . ?
Ag50 Ag51 Ag 45.2(4) . . ?
Ag52 Ag51 Ag50 99.39(10) . . ?
Ag52 Ag51 Ag 80.0(4) . . ?
S35 Ag51 Ag50 85.45(13) . . ?
S35 Ag51 Ag52 132.56(18) . . ?
S35 Ag51 S43 169.0(3) . . ?
S35 Ag51 Ag 70.5(5) . . ?
S43 Ag51 Ag50 104.9(2) . . ?
S43 Ag51 Ag52 50.6(3) . . ?
S43 Ag51 Ag 119.6(5) . . ?
Ag51 Ag52 Ag53 82.53(8) . . ?
S42 Ag52 Ag51 129.2(3) . . ?
S42 Ag52 S43 175.2(4) . . ?
S42 Ag52 Ag53 48.9(3) . . ?
S43 Ag52 Ag51 52.1(2) . . ?
S43 Ag52 Ag53 130.3(2) . . ?
Ag36 Ag34 Ag46 161.44(6) . . ?
Ag35 Ag34 Ag36 59.36(4) . . ?
Ag35 Ag34 Ag46 103.42(5) . . ?
Ag35 Ag34 Ag47 163.08(6) . . ?
Ag47 Ag34 Ag36 109.10(6) . . ?
Ag47 Ag34 Ag46 85.94(6) . . ?
S30 Ag34 Ag36 107.33(14) . . ?
S30 Ag34 Ag35 52.79(13) . . ?
S30 Ag34 Ag46 54.11(14) . . ?
S30 Ag34 Ag47 128.82(13) . . ?
S30 Ag34 S31 131.57(17) . . ?
S31 Ag34 Ag36 52.22(11) . . ?
S31 Ag34 Ag35 106.92(12) . . ?
S31 Ag34 Ag46 137.64(12) . . ?
S31 Ag34 Ag47 58.34(12) . . ?
O20 Ag34 Ag36 98.8(2) . . ?
O20 Ag34 Ag35 100.6(2) . . ?
O20 Ag34 Ag46 90.9(2) . . ?
O20 Ag34 Ag47 93.2(2) . . ?
O20 Ag34 S30 115.3(3) . . ?
O20 Ag34 S31 111.4(2) . . ?
Ag18 Ag7 Ag8 101.62(6) . . ?
Ag18 Ag7 Ag6 164.61(6) . . ?
Ag18 Ag7 Ag17 58.14(5) . . ?
Ag8 Ag7 Ag6 89.15(6) . . ?
Ag8 Ag7 Ag17 159.48(7) . . ?
S9 Ag7 Ag18 52.99(12) . . ?
S9 Ag7 Ag8 51.53(13) . . ?
S9 Ag7 Ag6 132.19(13) . . ?
S9 Ag7 Ag17 108.18(13) . . ?
S8 Ag7 Ag18 102.25(11) . . ?
S8 Ag7 Ag8 142.95(12) . . ?
S8 Ag7 Ag6 63.17(11) . . ?
S8 Ag7 S9 131.55(17) . . ?
S8 Ag7 Ag17 50.13(11) . . ?
O4 Ag7 Ag18 97.4(2) . . ?
O4 Ag7 Ag8 86.9(2) . . ?
O4 Ag7 Ag6 94.1(2) . . ?
O4 Ag7 S9 107.6(3) . . ?
O4 Ag7 S8 117.4(3) . . ?
O4 Ag7 Ag17 98.4(2) . . ?
Ag17 Ag7 Ag6 110.08(6) . . ?
Ag49 Ag47 Ag54 84.77(6) . . ?
Ag34 Ag47 Ag49 90.64(6) . . ?
Ag34 Ag47 Ag54 120.42(7) . . ?
S38 Ag47 Ag49 46.22(15) . . ?
S38 Ag47 Ag34 71.03(15) . . ?
S38 Ag47 S31 107.83(18) . . ?
S38 Ag47 O30 98.3(3) . . ?
S38 Ag47 Ag54 130.90(16) . . ?
S31 Ag47 Ag49 141.23(11) . . ?
S31 Ag47 Ag34 50.69(10) . . ?
S31 Ag47 Ag54 114.89(11) . . ?
S39 Ag47 Ag49 116.53(18) . . ?
S39 Ag47 Ag34 143.89(16) . . ?
S39 Ag47 S38 145.0(2) . . ?
S39 Ag47 S31 100.05(19) . . ?
S39 Ag47 O30 93.4(3) . . ?
S39 Ag47 Ag54 46.32(17) . . ?
O30 Ag47 Ag49 60.9(2) . . ?
O30 Ag47 Ag34 78.9(3) . . ?
O30 Ag47 S31 106.8(3) . . ?
O30 Ag47 Ag54 47.6(3) . . ?
Ag27 Ag15 Ag25 67.74(6) . . ?
Ag16 Ag15 Ag25 142.32(8) . . ?
Ag16 Ag15 Ag27 93.99(8) . . ?
S15 Ag15 Ag25 49.60(13) . . ?
S15 Ag15 Ag27 116.00(14) . . ?
S15 Ag15 Ag16 126.45(15) . . ?
S15 Ag15 S16 163.6(3) . . ?
S16 Ag15 Ag25 142.7(2) . . ?
S16 Ag15 Ag27 79.4(2) . . ?
S16 Ag15 Ag16 53.68(15) . . ?
Ag9 Ag8 Ag4 125.94(8) . . ?
Ag9 Ag8 Ag7 133.48(7) . . ?
Ag7 Ag8 Ag4 89.88(6) . . ?
S3 Ag8 Ag9 49.78(16) . . ?
S3 Ag8 Ag4 83.22(16) . . ?
S3 Ag8 Ag7 171.61(16) . . ?
S3 Ag8 S2 112.7(2) . . ?
S3 Ag8 S9 135.6(2) . . ?
S2 Ag8 Ag9 161.20(18) . . ?
S2 Ag8 Ag4 46.68(19) . . ?
S2 Ag8 Ag7 64.94(17) . . ?
S9 Ag8 Ag9 92.78(14) . . ?
S9 Ag8 Ag4 140.16(15) . . ?
S9 Ag8 Ag7 52.15(12) . . ?
S9 Ag8 S2 99.3(2) . . ?
O2 Ag8 Ag9 97.5(3) . . ?
O2 Ag8 Ag4 53.8(3) . . ?
O2 Ag8 Ag7 79.7(2) . . ?
O2 Ag8 S3 92.3(3) . . ?
O2 Ag8 S2 89.2(3) . . ?
O2 Ag8 S9 119.0(3) . . ?
Ag4 Ag6 Ag5 90.27(7) . . ?
Ag4 Ag6 Ag7 88.28(6) . . ?
Ag7 Ag6 Ag5 117.39(7) . . ?
S2 Ag6 Ag5 137.9(2) . . ?
S2 Ag6 Ag4 47.8(2) . . ?
S2 Ag6 Ag7 66.12(16) . . ?
S2 Ag6 S7 165.2(2) . . ?
S2 Ag6 O3 96.6(3) . . ?
S7 Ag6 Ag5 45.67(13) . . ?
S7 Ag6 Ag4 130.64(14) . . ?
S7 Ag6 Ag7 127.47(14) . . ?
S7 Ag6 O3 93.1(3) . . ?
O3 Ag6 Ag5 50.7(3) . . ?
O3 Ag6 Ag4 61.1(3) . . ?
O3 Ag6 Ag7 75.2(3) . . ?
S4 Ag2 Ag3 98.74(12) . . ?
S4 Ag2 S1 81.54(18) . . ?
S5 Ag2 Ag3 86.73(14) . . ?
S5 Ag2 S4 101.37(18) . . ?
S5 Ag2 S1 134.69(19) . . ?
S1 Ag2 Ag3 48.62(13) . . ?
O2 Mo1 O3 102.6(6) . . ?
O2 Mo1 O1 103.2(6) . . ?
O2 Mo1 O6 90.7(5) . . ?
O2 Mo1 O5 157.9(5) . . ?
O2 Mo1 O4 90.5(5) . . ?
O3 Mo1 O1 103.4(5) . . ?
O3 Mo1 O6 158.4(4) . . ?
O3 Mo1 O5 91.3(5) . . ?
O3 Mo1 O4 90.9(4) . . ?
O1 Mo1 O6 89.6(5) . . ?
O1 Mo1 O5 89.8(5) . . ?
O1 Mo1 O4 157.3(5) . . ?
O6 Mo1 O5 71.4(4) . . ?
O4 Mo1 O6 71.9(3) . . ?
O4 Mo1 O5 72.0(3) . . ?
O6 Mo2 O12 73.9(3) . . ?
O6 Mo2 O4 74.2(4) . . ?
O7 Mo2 O6 96.1(5) . . ?
O7 Mo2 O15 100.7(5) . . ?
O7 Mo2 O12 167.7(4) . . ?
O7 Mo2 O10 101.6(5) . . ?
O7 Mo2 O4 95.2(4) . . ?
O15 Mo2 O6 88.0(4) . . ?
O15 Mo2 O12 86.3(4) . . ?
O15 Mo2 O4 157.3(4) . . ?
O10 Mo2 O6 157.1(4) . . ?
O10 Mo2 O15 102.7(5) . . ?
O10 Mo2 O12 86.4(4) . . ?
O10 Mo2 O4 89.7(4) . . ?
O4 Mo2 O12 75.4(3) . . ?
O5 Mo3 O12 73.7(3) . . ?
O5 Mo3 O4 73.9(4) . . ?
O11 Mo3 O5 88.4(4) . . ?
O11 Mo3 O12 86.1(4) . . ?
O11 Mo3 O4 156.6(4) . . ?
O8 Mo3 O5 96.7(4) . . ?
O8 Mo3 O12 167.6(4) . . ?
O8 Mo3 O11 101.8(5) . . ?
O8 Mo3 O9 101.9(5) . . ?
O8 Mo3 O4 95.4(5) . . ?
O9 Mo3 O5 155.6(4) . . ?
O9 Mo3 O12 85.4(4) . . ?
O9 Mo3 O11 102.9(4) . . ?
O9 Mo3 O4 88.6(4) . . ?
O4 Mo3 O12 74.5(3) . . ?
O6 Mo4 O5 74.9(4) . . ?
O6 Mo4 O12 75.2(3) . . ?
O5 Mo4 O12 75.1(3) . . ?
O14 Mo4 O6 88.7(4) . . ?
O14 Mo4 O5 158.1(4) . . ?
O14 Mo4 O12 86.9(4) . . ?
O13 Mo4 O6 156.9(4) . . ?
O13 Mo4 O5 88.2(4) . . ?
O13 Mo4 O12 85.4(4) . . ?
O13 Mo4 O14 102.9(4) . . ?
O16 Mo4 O6 95.8(4) . . ?
O16 Mo4 O5 95.4(4) . . ?
O16 Mo4 O12 168.2(4) . . ?
O16 Mo4 O14 100.7(4) . . ?
O16 Mo4 O13 101.4(5) . . ?
O24 Mo5 O23 84.9(4) . . ?
O24 Mo5 O27 87.6(4) . . ?
O24 Mo5 O20 154.9(4) . . ?
O17 Mo5 O24 102.0(4) . . ?
O17 Mo5 O23 86.2(4) . . ?
O17 Mo5 O27 156.2(4) . . ?
O17 Mo5 O20 89.5(4) . . ?
O27 Mo5 O23 73.0(3) . . ?
O29 Mo5 O24 102.2(5) . . ?
O29 Mo5 O17 101.4(5) . . ?
O29 Mo5 O23 168.1(4) . . ?
O29 Mo5 O27 97.6(4) . . ?
O29 Mo5 O20 97.1(4) . . ?
O20 Mo5 O23 73.6(3) . . ?
O20 Mo5 O27 74.1(4) . . ?
O25 Mo6 O23 85.8(4) . . ?
O25 Mo6 O27 87.3(4) . . ?
O25 Mo6 O21 156.2(4) . . ?
O26 Mo6 O25 102.2(4) . . ?
O26 Mo6 O23 86.3(4) . . ?
O26 Mo6 O27 157.4(4) . . ?
O26 Mo6 O21 90.2(4) . . ?
O28 Mo6 O25 102.1(5) . . ?
O28 Mo6 O26 101.7(5) . . ?
O28 Mo6 O23 167.1(4) . . ?
O28 Mo6 O27 96.2(4) . . ?
O28 Mo6 O21 95.1(4) . . ?
O27 Mo6 O23 73.8(3) . . ?
O21 Mo6 O23 74.6(3) . . ?
O21 Mo6 O27 74.4(4) . . ?
O18 Mo7 O23 85.0(4) . . ?
O18 Mo7 O20 87.5(4) . . ?
O18 Mo7 O21 155.8(4) . . ?
O22 Mo7 O18 102.1(4) . . ?
O22 Mo7 O23 86.5(4) . . ?
O22 Mo7 O20 157.5(4) . . ?
O22 Mo7 O21 89.3(4) . . ?
O20 Mo7 O23 74.0(4) . . ?
O19 Mo7 O18 101.9(4) . . ?
O19 Mo7 O22 101.7(5) . . ?
O19 Mo7 O23 167.8(4) . . ?
O19 Mo7 O20 96.1(4) . . ?
O19 Mo7 O21 96.4(4) . . ?
O21 Mo7 O23 74.4(3) . . ?
O21 Mo7 O20 74.9(3) . . ?
O27 Mo8 O20 71.0(4) . . ?
O27 Mo8 O21 71.4(3) . . ?
O20 Mo8 O21 71.1(3) . . ?
O31 Mo8 O27 91.3(4) . . ?
O31 Mo8 O20 92.9(4) . . ?
O31 Mo8 O21 159.3(4) . . ?
O30 Mo8 O27 155.3(4) . . ?
O30 Mo8 O20 87.7(4) . . ?
O30 Mo8 O21 90.3(4) . . ?
O30 Mo8 O31 102.5(5) . . ?
O30 Mo8 O32 102.7(5) . . ?
O32 Mo8 O27 93.8(4) . . ?
O32 Mo8 O20 158.1(4) . . ?
O32 Mo8 O21 89.4(4) . . ?
O32 Mo8 O31 103.4(5) . . ?
O14 Cu1 O15 89.8(4) . . ?
O14 Cu1 O17 179.1(4) . . ?
O14 Cu1 O18 90.2(4) . . ?
O17 Cu1 O15 89.5(4) . . ?
O18 Cu1 O15 178.7(4) . . ?
O18 Cu1 O17 90.5(4) . . ?
O13 Cu2 O26 177.8(4) . . ?
O13 Cu2 Ag40 128.1(3) . . ?
O11 Cu2 O13 90.2(4) . . ?
O11 Cu2 O26 89.7(4) . . ?
O11 Cu2 Ag40 104.8(3) . . ?
O22 Cu2 O13 90.3(4) . . ?
O22 Cu2 O11 179.3(4) . . ?
O22 Cu2 O26 89.9(4) . . ?
O22 Cu2 Ag40 74.5(3) . . ?
O26 Cu2 Ag40 54.0(3) . . ?
O9 Cu3 O10 89.5(4) . . ?
O25 Cu3 O9 91.1(4) . . ?
O25 Cu3 O24 90.3(4) . . ?
O25 Cu3 O10 178.7(4) . . ?
O24 Cu3 O9 178.6(4) . . ?
O24 Cu3 O10 89.1(4) . . ?
Ag11 S4 Ag10 71.28(12) . . ?
Ag11 S4 Ag1 136.1(2) . . ?
Ag11 S4 Ag2 89.63(19) . . ?
Ag10 S4 Ag1 77.29(17) . . ?
Ag10 S4 Ag2 139.67(19) . . ?
Ag1 S4 Ag2 95.24(16) . . ?
C19 S4 Ag11 107.4(7) . . ?
C19 S4 Ag10 110.9(7) . . ?
C19 S4 Ag1 112.1(7) . . ?
C19 S4 Ag2 108.6(7) . . ?
Ag12 S5 Ag13 84.24(17) . . ?
Ag12 S5 Ag2 130.9(3) . . ?
Ag13 S5 Ag2 108.8(2) . . ?
C25 S5 Ag12 106.0(8) . . ?
C25 S5 Ag13 110.2(8) . . ?
C25 S5 Ag2 112.5(9) . . ?
Ag50 S40 Ag54 82.49(19) . . ?
C235 S40 Ag50 120.3(15) . . ?
C235 S40 Ag54 105.3(13) . . ?
C235 S40 Ag4A 115.9(15) . . ?
C235 S40 Ag1E 129.1(14) . . ?
Ag4A S40 Ag50 103.7(4) . . ?
Ag1E S40 Ag50 99.9(4) . . ?
Ag1E S40 Ag4A 79.1(5) . . ?
Ag49 S38 Ag46 79.2(2) . . ?
Ag49 S38 Ag47 85.2(2) . . ?
Ag47 S38 Ag46 124.1(3) . . ?
C223 S38 Ag49 112.3(12) . . ?
C223 S38 Ag46 114.3(10) . . ?
C223 S38 Ag47 121.3(10) . . ?
Ag3 S1 Ag1 129.5(2) . . ?
Ag3 S1 Ag2 73.91(19) . . ?
Ag4 S1 Ag3 81.46(18) . . ?
Ag4 S1 Ag1 74.02(19) . . ?
Ag4 S1 Ag2 134.8(2) . . ?
Ag1 S1 Ag2 93.23(18) . . ?
C1 S1 Ag3 109.1(8) . . ?
C1 S1 Ag4 103.4(9) . . ?
C1 S1 Ag1 119.1(8) . . ?
C1 S1 Ag2 120.2(9) . . ?
Ag52 S42 Ag53 83.6(4) . . ?
C247 S42 Ag52 97.7(13) . . ?
C247 S42 Ag53 101.1(12) . . ?
Ag9 S3 Ag1 133.3(3) . . ?
Ag9 S3 Ag8 77.20(18) . . ?
Ag1 S3 Ag8 105.8(2) . . ?
C13 S3 Ag9 104.6(16) . . ?
C13 S3 Ag1 115.5(15) . . ?
C13 S3 Ag8 113.4(14) . . ?
Ag0B S11 Ag9 139.9(2) . . ?
Ag0B S11 Ag1G 67.7(3) . . ?
Ag10 S11 Ag0B 75.91(14) . . ?
Ag10 S11 Ag9 71.60(15) . . ?
Ag10 S11 Ag1G 135.0(2) . . ?
C61 S11 Ag0B 112.5(7) . . ?
C61 S11 Ag10 110.8(7) . . ?
C61 S11 Ag9 100.7(7) . . ?
C61 S11 Ag20 111.3(7) . . ?
C61 S11 Ag1G 107.1(7) . . ?
Ag20 S11 Ag0B 83.6(2) . . ?
Ag20 S11 Ag10 137.6(2) . . ?
Ag20 S11 Ag9 105.2(2) . . ?
Ag1G S11 Ag9 123.8(4) . . ?
Ag0B S12 Ag12 135.04(17) . . ?
Ag11 S12 Ag0B 71.19(12) . . ?
Ag11 S12 Ag12 66.00(10) . . ?
Ag11 S12 Ag21 138.26(15) . . ?
Ag21 S12 Ag0B 87.08(12) . . ?
Ag21 S12 Ag12 116.42(16) . . ?
C67 S12 Ag0B 104.2(9) . . ?
C67 S12 Ag12 104.4(10) . . ?
C67 S12 Ag11 112.9(9) . . ?
C67 S12 Ag21 106.7(10) . . ?
Ag12 S13 Ag23 67.9(5) . . ?
Ag12 S13 Ag1I 124.3(4) . . ?
C73 S13 Ag12 115.1(6) . . ?
C73 S13 Ag22 110.5(6) . . ?
C73 S13 Ag23 102.6(6) . . ?
C73 S13 Ag1A 106.6(6) . . ?
C73 S13 Ag1I 109.6(6) . . ?
Ag22 S13 Ag12 131.8(2) . . ?
Ag22 S13 Ag23 88.3(6) . . ?
Ag1A S13 Ag12 78.5(5) . . ?
Ag1A S13 Ag1I 57.8(8) . . ?
Ag14 S14 Ag13 79.34(18) . . ?
Ag14 S14 Ag1A 128.6(3) . . ?
Ag14 S14 Ag1C 83.7(3) . . ?
Ag13 S14 Ag1A 92.8(3) . . ?
Ag13 S14 Ag1C 143.51(19) . . ?
C79 S14 Ag14 124.9(9) . . ?
C79 S14 Ag13 110.6(10) . . ?
C79 S14 Ag24 106.9(10) . . ?
C79 S14 Ag23 104.2(9) . . ?
C79 S14 Ag1A 105.6(10) . . ?
C79 S14 Ag1C 105.7(10) . . ?
Ag24 S14 Ag14 73.0(4) . . ?
Ag24 S14 Ag13 141.7(3) . . ?
Ag23 S14 Ag14 130.9(2) . . ?
Ag23 S14 Ag13 83.5(6) . . ?
Ag23 S14 Ag24 94.9(7) . . ?
Ag1A S14 Ag1C 73.2(5) . . ?
Ag3 S6 Ag5 86.90(18) . . ?
Ag3 S6 Ag13 79.16(15) . . ?
Ag5 S6 Ag13 124.34(18) . . ?
C31 S6 Ag3 100.7(8) . . ?
C31 S6 Ag5 116.2(8) . . ?
C31 S6 Ag13 119.2(8) . . ?
Ag4 S2 Ag8 78.2(2) . . ?
Ag4 S2 Ag6 84.1(3) . . ?
Ag6 S2 Ag8 121.9(3) . . ?
C7 S2 Ag4 103.6(13) . . ?
C7 S2 Ag8 121.2(13) . . ?
C7 S2 Ag6 116.6(13) . . ?
Ag9 S10 Ag19 82.3(2) . . ?
C55 S10 Ag9 111.5(8) . . ?
C55 S10 Ag19 109.4(7) . . ?
Ag55 S20 Ag35 117.1(4) . . ?
Ag55 S20 Ag20 80.9(3) . . ?
Ag55 S20 Ag1H 78.1(3) . . ?
C115 S20 Ag35 124.8(11) . . ?
C115 S20 Ag55 110.6(10) . . ?
C115 S20 Ag20 114.0(12) . . ?
C115 S20 Ag1G 123.7(12) . . ?
C115 S20 Ag1H 85.2(11) . . ?
Ag20 S20 Ag35 99.7(3) . . ?
Ag1G S20 Ag35 77.9(4) . . ?
Ag1G S20 Ag55 95.7(4) . . ?
Ag1G S20 Ag1H 150.3(5) . . ?
Ag1H S20 Ag35 79.3(3) . . ?
Ag35 S21 Ag36 74.75(15) . . ?
C121 S21 Ag36 103.3(8) . . ?
C121 S21 Ag35 108.6(8) . . ?
Ag21 S22 Ag36 77.34(14) . . ?
Ag21 S22 Ag38 133.1(3) . . ?
Ag21 S22 Ag1I 73.4(2) . . ?
C127 S22 Ag36 95.0(8) . . ?
C127 S22 Ag21 110.1(8) . . ?
C127 S22 Ag38 110.6(8) . . ?
C127 S22 Ag22 100.1(8) . . ?
C127 S22 Ag1I 116.1(9) . . ?
Ag38 S22 Ag36 120.70(19) . . ?
Ag22 S22 Ag36 151.4(2) . . ?
Ag22 S22 Ag21 74.76(16) . . ?
Ag22 S22 Ag38 76.1(3) . . ?
Ag1I S22 Ag36 142.9(4) . . ?
Ag39 S23 Ag38 73.59(15) . . ?
Ag39 S23 Ag1A 144.1(2) . . ?
Ag39 S23 Ag1I 130.8(3) . . ?
C133 S23 Ag39 108.2(7) . . ?
C133 S23 Ag38 93.0(9) . . ?
C133 S23 Ag1A 104.7(8) . . ?
C133 S23 Ag1C 109.5(8) . . ?
C133 S23 Ag1F 81.3(9) . . ?
C133 S23 Ag1I 102.4(7) . . ?
Ag1C S23 Ag39 81.1(3) . . ?
Ag1C S23 Ag1A 74.7(4) . . ?
Ag1C S23 Ag1I 123.2(4) . . ?
Ag1F S23 Ag39 71.49(19) . . ?
Ag1F S23 Ag1A 128.3(5) . . ?
Ag1F S23 Ag1C 152.5(4) . . ?
Ag1F S23 Ag1I 76.4(5) . . ?
Ag1I S23 Ag1A 52.0(5) . . ?
Ag14 S15 Ag25 78.87(14) . . ?
Ag15 S15 Ag14 132.92(19) . . ?
Ag15 S15 Ag25 84.53(15) . . ?
C85 S15 Ag14 114.4(6) . . ?
C85 S15 Ag25 104.6(6) . . ?
C85 S15 Ag15 112.4(6) . . ?
Ag5 S7 Ag16 123.1(2) . . ?
Ag5 S7 Ag6 87.9(2) . . ?
Ag6 S7 Ag16 88.05(18) . . ?
C37 S7 Ag5 113.5(7) . . ?
C37 S7 Ag16 121.7(7) . . ?
C37 S7 Ag6 107.8(7) . . ?
Ag18 S9 Ag19 87.32(17) . . ?
Ag18 S9 Ag7 71.34(14) . . ?
Ag18 S9 Ag8 140.6(2) . . ?
Ag7 S9 Ag19 131.0(2) . . ?
Ag8 S9 Ag19 97.5(2) . . ?
Ag8 S9 Ag7 76.32(15) . . ?
C49 S9 Ag18 108.9(12) . . ?
C49 S9 Ag19 108.6(11) . . ?
C49 S9 Ag7 119.9(11) . . ?
C49 S9 Ag8 106.5(11) . . ?
Ag55 S19 Ag19 77.4(2) . . ?
Ag55 S19 Ag31 100.5(3) . . ?
Ag55 S19 Ag2C 95.6(5) . . ?
C109 S19 Ag19 108.8(11) . . ?
C109 S19 Ag55 101.6(11) . . ?
C109 S19 Ag31 110.7(11) . . ?
C109 S19 Ag2C 107.0(11) . . ?
Ag31 S19 Ag19 140.0(3) . . ?
Ag2C S19 Ag19 144.2(4) . . ?
C169 S29 Ag32 105.6(10) . . ?
C169 S29 Ag33 106.5(10) . . ?
C169 S29 Ag1H 125.7(11) . . ?
C169 S29 Ag8B 96.7(12) . . ?
Ag32 S29 Ag33 74.4(2) . . ?
Ag1H S29 Ag8B 78.9(5) . . ?
Ag35 S30 Ag46 144.0(2) . . ?
Ag35 S30 Ag34 74.40(13) . . ?
Ag35 S30 Ag1H 82.1(5) . . ?
Ag34 S30 Ag46 79.17(16) . . ?
Ag34 S30 Ag1H 132.1(3) . . ?
C175 S30 Ag35 106.3(7) . . ?
C175 S30 Ag46 106.8(7) . . ?
C175 S30 Ag34 115.4(8) . . ?
C175 S30 Ag33 108.9(8) . . ?
C175 S30 Ag1H 111.0(8) . . ?
Ag33 S30 Ag35 99.4(3) . . ?
Ag33 S30 Ag46 82.6(3) . . ?
Ag33 S30 Ag34 135.3(3) . . ?
Ag1H S30 Ag46 98.6(5) . . ?
Ag36 S31 Ag34 75.41(13) . . ?
Ag36 S31 Ag47 143.14(18) . . ?
Ag34 S31 Ag47 70.97(12) . . ?
C181 S31 Ag36 105.0(9) . . ?
C181 S31 Ag34 118.4(9) . . ?
C181 S31 Ag47 104.0(9) . . ?
C181 S31 Ag37 108.7(9) . . ?
C181 S31 Ag1J 109.5(9) . . ?
Ag37 S31 Ag36 98.2(3) . . ?
Ag37 S31 Ag34 132.59(19) . . ?
Ag37 S31 Ag47 93.6(3) . . ?
Ag1J S31 Ag36 84.2(12) . . ?
Ag1J S31 Ag34 131.2(4) . . ?
Ag1J S31 Ag47 107.0(12) . . ?
C187 S32 Ag37 102.0(7) . . ?
C187 S32 Ag48 112.2(7) . . ?
C187 S32 Ag38 105.4(7) . . ?
C187 S32 Ag1F 115.6(7) . . ?
C187 S32 Ag1J 104.0(7) . . ?
C187 S32 Ag1N 115.1(7) . . ?
Ag37 S32 Ag48 70.8(3) . . ?
Ag37 S32 Ag38 72.3(3) . . ?
Ag38 S32 Ag48 131.5(2) . . ?
Ag1J S32 Ag1F 70.8(12) . . ?
Ag1J S32 Ag1N 67.4(15) . . ?
Ag1N S32 Ag1F 119.8(8) . . ?
Ag44 S28 Ag31 89.7(2) . . ?
Ag44 S28 Ag45 75.26(17) . . ?
C163 S28 Ag44 124.0(6) . . ?
C163 S28 Ag32 105.8(6) . . ?
C163 S28 Ag31 109.8(6) . . ?
C163 S28 Ag45 106.0(6) . . ?
C163 S28 Ag8B 103.0(7) . . ?
C163 S28 Ag2C 109.9(7) . . ?
Ag32 S28 Ag44 129.7(2) . . ?
Ag32 S28 Ag31 79.0(3) . . ?
Ag32 S28 Ag45 85.6(2) . . ?
Ag31 S28 Ag45 143.7(2) . . ?
Ag8B S28 Ag44 130.1(3) . . ?
Ag8B S28 Ag2C 80.3(10) . . ?
Ag2C S28 Ag44 96.8(4) . . ?
C139 S24 Ag25 107.4(8) . . ?
C139 S24 Ag40 111.6(6) . . ?
C139 S24 Ag24 114.1(6) . . ?
C139 S24 Ag1C 115.3(7) . . ?
Ag40 S24 Ag25 92.47(17) . . ?
Ag40 S24 Ag24 133.2(2) . . ?
Ag24 S24 Ag25 83.1(4) . . ?
Ag1C S24 Ag25 97.4(5) . . ?
Ag15 S16 Ag16 72.94(16) . . ?
C91 S16 Ag16 118.6(14) . . ?
C91 S16 Ag15 103.5(13) . . ?
Ag16 S8 Ag7 134.24(19) . . ?
Ag16 S8 Ag17 105.89(18) . . ?
C43 S8 Ag16 111.2(6) . . ?
C43 S8 Ag7 110.2(6) . . ?
C43 S8 Ag17 106.7(6) . . ?
C43 S8 Ag0A 120.3(6) . . ?
Ag17 S8 Ag7 79.70(13) . . ?
Ag0A S8 Ag16 77.7(4) . . ?
Ag0A S8 Ag7 97.6(3) . . ?
Ag28 S25 Ag25 134.3(2) . . ?
Ag27 S25 Ag28 77.49(15) . . ?
Ag27 S25 Ag25 90.60(18) . . ?
C145 S25 Ag28 107.8(8) . . ?
C145 S25 Ag25 117.9(8) . . ?
C145 S25 Ag27 106.2(8) . . ?
C145 S25 Ag26 156.1(9) . . ?
Ag26 S25 Ag28 61.2(4) . . ?
Ag26 S25 Ag25 75.7(4) . . ?
Ag26 S25 Ag27 92.5(5) . . ?
Ag27 S17 Ag17 126.3(2) . . ?
Ag27 S17 Ag30 103.0(2) . . ?
C97 S17 Ag27 108.5(9) . . ?
C97 S17 Ag17 111.5(9) . . ?
C97 S17 Ag30 108.4(10) . . ?
C97 S17 Ag0A 109.0(10) . . ?
Ag30 S17 Ag17 96.92(18) . . ?
Ag0A S17 Ag27 108.8(4) . . ?
Ag28 S26 Ag1L 72.8(7) . . ?
C151 S26 Ag28 110.5(13) . . ?
C151 S26 Ag29 110.5(13) . . ?
C151 S26 Ag1L 98.1(14) . . ?
Ag29 S26 Ag28 85.48(19) . . ?
Ag28 S34 Ag26 48.8(3) . . ?
C199 S34 Ag28 104.4(7) . . ?
C199 S34 Ag41 108.4(7) . . ?
C199 S34 Ag40 106.2(7) . . ?
C199 S34 Ag42 112.3(7) . . ?
C199 S34 Ag1E 107.3(8) . . ?
C199 S34 Ag26 110.1(7) . . ?
C199 S34 Ag1M 109.7(8) . . ?
Ag41 S34 Ag28 144.12(17) . . ?
Ag40 S34 Ag28 86.48(14) . . ?
Ag40 S34 Ag41 70.96(11) . . ?
Ag40 S34 Ag42 137.07(19) . . ?
Ag42 S34 Ag28 101.35(15) . . ?
Ag42 S34 Ag41 79.30(14) . . ?
Ag1E S34 Ag28 128.1(4) . . ?
Ag1E S34 Ag26 141.4(5) . . ?
Ag1E S34 Ag1M 83.2(5) . . ?
Ag1M S34 Ag28 122.3(3) . . ?
Ag1M S34 Ag26 75.9(4) . . ?
Ag51 S35 Ag57 105.5(3) . . ?
Ag51 S35 Ag42 115.5(2) . . ?
C205 S35 Ag51 107.2(7) . . ?
C205 S35 Ag57 111.5(7) . . ?
C205 S35 Ag42 122.0(7) . . ?
C205 S35 Ag1K 104.9(8) . . ?
Ag42 S35 Ag57 93.19(19) . . ?
Ag1K S35 Ag51 126.4(9) . . ?
Ag44 S27 Ag1D 72.9(2) . . ?
Ag44 S27 Ag1L 130.8(5) . . ?
C157 S27 Ag44 113.9(7) . . ?
C157 S27 Ag29 112.7(7) . . ?
C157 S27 Ag30 110.4(8) . . ?
C157 S27 Ag1D 100.6(8) . . ?
C157 S27 Ag1K 113.0(9) . . ?
C157 S27 Ag1L 112.1(8) . . ?
Ag29 S27 Ag44 132.7(2) . . ?
Ag30 S27 Ag44 94.35(17) . . ?
Ag30 S27 Ag29 77.00(16) . . ?
Ag1K S27 Ag44 75.5(8) . . ?
Ag1K S27 Ag1D 140.9(4) . . ?
Ag1K S27 Ag1L 101.8(14) . . ?
Ag1L S27 Ag1D 82.5(10) . . ?
Ag52 S43 Ag51 77.3(3) . . ?
C253 S43 Ag51 109.0(14) . . ?
C253 S43 Ag52 105.2(13) . . ?
C211 S36 Ag53 105.6(11) . . ?
C211 S36 Ag57 112.7(11) . . ?
C211 S36 Ag45 112.0(11) . . ?
C211 S36 Ag 147.2(12) . . ?
Ag53 S36 Ag45 119.4(3) . . ?
Ag57 S36 Ag53 90.3(3) . . ?
Ag57 S36 Ag45 115.1(3) . . ?
Ag7B S36 C211 118.7(15) . . ?
Ag7B S36 Ag 93.7(12) . . ?
Ag50 S41 Ag49 90.6(2) . . ?
Ag50 S41 Ag53 116.9(3) . . ?
Ag49 S41 Ag53 121.1(3) . . ?
C241 S41 Ag50 108.6(11) . . ?
C241 S41 Ag49 106.3(12) . . ?
C241 S41 Ag53 111.2(12) . . ?
C241 S41 Ag 156.8(13) . . ?
Ag S41 Ag50 68.7(7) . . ?
Ag S41 Ag49 96.8(6) . . ?
Ag46 S37 Ag45 83.5(2) . . ?
C217 S37 Ag46 107.3(7) . . ?
C217 S37 Ag45 107.3(8) . . ?
Ag18 S18 Ag17 73.48(15) . . ?
Ag18 S18 Ag31 79.3(2) . . ?
Ag18 S18 Ag2C 76.3(2) . . ?
C103 S18 Ag18 116.9(11) . . ?
C103 S18 Ag17 114.9(12) . . ?
C103 S18 Ag31 107.3(11) . . ?
C103 S18 Ag1D 104.2(11) . . ?
C103 S18 Ag2C 106.9(12) . . ?
Ag17 S18 Ag31 136.6(2) . . ?
Ag1D S18 Ag18 139.0(3) . . ?
Ag1D S18 Ag2C 93.4(3) . . ?
Ag47 S39 Ag48 126.0(3) . . ?
C229 S39 Ag47 114.3(12) . . ?
C229 S39 Ag48 119.6(12) . . ?
C229 S39 Ag54 107.3(12) . . ?
C229 S39 Ag1N 136.2(16) . . ?
Ag54 S39 Ag47 86.0(2) . . ?
Ag54 S39 Ag48 76.89(19) . . ?
Ag1N S39 Ag47 109.4(11) . . ?
Ag39 S33 Ag41 110.26(17) . . ?
Ag39 S33 Ag48 114.55(19) . . ?
Ag39 S33 Ag4A 135.4(3) . . ?
Ag39 S33 Ag1M 86.1(3) . . ?
Ag39 S33 Ag1N 105.2(7) . . ?
C193 S33 Ag39 107.7(8) . . ?
C193 S33 Ag41 110.3(9) . . ?
C193 S33 Ag48 93.7(9) . . ?
C193 S33 Ag4A 114.5(8) . . ?
C193 S33 Ag1M 102.0(9) . . ?
C193 S33 Ag1N 109.5(13) . . ?
Ag41 S33 Ag48 118.59(18) . . ?
Ag4A S33 Ag1M 72.1(4) . . ?
Ag4A S33 Ag1N 74.0(5) . . ?
Ag1N S33 Ag1M 140.9(7) . . ?
Ag10 O2 Ag8 93.0(4) . . ?
Mo1 O2 Ag10 120.0(6) . . ?
Mo1 O2 Ag8 139.5(6) . . ?
Mo1 O3 Ag6 139.9(7) . . ?
Ag11 O1 Ag13 97.5(4) . . ?
Mo1 O1 Ag11 116.1(6) . . ?
Mo1 O1 Ag13 139.6(6) . . ?
Mo1 O6 Ag0B 136.8(4) . . ?
Mo2 O6 Ag0B 99.4(4) . . ?
Mo2 O6 Mo1 103.5(4) . . ?
Mo4 O6 Ag0B 101.7(4) . . ?
Mo4 O6 Mo1 104.5(4) . . ?
Mo4 O6 Mo2 109.1(4) . . ?
Mo1 O5 Ag14 120.7(4) . . ?
Mo3 O5 Ag14 109.8(4) . . ?
Mo3 O5 Mo1 103.7(4) . . ?
Mo4 O5 Ag14 109.6(4) . . ?
Mo4 O5 Mo1 103.3(4) . . ?
Mo4 O5 Mo3 109.2(4) . . ?
Mo2 O15 Cu1 121.6(5) . . ?
Mo2 O15 Ag20 114.1(5) . . ?
Mo2 O15 Ag1G 133.8(6) . . ?
Cu1 O15 Ag20 124.3(5) . . ?
Cu1 O15 Ag1G 104.3(5) . . ?
Mo2 O12 Mo3 98.7(4) . . ?
Mo4 O12 Mo2 99.2(3) . . ?
Mo4 O12 Mo3 99.7(3) . . ?
Mo4 O14 Ag21 122.5(4) . . ?
Mo4 O14 Cu1 121.4(5) . . ?
Cu1 O14 Ag21 115.5(4) . . ?
Mo4 O13 Cu2 124.4(5) . . ?
Mo4 O13 Ag24 129.2(5) . . ?
Mo4 O13 Ag1C 134.1(5) . . ?
Cu2 O13 Ag24 101.6(4) . . ?
Cu2 O13 Ag1C 101.1(4) . . ?
Mo4 O16 Ag23 137.6(7) . . ?
Mo3 O11 Ag25 136.4(5) . . ?
Mo3 O11 Cu2 122.8(5) . . ?
Cu2 O11 Ag25 97.0(4) . . ?
Mo3 O9 Cu3 123.8(5) . . ?
Mo3 O9 Ag17 129.9(5) . . ?
Mo3 O9 Ag0A 113.1(5) . . ?
Cu3 O9 Ag17 102.7(4) . . ?
Cu3 O9 Ag0A 123.0(5) . . ?
Mo6 O25 Cu3 122.7(5) . . ?
Mo6 O25 Ag30 115.2(5) . . ?
Mo6 O25 Ag1D 135.7(5) . . ?
Cu3 O25 Ag30 122.1(5) . . ?
Cu3 O25 Ag1D 97.9(5) . . ?
Mo5 O24 Cu3 123.6(5) . . ?
Mo5 O24 Ag31 138.2(5) . . ?
Mo5 O24 Ag2C 131.8(7) . . ?
Cu3 O24 Ag31 97.4(4) . . ?
Cu3 O24 Ag2C 104.5(7) . . ?
Mo5 O17 Ag35 135.6(5) . . ?
Mo5 O17 Cu1 124.3(5) . . ?
Cu1 O17 Ag35 91.9(4) . . ?
Mo7 O18 Ag36 129.5(5) . . ?
Mo7 O18 Cu1 125.2(5) . . ?
Cu1 O18 Ag36 101.6(4) . . ?
Mo7 O22 Cu2 122.2(5) . . ?
Mo6 O26 Cu2 122.5(5) . . ?
Mo6 O26 Ag40 132.6(5) . . ?
Mo6 O26 Ag26 136.2(6) . . ?
Cu2 O26 Ag40 86.8(4) . . ?
Cu2 O26 Ag26 101.2(5) . . ?
Mo6 O23 Mo5 100.3(3) . . ?
Mo7 O23 Mo5 99.4(4) . . ?
Mo7 O23 Mo6 99.3(3) . . ?
Mo5 O27 Ag44 111.2(4) . . ?
Mo5 O27 Mo6 110.4(4) . . ?
Mo5 O27 Mo8 104.1(4) . . ?
Mo6 O27 Ag44 108.3(4) . . ?
Mo6 O27 Mo8 104.6(4) . . ?
Mo8 O27 Ag44 118.1(4) . . ?
Mo5 O20 Ag34 111.6(4) . . ?
Mo5 O20 Mo7 110.4(4) . . ?
Mo5 O20 Mo8 103.2(4) . . ?
Mo7 O20 Ag34 109.2(4) . . ?
Mo7 O20 Mo8 104.0(4) . . ?
Mo8 O20 Ag34 118.1(4) . . ?
Mo7 O19 Ag37 143.5(6) . . ?
Mo6 O21 Mo7 108.9(4) . . ?
Mo6 O21 Mo8 103.1(4) . . ?
Mo6 O21 Ag41 119.7(4) . . ?
Mo7 O21 Mo8 104.2(4) . . ?
Mo7 O21 Ag41 106.3(4) . . ?
Mo8 O21 Ag41 113.6(4) . . ?
Mo8 O31 Ag49 104.5(5) . . ?
Mo8 O31 Ag45 140.4(6) . . ?
Mo8 O31 Ag7B 133.3(14) . . ?
Ag45 O31 Ag49 109.5(4) . . ?
Ag7B O31 Ag49 103.2(8) . . ?
Mo8 O30 Ag47 139.1(6) . . ?
Mo8 O30 Ag54 137.5(6) . . ?
Ag54 O30 Ag47 83.4(4) . . ?
Mo8 O32 Ag57 128.1(6) . . ?
Mo8 O32 Ag 107.6(8) . . ?
Mo8 O32 Ag1K 132.2(9) . . ?
Ag1K O32 Ag 71.2(10) . . ?
C259 O35 Ag22 121.7(17) . . ?
C259 O34 Ag38 123.4(16) . . ?
C259 O34 Ag1F 130.6(18) . . ?
C261 O33 Ag48 124.8(18) . . ?
Mo2 O10 Ag18 131.1(5) . . ?
Mo2 O10 Cu3 122.5(5) . . ?
Cu3 O10 Ag18 97.1(4) . . ?
Mo1 O4 Ag7 116.5(4) . . ?
Mo2 O4 Ag7 113.5(4) . . ?
Mo2 O4 Mo1 104.2(4) . . ?
Mo2 O4 Mo3 108.3(4) . . ?
Mo3 O4 Ag7 109.7(4) . . ?
Mo3 O4 Mo1 104.0(4) . . ?
H15A C153 H15B 108.6 . . ?
C152 C153 H15A 110.3 . . ?
C152 C153 H15B 110.3 . . ?
C154 C153 H15A 110.3 . . ?
C154 C153 H15B 110.3 . . ?
C154 C153 C152 107(4) . . ?
H70A C70 H70B 108.1 . . ?
C69 C70 H70A 109.5 . . ?
C69 C70 H70B 109.5 . . ?
C71 C70 H70A 109.5 . . ?
C71 C70 H70B 109.6 . . ?
C71 C70 C69 110.6(17) . . ?
H45A C45 H45B 108.2 . . ?
C44 C45 H45A 109.8 . . ?
C44 C45 H45B 109.8 . . ?
C44 C45 C46 109.4(15) . . ?
C46 C45 H45A 109.8 . . ?
C46 C45 H45B 109.8 . . ?
S28 C163 H163 109.8 . . ?
C168 C163 S28 111.0(14) . . ?
C168 C163 H163 109.8 . . ?
C168 C163 C164 109.9(15) . . ?
C164 C163 S28 106.5(15) . . ?
C164 C163 H163 109.8 . . ?
H21A C213 H21B 107.8 . . ?
C214 C213 H21A 109.1 . . ?
C214 C213 H21B 109.0 . . ?
C214 C213 C212 113(3) . . ?
C212 C213 H21A 109.0 . . ?
C212 C213 H21B 109.0 . . ?
H23A C239 H23B 108.4 . . ?
C238 C239 H23A 110.1 . . ?
C238 C239 H23B 110.0 . . ?
C238 C239 C240 108.4(17) . . ?
C240 C239 H23A 110.0 . . ?
C240 C239 H23B 110.0 . . ?
H16A C165 H16B 108.2 . . ?
C166 C165 H16A 109.8 . . ?
C166 C165 H16B 109.8 . . ?
C166 C165 C164 109.5(17) . . ?
C164 C165 H16A 109.8 . . ?
C164 C165 H16B 109.8 . . ?
H25A C254 H25B 108.3 . . ?
C255 C254 H25A 109.9 . . ?
C255 C254 H25B 109.7 . . ?
C253 C254 H25A 109.8 . . ?
C253 C254 H25B 109.9 . . ?
C253 C254 C255 109.2(17) . . ?
H48A C48 H48B 108.3 . . ?
C47 C48 H48A 109.9 . . ?
C47 C48 H48B 109.8 . . ?
C43 C48 H48A 109.8 . . ?
C43 C48 H48B 109.9 . . ?
C43 C48 C47 109.1(15) . . ?
H24A C249 H24B 108.5 . . ?
C248 C249 H24A 110.2 . . ?
C248 C249 H24B 110.2 . . ?
C250 C249 H24A 110.2 . . ?
C250 C249 H24B 110.2 . . ?
C250 C249 C248 107.5(17) . . ?
H14A C144 H14B 108.2 . . ?
C143 C144 H14A 109.8 . . ?
C143 C144 H14B 109.8 . . ?
C139 C144 H14A 109.8 . . ?
C139 C144 H14B 109.8 . . ?
C139 C144 C143 109.5(14) . . ?
C163 C168 H16C 109.8 . . ?
C163 C168 H16D 109.8 . . ?
C163 C168 C167 109.4(15) . . ?
H16C C168 H16D 108.2 . . ?
C167 C168 H16C 109.8 . . ?
C167 C168 H16D 109.8 . . ?
C239 C238 H23C 109.6 . . ?
C239 C238 H23D 109.6 . . ?
H23C C238 H23D 108.1 . . ?
C237 C238 C239 110.3(14) . . ?
C237 C238 H23C 109.7 . . ?
C237 C238 H23D 109.6 . . ?
S42 C247 H247 109.5 . . ?
C252 C247 S42 98(2) . . ?
C252 C247 H247 109.5 . . ?
C248 C247 S42 120(2) . . ?
C248 C247 H247 109.5 . . ?
C248 C247 C252 109.2(17) . . ?
H13A C135 H13B 108.1 . . ?
C136 C135 H13A 109.5 . . ?
C136 C135 H13B 109.5 . . ?
C136 C135 C134 110.6(14) . . ?
C134 C135 H13A 109.5 . . ?
C134 C135 H13B 109.5 . . ?
H10A C107 H10B 108.3 . . ?
C106 C107 H10A 109.8 . . ?
C106 C107 H10B 109.8 . . ?
C106 C107 C108 109.3(16) . . ?
C108 C107 H10A 109.8 . . ?
C108 C107 H10B 109.8 . . ?
S13 C73 H73 107.6 . . ?
C74 C73 S13 114.3(12) . . ?
C74 C73 H73 107.6 . . ?
C74 C73 C78 108.8(18) . . ?
C78 C73 S13 110.6(14) . . ?
C78 C73 H73 107.6 . . ?
C247 C252 H25C 109.6 . . ?
C247 C252 H25D 109.6 . . ?
H25C C252 H25D 108.1 . . ?
C251 C252 C247 110.4(19) . . ?
C251 C252 H25C 109.6 . . ?
C251 C252 H25D 109.6 . . ?
S11 C61 H61 106.9 . . ?
C62 C61 S11 110.5(15) . . ?
C62 C61 H61 106.9 . . ?
C66 C61 S11 111.1(17) . . ?
C66 C61 H61 106.9 . . ?
C66 C61 C62 114(2) . . ?
C107 C106 H10C 110.3 . . ?
C107 C106 H10D 110.3 . . ?
C107 C106 C105 107.2(16) . . ?
H10C C106 H10D 108.5 . . ?
C105 C106 H10C 110.3 . . ?
C105 C106 H10D 110.3 . . ?
S4 C19 H19 108.5 . . ?
C24 C19 S4 110.1(16) . . ?
C24 C19 H19 108.5 . . ?
C20 C19 S4 112.3(16) . . ?
C20 C19 H19 108.4 . . ?
C20 C19 C24 109(2) . . ?
H14C C140 H14D 107.6 . . ?
C141 C140 H14C 108.7 . . ?
C141 C140 H14D 108.7 . . ?
C139 C140 H14C 108.7 . . ?
C139 C140 H14D 108.7 . . ?
C139 C140 C141 114.1(13) . . ?
S22 C127 H127 107.6 . . ?
C132 C127 S22 108.3(17) . . ?
C132 C127 H127 107.6 . . ?
C128 C127 S22 113.2(19) . . ?
C128 C127 H127 107.6 . . ?
C128 C127 C132 112(2) . . ?
H19A C192 H19B 107.9 . . ?
C191 C192 H19A 109.1 . . ?
C191 C192 H19B 109.1 . . ?
C187 C192 H19A 109.1 . . ?
C187 C192 H19B 109.1 . . ?
C187 C192 C191 112(2) . . ?
S27 C157 H157 108.7 . . ?
C158 C157 S27 108.0(14) . . ?
C158 C157 H157 108.7 . . ?
C162 C157 S27 111.3(15) . . ?
C162 C157 H157 108.7 . . ?
C162 C157 C158 111.3(14) . . ?
O35 C259 O34 132(3) . . ?
O35 C259 C260 113(2) . . ?
O34 C259 C260 113(3) . . ?
C127 C132 H13C 110.0 . . ?
C127 C132 H13D 110.0 . . ?
C127 C132 C131 109(2) . . ?
H13C C132 H13D 108.4 . . ?
C131 C132 H13C 110.0 . . ?
C131 C132 H13D 110.0 . . ?
S30 C175 H175 108.9 . . ?
C180 C175 S30 112.2(16) . . ?
C180 C175 H175 108.8 . . ?
C180 C175 C176 109.8(19) . . ?
C176 C175 S30 108.2(15) . . ?
C176 C175 H175 108.9 . . ?
H86A C86 H86B 107.9 . . ?
C87 C86 H86A 109.2 . . ?
C87 C86 H86B 109.2 . . ?
C87 C86 C85 112(2) . . ?
C85 C86 H86A 109.2 . . ?
C85 C86 H86B 109.2 . . ?
H39A C39 H39B 108.2 . . ?
C38 C39 H39A 109.7 . . ?
C38 C39 H39B 109.7 . . ?
C40 C39 H39A 109.7 . . ?
C40 C39 H39B 109.7 . . ?
C40 C39 C38 110(2) . . ?
H88A C88 H88B 108.2 . . ?
C87 C88 H88A 109.8 . . ?
C87 C88 H88B 109.8 . . ?
C87 C88 C89 109(2) . . ?
C89 C88 H88A 109.8 . . ?
C89 C88 H88B 109.8 . . ?
S1 C1 H1 110.3 . . ?
C6 C1 S1 107.0(16) . . ?
C6 C1 H1 110.3 . . ?
C6 C1 C2 108.8(14) . . ?
C2 C1 S1 110.0(16) . . ?
C2 C1 H1 110.4 . . ?
H20A C204 H20B 107.8 . . ?
C203 C204 H20A 109.1 . . ?
C203 C204 H20B 109.1 . . ?
C199 C204 H20A 109.1 . . ?
C199 C204 H20B 109.1 . . ?
C199 C204 C203 112(2) . . ?
C39 C38 H38A 108.8 . . ?
C39 C38 H38B 108.8 . . ?
H38A C38 H38B 107.7 . . ?
C37 C38 C39 113.6(18) . . ?
C37 C38 H38A 108.8 . . ?
C37 C38 H38B 108.8 . . ?
S25 C145 H145 106.8 . . ?
C150 C145 S25 112.3(17) . . ?
C150 C145 H145 106.8 . . ?
C150 C145 C146 111(2) . . ?
C146 C145 S25 112.3(17) . . ?
C146 C145 H145 106.8 . . ?
C165 C166 H16E 109.6 . . ?
C165 C166 H16F 109.6 . . ?
H16E C166 H16F 108.1 . . ?
C167 C166 C165 110.2(17) . . ?
C167 C166 H16E 109.6 . . ?
C167 C166 H16F 109.6 . . ?
S35 C205 H205 106.8 . . ?
C210 C205 S35 111.4(15) . . ?
C210 C205 H205 106.8 . . ?
C210 C205 C206 113.3(14) . . ?
C206 C205 S35 111.2(14) . . ?
C206 C205 H205 106.8 . . ?
H9A C9 H9B 109.7 . . ?
C10 C9 H9A 112.1 . . ?
C10 C9 H9B 111.9 . . ?
C8 C9 H9A 112.1 . . ?
C8 C9 H9B 111.9 . . ?
C8 C9 C10 99(3) . . ?
C39 C40 H40A 109.6 . . ?
C39 C40 H40B 109.6 . . ?
C39 C40 C41 110(2) . . ?
H40A C40 H40B 108.1 . . ?
C41 C40 H40A 109.6 . . ?
C41 C40 H40B 109.6 . . ?
C252 C251 H25E 109.5 . . ?
C252 C251 H25F 109.6 . . ?
C252 C251 C250 110.4(19) . . ?
H25E C251 H25F 108.1 . . ?
C250 C251 H25E 109.6 . . ?
C250 C251 H25F 109.6 . . ?
C86 C87 C88 112(2) . . ?
C86 C87 H87A 109.1 . . ?
C86 C87 H87B 109.1 . . ?
C88 C87 H87A 109.1 . . ?
C88 C87 H87B 109.1 . . ?
H87A C87 H87B 107.9 . . ?
H22A C228 H22B 107.9 . . ?
C223 C228 H22A 109.1 . . ?
C223 C228 H22B 109.1 . . ?
C223 C228 C227 112.4(15) . . ?
C227 C228 H22A 109.1 . . ?
C227 C228 H22B 109.1 . . ?
H20C C200 H20D 108.2 . . ?
C201 C200 H20C 109.7 . . ?
C201 C200 H20D 109.7 . . ?
C201 C200 C199 110(2) . . ?
C199 C200 H20C 109.6 . . ?
C199 C200 H20D 109.6 . . ?
C127 C128 H12A 109.4 . . ?
C127 C128 H12B 109.5 . . ?
C127 C128 C129 111(3) . . ?
H12A C128 H12B 108.0 . . ?
C129 C128 H12A 109.5 . . ?
C129 C128 H12B 109.5 . . ?
H19C C198 H19D 107.8 . . ?
C197 C198 H19C 109.1 . . ?
C197 C198 H19D 109.0 . . ?
C193 C198 H19C 109.0 . . ?
C193 C198 H19D 109.0 . . ?
C193 C198 C197 112.7(15) . . ?
C61 C62 H62A 110.1 . . ?
C61 C62 H62B 110.1 . . ?
H62A C62 H62B 108.4 . . ?
C63 C62 C61 108(2) . . ?
C63 C62 H62A 110.1 . . ?
C63 C62 H62B 110.1 . . ?
H19E C190 H19F 107.8 . . ?
C191 C190 H19E 109.0 . . ?
C191 C190 H19F 109.0 . . ?
C189 C190 H19E 109.0 . . ?
C189 C190 H19F 109.0 . . ?
C189 C190 C191 113(2) . . ?
S37 C217 H217 107.4 . . ?
C222 C217 S37 115.3(14) . . ?
C222 C217 H217 107.4 . . ?
C222 C217 C218 110.6(14) . . ?
C218 C217 S37 108.4(14) . . ?
C218 C217 H217 107.4 . . ?
H17A C179 H17B 108.2 . . ?
C180 C179 H17A 109.7 . . ?
C180 C179 H17B 109.7 . . ?
C180 C179 C178 110(2) . . ?
C178 C179 H17A 109.7 . . ?
C178 C179 H17B 109.7 . . ?
H13E C137 H13F 107.6 . . ?
C136 C137 H13E 108.7 . . ?
C136 C137 H13F 108.7 . . ?
C136 C137 C138 114.0(14) . . ?
C138 C137 H13E 108.7 . . ?
C138 C137 H13F 108.7 . . ?
C175 C180 H18A 108.6 . . ?
C175 C180 H18B 108.7 . . ?
C179 C180 C175 114(2) . . ?
C179 C180 H18A 108.7 . . ?
C179 C180 H18B 108.7 . . ?
H18A C180 H18B 107.6 . . ?
S3 C13 H13 105.9 . . ?
C14 C13 S3 114(3) . . ?
C14 C13 H13 106.0 . . ?
C14 C13 C18 109.9(17) . . ?
C18 C13 S3 114(3) . . ?
C18 C13 H13 105.9 . . ?
H36A C36 H36B 107.7 . . ?
C35 C36 H36A 108.9 . . ?
C35 C36 H36B 108.9 . . ?
C31 C36 H36A 108.9 . . ?
C31 C36 H36B 108.8 . . ?
C31 C36 C35 114(2) . . ?
H64A C64 H64B 107.5 . . ?
C63 C64 H64A 108.5 . . ?
C63 C64 H64B 108.5 . . ?
C65 C64 H64A 108.5 . . ?
C65 C64 H64B 108.5 . . ?
C65 C64 C63 115(2) . . ?
S41 C241 H241 109.2 . . ?
C246 C241 S41 111(2) . . ?
C246 C241 H241 109.2 . . ?
C242 C241 S41 110(3) . . ?
C242 C241 H241 109.2 . . ?
C242 C241 C246 108(3) . . ?
C145 C150 H15C 107.9 . . ?
C145 C150 H15D 107.9 . . ?
C145 C150 C149 117(2) . . ?
H15C C150 H15D 107.2 . . ?
C149 C150 H15C 107.9 . . ?
C149 C150 H15D 108.0 . . ?
C192 C191 H19G 109.6 . . ?
C192 C191 H19H 109.6 . . ?
C190 C191 C192 110(2) . . ?
C190 C191 H19G 109.6 . . ?
C190 C191 H19H 109.6 . . ?
H19G C191 H19H 108.1 . . ?
S5 C25 H25 109.0 . . ?
C30 C25 S5 109.7(16) . . ?
C30 C25 H25 109.0 . . ?
C30 C25 C26 110.2(15) . . ?
C26 C25 S5 110.0(16) . . ?
C26 C25 H25 109.0 . . ?
C73 C74 H74A 108.9 . . ?
C73 C74 H74B 108.9 . . ?
C73 C74 C75 113.6(13) . . ?
H74A C74 H74B 107.7 . . ?
C75 C74 H74A 108.8 . . ?
C75 C74 H74B 108.9 . . ?
C204 C203 H20E 109.3 . . ?
C204 C203 H20F 109.3 . . ?
H20E C203 H20F 107.9 . . ?
C202 C203 C204 112(2) . . ?
C202 C203 H20E 109.3 . . ?
C202 C203 H20F 109.3 . . ?
C175 C176 H17C 109.5 . . ?
C175 C176 H17D 109.5 . . ?
H17C C176 H17D 108.1 . . ?
C177 C176 C175 110.5(19) . . ?
C177 C176 H17C 109.5 . . ?
C177 C176 H17D 109.5 . . ?
S31 C181 H181 106.2 . . ?
C186 C181 S31 113(2) . . ?
C186 C181 H181 106.2 . . ?
C186 C181 C182 114(3) . . ?
C182 C181 S31 111(2) . . ?
C182 C181 H181 106.2 . . ?
C13 C14 H14E 110.0 . . ?
C13 C14 H14F 110.1 . . ?
C13 C14 C56 108.3(16) . . ?
H14E C14 H14F 108.4 . . ?
C56 C14 H14E 110.0 . . ?
C56 C14 H14F 110.0 . . ?
H12C C124 H12D 108.0 . . ?
C123 C124 H12C 109.4 . . ?
C123 C124 H12D 109.4 . . ?
C125 C124 H12C 109.4 . . ?
C125 C124 H12D 109.4 . . ?
C125 C124 C123 111.0(17) . . ?
H14G C147 H14H 107.7 . . ?
C148 C147 H14G 108.7 . . ?
C148 C147 H14H 108.8 . . ?
C148 C147 C146 114(3) . . ?
C146 C147 H14G 108.8 . . ?
C146 C147 H14H 108.8 . . ?
H76A C76 H76B 108.1 . . ?
C75 C76 H76A 109.6 . . ?
C75 C76 H76B 109.6 . . ?
C75 C76 C77 110.3(13) . . ?
C77 C76 H76A 109.6 . . ?
C77 C76 H76B 109.6 . . ?
H17E C170 H17F 107.3 . . ?
C171 C170 H17E 108.0 . . ?
C171 C170 H17F 108.0 . . ?
C169 C170 H17E 108.0 . . ?
C169 C170 H17F 108.0 . . ?
C169 C170 C171 117(3) . . ?
C135 C136 H13G 108.7 . . ?
C135 C136 H13H 108.8 . . ?
C137 C136 C135 114.0(14) . . ?
C137 C136 H13G 108.7 . . ?
C137 C136 H13H 108.8 . . ?
H13G C136 H13H 107.6 . . ?
C176 C177 H17G 109.9 . . ?
C176 C177 H17H 109.9 . . ?
C176 C177 C178 109(2) . . ?
H17G C177 H17H 108.3 . . ?
C178 C177 H17G 109.9 . . ?
C178 C177 H17H 109.9 . . ?
S17 C97 H97 108.7 . . ?
C102 C97 S17 112.3(18) . . ?
C102 C97 H97 108.7 . . ?
C102 C97 C98 109.3(16) . . ?
C98 C97 S17 109.0(19) . . ?
C98 C97 H97 108.7 . . ?
S21 C121 H121 108.5 . . ?
C126 C121 S21 111.8(16) . . ?
C126 C121 H121 108.6 . . ?
C122 C121 S21 108.8(18) . . ?
C122 C121 H121 108.6 . . ?
C122 C121 C126 110.5(12) . . ?
C97 C102 H10E 109.9 . . ?
C97 C102 H10F 109.9 . . ?
C97 C102 C101 108.9(15) . . ?
H10E C102 H10F 108.3 . . ?
C101 C102 H10E 109.9 . . ?
C101 C102 H10F 109.9 . . ?
C200 C201 H20G 108.9 . . ?
C200 C201 H20H 109.0 . . ?
H20G C201 H20H 107.8 . . ?
C202 C201 C200 113(2) . . ?
C202 C201 H20G 109.0 . . ?
C202 C201 H20H 108.9 . . ?
C157 C158 H15E 109.8 . . ?
C157 C158 H15F 109.8 . . ?
C157 C158 C159 109.4(14) . . ?
H15E C158 H15F 108.2 . . ?
C159 C158 H15E 109.8 . . ?
C159 C158 H15F 109.8 . . ?
C62 C63 C64 110(2) . . ?
C62 C63 H63A 109.6 . . ?
C62 C63 H63B 109.6 . . ?
C64 C63 H63A 109.6 . . ?
C64 C63 H63B 109.6 . . ?
H63A C63 H63B 108.1 . . ?
H33A C33 H33B 108.4 . . ?
C32 C33 H33A 110.1 . . ?
C32 C33 H33B 110.1 . . ?
C34 C33 H33A 110.0 . . ?
C34 C33 H33B 110.1 . . ?
C34 C33 C32 108(2) . . ?
C36 C35 H35A 110.2 . . ?
C36 C35 H35B 110.2 . . ?
H35A C35 H35B 108.5 . . ?
C34 C35 C36 108(3) . . ?
C34 C35 H35A 110.2 . . ?
C34 C35 H35B 110.1 . . ?
C61 C66 H66A 108.6 . . ?
C61 C66 H66B 108.6 . . ?
C61 C66 C65 115(2) . . ?
H66A C66 H66B 107.6 . . ?
C65 C66 H66A 108.6 . . ?
C65 C66 H66B 108.6 . . ?
C241 C246 H24C 108.7 . . ?
C241 C246 H24D 108.7 . . ?
C241 C246 C245 114(3) . . ?
H24C C246 H24D 107.6 . . ?
C245 C246 H24C 108.7 . . ?
C245 C246 H24D 108.7 . . ?
C33 C32 H32A 110.0 . . ?
C33 C32 H32B 110.0 . . ?
H32A C32 H32B 108.3 . . ?
C31 C32 C33 109(2) . . ?
C31 C32 H32A 110.0 . . ?
C31 C32 H32B 110.0 . . ?
H11A C111 H11B 107.5 . . ?
C112 C111 H11A 108.5 . . ?
C112 C111 H11B 108.5 . . ?
C112 C111 C110 115(3) . . ?
C110 C111 H11A 108.5 . . ?
C110 C111 H11B 108.6 . . ?
H25G C257 H25H 108.2 . . ?
C258 C257 H25G 109.7 . . ?
C258 C257 H25H 109.7 . . ?
C256 C257 H25G 109.8 . . ?
C256 C257 H25H 109.7 . . ?
C256 C257 C258 109.8(17) . . ?
C70 C69 H69A 110.4 . . ?
C70 C69 H69B 110.4 . . ?
C70 C69 C68 106.6(15) . . ?
H69A C69 H69B 108.6 . . ?
C68 C69 H69A 110.4 . . ?
C68 C69 H69B 110.4 . . ?
H20I C209 H20J 107.9 . . ?
C210 C209 H20I 109.2 . . ?
C210 C209 H20J 109.1 . . ?
C208 C209 H20I 109.2 . . ?
C208 C209 H20J 109.2 . . ?
C208 C209 C210 112.3(16) . . ?
C1 C6 H6A 109.4 . . ?
C1 C6 H6B 109.4 . . ?
H6A C6 H6B 108.0 . . ?
C5 C6 C1 111.0(15) . . ?
C5 C6 H6A 109.4 . . ?
C5 C6 H6B 109.4 . . ?
C181 C186 H18C 108.8 . . ?
C181 C186 H18D 108.8 . . ?
C181 C186 C185 114(2) . . ?
H18C C186 H18D 107.7 . . ?
C185 C186 H18C 108.8 . . ?
C185 C186 H18D 108.9 . . ?
S10 C55 H55 108.0 . . ?
C15 C55 S10 112.6(16) . . ?
C15 C55 H55 108.0 . . ?
C15 C55 C60 112.2(15) . . ?
C60 C55 S10 107.8(16) . . ?
C60 C55 H55 108.0 . . ?
H21C C216 H21D 108.4 . . ?
C211 C216 H21C 110.1 . . ?
C211 C216 H21D 110.1 . . ?
C215 C216 H21C 110.1 . . ?
C215 C216 H21D 110.1 . . ?
C215 C216 C211 108(3) . . ?
H18E C183 H18F 108.7 . . ?
C182 C183 H18E 110.5 . . ?
C182 C183 H18F 110.5 . . ?
C184 C183 H18E 110.5 . . ?
C184 C183 H18F 110.5 . . ?
C184 C183 C182 106(3) . . ?
C179 C178 H17I 109.4 . . ?
C179 C178 H17J 109.4 . . ?
C177 C178 C179 111(2) . . ?
C177 C178 H17I 109.4 . . ?
C177 C178 H17J 109.4 . . ?
H17I C178 H17J 108.0 . . ?
S26 C151 H151 111.0 . . ?
C156 C151 S26 106(3) . . ?
C156 C151 H151 111.0 . . ?
C152 C151 S26 109(3) . . ?
C152 C151 H151 111.1 . . ?
C152 C151 C156 108(4) . . ?
C150 C149 H14I 108.9 . . ?
C150 C149 H14J 108.9 . . ?
C150 C149 C148 113(3) . . ?
H14I C149 H14J 107.7 . . ?
C148 C149 H14I 108.9 . . ?
C148 C149 H14J 108.9 . . ?
C147 C148 C149 112(3) . . ?
C147 C148 H14K 109.3 . . ?
C147 C148 H14L 109.3 . . ?
C149 C148 H14K 109.3 . . ?
C149 C148 H14L 109.3 . . ?
H14K C148 H14L 107.9 . . ?
C40 C41 H41A 109.8 . . ?
C40 C41 H41B 109.8 . . ?
H41A C41 H41B 108.2 . . ?
C42 C41 C40 109(2) . . ?
C42 C41 H41A 109.8 . . ?
C42 C41 H41B 109.8 . . ?
C121 C126 H12E 109.7 . . ?
C121 C126 H12F 109.7 . . ?
C121 C126 C125 109.8(14) . . ?
H12E C126 H12F 108.2 . . ?
C125 C126 H12E 109.7 . . ?
C125 C126 H12F 109.7 . . ?
C198 C197 H19I 109.1 . . ?
C198 C197 H19J 109.0 . . ?
H19I C197 H19J 107.8 . . ?
C196 C197 C198 112.8(16) . . ?
C196 C197 H19I 109.0 . . ?
C196 C197 H19J 109.0 . . ?
C1 C2 H2A 109.8 . . ?
C1 C2 H2B 109.8 . . ?
C1 C2 C3 109.5(15) . . ?
H2A C2 H2B 108.2 . . ?
C3 C2 H2A 109.8 . . ?
C3 C2 H2B 109.8 . . ?
S36 C211 H211 109.9 . . ?
C216 C211 S36 111(2) . . ?
C216 C211 H211 109.9 . . ?
C216 C211 C212 111(3) . . ?
C212 C211 S36 105(2) . . ?
C212 C211 H211 109.9 . . ?
C69 C68 H68A 110.3 . . ?
C69 C68 H68B 110.3 . . ?
H68A C68 H68B 108.5 . . ?
C67 C68 C69 107.2(15) . . ?
C67 C68 H68A 110.3 . . ?
C67 C68 H68B 110.3 . . ?
C64 C65 C66 103(2) . . ?
C64 C65 H65A 111.2 . . ?
C64 C65 H65B 111.2 . . ?
C66 C65 H65A 111.2 . . ?
C66 C65 H65B 111.2 . . ?
H65A C65 H65B 109.1 . . ?
S40 C235 H235 102.9 . . ?
C236 C235 S40 115(3) . . ?
C236 C235 H235 102.9 . . ?
C240 C235 S40 120(3) . . ?
C240 C235 H235 102.9 . . ?
C240 C235 C236 110.6(14) . . ?
C241 C242 H24E 108.8 . . ?
C241 C242 H24F 108.8 . . ?
C241 C242 C243 114(3) . . ?
H24E C242 H24F 107.7 . . ?
C243 C242 H24E 108.8 . . ?
C243 C242 H24F 108.8 . . ?
C2 C3 H3A 110.6 . . ?
C2 C3 H3B 110.5 . . ?
H3A C3 H3B 108.7 . . ?
C4 C3 C2 106(2) . . ?
C4 C3 H3A 110.6 . . ?
C4 C3 H3B 110.5 . . ?
H17K C174 H17L 109.5 . . ?
C169 C174 H17K 111.8 . . ?
C169 C174 H17L 111.8 . . ?
C169 C174 C173 100(3) . . ?
C173 C174 H17K 111.8 . . ?
C173 C174 H17L 111.8 . . ?
S20 C115 H115 108.0 . . ?
C120 C115 S20 115(2) . . ?
C120 C115 H115 108.0 . . ?
C120 C115 C116 110.7(16) . . ?
C116 C115 S20 107(2) . . ?
C116 C115 H115 108.0 . . ?
C235 C236 H23E 109.7 . . ?
C235 C236 H23F 109.7 . . ?
C235 C236 C237 109.7(17) . . ?
H23E C236 H23F 108.2 . . ?
C237 C236 H23E 109.7 . . ?
C237 C236 H23F 109.7 . . ?
H72A C72 H72B 108.1 . . ?
C71 C72 H72A 109.6 . . ?
C71 C72 H72B 109.6 . . ?
C67 C72 H72A 109.6 . . ?
C67 C72 H72B 109.6 . . ?
C67 C72 C71 110.3(15) . . ?
H11C C11 H11D 109.0 . . ?
C10 C11 H11C 111.0 . . ?
C10 C11 H11D 111.1 . . ?
C10 C11 C12 104(3) . . ?
C12 C11 H11C 111.1 . . ?
C12 C11 H11D 111.1 . . ?
C70 C71 C72 112.0(16) . . ?
C70 C71 H71A 109.1 . . ?
C70 C71 H71B 109.2 . . ?
C72 C71 H71A 109.2 . . ?
C72 C71 H71B 109.2 . . ?
H71A C71 H71B 107.9 . . ?
H23G C234 H23H 108.1 . . ?
C233 C234 H23G 109.5 . . ?
C233 C234 H23H 109.8 . . ?
C229 C234 H23G 109.7 . . ?
C229 C234 H23H 109.5 . . ?
C229 C234 C233 110(3) . . ?
O33 C261 H26A 109.5 . . ?
O33 C261 H26B 109.5 . . ?
O33 C261 H26C 109.5 . . ?
H26A C261 H26B 109.5 . . ?
H26A C261 H26C 109.5 . . ?
H26B C261 H26C 109.5 . . ?
H24G C244 H24H 107.7 . . ?
C243 C244 H24G 108.9 . . ?
C243 C244 H24H 108.9 . . ?
C245 C244 H24G 108.9 . . ?
C245 C244 H24H 108.9 . . ?
C245 C244 C243 113(4) . . ?
C9 C10 H10G 113.1 . . ?
C9 C10 H10H 113.0 . . ?
C11 C10 C9 93(4) . . ?
C11 C10 H10G 113.0 . . ?
C11 C10 H10H 113.0 . . ?
H10G C10 H10H 110.4 . . ?
H83A C83 H83B 107.9 . . ?
C84 C83 H83A 109.1 . . ?
C84 C83 H83B 109.2 . . ?
C82 C83 H83A 109.1 . . ?
C82 C83 H83B 109.2 . . ?
C82 C83 C84 112.2(16) . . ?
C111 C112 H11E 110.8 . . ?
C111 C112 H11F 110.8 . . ?
C111 C112 C113 105(3) . . ?
H11E C112 H11F 108.9 . . ?
C113 C112 H11E 110.8 . . ?
C113 C112 H11F 110.8 . . ?
C254 C255 H25I 109.8 . . ?
C254 C255 H25J 109.6 . . ?
H25I C255 H25J 108.2 . . ?
C256 C255 C254 109.6(17) . . ?
C256 C255 H25I 109.8 . . ?
C256 C255 H25J 109.7 . . ?
C83 C84 H84A 111.1 . . ?
C83 C84 H84B 111.0 . . ?
C83 C84 C79 103.6(14) . . ?
H84A C84 H84B 109.0 . . ?
C79 C84 H84A 111.0 . . ?
C79 C84 H84B 111.0 . . ?
C107 C108 H10I 109.6 . . ?
C107 C108 H10J 109.6 . . ?
H10I C108 H10J 108.1 . . ?
C103 C108 C107 110.2(13) . . ?
C103 C108 H10I 109.6 . . ?
C103 C108 H10J 109.6 . . ?
C239 C240 H24I 109.6 . . ?
C239 C240 H24J 109.5 . . ?
C235 C240 C239 110.6(16) . . ?
C235 C240 H24I 109.5 . . ?
C235 C240 H24J 109.5 . . ?
H24I C240 H24J 108.1 . . ?
H19K C195 H19L 108.6 . . ?
C194 C195 H19K 110.4 . . ?
C194 C195 H19L 110.4 . . ?
C196 C195 H19K 110.4 . . ?
C196 C195 H19L 110.3 . . ?
C196 C195 C194 106.8(17) . . ?
C140 C141 H14M 109.3 . . ?
C140 C141 H14N 109.3 . . ?
H14M C141 H14N 108.0 . . ?
C142 C141 C140 111.6(15) . . ?
C142 C141 H14M 109.3 . . ?
C142 C141 H14N 109.3 . . ?
C45 C44 H44A 109.4 . . ?
C45 C44 H44B 109.4 . . ?
H44A C44 H44B 108.0 . . ?
C43 C44 C45 111.1(15) . . ?
C43 C44 H44A 109.4 . . ?
C43 C44 H44B 109.4 . . ?
C144 C143 H14O 110.0 . . ?
C144 C143 H14P 110.0 . . ?
C144 C143 C142 108.3(14) . . ?
H14O C143 H14P 108.4 . . ?
C142 C143 H14O 110.0 . . ?
C142 C143 H14P 110.0 . . ?
H92A C92 H92B 107.4 . . ?
C93 C92 H92A 108.4 . . ?
C93 C92 H92B 108.3 . . ?
C91 C92 H92A 108.3 . . ?
C91 C92 H92B 108.3 . . ?
C91 C92 C93 115.8(17) . . ?
C205 C210 C209 112.8(15) . . ?
C205 C210 H21E 109.0 . . ?
C205 C210 H21F 109.0 . . ?
C209 C210 H21E 109.0 . . ?
C209 C210 H21F 109.0 . . ?
H21E C210 H21F 107.8 . . ?
C92 C93 H93A 109.1 . . ?
C92 C93 H93B 109.1 . . ?
C92 C93 C94 112.6(17) . . ?
H93A C93 H93B 107.8 . . ?
C94 C93 H93A 109.1 . . ?
C94 C93 H93B 109.1 . . ?
C3 C4 H4A 109.2 . . ?
C3 C4 H4B 109.1 . . ?
C3 C4 C5 112.3(16) . . ?
H4A C4 H4B 107.9 . . ?
C5 C4 H4A 109.1 . . ?
C5 C4 H4B 109.1 . . ?
C205 C206 H20K 109.2 . . ?
C205 C206 H20L 109.2 . . ?
C205 C206 C207 112.2(15) . . ?
H20K C206 H20L 107.9 . . ?
C207 C206 H20K 109.1 . . ?
C207 C206 H20L 109.2 . . ?
S14 C79 H79 109.2 . . ?
C84 C79 S14 109.0(18) . . ?
C84 C79 H79 109.2 . . ?
C80 C79 S14 111.3(19) . . ?
C80 C79 C84 109.0(15) . . ?
C80 C79 H79 109.2 . . ?
S15 C85 H85 106.8 . . ?
C86 C85 S15 113.5(14) . . ?
C86 C85 H85 106.8 . . ?
C90 C85 S15 112.2(13) . . ?
C90 C85 C86 110.2(17) . . ?
C90 C85 H85 106.8 . . ?
C45 C46 H46A 109.7 . . ?
C45 C46 H46B 109.6 . . ?
H46A C46 H46B 108.2 . . ?
C47 C46 C45 110.1(16) . . ?
C47 C46 H46A 109.6 . . ?
C47 C46 H46B 109.6 . . ?
S34 C199 H199 107.2 . . ?
C204 C199 S34 113.2(16) . . ?
C204 C199 C200 109.1(18) . . ?
C204 C199 H199 107.2 . . ?
C200 C199 S34 112.5(15) . . ?
C200 C199 H199 107.2 . . ?
S32 C187 H187 109.6 . . ?
C192 C187 S32 110.9(14) . . ?
C192 C187 H187 109.7 . . ?
C192 C187 C188 109.4(18) . . ?
C188 C187 S32 107.6(14) . . ?
C188 C187 H187 109.7 . . ?
C48 C47 H47A 109.9 . . ?
C48 C47 H47B 109.8 . . ?
C46 C47 C48 109.2(16) . . ?
C46 C47 H47A 109.9 . . ?
C46 C47 H47B 109.8 . . ?
H47A C47 H47B 108.3 . . ?
S7 C37 H37 107.2 . . ?
C38 C37 S7 114.6(14) . . ?
C38 C37 H37 107.2 . . ?
C42 C37 S7 110.9(15) . . ?
C42 C37 C38 109.5(17) . . ?
C42 C37 H37 107.2 . . ?
C195 C194 H19M 110.0 . . ?
C195 C194 H19N 110.1 . . ?
H19M C194 H19N 108.4 . . ?
C193 C194 C195 108.2(16) . . ?
C193 C194 H19M 110.1 . . ?
C193 C194 H19N 110.1 . . ?
C85 C90 H90A 109.1 . . ?
C85 C90 H90B 109.1 . . ?
H90A C90 H90B 107.9 . . ?
C89 C90 C85 112.4(18) . . ?
C89 C90 H90A 109.1 . . ?
C89 C90 H90B 109.1 . . ?
C190 C189 H18G 109.1 . . ?
C190 C189 H18H 109.1 . . ?
C190 C189 C188 112(2) . . ?
H18G C189 H18H 107.8 . . ?
C188 C189 H18G 109.1 . . ?
C188 C189 H18H 109.1 . . ?
S12 C67 H67 103.1 . . ?
C68 C67 S12 121.1(17) . . ?
C68 C67 C72 108.5(15) . . ?
C68 C67 H67 103.1 . . ?
C72 C67 S12 115.3(16) . . ?
C72 C67 H67 103.1 . . ?
C135 C134 H13I 109.3 . . ?
C135 C134 H13J 109.3 . . ?
H13I C134 H13J 108.0 . . ?
C133 C134 C135 111.5(14) . . ?
C133 C134 H13I 109.3 . . ?
C133 C134 H13J 109.3 . . ?
C19 C24 H24K 109.4 . . ?
C19 C24 H24L 109.4 . . ?
H24K C24 H24L 108.0 . . ?
C23 C24 C19 111(2) . . ?
C23 C24 H24K 109.4 . . ?
C23 C24 H24L 109.4 . . ?
C187 C188 C189 108.9(19) . . ?
C187 C188 H18I 109.9 . . ?
C187 C188 H18J 109.9 . . ?
C189 C188 H18I 109.9 . . ?
C189 C188 H18J 109.9 . . ?
H18I C188 H18J 108.3 . . ?
C88 C89 H89A 109.5 . . ?
C88 C89 H89B 109.5 . . ?
C90 C89 C88 111(2) . . ?
C90 C89 H89A 109.5 . . ?
C90 C89 H89B 109.5 . . ?
H89A C89 H89B 108.1 . . ?
H11G C119 H11H 107.8 . . ?
C120 C119 H11G 109.0 . . ?
C120 C119 H11H 109.1 . . ?
C118 C119 H11G 109.1 . . ?
C118 C119 H11H 109.1 . . ?
C118 C119 C120 112.6(17) . . ?
H21G C21 H21H 108.6 . . ?
C20 C21 H21G 110.3 . . ?
C20 C21 H21H 110.3 . . ?
C22 C21 H21G 110.3 . . ?
C22 C21 H21H 110.3 . . ?
C22 C21 C20 107(2) . . ?
C97 C98 H98A 110.1 . . ?
C97 C98 H98B 110.0 . . ?
C97 C98 C99 108.2(16) . . ?
H98A C98 H98B 108.4 . . ?
C99 C98 H98A 110.1 . . ?
C99 C98 H98B 110.1 . . ?
C217 C222 H22C 109.6 . . ?
C217 C222 H22D 109.6 . . ?
C217 C222 C221 110.2(14) . . ?
H22C C222 H22D 108.1 . . ?
C221 C222 H22C 109.6 . . ?
C221 C222 H22D 109.6 . . ?
C168 C167 H16G 109.8 . . ?
C168 C167 H16H 109.8 . . ?
C166 C167 C168 109.4(17) . . ?
C166 C167 H16G 109.8 . . ?
C166 C167 H16H 109.8 . . ?
H16G C167 H16H 108.2 . . ?
C145 C146 C147 111(2) . . ?
C145 C146 H14Q 109.5 . . ?
C145 C146 H14R 109.5 . . ?
C147 C146 H14Q 109.5 . . ?
C147 C146 H14R 109.5 . . ?
H14Q C146 H14R 108.1 . . ?
C93 C94 H94A 109.3 . . ?
C93 C94 H94B 109.2 . . ?
C93 C94 C95 111.7(18) . . ?
H94A C94 H94B 107.9 . . ?
C95 C94 H94A 109.3 . . ?
C95 C94 H94B 109.3 . . ?
C24 C23 H23I 110.2 . . ?
C24 C23 H23J 110.2 . . ?
C24 C23 C22 108(2) . . ?
H23I C23 H23J 108.5 . . ?
C22 C23 H23I 110.2 . . ?
C22 C23 H23J 110.2 . . ?
C197 C196 C195 111.4(18) . . ?
C197 C196 H19O 109.4 . . ?
C197 C196 H19P 109.4 . . ?
C195 C196 H19O 109.3 . . ?
C195 C196 H19P 109.4 . . ?
H19O C196 H19P 108.0 . . ?
C41 C42 H42A 109.3 . . ?
C41 C42 H42B 109.3 . . ?
C37 C42 C41 112(2) . . ?
C37 C42 H42A 109.3 . . ?
C37 C42 H42B 109.3 . . ?
H42A C42 H42B 107.9 . . ?
S8 C43 H43 108.5 . . ?
C48 C43 S8 106.6(13) . . ?
C48 C43 H43 108.5 . . ?
C44 C43 S8 113.6(13) . . ?
C44 C43 C48 111.1(14) . . ?
C44 C43 H43 108.5 . . ?
S6 C31 H31 107.6 . . ?
C36 C31 S6 112.6(19) . . ?
C36 C31 C32 113(2) . . ?
C36 C31 H31 107.6 . . ?
C32 C31 S6 107.9(17) . . ?
C32 C31 H31 107.6 . . ?
C111 C110 H11I 108.5 . . ?
C111 C110 H11J 108.5 . . ?
H11I C110 H11J 107.5 . . ?
C109 C110 C111 115(3) . . ?
C109 C110 H11I 108.5 . . ?
C109 C110 H11J 108.5 . . ?
S16 C91 H91 103.0 . . ?
C92 C91 S16 116(2) . . ?
C92 C91 H91 103.0 . . ?
C92 C91 C96 114.0(17) . . ?
C96 C91 S16 116(2) . . ?
C96 C91 H91 103.0 . . ?
C19 C20 C21 116(2) . . ?
C19 C20 H20M 108.4 . . ?
C19 C20 H20N 108.3 . . ?
C21 C20 H20M 108.4 . . ?
C21 C20 H20N 108.3 . . ?
H20M C20 H20N 107.4 . . ?
S19 C109 H109 106.3 . . ?
C110 C109 S19 115(2) . . ?
C110 C109 H109 106.3 . . ?
C114 C109 S19 108(2) . . ?
C114 C109 C110 114(3) . . ?
C114 C109 H109 106.3 . . ?
C170 C171 H17M 109.2 . . ?
C170 C171 H17N 109.2 . . ?
C170 C171 C172 112(3) . . ?
H17M C171 H17N 107.9 . . ?
C172 C171 H17M 109.3 . . ?
C172 C171 H17N 109.2 . . ?
C98 C99 H99A 109.8 . . ?
C98 C99 H99B 109.8 . . ?
H99A C99 H99B 108.2 . . ?
C100 C99 C98 109.4(16) . . ?
C100 C99 H99A 109.7 . . ?
C100 C99 H99B 109.9 . . ?
C74 C75 C76 112.3(13) . . ?
C74 C75 H75A 109.2 . . ?
C74 C75 H75B 109.1 . . ?
C76 C75 H75A 109.1 . . ?
C76 C75 H75B 109.1 . . ?
H75A C75 H75B 107.9 . . ?
C232 C233 C234 69(3) . . ?
C181 C182 C183 107(2) . . ?
C181 C182 H18K 110.3 . . ?
C181 C182 H18L 110.3 . . ?
C183 C182 H18K 110.3 . . ?
C183 C182 H18L 110.3 . . ?
H18K C182 H18L 108.6 . . ?
H51A C51 H51B 108.3 . . ?
C52 C51 H51A 109.8 . . ?
C52 C51 H51B 109.9 . . ?
C52 C51 C50 109.2(13) . . ?
C50 C51 H51A 109.9 . . ?
C50 C51 H51B 109.8 . . ?
C203 C202 H20O 109.9 . . ?
C203 C202 H20P 109.9 . . ?
C201 C202 C203 109(2) . . ?
C201 C202 H20O 109.9 . . ?
C201 C202 H20P 109.9 . . ?
H20O C202 H20P 108.3 . . ?
S29 C169 H169 107.7 . . ?
C170 C169 S29 108(2) . . ?
C170 C169 C174 113(3) . . ?
C170 C169 H169 107.7 . . ?
C174 C169 S29 113(2) . . ?
C174 C169 H169 107.7 . . ?
H22E C220 H22F 108.0 . . ?
C219 C220 H22E 109.3 . . ?
C219 C220 H22F 109.3 . . ?
C219 C220 C221 111.5(15) . . ?
C221 C220 H22E 109.3 . . ?
C221 C220 H22F 109.3 . . ?
C115 C120 C119 112.2(16) . . ?
C115 C120 H12G 109.2 . . ?
C115 C120 H12H 109.2 . . ?
C119 C120 H12G 109.2 . . ?
C119 C120 H12H 109.2 . . ?
H12G C120 H12H 107.9 . . ?
S39 C229 H229 110.9 . . ?
C234 C229 S39 114(3) . . ?
C234 C229 H229 111.0 . . ?
C230 C229 S39 111(3) . . ?
C230 C229 C234 99(3) . . ?
C230 C229 H229 110.9 . . ?
C217 C218 H21I 110.0 . . ?
C217 C218 H21J 110.0 . . ?
C217 C218 C219 108.5(14) . . ?
H21I C218 H21J 108.4 . . ?
C219 C218 H21I 110.0 . . ?
C219 C218 H21J 110.0 . . ?
C25 C30 H30A 109.7 . . ?
C25 C30 H30B 109.7 . . ?
C25 C30 C29 109.7(15) . . ?
H30A C30 H30B 108.2 . . ?
C29 C30 H30A 109.7 . . ?
C29 C30 H30B 109.7 . . ?
C128 C129 H12I 109.4 . . ?
C128 C129 H12J 109.4 . . ?
C128 C129 C130 111(3) . . ?
H12I C129 H12J 108.0 . . ?
C130 C129 H12I 109.4 . . ?
C130 C129 H12J 109.4 . . ?
H53A C53 H53B 108.2 . . ?
C52 C53 H53A 109.7 . . ?
C52 C53 H53B 109.7 . . ?
C52 C53 C54 109.7(16) . . ?
C54 C53 H53A 109.7 . . ?
C54 C53 H53B 109.8 . . ?
C157 C162 H16I 109.4 . . ?
C157 C162 H16J 109.4 . . ?
C157 C162 C161 111.0(14) . . ?
H16I C162 H16J 108.0 . . ?
C161 C162 H16I 109.4 . . ?
C161 C162 H16J 109.4 . . ?
C11 C12 H12K 108.9 . . ?
C11 C12 H12L 108.9 . . ?
H12K C12 H12L 107.7 . . ?
C7 C12 C11 113(3) . . ?
C7 C12 H12K 108.9 . . ?
C7 C12 H12L 108.9 . . ?
C94 C95 H95A 109.1 . . ?
C94 C95 H95B 109.2 . . ?
H95A C95 H95B 107.9 . . ?
C96 C95 C94 112.2(19) . . ?
C96 C95 H95A 109.1 . . ?
C96 C95 H95B 109.2 . . ?
C115 C116 H11K 109.5 . . ?
C115 C116 H11L 109.5 . . ?
H11K C116 H11L 108.0 . . ?
C117 C116 C115 110.9(17) . . ?
C117 C116 H11K 109.5 . . ?
C117 C116 H11L 109.5 . . ?
S23 C133 H133 107.2 . . ?
C134 C133 S23 110.1(14) . . ?
C134 C133 H133 107.2 . . ?
C138 C133 S23 114.1(15) . . ?
C138 C133 C134 110.8(14) . . ?
C138 C133 H133 107.2 . . ?
C163 C164 C165 109.4(16) . . ?
C163 C164 H16K 109.8 . . ?
C163 C164 H16L 109.8 . . ?
C165 C164 H16K 109.8 . . ?
C165 C164 H16L 109.8 . . ?
H16K C164 H16L 108.2 . . ?
C137 C138 H13K 109.3 . . ?
C137 C138 H13L 109.3 . . ?
C133 C138 C137 111.8(14) . . ?
C133 C138 H13K 109.3 . . ?
C133 C138 H13L 109.3 . . ?
H13K C138 H13L 107.9 . . ?
C162 C161 H16M 109.2 . . ?
C162 C161 H16N 109.2 . . ?
H16M C161 H16N 107.9 . . ?
C160 C161 C162 111.9(15) . . ?
C160 C161 H16M 109.2 . . ?
C160 C161 H16N 109.2 . . ?
C21 C22 C23 112(2) . . ?
C21 C22 H22G 109.3 . . ?
C21 C22 H22H 109.3 . . ?
C23 C22 H22G 109.3 . . ?
C23 C22 H22H 109.3 . . ?
H22G C22 H22H 107.9 . . ?
C174 C173 H17O 109.4 . . ?
C174 C173 H17P 109.3 . . ?
H17O C173 H17P 108.0 . . ?
C172 C173 C174 111(3) . . ?
C172 C173 H17O 109.4 . . ?
C172 C173 H17P 109.3 . . ?
S9 C49 H49 106.4 . . ?
C50 C49 S9 116(2) . . ?
C50 C49 H49 106.4 . . ?
C50 C49 C54 108.7(15) . . ?
C54 C49 S9 113(2) . . ?
C54 C49 H49 106.4 . . ?
C220 C219 C218 110.3(15) . . ?
C220 C219 H21K 109.6 . . ?
C220 C219 H21L 109.6 . . ?
C218 C219 H21K 109.6 . . ?
C218 C219 H21L 109.6 . . ?
H21K C219 H21L 108.1 . . ?
C209 C208 H20Q 109.0 . . ?
C209 C208 H20R 109.0 . . ?
C209 C208 C207 112.7(16) . . ?
H20Q C208 H20R 107.8 . . ?
C207 C208 H20Q 109.0 . . ?
C207 C208 H20R 109.1 . . ?
C216 C215 H21M 108.2 . . ?
C216 C215 H21N 108.1 . . ?
H21M C215 H21N 107.3 . . ?
C214 C215 C216 117(3) . . ?
C214 C215 H21M 108.2 . . ?
C214 C215 H21N 108.1 . . ?
S38 C223 H223 104.1 . . ?
C228 C223 S38 112.4(19) . . ?
C228 C223 H223 104.1 . . ?
C224 C223 S38 116(2) . . ?
C224 C223 C228 113.9(16) . . ?
C224 C223 H223 104.1 . . ?
C213 C214 H21O 110.2 . . ?
C213 C214 H21P 110.3 . . ?
C215 C214 C213 107(3) . . ?
C215 C214 H21O 110.3 . . ?
C215 C214 H21P 110.3 . . ?
H21O C214 H21P 108.5 . . ?
C33 C34 H34A 108.2 . . ?
C33 C34 H34B 108.1 . . ?
C35 C34 C33 116(3) . . ?
C35 C34 H34A 108.2 . . ?
C35 C34 H34B 108.1 . . ?
H34A C34 H34B 107.3 . . ?
C99 C100 H10K 109.4 . . ?
C99 C100 H10L 109.2 . . ?
H10K C100 H10L 108.0 . . ?
C101 C100 C99 111.6(17) . . ?
C101 C100 H10K 109.3 . . ?
C101 C100 H10L 109.3 . . ?
H28A C28 H28B 107.9 . . ?
C29 C28 H28A 109.3 . . ?
C29 C28 H28B 109.3 . . ?
C29 C28 C27 111.7(16) . . ?
C27 C28 H28A 109.3 . . ?
C27 C28 H28B 109.3 . . ?
C76 C77 H77A 111.1 . . ?
C76 C77 H77B 111.1 . . ?
C76 C77 C78 103(2) . . ?
H77A C77 H77B 109.0 . . ?
C78 C77 H77A 111.1 . . ?
C78 C77 H77B 111.1 . . ?
C112 C113 H11M 108.8 . . ?
C112 C113 H11N 108.8 . . ?
C112 C113 C114 114(3) . . ?
H11M C113 H11N 107.7 . . ?
C114 C113 H11M 108.8 . . ?
C114 C113 H11N 108.8 . . ?
C9 C8 H8A 110.8 . . ?
C9 C8 H8B 111.0 . . ?
H8A C8 H8B 108.9 . . ?
C7 C8 C9 104(4) . . ?
C7 C8 H8A 110.8 . . ?
C7 C8 H8B 110.9 . . ?
C242 C243 H24M 109.2 . . ?
C242 C243 H24N 109.2 . . ?
C244 C243 C242 112(4) . . ?
C244 C243 H24M 109.2 . . ?
C244 C243 H24N 109.2 . . ?
H24M C243 H24N 107.9 . . ?
C129 C130 H13M 108.7 . . ?
C129 C130 H13N 108.6 . . ?
H13M C130 H13N 107.6 . . ?
C131 C130 C129 114(3) . . ?
C131 C130 H13M 108.7 . . ?
C131 C130 H13N 108.6 . . ?
S2 C7 H7 108.9 . . ?
C12 C7 S2 113(3) . . ?
C12 C7 C8 106(3) . . ?
C12 C7 H7 108.9 . . ?
C8 C7 S2 111(3) . . ?
C8 C7 H7 108.9 . . ?
C91 C96 H96A 109.1 . . ?
C91 C96 H96B 109.0 . . ?
C95 C96 C91 112.7(17) . . ?
C95 C96 H96A 109.0 . . ?
C95 C96 H96B 109.1 . . ?
H96A C96 H96B 107.8 . . ?
C183 C184 H18M 109.9 . . ?
C183 C184 H18N 109.9 . . ?
H18M C184 H18N 108.3 . . ?
C185 C184 C183 109(3) . . ?
C185 C184 H18M 109.9 . . ?
C185 C184 H18N 109.9 . . ?
C228 C227 H22I 109.3 . . ?
C228 C227 H22J 109.3 . . ?
H22I C227 H22J 108.0 . . ?
C226 C227 C228 111.6(16) . . ?
C226 C227 H22I 109.3 . . ?
C226 C227 H22J 109.3 . . ?
C13 C18 H18O 109.9 . . ?
C13 C18 H18P 110.0 . . ?
C13 C18 C17 108.8(14) . . ?
H18O C18 H18P 108.3 . . ?
C17 C18 H18O 109.9 . . ?
C17 C18 H18P 109.9 . . ?
S43 C253 H253 107.1 . . ?
C254 C253 S43 112(2) . . ?
C254 C253 H253 107.2 . . ?
C254 C253 C258 109.4(17) . . ?
C258 C253 S43 114(2) . . ?
C258 C253 H253 107.1 . . ?
C171 C172 H17Q 110.0 . . ?
C171 C172 H17R 109.9 . . ?
C173 C172 C171 109(3) . . ?
C173 C172 H17Q 109.9 . . ?
C173 C172 H17R 109.9 . . ?
H17Q C172 H17R 108.3 . . ?
S18 C103 H103 107.1 . . ?
C108 C103 S18 116(2) . . ?
C108 C103 H103 107.1 . . ?
C104 C103 S18 108(2) . . ?
C104 C103 C108 111.8(13) . . ?
C104 C103 H103 107.1 . . ?
C30 C29 H29A 109.6 . . ?
C30 C29 H29B 109.6 . . ?
C28 C29 C30 110.2(15) . . ?
C28 C29 H29A 109.6 . . ?
C28 C29 H29B 109.6 . . ?
H29A C29 H29B 108.1 . . ?
C151 C156 H15G 109.3 . . ?
C151 C156 H15H 109.3 . . ?
H15G C156 H15H 107.9 . . ?
C155 C156 C151 112(4) . . ?
C155 C156 H15G 109.3 . . ?
C155 C156 H15H 109.3 . . ?
C132 C131 H13O 108.7 . . ?
C132 C131 H13P 108.8 . . ?
C130 C131 C132 114(3) . . ?
C130 C131 H13O 108.8 . . ?
C130 C131 H13P 108.7 . . ?
H13O C131 H13P 107.6 . . ?
C51 C52 H52A 109.5 . . ?
C51 C52 H52B 109.5 . . ?
C53 C52 C51 110.7(13) . . ?
C53 C52 H52A 109.5 . . ?
C53 C52 H52B 109.5 . . ?
H52A C52 H52B 108.1 . . ?
C119 C118 H11O 109.0 . . ?
C119 C118 H11P 109.0 . . ?
H11O C118 H11P 107.8 . . ?
C117 C118 C119 112.9(18) . . ?
C117 C118 H11O 109.0 . . ?
C117 C118 H11P 109.0 . . ?
C109 C114 C113 106(3) . . ?
C109 C114 H11Q 110.5 . . ?
C109 C114 H11R 110.5 . . ?
C113 C114 H11Q 110.5 . . ?
C113 C114 H11R 110.5 . . ?
H11Q C114 H11R 108.7 . . ?
C18 C17 H17S 110.0 . . ?
C18 C17 H17T 110.0 . . ?
H17S C17 H17T 108.4 . . ?
C16 C17 C18 108.6(16) . . ?
C16 C17 H17S 110.0 . . ?
C16 C17 H17T 109.9 . . ?
C28 C27 H27A 110.2 . . ?
C28 C27 H27B 110.2 . . ?
C28 C27 C26 107.7(15) . . ?
H27A C27 H27B 108.5 . . ?
C26 C27 H27A 110.2 . . ?
C26 C27 H27B 110.2 . . ?
C153 C152 H15I 108.7 . . ?
C153 C152 H15J 108.7 . . ?
C151 C152 C153 114(4) . . ?
C151 C152 H15I 108.6 . . ?
C151 C152 H15J 108.7 . . ?
H15I C152 H15J 107.6 . . ?
C6 C5 H5A 109.2 . . ?
C6 C5 H5B 109.2 . . ?
C4 C5 C6 112.1(16) . . ?
C4 C5 H5A 109.2 . . ?
C4 C5 H5B 109.2 . . ?
H5A C5 H5B 107.9 . . ?
C213 C212 H21Q 111.2 . . ?
C213 C212 H21R 111.1 . . ?
C211 C212 C213 103(3) . . ?
C211 C212 H21Q 111.1 . . ?
C211 C212 H21R 111.2 . . ?
H21Q C212 H21R 109.1 . . ?
C246 C245 H24O 109.4 . . ?
C246 C245 H24P 109.4 . . ?
C244 C245 C246 111(3) . . ?
C244 C245 H24O 109.4 . . ?
C244 C245 H24P 109.4 . . ?
H24O C245 H24P 108.0 . . ?
C229 C230 H23K 110.6 . . ?
C229 C230 H23L 110.6 . . ?
C229 C230 C231 106(3) . . ?
H23K C230 H23L 108.7 . . ?
C231 C230 H23K 110.3 . . ?
C231 C230 H23L 110.7 . . ?
C83 C82 H82A 107.8 . . ?
C83 C82 H82B 107.8 . . ?
C83 C82 C81 117.9(16) . . ?
H82A C82 H82B 107.2 . . ?
C81 C82 H82A 107.8 . . ?
C81 C82 H82B 107.8 . . ?
C238 C237 C236 111.0(16) . . ?
C238 C237 H23M 109.5 . . ?
C238 C237 H23N 109.4 . . ?
C236 C237 H23M 109.5 . . ?
C236 C237 H23N 109.4 . . ?
H23M C237 H23N 108.0 . . ?
S33 C193 H193 104.2 . . ?
C198 C193 S33 113.4(16) . . ?
C198 C193 H193 104.2 . . ?
C194 C193 S33 115.8(17) . . ?
C194 C193 C198 113.4(16) . . ?
C194 C193 H193 104.2 . . ?
C17 C16 H16O 109.6 . . ?
C17 C16 H16P 109.7 . . ?
H16O C16 H16P 108.2 . . ?
C56 C16 C17 110.0(17) . . ?
C56 C16 H16O 109.7 . . ?
C56 C16 H16P 109.7 . . ?
H58A C58 H58B 108.2 . . ?
C57 C58 H58A 109.7 . . ?
C57 C58 H58B 109.7 . . ?
C59 C58 H58A 109.7 . . ?
C59 C58 H58B 109.7 . . ?
C59 C58 C57 109.9(17) . . ?
C222 C221 H22K 109.7 . . ?
C222 C221 H22L 109.7 . . ?
C220 C221 C222 109.7(14) . . ?
C220 C221 H22K 109.7 . . ?
C220 C221 H22L 109.7 . . ?
H22K C221 H22L 108.2 . . ?
C153 C154 H15K 108.9 . . ?
C153 C154 H15L 109.0 . . ?
C153 C154 C155 113(4) . . ?
H15K C154 H15L 107.8 . . ?
C155 C154 H15K 108.9 . . ?
C155 C154 H15L 108.9 . . ?
S24 C139 H139 106.0 . . ?
C144 C139 S24 114.7(14) . . ?
C144 C139 C140 112.3(13) . . ?
C144 C139 H139 106.0 . . ?
C140 C139 S24 111.2(13) . . ?
C140 C139 H139 106.0 . . ?
C124 C123 H12M 109.8 . . ?
C124 C123 H12N 109.7 . . ?
C124 C123 C122 109.6(17) . . ?
H12M C123 H12N 108.2 . . ?
C122 C123 H12M 109.8 . . ?
C122 C123 H12N 109.8 . . ?
C103 C104 H10M 109.6 . . ?
C103 C104 H10N 109.6 . . ?
C103 C104 C105 110.2(16) . . ?
H10M C104 H10N 108.1 . . ?
C105 C104 H10M 109.6 . . ?
C105 C104 H10N 109.6 . . ?
C25 C26 C27 107.7(14) . . ?
C25 C26 H26D 110.2 . . ?
C25 C26 H26E 110.2 . . ?
C27 C26 H26D 110.2 . . ?
C27 C26 H26E 110.1 . . ?
H26D C26 H26E 108.5 . . ?
C249 C248 H24Q 109.8 . . ?
C249 C248 H24R 109.8 . . ?
C247 C248 C249 109.3(17) . . ?
C247 C248 H24Q 109.8 . . ?
C247 C248 H24R 109.8 . . ?
H24Q C248 H24R 108.3 . . ?
C257 C258 H25K 109.7 . . ?
C257 C258 H25L 109.7 . . ?
C253 C258 C257 109.8(17) . . ?
C253 C258 H25K 109.7 . . ?
C253 C258 H25L 109.7 . . ?
H25K C258 H25L 108.2 . . ?
C206 C207 H20S 109.3 . . ?
C206 C207 H20T 109.3 . . ?
C208 C207 C206 111.6(16) . . ?
C208 C207 H20S 109.3 . . ?
C208 C207 H20T 109.3 . . ?
H20S C207 H20T 108.0 . . ?
C223 C224 H22M 108.9 . . ?
C223 C224 H22N 108.9 . . ?
C223 C224 C225 113.4(16) . . ?
H22M C224 H22N 107.7 . . ?
C225 C224 H22M 108.9 . . ?
C225 C224 H22N 108.9 . . ?
C55 C15 H15M 109.2 . . ?
C55 C15 H15N 109.2 . . ?
C55 C15 C57 112.0(16) . . ?
H15M C15 H15N 107.9 . . ?
C57 C15 H15M 109.2 . . ?
C57 C15 H15N 109.2 . . ?
C232 C231 C230 88(3) . . ?
C156 C155 C154 113(4) . . ?
C156 C155 H15O 109.0 . . ?
C156 C155 H15P 109.0 . . ?
C154 C155 H15O 109.0 . . ?
C154 C155 H15P 109.0 . . ?
H15O C155 H15P 107.8 . . ?
C82 C81 H81A 109.0 . . ?
C82 C81 H81B 109.0 . . ?
C82 C81 C80 112.8(14) . . ?
H81A C81 H81B 107.8 . . ?
C80 C81 H81A 109.1 . . ?
C80 C81 H81B 109.0 . . ?
C141 C142 C143 110.7(15) . . ?
C141 C142 H14S 109.5 . . ?
C141 C142 H14T 109.5 . . ?
C143 C142 H14S 109.5 . . ?
C143 C142 H14T 109.5 . . ?
H14S C142 H14T 108.1 . . ?
C79 C80 C81 113.2(16) . . ?
C79 C80 H80A 108.9 . . ?
C79 C80 H80B 108.9 . . ?
C81 C80 H80A 109.0 . . ?
C81 C80 H80B 108.9 . . ?
H80A C80 H80B 107.7 . . ?
C233 C232 H23O 113.0 . . ?
C233 C232 H23P 113.0 . . ?
C231 C232 C233 94(5) . . ?
C231 C232 H23O 113.1 . . ?
C231 C232 H23P 112.8 . . ?
H23O C232 H23P 110.4 . . ?
C55 C60 H60A 109.8 . . ?
C55 C60 H60B 109.8 . . ?
C55 C60 C59 109.3(15) . . ?
H60A C60 H60B 108.3 . . ?
C59 C60 H60A 109.8 . . ?
C59 C60 H60B 109.8 . . ?
C121 C122 C123 109.4(15) . . ?
C121 C122 H12O 109.8 . . ?
C121 C122 H12P 109.8 . . ?
C123 C122 H12O 109.8 . . ?
C123 C122 H12P 109.8 . . ?
H12O C122 H12P 108.2 . . ?
C102 C101 H10O 109.5 . . ?
C102 C101 H10P 109.5 . . ?
C100 C101 C102 110.6(16) . . ?
C100 C101 H10O 109.5 . . ?
C100 C101 H10P 109.5 . . ?
H10O C101 H10P 108.1 . . ?
C58 C57 C15 110.0(17) . . ?
C58 C57 H57A 109.7 . . ?
C58 C57 H57B 109.7 . . ?
C15 C57 H57A 109.7 . . ?
C15 C57 H57B 109.7 . . ?
H57A C57 H57B 108.2 . . ?
C227 C226 H22O 109.1 . . ?
C227 C226 H22P 109.1 . . ?
C227 C226 C225 112.5(17) . . ?
H22O C226 H22P 107.8 . . ?
C225 C226 H22O 109.1 . . ?
C225 C226 H22P 109.1 . . ?
C186 C185 H18Q 110.1 . . ?
C186 C185 H18R 110.1 . . ?
C184 C185 C186 108(3) . . ?
C184 C185 H18Q 110.1 . . ?
C184 C185 H18R 110.1 . . ?
H18Q C185 H18R 108.4 . . ?
C14 C56 H56A 110.0 . . ?
C14 C56 H56B 110.0 . . ?
C16 C56 C14 108.4(14) . . ?
C16 C56 H56A 110.0 . . ?
C16 C56 H56B 110.0 . . ?
H56A C56 H56B 108.4 . . ?
C116 C117 H11S 109.0 . . ?
C116 C117 H11T 109.0 . . ?
C118 C117 C116 112.9(18) . . ?
C118 C117 H11S 109.0 . . ?
C118 C117 H11T 109.0 . . ?
H11S C117 H11T 107.8 . . ?
C224 C225 H22Q 109.1 . . ?
C224 C225 H22R 109.1 . . ?
C226 C225 C224 112.5(16) . . ?
C226 C225 H22Q 109.1 . . ?
C226 C225 H22R 109.1 . . ?
H22Q C225 H22R 107.8 . . ?
C161 C160 H16Q 109.3 . . ?
C161 C160 H16R 109.4 . . ?
C161 C160 C159 111.4(16) . . ?
H16Q C160 H16R 108.0 . . ?
C159 C160 H16Q 109.3 . . ?
C159 C160 H16R 109.3 . . ?
C257 C256 C255 109.4(17) . . ?
C257 C256 H25M 109.9 . . ?
C257 C256 H25N 109.7 . . ?
C255 C256 H25M 109.8 . . ?
C255 C256 H25N 109.8 . . ?
H25M C256 H25N 108.3 . . ?
C58 C59 C60 110.1(17) . . ?
C58 C59 H59A 109.6 . . ?
C58 C59 H59B 109.6 . . ?
C60 C59 H59A 109.6 . . ?
C60 C59 H59B 109.7 . . ?
H59A C59 H59B 108.2 . . ?
C249 C250 H25O 110.1 . . ?
C249 C250 H25P 110.1 . . ?
C251 C250 C249 108.2(17) . . ?
C251 C250 H25O 110.1 . . ?
C251 C250 H25P 110.1 . . ?
H25O C250 H25P 108.4 . . ?
C158 C159 H15Q 109.8 . . ?
C158 C159 H15R 109.8 . . ?
C160 C159 C158 109.4(16) . . ?
C160 C159 H15Q 109.8 . . ?
C160 C159 H15R 109.8 . . ?
H15Q C159 H15R 108.2 . . ?
C51 C50 H50A 110.0 . . ?
C51 C50 H50B 110.0 . . ?
C49 C50 C51 108.6(13) . . ?
C49 C50 H50A 110.0 . . ?
C49 C50 H50B 110.0 . . ?
H50A C50 H50B 108.4 . . ?
C124 C125 C126 109.1(16) . . ?
C124 C125 H12Q 109.9 . . ?
C124 C125 H12R 109.8 . . ?
C126 C125 H12Q 109.8 . . ?
C126 C125 H12R 109.9 . . ?
H12Q C125 H12R 108.3 . . ?
S34 Ag41 Ag40 51.58(9) . . ?
S34 Ag41 Ag42 48.42(10) . . ?
S34 Ag41 Ag54 137.47(11) . . ?
S33 Ag41 S34 126.44(15) . . ?
S33 Ag41 Ag40 90.91(12) . . ?
S33 Ag41 Ag42 160.34(11) . . ?
S33 Ag41 Ag54 75.88(12) . . ?
O21 Ag41 S34 102.8(2) . . ?
O21 Ag41 S33 116.1(2) . . ?
O21 Ag41 Ag40 90.9(2) . . ?
O21 Ag41 Ag42 82.5(2) . . ?
O21 Ag41 Ag54 95.0(2) . . ?
Ag40 Ag41 Ag42 95.04(6) . . ?
Ag40 Ag41 Ag54 166.79(7) . . ?
Ag54 Ag41 Ag42 97.42(6) . . ?
S24 Ag40 Cu2 71.91(12) . . ?
S24 Ag40 S34 157.93(16) . . ?
S24 Ag40 O26 108.0(3) . . ?
S24 Ag40 Ag41 133.44(14) . . ?
S34 Ag40 Cu2 129.26(12) . . ?
S34 Ag40 O26 91.2(2) . . ?
S34 Ag40 Ag41 57.47(11) . . ?
O26 Ag40 Cu2 39.2(2) . . ?
O26 Ag40 Ag41 84.1(2) . . ?
Ag41 Ag40 Cu2 97.88(6) . . ?
Ag18 Ag17 Ag7 57.20(5) . . ?
S8 Ag17 Ag18 101.42(12) . . ?
S8 Ag17 Ag7 50.16(10) . . ?
S8 Ag17 S17 110.85(17) . . ?
S8 Ag17 S18 145.96(19) . . ?
S8 Ag17 O9 100.3(3) . . ?
S17 Ag17 Ag18 145.38(14) . . ?
S17 Ag17 Ag7 140.97(13) . . ?
S18 Ag17 Ag18 52.19(13) . . ?
S18 Ag17 Ag7 109.38(13) . . ?
S18 Ag17 S17 100.89(19) . . ?
O9 Ag17 Ag18 82.0(2) . . ?
O9 Ag17 Ag7 72.4(2) . . ?
O9 Ag17 S17 80.3(3) . . ?
O9 Ag17 S18 96.7(3) . . ?
S31 Ag37 S32 159.8(2) . . ?
S31 Ag37 O19 75.1(3) . . ?
S31 Ag37 Ag48 127.4(4) . . ?
S31 Ag37 Ag38 126.3(4) . . ?
S32 Ag37 O19 124.8(3) . . ?
S32 Ag37 Ag48 57.65(18) . . ?
S32 Ag37 Ag38 55.0(2) . . ?
O19 Ag37 Ag48 86.7(3) . . ?
O19 Ag37 Ag38 108.7(4) . . ?
Ag38 Ag37 Ag48 106.2(2) . . ?
Ag28 Ag29 Ag42 75.42(7) . . ?
S26 Ag29 Ag28 48.01(14) . . ?
S26 Ag29 S27 170.99(18) . . ?
S26 Ag29 Ag42 79.27(19) . . ?
S26 Ag29 Ag30 135.08(18) . . ?
S27 Ag29 Ag28 140.92(13) . . ?
S27 Ag29 Ag42 103.19(15) . . ?
S27 Ag29 Ag30 51.01(14) . . ?
Ag30 Ag29 Ag28 95.50(7) . . ?
Ag30 Ag29 Ag42 121.27(7) . . ?
S32 Ag48 S33 90.45(17) . . ?
S32 Ag48 Ag37 51.5(2) . . ?
S32 Ag48 Ag54 148.3(3) . . ?
S39 Ag48 S32 120.3(3) . . ?
S39 Ag48 S33 120.1(3) . . ?
S39 Ag48 Ag37 79.7(3) . . ?
S39 Ag48 Ag54 50.28(18) . . ?
S33 Ag48 Ag37 84.6(2) . . ?
S33 Ag48 Ag54 75.96(13) . . ?
O33 Ag48 S32 100.3(5) . . ?
O33 Ag48 S39 110.7(5) . . ?
O33 Ag48 S33 112.2(6) . . ?
O33 Ag48 Ag37 148.6(5) . . ?
O33 Ag48 Ag54 111.4(5) . . ?
Ag37 Ag48 Ag54 98.1(3) . . ?
Ag14 Ag24 Ag25 60.3(3) . . ?
S14 Ag24 Ag14 55.3(3) . . ?
S14 Ag24 Ag25 110.6(6) . . ?
S14 Ag24 S24 149.1(7) . . ?
S14 Ag24 O13 100.9(3) . . ?
S24 Ag24 Ag14 109.6(6) . . ?
S24 Ag24 Ag25 49.5(3) . . ?
O13 Ag24 Ag14 74.9(4) . . ?
O13 Ag24 Ag25 84.3(4) . . ?
O13 Ag24 S24 99.9(3) . . ?
S29 Ag32 Ag55 73.3(2) . . ?
S29 Ag32 S28 157.5(3) . . ?
S29 Ag32 Ag31 136.1(3) . . ?
S29 Ag32 Ag33 53.32(19) . . ?
S28 Ag32 Ag55 123.5(2) . . ?
S28 Ag32 Ag31 52.0(2) . . ?
S28 Ag32 Ag33 139.9(3) . . ?
Ag31 Ag32 Ag55 72.75(17) . . ?
Ag33 Ag32 Ag55 75.8(2) . . ?
Ag33 Ag32 Ag31 138.6(2) . . ?
S19 Ag31 Ag18 60.39(18) . . ?
S19 Ag31 Ag32 78.7(3) . . ?
S28 Ag31 Ag18 173.8(4) . . ?
S28 Ag31 S19 124.7(4) . . ?
S28 Ag31 S18 125.3(4) . . ?
S28 Ag31 Ag32 49.04(17) . . ?
S18 Ag31 Ag18 48.57(14) . . ?
S18 Ag31 S19 105.2(3) . . ?
S18 Ag31 Ag32 173.3(3) . . ?
O24 Ag31 Ag18 91.5(3) . . ?
O24 Ag31 S19 100.1(4) . . ?
O24 Ag31 S28 91.0(3) . . ?
O24 Ag31 S18 101.8(4) . . ?
O24 Ag31 Ag32 82.6(3) . . ?
Ag32 Ag31 Ag18 137.0(3) . . ?
S22 Ag38 Ag39 106.90(15) . . ?
S22 Ag38 S23 94.95(18) . . ?
S22 Ag38 Ag37 83.3(3) . . ?
S22 Ag38 Ag22 51.23(16) . . ?
S23 Ag38 Ag39 48.08(15) . . ?
S23 Ag38 Ag37 121.05(17) . . ?
S23 Ag38 Ag22 65.0(3) . . ?
S32 Ag38 Ag39 82.02(17) . . ?
S32 Ag38 S22 132.2(4) . . ?
S32 Ag38 S23 121.6(3) . . ?
S32 Ag38 Ag37 52.72(18) . . ?
S32 Ag38 Ag22 168.6(2) . . ?
O34 Ag38 Ag39 130.0(6) . . ?
O34 Ag38 S22 112.4(5) . . ?
O34 Ag38 S23 98.0(6) . . ?
O34 Ag38 S32 93.2(4) . . ?
O34 Ag38 Ag37 137.1(5) . . ?
O34 Ag38 Ag22 76.1(4) . . ?
Ag37 Ag38 Ag39 76.04(9) . . ?
Ag37 Ag38 Ag22 134.0(3) . . ?
Ag22 Ag38 Ag39 108.0(3) . . ?
Ag55 Ag20 Ag0B 136.39(11) . . ?
S11 Ag20 Ag0B 50.92(13) . . ?
S11 Ag20 Ag55 141.7(3) . . ?
S11 Ag20 S20 163.3(3) . . ?
S11 Ag20 O15 95.9(3) . . ?
S20 Ag20 Ag0B 135.5(3) . . ?
S20 Ag20 Ag55 49.0(2) . . ?
S20 Ag20 O15 99.4(4) . . ?
O15 Ag20 Ag0B 56.7(2) . . ?
O15 Ag20 Ag55 79.8(2) . . ?
S29 Ag33 Ag46 132.5(3) . . ?
S29 Ag33 Ag32 52.24(19) . . ?
S30 Ag33 Ag46 55.1(2) . . ?
S30 Ag33 S29 172.4(4) . . ?
S30 Ag33 Ag32 131.4(2) . . ?
Ag32 Ag33 Ag46 95.07(18) . . ?
Ag21 Ag22 Ag38 97.88(17) . . ?
S13 Ag22 Ag21 92.53(16) . . ?
S13 Ag22 S22 144.5(3) . . ?
S13 Ag22 Ag38 156.5(5) . . ?
S22 Ag22 Ag21 52.71(13) . . ?
S22 Ag22 Ag38 52.7(2) . . ?
O35 Ag22 Ag21 152.8(8) . . ?
O35 Ag22 S13 97.4(5) . . ?
O35 Ag22 S22 111.1(6) . . ?
O35 Ag22 Ag38 82.8(5) . . ?
S42 Ag53 Ag52 47.5(3) . . ?
S42 Ag53 S36 146.7(4) . . ?
S42 Ag53 S41 107.4(4) . . ?
S36 Ag53 Ag52 149.5(2) . . ?
S36 Ag53 S41 105.3(2) . . ?
S41 Ag53 Ag52 77.86(16) . . ?
S35 Ag57 Ag44 140.6(3) . . ?
S35 Ag57 O32 84.6(3) . . ?
S36 Ag57 Ag44 73.51(19) . . ?
S36 Ag57 S35 145.6(4) . . ?
S36 Ag57 O32 110.7(3) . . ?
O32 Ag57 Ag44 81.9(3) . . ?
S34 Ag42 Ag41 52.28(11) . . ?
S34 Ag42 Ag29 92.42(12) . . ?
S35 Ag42 S34 157.11(18) . . ?
S35 Ag42 Ag41 148.34(15) . . ?
S35 Ag42 Ag29 78.50(14) . . ?
Ag41 Ag42 Ag29 125.94(6) . . ?
S17 Ag30 S27 161.34(18) . . ?
S17 Ag30 O25 96.1(3) . . ?
S17 Ag30 Ag29 113.14(15) . . ?
S27 Ag30 O25 98.7(3) . . ?
S27 Ag30 Ag29 51.99(13) . . ?
O25 Ag30 Ag29 104.1(3) . . ?
Ag12 Ag23 Ag13 66.7(5) . . ?
S13 Ag23 Ag12 54.49(16) . . ?
S13 Ag23 Ag13 119.3(6) . . ?
S14 Ag23 Ag12 119.2(11) . . ?
S14 Ag23 Ag13 52.6(6) . . ?
S14 Ag23 S13 163.1(8) . . ?
S14 Ag23 O16 81.4(6) . . ?
O16 Ag23 Ag12 74.1(4) . . ?
O16 Ag23 Ag13 63.3(6) . . ?
O16 Ag23 S13 109.0(4) . . ?
Ag46 Ag45 Ag44 124.64(12) . . ?
S28 Ag45 Ag44 47.66(10) . . ?
S28 Ag45 Ag46 125.0(3) . . ?
S36 Ag45 Ag44 70.59(19) . . ?
S36 Ag45 Ag46 131.6(3) . . ?
S36 Ag45 S28 99.5(2) . . ?
S36 Ag45 O31 90.4(4) . . ?
S37 Ag45 Ag44 150.8(3) . . ?
S37 Ag45 Ag46 48.05(16) . . ?
S37 Ag45 S28 109.1(3) . . ?
S37 Ag45 S36 137.7(3) . . ?
S37 Ag45 O31 104.2(3) . . ?
O31 Ag45 Ag44 78.0(3) . . ?
O31 Ag45 Ag46 56.2(3) . . ?
O31 Ag45 S28 115.1(3) . . ?
Ag50 Ag54 Ag47 96.63(6) . . ?
Ag50 Ag54 Ag41 92.74(6) . . ?
S40 Ag54 Ag50 47.86(14) . . ?
S40 Ag54 Ag47 142.77(15) . . ?
S40 Ag54 O30 99.2(3) . . ?
S40 Ag54 Ag41 64.50(14) . . ?
S40 Ag54 Ag48 128.79(19) . . ?
S39 Ag54 Ag50 127.74(16) . . ?
S39 Ag54 Ag47 47.65(15) . . ?
S39 Ag54 S40 158.7(2) . . ?
S39 Ag54 O30 96.2(3) . . ?
S39 Ag54 Ag41 133.78(17) . . ?
S39 Ag54 Ag48 52.83(17) . . ?
O30 Ag54 Ag50 68.0(2) . . ?
O30 Ag54 Ag47 49.0(3) . . ?
O30 Ag54 Ag41 77.6(3) . . ?
O30 Ag54 Ag48 118.2(3) . . ?
Ag41 Ag54 Ag47 115.48(7) . . ?
Ag48 Ag54 Ag50 173.73(17) . . ?
Ag48 Ag54 Ag47 87.63(14) . . ?
Ag48 Ag54 Ag41 89.55(8) . . ?
Ag12 Ag1A Ag1C 144.9(6) . . ?
S13 Ag1A Ag12 52.1(2) . . ?
S13 Ag1A S14 140.7(10) . . ?
S13 Ag1A S23 116.0(8) . . ?
S13 Ag1A Ag1C 161.8(10) . . ?
S13 Ag1A Ag1I 64.7(6) . . ?
S14 Ag1A Ag12 98.9(7) . . ?
S14 Ag1A S23 98.0(2) . . ?
S14 Ag1A Ag1C 55.3(4) . . ?
S23 Ag1A Ag12 161.1(8) . . ?
S23 Ag1A Ag1C 45.8(4) . . ?
Ag1I Ag1A Ag12 108.3(5) . . ?
Ag1I Ag1A S14 152.4(7) . . ?
Ag1I Ag1A S23 54.4(6) . . ?
Ag1I Ag1A Ag1C 97.9(8) . . ?
S8 Ag0A Ag16 51.3(3) . . ?
S8 Ag0A O9 101.1(5) . . ?
S17 Ag0A Ag16 110.0(6) . . ?
S17 Ag0A S8 157.3(7) . . ?
S17 Ag0A O9 98.8(5) . . ?
O9 Ag0A Ag16 113.8(4) . . ?
Ag50 Ag Ag49 70.8(6) . . ?
Ag50 Ag Ag51 59.3(5) . . ?
Ag50 Ag S36 167.9(10) . . ?
Ag50 Ag O32 63.7(6) . . ?
Ag50 Ag Ag1K 102.5(11) . . ?
Ag50 Ag Ag7B 138.7(11) . . ?
Ag49 Ag Ag51 123.8(7) . . ?
S36 Ag Ag49 108.2(8) . . ?
S36 Ag Ag51 126.0(8) . . ?
S36 Ag O32 104.3(8) . . ?
S36 Ag Ag1K 69.2(9) . . ?
S36 Ag Ag7B 34.3(9) . . ?
S41 Ag Ag50 63.5(7) . . ?
S41 Ag Ag49 46.6(6) . . ?
S41 Ag Ag51 86.7(7) . . ?
S41 Ag S36 125.1(12) . . ?
S41 Ag O32 117.7(10) . . ?
S41 Ag Ag1K 165.7(14) . . ?
S41 Ag Ag7B 109.3(12) . . ?
O32 Ag Ag49 86.2(6) . . ?
O32 Ag Ag51 93.4(8) . . ?
O32 Ag Ag1K 53.5(7) . . ?
O32 Ag Ag7B 90.1(8) . . ?
Ag1K Ag Ag49 134.6(7) . . ?
Ag1K Ag Ag51 82.9(9) . . ?
Ag1K Ag Ag7B 83.2(10) . . ?
Ag7B Ag Ag49 76.3(10) . . ?
Ag7B Ag Ag51 159.8(12) . . ?
Ag39 Ag1C Ag1A 105.2(6) . . ?
S14 Ag1C Ag39 156.5(4) . . ?
S14 Ag1C Ag1A 51.5(5) . . ?
S23 Ag1C Ag39 49.9(4) . . ?
S23 Ag1C S14 107.3(2) . . ?
S23 Ag1C S24 122.3(7) . . ?
S23 Ag1C O13 105.0(5) . . ?
S23 Ag1C Ag1A 59.6(4) . . ?
S24 Ag1C Ag39 78.4(4) . . ?
S24 Ag1C S14 124.7(7) . . ?
S24 Ag1C Ag1A 174.8(6) . . ?
O13 Ag1C Ag39 91.0(5) . . ?
O13 Ag1C S14 90.1(5) . . ?
O13 Ag1C S24 98.6(3) . . ?
O13 Ag1C Ag1A 85.1(3) . . ?
S27 Ag1D Ag44 51.29(19) . . ?
S18 Ag1D Ag44 112.3(4) . . ?
S18 Ag1D S27 152.6(4) . . ?
S18 Ag1D O25 103.6(4) . . ?
O25 Ag1D Ag44 71.1(3) . . ?
O25 Ag1D S27 91.7(4) . . ?
S40 Ag4A S33 136.8(5) . . ?
S40 Ag4A Ag1E 48.9(3) . . ?
S40 Ag4A Ag1M 105.6(5) . . ?
S40 Ag4A Ag1N 137.1(9) . . ?
S33 Ag4A Ag1E 113.6(5) . . ?
S33 Ag4A Ag1M 56.4(3) . . ?
S33 Ag4A Ag1N 54.0(4) . . ?
Ag1E Ag4A Ag1M 60.9(4) . . ?
Ag1E Ag4A Ag1N 167.5(6) . . ?
Ag1M Ag4A Ag1N 108.0(5) . . ?
S40 Ag1E Ag4A 52.1(4) . . ?
S40 Ag1E Ag1M 108.4(5) . . ?
S34 Ag1E S40 133.8(7) . . ?
S34 Ag1E Ag4A 106.9(5) . . ?
S34 Ag1E Ag1M 50.2(3) . . ?
Ag4A Ag1E Ag1M 60.8(4) . . ?
Ag39 Ag1F Ag1I 102.0(4) . . ?
Ag39 Ag1F Ag1J 75.9(3) . . ?
S23 Ag1F Ag39 56.4(2) . . ?
S23 Ag1F S32 143.9(5) . . ?
S23 Ag1F O34 115.5(6) . . ?
S23 Ag1F Ag1I 54.0(5) . . ?
S23 Ag1F Ag1J 117.4(6) . . ?
S32 Ag1F Ag39 89.0(2) . . ?
S32 Ag1F Ag1I 157.6(8) . . ?
S32 Ag1F Ag1J 54.3(9) . . ?
O34 Ag1F Ag39 161.0(9) . . ?
O34 Ag1F S32 94.0(5) . . ?
O34 Ag1F Ag1I 82.0(5) . . ?
O34 Ag1F Ag1J 120.7(7) . . ?
Ag1J Ag1F Ag1I 109.2(11) . . ?
Ag0B Ag1G Ag35 115.4(5) . . ?
S11 Ag1G Ag0B 52.69(14) . . ?
S11 Ag1G Ag35 166.6(6) . . ?
S20 Ag1G Ag0B 169.7(4) . . ?
S20 Ag1G Ag35 57.3(2) . . ?
S20 Ag1G S11 135.3(6) . . ?
S20 Ag1G O15 108.1(4) . . ?
O15 Ag1G Ag0B 62.9(3) . . ?
O15 Ag1G Ag35 88.2(3) . . ?
O15 Ag1G S11 90.4(3) . . ?
S20 Ag1H Ag55 48.1(4) . . ?
S20 Ag1H S30 98.6(3) . . ?
S20 Ag1H Ag8B 123.4(9) . . ?
S29 Ag1H Ag55 80.2(5) . . ?
S29 Ag1H S20 112.5(9) . . ?
S29 Ag1H S30 148.7(11) . . ?
S29 Ag1H Ag8B 53.9(3) . . ?
S30 Ag1H Ag55 126.6(3) . . ?
S30 Ag1H Ag8B 112.1(8) . . ?
Ag8B Ag1H Ag55 75.7(7) . . ?
S13 Ag1I Ag21 89.0(2) . . ?
S13 Ag1I S22 128.1(6) . . ?
S13 Ag1I Ag1F 160.1(4) . . ?
S22 Ag1I Ag21 50.37(19) . . ?
S22 Ag1I Ag1F 67.5(4) . . ?
S23 Ag1I Ag21 110.2(5) . . ?
S23 Ag1I S13 127.1(8) . . ?
S23 Ag1I S22 99.6(3) . . ?
S23 Ag1I Ag1F 49.6(3) . . ?
Ag1A Ag1I Ag21 89.0(3) . . ?
Ag1A Ag1I S13 57.5(3) . . ?
Ag1A Ag1I S22 134.6(5) . . ?
Ag1A Ag1I S23 73.5(7) . . ?
Ag1A Ag1I Ag1F 123.1(8) . . ?
Ag1F Ag1I Ag21 110.7(3) . . ?
Ag28 Ag26 Ag25 136.8(6) . . ?
Ag28 Ag26 Ag27 67.7(4) . . ?
Ag28 Ag26 S34 63.6(3) . . ?
Ag28 Ag26 O26 102.8(6) . . ?
Ag28 Ag26 Ag1M 107.3(5) . . ?
Ag25 Ag26 Ag27 75.2(3) . . ?
Ag25 Ag26 Ag1M 114.9(5) . . ?
Ag27 Ag26 Ag1M 137.0(5) . . ?
S25 Ag26 Ag28 73.6(5) . . ?
S25 Ag26 Ag25 66.0(4) . . ?
S25 Ag26 Ag27 51.0(4) . . ?
S25 Ag26 S34 132.2(6) . . ?
S25 Ag26 O26 127.9(6) . . ?
S25 Ag26 Ag1M 171.9(7) . . ?
S34 Ag26 Ag25 159.6(6) . . ?
S34 Ag26 Ag27 122.1(5) . . ?
S34 Ag26 Ag1M 45.6(3) . . ?
O26 Ag26 Ag25 90.6(4) . . ?
O26 Ag26 Ag27 78.9(4) . . ?
O26 Ag26 S34 83.2(4) . . ?
O26 Ag26 Ag1M 60.1(4) . . ?
S29 Ag8B Ag1H 47.1(3) . . ?
S29 Ag8B Ag2C 116.8(12) . . ?
S28 Ag8B S29 158.0(10) . . ?
S28 Ag8B Ag1H 150.0(6) . . ?
S28 Ag8B Ag2C 51.5(5) . . ?
Ag1H Ag8B Ag2C 112.6(10) . . ?
S31 Ag1J Ag36 48.0(5) . . ?
S31 Ag1J S32 143(2) . . ?
S31 Ag1J Ag1F 159(2) . . ?
S31 Ag1J Ag1N 101.2(17) . . ?
S32 Ag1J Ag36 163.1(18) . . ?
S32 Ag1J Ag1F 54.9(4) . . ?
S32 Ag1J Ag1N 56.4(10) . . ?
Ag1F Ag1J Ag36 111.9(17) . . ?
Ag1N Ag1J Ag36 140.4(11) . . ?
Ag1N Ag1J Ag1F 99.7(7) . . ?
S35 Ag1K Ag44 172.0(8) . . ?
S35 Ag1K S27 130.2(16) . . ?
S35 Ag1K O32 87.2(8) . . ?
S35 Ag1K Ag 79.4(6) . . ?
S27 Ag1K Ag44 53.8(4) . . ?
S27 Ag1K O32 124.9(5) . . ?
S27 Ag1K Ag 149.1(18) . . ?
O32 Ag1K Ag44 85.2(6) . . ?
O32 Ag1K Ag 55.3(6) . . ?
Ag Ag1K Ag44 98.3(12) . . ?
S26 Ag1L Ag28 48.0(3) . . ?
S27 Ag1L Ag28 144.9(8) . . ?
S27 Ag1L S26 128.5(18) . . ?
S34 Ag1M S33 133.7(5) . . ?
S34 Ag1M Ag4A 101.2(4) . . ?
S34 Ag1M Ag1E 46.6(3) . . ?
S34 Ag1M Ag26 58.5(3) . . ?
S33 Ag1M Ag4A 51.6(3) . . ?
S33 Ag1M Ag1E 106.6(5) . . ?
S33 Ag1M Ag26 149.2(5) . . ?
Ag4A Ag1M Ag1E 58.3(4) . . ?
Ag4A Ag1M Ag26 157.5(5) . . ?
Ag1E Ag1M Ag26 99.3(4) . . ?
Ag44 Ag7B Ag 91.1(16) . . ?
S36 Ag7B Ag44 81.8(14) . . ?
S36 Ag7B O31 114(3) . . ?
S36 Ag7B Ag 52.0(19) . . ?
O31 Ag7B Ag44 80.9(5) . . ?
O31 Ag7B Ag 65.2(13) . . ?
S19 Ag2C Ag18 59.9(3) . . ?
S19 Ag2C S28 140.1(10) . . ?
S19 Ag2C S18 101.7(6) . . ?
S19 Ag2C O24 106.6(5) . . ?
S19 Ag2C Ag8B 95.6(8) . . ?
S28 Ag2C Ag18 158.5(8) . . ?
S28 Ag2C S18 113.4(6) . . ?
S28 Ag2C Ag8B 48.3(6) . . ?
S18 Ag2C Ag18 45.3(3) . . ?
S18 Ag2C Ag8B 161.6(5) . . ?
O24 Ag2C Ag18 87.7(5) . . ?
O24 Ag2C S28 91.3(5) . . ?
O24 Ag2C S18 91.6(6) . . ?
O24 Ag2C Ag8B 89.5(7) . . ?
Ag8B Ag2C Ag18 153.1(6) . . ?
S32 Ag1N S33 94.5(5) . . ?
S32 Ag1N Ag4A 145.8(7) . . ?
S32 Ag1N Ag1J 56.2(7) . . ?
S39 Ag1N S32 132.7(7) . . ?
S39 Ag1N S33 132.4(7) . . ?
S39 Ag1N Ag4A 80.5(5) . . ?
S39 Ag1N Ag1J 106.6(14) . . ?
S33 Ag1N Ag4A 52.0(4) . . ?
S33 Ag1N Ag1J 94.7(11) . . ?
Ag1J Ag1N Ag4A 113.2(13) . . ?
F1 C260 C259 109(4) . . ?
F1 C260 F2 101(2) . . ?
F2 C260 C259 110(2) . . ?
F3 C260 C259 116(3) . . ?
F3 C260 F1 110(3) . . ?
F3 C260 F2 110(4) . . ?
C73 C78 C77 110.0(16) . . ?
C73 C78 H78A 109.7 . . ?
C73 C78 H78B 109.7 . . ?
C77 C78 H78A 109.7 . . ?
C77 C78 H78B 109.7 . . ?
H78A C78 H78B 108.2 . . ?
C53 C54 H54A 109.8 . . ?
C53 C54 H54B 109.9 . . ?
C49 C54 C53 109.1(15) . . ?
C49 C54 H54A 109.9 . . ?
C49 C54 H54B 109.8 . . ?
H54A C54 H54B 108.3 . . ?
C106 C105 C104 107.8(17) . . ?
C106 C105 H10Q 110.2 . . ?
C106 C105 H10R 110.2 . . ?
C104 C105 H10Q 110.2 . . ?
C104 C105 H10R 110.1 . . ?
H10Q C105 H10R 108.5 . . ?

loop_
_geom_bond_atom_site_label_1
_geom_bond_atom_site_label_2
_geom_bond_distance
_geom_bond_site_symmetry_2
_geom_bond_publ_flag
Ag0B Ag11 2.930(2) . ?
Ag0B Ag10 3.049(2) . ?
Ag0B S11 2.512(5) . ?
Ag0B S12 2.531(4) . ?
Ag0B O6 2.550(9) . ?
Ag0B Ag20 3.215(3) . ?
Ag0B Ag1G 2.921(8) . ?
Ag12 Ag11 2.859(2) . ?
Ag12 Ag13 3.310(2) . ?
Ag12 S5 2.429(6) . ?
Ag12 S12 2.735(4) . ?
Ag12 S13 2.472(5) . ?
Ag12 Ag23 2.812(11) . ?
Ag12 Ag1A 3.068(13) . ?
Ag36 Ag35 3.022(2) . ?
Ag36 Ag21 3.298(2) . ?
Ag36 Ag34 3.0780(18) . ?
Ag36 S21 2.517(6) . ?
Ag36 S22 2.787(5) . ?
Ag36 S31 2.514(5) . ?
Ag36 O18 2.416(9) . ?
Ag36 Ag1J 3.37(3) . ?
Ag11 Ag10 2.922(2) . ?
Ag11 S4 2.491(5) . ?
Ag11 S12 2.502(4) . ?
Ag11 O1 2.413(12) . ?
Ag39 S23 2.444(4) . ?
Ag39 S33 2.431(4) . ?
Ag39 Ag38 3.151(7) . ?
Ag39 Ag1C 3.156(19) . ?
Ag39 Ag1F 2.784(7) . ?
Ag35 Ag34 3.024(2) . ?
Ag35 S20 2.755(7) . ?
Ag35 S21 2.460(5) . ?
Ag35 S30 2.501(5) . ?
Ag35 O17 2.560(10) . ?
Ag35 Ag1G 3.200(10) . ?
Ag21 S12 2.509(4) . ?
Ag21 S22 2.477(5) . ?
Ag21 O14 2.474(9) . ?
Ag21 Ag22 3.004(4) . ?
Ag21 Ag1I 3.083(7) . ?
Ag14 Ag25 3.142(2) . ?
Ag14 Ag13 3.223(2) . ?
Ag14 S14 2.502(6) . ?
Ag14 S15 2.440(4) . ?
Ag14 O5 2.318(9) . ?
Ag14 Ag24 2.912(16) . ?
Ag18 Ag7 2.940(2) . ?
Ag18 S9 2.478(5) . ?
Ag18 S18 2.448(5) . ?
Ag18 O10 2.487(10) . ?
Ag18 Ag17 2.971(2) . ?
Ag18 Ag31 3.208(5) . ?
Ag18 Ag2C 3.346(17) . ?
Ag44 S28 2.480(5) . ?
Ag44 S27 2.508(5) . ?
Ag44 O27 2.342(9) . ?
Ag44 Ag57 3.182(7) . ?
Ag44 Ag45 3.245(3) . ?
Ag44 Ag1D 3.072(9) . ?
Ag44 Ag1K 3.01(3) . ?
Ag44 Ag7B 3.145(18) . ?
Ag3 Ag5 3.330(2) . ?
Ag3 Ag13 3.251(2) . ?
Ag3 Ag4 3.140(3) . ?
Ag3 Ag2 3.085(2) . ?
Ag3 S1 2.409(6) . ?
Ag3 S6 2.415(6) . ?
Ag10 Ag9 3.157(2) . ?
Ag10 Ag1 3.229(2) . ?
Ag10 S4 2.524(5) . ?
Ag10 S11 2.445(5) . ?
Ag10 O2 2.367(11) . ?
Ag28 Ag27 3.034(2) . ?
Ag28 S25 2.463(5) . ?
Ag28 S26 2.415(6) . ?
Ag28 S34 2.676(5) . ?
Ag28 Ag29 3.239(2) . ?
Ag28 Ag26 2.249(14) . ?
Ag28 Ag1L 3.106(18) . ?
Ag50 Ag49 3.374(2) . ?
Ag50 Ag51 2.982(2) . ?
Ag50 S40 2.353(6) . ?
Ag50 S41 2.364(6) . ?
Ag50 Ag54 3.146(2) . ?
Ag50 Ag 2.46(2) . ?
Ag25 Ag15 3.275(3) . ?
Ag25 S15 2.505(5) . ?
Ag25 S24 2.532(6) . ?
Ag25 S25 2.692(5) . ?
Ag25 O11 2.462(10) . ?
Ag25 Ag24 3.307(15) . ?
Ag25 Ag26 2.856(13) . ?
Ag9 Ag19 3.170(2) . ?
Ag9 Ag8 3.072(3) . ?
Ag9 S3 2.406(6) . ?
Ag9 S11 2.912(6) . ?
Ag9 S10 2.398(6) . ?
Ag5 Ag6 3.370(3) . ?
Ag5 S6 2.428(5) . ?
Ag5 S7 2.412(5) . ?
Ag27 Ag15 3.210(2) . ?
Ag27 S25 2.384(5) . ?
Ag27 S17 2.349(5) . ?
Ag27 Ag26 3.063(13) . ?
Ag13 S5 2.505(6) . ?
Ag13 S14 2.546(6) . ?
Ag13 S6 2.677(5) . ?
Ag13 O1 2.501(13) . ?
Ag13 Ag23 3.18(3) . ?
Ag49 Ag46 3.122(3) . ?
Ag49 Ag47 3.289(3) . ?
Ag49 S38 2.383(7) . ?
Ag49 S41 2.382(6) . ?
Ag49 O31 2.576(11) . ?
Ag49 Ag 3.25(3) . ?
Ag46 Ag34 3.374(2) . ?
Ag46 S38 2.511(7) . ?
Ag46 S30 2.783(6) . ?
Ag46 S37 2.416(6) . ?
Ag46 Ag33 3.366(8) . ?
Ag46 Ag45 3.227(4) . ?
Ag16 Ag15 2.845(2) . ?
Ag16 S7 2.749(5) . ?
Ag16 S16 2.398(6) . ?
Ag16 S8 2.462(5) . ?
Ag16 Ag0A 3.081(13) . ?
Ag4 Ag1 3.070(3) . ?
Ag4 Ag8 3.239(3) . ?
Ag4 Ag6 3.234(3) . ?
Ag4 S1 2.403(7) . ?
Ag4 S2 2.408(9) . ?
Ag19 Ag55 3.140(3) . ?
Ag19 S10 2.421(6) . ?
Ag19 S9 2.639(6) . ?
Ag19 S19 2.658(6) . ?
Ag1 S4 2.644(6) . ?
Ag1 S1 2.683(6) . ?
Ag1 S3 2.472(7) . ?
Ag1 O38 2.524(19) 1_645 ?
Ag55 S20 2.355(10) . ?
Ag55 S19 2.347(8) . ?
Ag55 Ag32 3.320(5) . ?
Ag55 Ag20 3.083(3) . ?
Ag55 Ag1H 3.10(2) . ?
Ag51 Ag52 2.961(4) . ?
Ag51 S35 2.371(6) . ?
Ag51 S43 2.395(8) . ?
Ag51 Ag 3.36(2) . ?
Ag52 S42 2.322(15) . ?
Ag52 S43 2.344(12) . ?
Ag52 Ag53 3.131(3) . ?
Ag34 Ag47 3.078(2) . ?
Ag34 S30 2.501(5) . ?
Ag34 S31 2.519(5) . ?
Ag34 O20 2.323(9) . ?
Ag7 Ag8 3.153(2) . ?
Ag7 Ag6 3.250(2) . ?
Ag7 S9 2.562(5) . ?
Ag7 S8 2.467(4) . ?
Ag7 O4 2.341(9) . ?
Ag7 Ag17 3.161(2) . ?
Ag47 S38 2.475(6) . ?
Ag47 S31 2.772(5) . ?
Ag47 S39 2.450(6) . ?
Ag47 O30 2.512(11) . ?
Ag47 Ag54 3.307(3) . ?
Ag15 S15 2.361(4) . ?
Ag15 S16 2.389(6) . ?
Ag8 S3 2.517(7) . ?
Ag8 S2 2.715(7) . ?
Ag8 S9 2.541(6) . ?
Ag8 O2 2.509(13) . ?
Ag6 S2 2.423(9) . ?
Ag6 S7 2.445(7) . ?
Ag6 O3 2.592(12) . ?
Ag2 S4 2.658(6) . ?
Ag2 S5 2.505(7) . ?
Ag2 S1 2.707(7) . ?
Mo1 O2 1.737(11) . ?
Mo1 O3 1.745(11) . ?
Mo1 O1 1.784(11) . ?
Mo1 O6 2.170(9) . ?
Mo1 O5 2.170(9) . ?
Mo1 O4 2.149(9) . ?
Mo2 O6 2.101(10) . ?
Mo2 O7 1.706(9) . ?
Mo2 O15 1.819(10) . ?
Mo2 O12 2.241(9) . ?
Mo2 O10 1.813(10) . ?
Mo2 O4 2.104(9) . ?
Mo3 O5 2.106(9) . ?
Mo3 O12 2.271(9) . ?
Mo3 O11 1.812(11) . ?
Mo3 O8 1.709(10) . ?
Mo3 O9 1.803(9) . ?
Mo3 O4 2.118(9) . ?
Mo4 O6 2.064(11) . ?
Mo4 O5 2.099(9) . ?
Mo4 O12 2.213(8) . ?
Mo4 O14 1.816(9) . ?
Mo4 O13 1.795(10) . ?
Mo4 O16 1.732(10) . ?
Mo5 O24 1.819(10) . ?
Mo5 O17 1.788(9) . ?
Mo5 O23 2.288(9) . ?
Mo5 O27 2.101(9) . ?
Mo5 O29 1.712(9) . ?
Mo5 O20 2.071(10) . ?
Mo6 O25 1.822(10) . ?
Mo6 O26 1.799(10) . ?
Mo6 O23 2.228(8) . ?
Mo6 O28 1.705(10) . ?
Mo6 O27 2.122(9) . ?
Mo6 O21 2.080(9) . ?
Mo7 O18 1.818(9) . ?
Mo7 O22 1.806(10) . ?
Mo7 O23 2.226(9) . ?
Mo7 O20 2.123(9) . ?
Mo7 O19 1.708(10) . ?
Mo7 O21 2.091(8) . ?
Mo8 O27 2.134(10) . ?
Mo8 O20 2.190(8) . ?
Mo8 O21 2.218(9) . ?
Mo8 O31 1.766(11) . ?
Mo8 O30 1.761(12) . ?
Mo8 O32 1.760(11) . ?
Cu1 O15 1.947(10) . ?
Cu1 O14 1.919(9) . ?
Cu1 O17 1.935(9) . ?
Cu1 O18 1.933(10) . ?
Cu2 O13 1.946(9) . ?
Cu2 O11 1.944(10) . ?
Cu2 O22 1.941(10) . ?
Cu2 O26 1.959(10) . ?
Cu2 Ag40 3.098(2) . ?
Cu3 O9 1.936(10) . ?
Cu3 O25 1.923(10) . ?
Cu3 O24 1.929(11) . ?
Cu3 O10 1.938(10) . ?
S4 C19 1.83(2) . ?
S5 C25 1.81(2) . ?
S40 C235 1.76(3) . ?
S40 Ag54 2.418(6) . ?
S40 Ag4A 2.338(12) . ?
S40 Ag1E 2.233(14) . ?
S38 C223 1.76(2) . ?
S1 C1 1.83(2) . ?
S42 C247 1.72(3) . ?
S42 Ag53 2.374(10) . ?
S3 C13 1.77(3) . ?
S11 C61 1.86(2) . ?
S11 Ag20 2.306(6) . ?
S11 Ag1G 2.724(9) . ?
S12 C67 1.79(2) . ?
S13 C73 1.815(16) . ?
S13 Ag22 2.460(5) . ?
S13 Ag23 2.565(14) . ?
S13 Ag1A 2.378(7) . ?
S13 Ag1I 2.550(8) . ?
S14 C79 1.79(2) . ?
S14 Ag24 2.390(8) . ?
S14 Ag23 2.224(19) . ?
S14 Ag1A 2.65(2) . ?
S14 Ag1C 2.789(17) . ?
S6 C31 1.83(3) . ?
S2 C7 1.83(4) . ?
S10 C55 1.80(2) . ?
S20 C115 1.74(3) . ?
S20 Ag20 2.397(7) . ?
S20 Ag1G 2.303(9) . ?
S20 Ag1H 2.56(2) . ?
S21 C121 1.86(2) . ?
S22 C127 1.87(2) . ?
S22 Ag38 2.521(9) . ?
S22 Ag22 2.471(5) . ?
S22 Ag1I 2.672(13) . ?
S23 C133 1.80(2) . ?
S23 Ag38 2.796(10) . ?
S23 Ag1A 2.90(2) . ?
S23 Ag1C 2.412(18) . ?
S23 Ag1F 2.318(10) . ?
S23 Ag1I 2.46(2) . ?
S15 C85 1.836(18) . ?
S7 C37 1.80(2) . ?
S9 C49 1.77(2) . ?
S19 C109 1.81(3) . ?
S19 Ag31 2.627(11) . ?
S19 Ag2C 2.377(11) . ?
S29 C169 1.83(3) . ?
S29 Ag32 2.372(8) . ?
S29 Ag33 2.406(7) . ?
S29 Ag1H 2.199(9) . ?
S29 Ag8B 2.424(14) . ?
S30 C175 1.87(2) . ?
S30 Ag33 2.285(6) . ?
S30 Ag1H 2.661(16) . ?
S31 C181 1.84(3) . ?
S31 Ag37 2.417(6) . ?
S31 Ag1J 2.508(15) . ?
S32 C187 1.85(2) . ?
S32 Ag37 2.418(6) . ?
S32 Ag48 2.610(5) . ?
S32 Ag38 2.489(5) . ?
S32 Ag1F 2.536(7) . ?
S32 Ag1J 2.52(2) . ?
S32 Ag1N 2.522(16) . ?
S28 C163 1.832(18) . ?
S28 Ag32 2.407(7) . ?
S28 Ag31 2.512(7) . ?
S28 Ag45 2.816(7) . ?
S28 Ag8B 2.351(12) . ?
S28 Ag2C 2.465(12) . ?
S24 C139 1.806(18) . ?
S24 Ag40 2.377(4) . ?
S24 Ag24 2.453(7) . ?
S24 Ag1C 2.480(5) . ?
S16 C91 1.69(3) . ?
S8 C43 1.839(16) . ?
S8 Ag17 2.466(5) . ?
S8 Ag0A 2.450(13) . ?
S25 C145 1.80(2) . ?
S25 Ag26 1.824(14) . ?
S17 C97 1.82(2) . ?
S17 Ag17 2.634(5) . ?
S17 Ag30 2.363(6) . ?
S17 Ag0A 1.833(13) . ?
S26 C151 1.84(4) . ?
S26 Ag29 2.357(6) . ?
S26 Ag1L 2.80(3) . ?
S34 C199 1.81(2) . ?
S34 Ag41 2.621(5) . ?
S34 Ag40 2.435(4) . ?
S34 Ag42 2.478(4) . ?
S34 Ag1E 2.189(13) . ?
S34 Ag26 2.762(13) . ?
S34 Ag1M 2.313(11) . ?
S35 C205 1.820(19) . ?
S35 Ag57 2.463(7) . ?
S35 Ag42 2.443(5) . ?
S35 Ag1K 2.32(3) . ?
S27 C157 1.82(2) . ?
S27 Ag29 2.437(5) . ?
S27 Ag30 2.404(5) . ?
S27 Ag1D 2.659(10) . ?
S27 Ag1K 2.408(13) . ?
S27 Ag1L 2.51(2) . ?
S43 C253 1.81(3) . ?
S36 C211 1.90(3) . ?
S36 Ag53 2.443(6) . ?
S36 Ag57 2.378(8) . ?
S36 Ag45 2.535(11) . ?
S36 Ag 2.51(2) . ?
S36 Ag7B 1.79(8) . ?
S41 C241 1.80(3) . ?
S41 Ag53 2.546(7) . ?
S41 Ag 1.95(3) . ?
S37 C217 1.83(2) . ?
S37 Ag45 2.432(8) . ?
S18 C103 1.78(3) . ?
S18 Ag17 2.517(5) . ?
S18 Ag31 2.576(8) . ?
S18 Ag1D 2.335(11) . ?
S18 Ag2C 2.93(2) . ?
S39 C229 1.81(4) . ?
S39 Ag48 2.483(7) . ?
S39 Ag54 2.397(7) . ?
S39 Ag1N 2.299(16) . ?
S33 C193 1.78(2) . ?
S33 Ag41 2.455(4) . ?
S33 Ag48 2.614(6) . ?
S33 Ag4A 2.458(11) . ?
S33 Ag1M 2.614(11) . ?
S33 Ag1N 2.526(16) . ?
O15 Ag20 2.588(10) . ?
O15 Ag1G 2.396(10) . ?
O13 Ag24 2.405(11) . ?
O13 Ag1C 2.424(11) . ?
O16 Ag23 2.531(14) . ?
O9 Ag17 2.506(10) . ?
O9 Ag0A 2.495(14) . ?
O25 Ag30 2.432(9) . ?
O25 Ag1D 2.450(12) . ?
O24 Ag31 2.402(11) . ?
O24 Ag2C 2.435(15) . ?
O26 Ag40 2.510(10) . ?
O26 Ag26 2.556(16) . ?
O19 Ag37 2.549(10) . ?
O21 Ag41 2.380(10) . ?
O31 Ag45 2.561(12) . ?
O31 Ag7B 2.495(19) . ?
O30 Ag54 2.457(12) . ?
O32 Ag57 2.490(11) . ?
O32 Ag 2.56(2) . ?
O32 Ag1K 2.507(15) . ?
O35 C259 1.21(3) . ?
O35 Ag22 2.32(2) . ?
O34 C259 1.24(3) . ?
O34 Ag38 2.442(15) . ?
O34 Ag1F 2.363(15) . ?
O33 C261 1.38(3) . ?
O33 Ag48 2.437(19) . ?
C153 H15A 0.9900 . ?
C153 H15B 0.9900 . ?
C153 C152 1.53(6) . ?
C153 C154 1.46(6) . ?
C70 H70A 0.9900 . ?
C70 H70B 0.9900 . ?
C70 C69 1.556(18) . ?
C70 C71 1.501(18) . ?
C45 H45A 0.9900 . ?
C45 H45B 0.9900 . ?
C45 C44 1.543(18) . ?
C45 C46 1.544(18) . ?
C163 H163 1.0000 . ?
C163 C168 1.531(17) . ?
C163 C164 1.536(18) . ?
C213 H21A 0.9900 . ?
C213 H21B 0.9900 . ?
C213 C214 1.52(5) . ?
C213 C212 1.59(5) . ?
C239 H23A 0.9900 . ?
C239 H23B 0.9900 . ?
C239 C238 1.549(18) . ?
C239 C240 1.550(19) . ?
C165 H16A 0.9900 . ?
C165 H16B 0.9900 . ?
C165 C166 1.531(19) . ?
C165 C164 1.553(19) . ?
C254 H25A 0.9900 . ?
C254 H25B 0.9900 . ?
C254 C255 1.549(19) . ?
C254 C253 1.541(19) . ?
C48 H48A 0.9900 . ?
C48 H48B 0.9900 . ?
C48 C47 1.556(18) . ?
C48 C43 1.532(17) . ?
C249 H24A 0.9900 . ?
C249 H24B 0.9900 . ?
C249 C248 1.556(19) . ?
C249 C250 1.555(19) . ?
C144 H14A 0.9900 . ?
C144 H14B 0.9900 . ?
C144 C143 1.556(17) . ?
C144 C139 1.510(16) . ?
C168 H16C 0.9900 . ?
C168 H16D 0.9900 . ?
C168 C167 1.555(18) . ?
C238 H23C 0.9900 . ?
C238 H23D 0.9900 . ?
C238 C237 1.526(18) . ?
C247 H247 1.0000 . ?
C247 C252 1.553(19) . ?
C247 C248 1.533(19) . ?
C135 H13A 0.9900 . ?
C135 H13B 0.9900 . ?
C135 C136 1.517(17) . ?
C135 C134 1.531(17) . ?
C107 H10A 0.9900 . ?
C107 H10B 0.9900 . ?
C107 C106 1.543(18) . ?
C107 C108 1.544(14) . ?
C73 H73 1.0000 . ?
C73 C74 1.514(13) . ?
C73 C78 1.528(18) . ?
C252 H25C 0.9900 . ?
C252 H25D 0.9900 . ?
C252 C251 1.54(2) . ?
C61 H61 1.0000 . ?
C61 C62 1.52(3) . ?
C61 C66 1.41(3) . ?
C106 H10C 0.9900 . ?
C106 H10D 0.9900 . ?
C106 C105 1.550(19) . ?
C19 H19 1.0000 . ?
C19 C24 1.53(3) . ?
C19 C20 1.47(3) . ?
C140 H14C 0.9900 . ?
C140 H14D 0.9900 . ?
C140 C141 1.524(16) . ?
C140 C139 1.516(16) . ?
C127 H127 1.0000 . ?
C127 C132 1.51(3) . ?
C127 C128 1.46(3) . ?
C192 H19A 0.9900 . ?
C192 H19B 0.9900 . ?
C192 C191 1.53(3) . ?
C192 C187 1.52(3) . ?
C157 H157 1.0000 . ?
C157 C158 1.535(17) . ?
C157 C162 1.524(17) . ?
C259 C260 1.58(4) . ?
C132 H13C 0.9900 . ?
C132 H13D 0.9900 . ?
C132 C131 1.56(4) . ?
C175 H175 1.0000 . ?
C175 C180 1.48(3) . ?
C175 C176 1.56(3) . ?
C86 H86A 0.9900 . ?
C86 H86B 0.9900 . ?
C86 C87 1.50(3) . ?
C86 C85 1.52(3) . ?
C39 H39A 0.9900 . ?
C39 H39B 0.9900 . ?
C39 C38 1.55(3) . ?
C39 C40 1.45(3) . ?
C88 H88A 0.9900 . ?
C88 H88B 0.9900 . ?
C88 C87 1.52(4) . ?
C88 C89 1.57(3) . ?
C1 H1 1.0000 . ?
C1 C6 1.536(17) . ?
C1 C2 1.542(17) . ?
C204 H20A 0.9900 . ?
C204 H20B 0.9900 . ?
C204 C203 1.52(3) . ?
C204 C199 1.48(3) . ?
C38 H38A 0.9900 . ?
C38 H38B 0.9900 . ?
C38 C37 1.51(3) . ?
C145 H145 1.0000 . ?
C145 C150 1.46(3) . ?
C145 C146 1.52(3) . ?
C166 H16E 0.9900 . ?
C166 H16F 0.9900 . ?
C166 C167 1.528(18) . ?
C205 H205 1.0000 . ?
C205 C210 1.506(17) . ?
C205 C206 1.512(17) . ?
C9 H9A 0.9900 . ?
C9 H9B 0.9900 . ?
C9 C10 1.75(6) . ?
C9 C8 1.67(6) . ?
C40 H40A 0.9900 . ?
C40 H40B 0.9900 . ?
C40 C41 1.55(3) . ?
C251 H25E 0.9900 . ?
C251 H25F 0.9900 . ?
C251 C250 1.543(19) . ?
C87 H87A 0.9900 . ?
C87 H87B 0.9900 . ?
C228 H22A 0.9900 . ?
C228 H22B 0.9900 . ?
C228 C223 1.517(17) . ?
C228 C227 1.531(17) . ?
C200 H20C 0.9900 . ?
C200 H20D 0.9900 . ?
C200 C201 1.54(3) . ?
C200 C199 1.56(3) . ?
C128 H12A 0.9900 . ?
C128 H12B 0.9900 . ?
C128 C129 1.50(4) . ?
C198 H19C 0.9900 . ?
C198 H19D 0.9900 . ?
C198 C197 1.524(17) . ?
C198 C193 1.519(17) . ?
C62 H62A 0.9900 . ?
C62 H62B 0.9900 . ?
C62 C63 1.49(3) . ?
C190 H19E 0.9900 . ?
C190 H19F 0.9900 . ?
C190 C191 1.53(3) . ?
C190 C189 1.49(3) . ?
C217 H217 1.0000 . ?
C217 C222 1.514(16) . ?
C217 C218 1.549(17) . ?
C179 H17A 0.9900 . ?
C179 H17B 0.9900 . ?
C179 C180 1.47(3) . ?
C179 C178 1.59(3) . ?
C137 H13E 0.9900 . ?
C137 H13F 0.9900 . ?
C137 C136 1.504(16) . ?
C137 C138 1.520(16) . ?
C180 H18A 0.9900 . ?
C180 H18B 0.9900 . ?
C13 H13 1.0000 . ?
C13 C14 1.522(19) . ?
C13 C18 1.541(18) . ?
C36 H36A 0.9900 . ?
C36 H36B 0.9900 . ?
C36 C35 1.56(4) . ?
C36 C31 1.42(3) . ?
C64 H64A 0.9900 . ?
C64 H64B 0.9900 . ?
C64 C63 1.51(4) . ?
C64 C65 1.48(4) . ?
C241 H241 1.0000 . ?
C241 C246 1.49(4) . ?
C241 C242 1.43(5) . ?
C150 H15C 0.9900 . ?
C150 H15D 0.9900 . ?
C150 C149 1.51(4) . ?
C191 H19G 0.9900 . ?
C191 H19H 0.9900 . ?
C25 H25 1.0000 . ?
C25 C30 1.535(17) . ?
C25 C26 1.541(17) . ?
C74 H74A 0.9900 . ?
C74 H74B 0.9900 . ?
C74 C75 1.517(13) . ?
C203 H20E 0.9900 . ?
C203 H20F 0.9900 . ?
C203 C202 1.50(4) . ?
C176 H17C 0.9900 . ?
C176 H17D 0.9900 . ?
C176 C177 1.54(3) . ?
C181 H181 1.0000 . ?
C181 C186 1.39(4) . ?
C181 C182 1.43(4) . ?
C14 H14E 0.9900 . ?
C14 H14F 0.9900 . ?
C14 C56 1.571(18) . ?
C124 H12C 0.9900 . ?
C124 H12D 0.9900 . ?
C124 C123 1.537(19) . ?
C124 C125 1.525(18) . ?
C147 H14G 0.9900 . ?
C147 H14H 0.9900 . ?
C147 C148 1.48(4) . ?
C147 C146 1.59(4) . ?
C76 H76A 0.9900 . ?
C76 H76B 0.9900 . ?
C76 C75 1.527(13) . ?
C76 C77 1.539(13) . ?
C170 H17E 0.9900 . ?
C170 H17F 0.9900 . ?
C170 C171 1.43(4) . ?
C170 C169 1.38(4) . ?
C136 H13G 0.9900 . ?
C136 H13H 0.9900 . ?
C177 H17G 0.9900 . ?
C177 H17H 0.9900 . ?
C177 C178 1.57(3) . ?
C97 H97 1.0000 . ?
C97 C102 1.532(18) . ?
C97 C98 1.544(18) . ?
C121 H121 1.0000 . ?
C121 C126 1.537(13) . ?
C121 C122 1.530(13) . ?
C102 H10E 0.9900 . ?
C102 H10F 0.9900 . ?
C102 C101 1.551(18) . ?
C201 H20G 0.9900 . ?
C201 H20H 0.9900 . ?
C201 C202 1.48(4) . ?
C158 H15E 0.9900 . ?
C158 H15F 0.9900 . ?
C158 C159 1.553(18) . ?
C63 H63A 0.9900 . ?
C63 H63B 0.9900 . ?
C33 H33A 0.9900 . ?
C33 H33B 0.9900 . ?
C33 C32 1.63(4) . ?
C33 C34 1.54(4) . ?
C35 H35A 0.9900 . ?
C35 H35B 0.9900 . ?
C35 C34 1.49(4) . ?
C66 H66A 0.9900 . ?
C66 H66B 0.9900 . ?
C66 C65 1.60(4) . ?
C246 H24C 0.9900 . ?
C246 H24D 0.9900 . ?
C246 C245 1.53(4) . ?
C32 H32A 0.9900 . ?
C32 H32B 0.9900 . ?
C32 C31 1.54(3) . ?
C111 H11A 0.9900 . ?
C111 H11B 0.9900 . ?
C111 C112 1.52(5) . ?
C111 C110 1.55(4) . ?
C257 H25G 0.9900 . ?
C257 H25H 0.9900 . ?
C257 C258 1.554(18) . ?
C257 C256 1.525(19) . ?
C69 H69A 0.9900 . ?
C69 H69B 0.9900 . ?
C69 C68 1.582(18) . ?
C209 H20I 0.9900 . ?
C209 H20J 0.9900 . ?
C209 C210 1.525(17) . ?
C209 C208 1.512(18) . ?
C6 H6A 0.9900 . ?
C6 H6B 0.9900 . ?
C6 C5 1.527(17) . ?
C186 H18C 0.9900 . ?
C186 H18D 0.9900 . ?
C186 C185 1.57(4) . ?
C55 H55 1.0000 . ?
C55 C15 1.503(17) . ?
C55 C60 1.535(17) . ?
C216 H21C 0.9900 . ?
C216 H21D 0.9900 . ?
C216 C211 1.54(4) . ?
C216 C215 1.52(4) . ?
C183 H18E 0.9900 . ?
C183 H18F 0.9900 . ?
C183 C182 1.59(4) . ?
C183 C184 1.51(4) . ?
C178 H17I 0.9900 . ?
C178 H17J 0.9900 . ?
C151 H151 1.0000 . ?
C151 C156 1.52(5) . ?
C151 C152 1.52(5) . ?
C149 H14I 0.9900 . ?
C149 H14J 0.9900 . ?
C149 C148 1.50(4) . ?
C148 H14K 0.9900 . ?
C148 H14L 0.9900 . ?
C41 H41A 0.9900 . ?
C41 H41B 0.9900 . ?
C41 C42 1.51(3) . ?
C126 H12E 0.9900 . ?
C126 H12F 0.9900 . ?
C126 C125 1.548(18) . ?
C197 H19I 0.9900 . ?
C197 H19J 0.9900 . ?
C197 C196 1.516(18) . ?
C2 H2A 0.9900 . ?
C2 H2B 0.9900 . ?
C2 C3 1.551(18) . ?
C211 H211 1.0000 . ?
C211 C212 1.54(4) . ?
C68 H68A 0.9900 . ?
C68 H68B 0.9900 . ?
C68 C67 1.515(18) . ?
C65 H65A 0.9900 . ?
C65 H65B 0.9900 . ?
C235 H235 1.0000 . ?
C235 C236 1.535(18) . ?
C235 C240 1.520(18) . ?
C242 H24E 0.9900 . ?
C242 H24F 0.9900 . ?
C242 C243 1.58(5) . ?
C3 H3A 0.9900 . ?
C3 H3B 0.9900 . ?
C3 C4 1.520(18) . ?
C174 H17K 0.9900 . ?
C174 H17L 0.9900 . ?
C174 C169 1.60(4) . ?
C174 C173 1.64(5) . ?
C115 H115 1.0000 . ?
C115 C120 1.524(18) . ?
C115 C116 1.535(18) . ?
C236 H23E 0.9900 . ?
C236 H23F 0.9900 . ?
C236 C237 1.545(19) . ?
C72 H72A 0.9900 . ?
C72 H72B 0.9900 . ?
C72 C71 1.548(18) . ?
C72 C67 1.538(18) . ?
C11 H11C 0.9900 . ?
C11 H11D 0.9900 . ?
C11 C10 1.50(5) . ?
C11 C12 1.60(5) . ?
C71 H71A 0.9900 . ?
C71 H71B 0.9900 . ?
C234 H23G 0.9900 . ?
C234 H23H 0.9900 . ?
C234 C233 1.75(7) . ?
C234 C229 1.56(5) . ?
C261 H26A 0.9800 . ?
C261 H26B 0.9800 . ?
C261 H26C 0.9800 . ?
C244 H24G 0.9900 . ?
C244 H24H 0.9900 . ?
C244 C243 1.51(5) . ?
C244 C245 1.45(5) . ?
C10 H10G 0.9900 . ?
C10 H10H 0.9900 . ?
C83 H83A 0.9900 . ?
C83 H83B 0.9900 . ?
C83 C84 1.561(18) . ?
C83 C82 1.487(18) . ?
C112 H11E 0.9900 . ?
C112 H11F 0.9900 . ?
C112 C113 1.51(5) . ?
C255 H25I 0.9900 . ?
C255 H25J 0.9900 . ?
C255 C256 1.545(19) . ?
C84 H84A 0.9900 . ?
C84 H84B 0.9900 . ?
C84 C79 1.585(18) . ?
C108 H10I 0.9900 . ?
C108 H10J 0.9900 . ?
C108 C103 1.531(13) . ?
C240 H24I 0.9900 . ?
C240 H24J 0.9900 . ?
C195 H19K 0.9900 . ?
C195 H19L 0.9900 . ?
C195 C194 1.566(19) . ?
C195 C196 1.537(19) . ?
C141 H14M 0.9900 . ?
C141 H14N 0.9900 . ?
C141 C142 1.506(17) . ?
C44 H44A 0.9900 . ?
C44 H44B 0.9900 . ?
C44 C43 1.515(17) . ?
C143 H14O 0.9900 . ?
C143 H14P 0.9900 . ?
C143 C142 1.558(17) . ?
C92 H92A 0.9900 . ?
C92 H92B 0.9900 . ?
C92 C93 1.521(18) . ?
C92 C91 1.491(18) . ?
C210 H21E 0.9900 . ?
C210 H21F 0.9900 . ?
C93 H93A 0.9900 . ?
C93 H93B 0.9900 . ?
C93 C94 1.527(19) . ?
C4 H4A 0.9900 . ?
C4 H4B 0.9900 . ?
C4 C5 1.525(17) . ?
C206 H20K 0.9900 . ?
C206 H20L 0.9900 . ?
C206 C207 1.531(17) . ?
C79 H79 1.0000 . ?
C79 C80 1.499(18) . ?
C85 H85 1.0000 . ?
C85 C90 1.52(3) . ?
C46 H46A 0.9900 . ?
C46 H46B 0.9900 . ?
C46 C47 1.516(18) . ?
C199 H199 1.0000 . ?
C187 H187 1.0000 . ?
C187 C188 1.53(3) . ?
C47 H47A 0.9900 . ?
C47 H47B 0.9900 . ?
C37 H37 1.0000 . ?
C37 C42 1.49(3) . ?
C194 H19M 0.9900 . ?
C194 H19N 0.9900 . ?
C194 C193 1.513(18) . ?
C90 H90A 0.9900 . ?
C90 H90B 0.9900 . ?
C90 C89 1.50(3) . ?
C189 H18G 0.9900 . ?
C189 H18H 0.9900 . ?
C189 C188 1.53(3) . ?
C67 H67 1.0000 . ?
C134 H13I 0.9900 . ?
C134 H13J 0.9900 . ?
C134 C133 1.529(17) . ?
C24 H24K 0.9900 . ?
C24 H24L 0.9900 . ?
C24 C23 1.53(4) . ?
C188 H18I 0.9900 . ?
C188 H18J 0.9900 . ?
C89 H89A 0.9900 . ?
C89 H89B 0.9900 . ?
C119 H11G 0.9900 . ?
C119 H11H 0.9900 . ?
C119 C120 1.528(18) . ?
C119 C118 1.520(18) . ?
C21 H21G 0.9900 . ?
C21 H21H 0.9900 . ?
C21 C20 1.55(3) . ?
C21 C22 1.47(4) . ?
C98 H98A 0.9900 . ?
C98 H98B 0.9900 . ?
C98 C99 1.559(18) . ?
C222 H22C 0.9900 . ?
C222 H22D 0.9900 . ?
C222 C221 1.544(17) . ?
C167 H16G 0.9900 . ?
C167 H16H 0.9900 . ?
C146 H14Q 0.9900 . ?
C146 H14R 0.9900 . ?
C94 H94A 0.9900 . ?
C94 H94B 0.9900 . ?
C94 C95 1.530(19) . ?
C23 H23I 0.9900 . ?
C23 H23J 0.9900 . ?
C23 C22 1.56(4) . ?
C196 H19O 0.9900 . ?
C196 H19P 0.9900 . ?
C42 H42A 0.9900 . ?
C42 H42B 0.9900 . ?
C43 H43 1.0000 . ?
C31 H31 1.0000 . ?
C110 H11I 0.9900 . ?
C110 H11J 0.9900 . ?
C110 C109 1.47(4) . ?
C91 H91 1.0000 . ?
C91 C96 1.523(18) . ?
C20 H20M 0.9900 . ?
C20 H20N 0.9900 . ?
C109 H109 1.0000 . ?
C109 C114 1.46(4) . ?
C171 H17M 0.9900 . ?
C171 H17N 0.9900 . ?
C171 C172 1.47(4) . ?
C99 H99A 0.9900 . ?
C99 H99B 0.9900 . ?
C99 C100 1.531(18) . ?
C75 H75A 0.9900 . ?
C75 H75B 0.9900 . ?
C233 C232 1.49(7) . ?
C182 H18K 0.9900 . ?
C182 H18L 0.9900 . ?
C51 H51A 0.9900 . ?
C51 H51B 0.9900 . ?
C51 C52 1.538(14) . ?
C51 C50 1.556(14) . ?
C202 H20O 0.9900 . ?
C202 H20P 0.9900 . ?
C169 H169 1.0000 . ?
C220 H22E 0.9900 . ?
C220 H22F 0.9900 . ?
C220 C219 1.515(17) . ?
C220 C221 1.526(17) . ?
C120 H12G 0.9900 . ?
C120 H12H 0.9900 . ?
C229 H229 1.0000 . ?
C229 C230 1.48(5) . ?
C218 H21I 0.9900 . ?
C218 H21J 0.9900 . ?
C218 C219 1.552(17) . ?
C30 H30A 0.9900 . ?
C30 H30B 0.9900 . ?
C30 C29 1.550(18) . ?
C129 H12I 0.9900 . ?
C129 H12J 0.9900 . ?
C129 C130 1.50(4) . ?
C53 H53A 0.9900 . ?
C53 H53B 0.9900 . ?
C53 C52 1.527(14) . ?
C53 C54 1.551(18) . ?
C162 H16I 0.9900 . ?
C162 H16J 0.9900 . ?
C162 C161 1.532(17) . ?
C12 H12K 0.9900 . ?
C12 H12L 0.9900 . ?
C12 C7 1.47(5) . ?
C95 H95A 0.9900 . ?
C95 H95B 0.9900 . ?
C95 C96 1.518(19) . ?
C116 H11K 0.9900 . ?
C116 H11L 0.9900 . ?
C116 C117 1.526(18) . ?
C133 H133 1.0000 . ?
C133 C138 1.513(17) . ?
C164 H16K 0.9900 . ?
C164 H16L 0.9900 . ?
C138 H13K 0.9900 . ?
C138 H13L 0.9900 . ?
C161 H16M 0.9900 . ?
C161 H16N 0.9900 . ?
C161 C160 1.517(17) . ?
C22 H22G 0.9900 . ?
C22 H22H 0.9900 . ?
C173 H17O 0.9900 . ?
C173 H17P 0.9900 . ?
C173 C172 1.45(4) . ?
C49 H49 1.0000 . ?
C49 C50 1.529(14) . ?
C49 C54 1.549(18) . ?
C219 H21K 0.9900 . ?
C219 H21L 0.9900 . ?
C208 H20Q 0.9900 . ?
C208 H20R 0.9900 . ?
C208 C207 1.518(18) . ?
C215 H21M 0.9900 . ?
C215 H21N 0.9900 . ?
C215 C214 1.45(5) . ?
C223 H223 1.0000 . ?
C223 C224 1.506(18) . ?
C214 H21O 0.9900 . ?
C214 H21P 0.9900 . ?
C34 H34A 0.9900 . ?
C34 H34B 0.9900 . ?
C100 H10K 0.9900 . ?
C100 H10L 0.9900 . ?
C100 C101 1.524(18) . ?
C28 H28A 0.9900 . ?
C28 H28B 0.9900 . ?
C28 C29 1.531(18) . ?
C28 C27 1.537(18) . ?
C77 H77A 0.9900 . ?
C77 H77B 0.9900 . ?
C77 C78 1.547(18) . ?
C113 H11M 0.9900 . ?
C113 H11N 0.9900 . ?
C113 C114 1.69(5) . ?
C8 H8A 0.9900 . ?
C8 H8B 0.9900 . ?
C8 C7 1.54(5) . ?
C243 H24M 0.9900 . ?
C243 H24N 0.9900 . ?
C130 H13M 0.9900 . ?
C130 H13N 0.9900 . ?
C130 C131 1.40(4) . ?
C7 H7 1.0000 . ?
C96 H96A 0.9900 . ?
C96 H96B 0.9900 . ?
C184 H18M 0.9900 . ?
C184 H18N 0.9900 . ?
C184 C185 1.41(4) . ?
C227 H22I 0.9900 . ?
C227 H22J 0.9900 . ?
C227 C226 1.516(18) . ?
C18 H18O 0.9900 . ?
C18 H18P 0.9900 . ?
C18 C17 1.548(18) . ?
C253 H253 1.0000 . ?
C253 C258 1.542(18) . ?
C172 H17Q 0.9900 . ?
C172 H17R 0.9900 . ?
C103 H103 1.0000 . ?
C103 C104 1.517(13) . ?
C29 H29A 0.9900 . ?
C29 H29B 0.9900 . ?
C156 H15G 0.9900 . ?
C156 H15H 0.9900 . ?
C156 C155 1.47(5) . ?
C131 H13O 0.9900 . ?
C131 H13P 0.9900 . ?
C52 H52A 0.9900 . ?
C52 H52B 0.9900 . ?
C118 H11O 0.9900 . ?
C118 H11P 0.9900 . ?
C118 C117 1.512(18) . ?
C114 H11Q 0.9900 . ?
C114 H11R 0.9900 . ?
C17 H17S 0.9900 . ?
C17 H17T 0.9900 . ?
C17 C16 1.541(19) . ?
C27 H27A 0.9900 . ?
C27 H27B 0.9900 . ?
C27 C26 1.561(18) . ?
C152 H15I 0.9900 . ?
C152 H15J 0.9900 . ?
C5 H5A 0.9900 . ?
C5 H5B 0.9900 . ?
C212 H21Q 0.9900 . ?
C212 H21R 0.9900 . ?
C245 H24O 0.9900 . ?
C245 H24P 0.9900 . ?
C230 H23K 0.9900 . ?
C230 H23L 0.9900 . ?
C230 C231 1.66(5) . ?
C82 H82A 0.9900 . ?
C82 H82B 0.9900 . ?
C82 C81 1.510(17) . ?
C237 H23M 0.9900 . ?
C237 H23N 0.9900 . ?
C193 H193 1.0000 . ?
C16 H16O 0.9900 . ?
C16 H16P 0.9900 . ?
C16 C56 1.537(18) . ?
C58 H58A 0.9900 . ?
C58 H58B 0.9900 . ?
C58 C57 1.536(18) . ?
C58 C59 1.530(18) . ?
C221 H22K 0.9900 . ?
C221 H22L 0.9900 . ?
C154 H15K 0.9900 . ?
C154 H15L 0.9900 . ?
C154 C155 1.53(6) . ?
C139 H139 1.0000 . ?
C123 H12M 0.9900 . ?
C123 H12N 0.9900 . ?
C123 C122 1.546(18) . ?
C104 H10M 0.9900 . ?
C104 H10N 0.9900 . ?
C104 C105 1.552(19) . ?
C26 H26D 0.9900 . ?
C26 H26E 0.9900 . ?
C248 H24Q 0.9900 . ?
C248 H24R 0.9900 . ?
C258 H25K 0.9900 . ?
C258 H25L 0.9900 . ?
C207 H20S 0.9900 . ?
C207 H20T 0.9900 . ?
C224 H22M 0.9900 . ?
C224 H22N 0.9900 . ?
C224 C225 1.531(18) . ?
C15 H15M 0.9900 . ?
C15 H15N 0.9900 . ?
C15 C57 1.547(18) . ?
C231 C232 1.67(7) . ?
C155 H15O 0.9900 . ?
C155 H15P 0.9900 . ?
C81 H81A 0.9900 . ?
C81 H81B 0.9900 . ?
C81 C80 1.522(17) . ?
C142 H14S 0.9900 . ?
C142 H14T 0.9900 . ?
C80 H80A 0.9900 . ?
C80 H80B 0.9900 . ?
C232 H23O 0.9900 . ?
C232 H23P 0.9900 . ?
C60 H60A 0.9900 . ?
C60 H60B 0.9900 . ?
C60 C59 1.548(18) . ?
C122 H12O 0.9900 . ?
C122 H12P 0.9900 . ?
C101 H10O 0.9900 . ?
C101 H10P 0.9900 . ?
C57 H57A 0.9900 . ?
C57 H57B 0.9900 . ?
C226 H22O 0.9900 . ?
C226 H22P 0.9900 . ?
C226 C225 1.517(18) . ?
C185 H18Q 0.9900 . ?
C185 H18R 0.9900 . ?
C56 H56A 0.9900 . ?
C56 H56B 0.9900 . ?
C117 H11S 0.9900 . ?
C117 H11T 0.9900 . ?
C225 H22Q 0.9900 . ?
C225 H22R 0.9900 . ?
C160 H16Q 0.9900 . ?
C160 H16R 0.9900 . ?
C160 C159 1.533(18) . ?
C256 H25M 0.9900 . ?
C256 H25N 0.9900 . ?
C59 H59A 0.9900 . ?
C59 H59B 0.9900 . ?
C250 H25O 0.9900 . ?
C250 H25P 0.9900 . ?
C159 H15Q 0.9900 . ?
C159 H15R 0.9900 . ?
C50 H50A 0.9900 . ?
C50 H50B 0.9900 . ?
C125 H12Q 0.9900 . ?
C125 H12R 0.9900 . ?
Ag41 Ag40 2.938(2) . ?
Ag41 Ag42 3.255(2) . ?
Ag41 Ag54 3.153(2) . ?
Ag37 Ag48 2.918(11) . ?
Ag37 Ag38 2.895(11) . ?
Ag29 Ag42 3.283(4) . ?
Ag29 Ag30 3.014(3) . ?
Ag48 Ag54 3.035(4) . ?
Ag32 Ag31 3.129(8) . ?
Ag32 Ag33 2.890(6) . ?
Ag38 Ag22 3.077(7) . ?
Ag1A Ag1C 3.246(7) . ?
Ag1A Ag1I 2.39(3) . ?
Ag Ag1K 2.95(4) . ?
Ag Ag7B 3.17(8) . ?
Ag4A Ag1E 2.911(17) . ?
Ag4A Ag1M 2.986(16) . ?
Ag4A Ag1N 2.999(19) . ?
Ag1E Ag1M 2.991(16) . ?
Ag1F Ag1I 2.956(10) . ?
Ag1F Ag1J 2.93(3) . ?
Ag1H Ag8B 2.943(16) . ?
Ag26 Ag1M 3.141(17) . ?
Ag8B Ag2C 3.11(4) . ?
Ag1J Ag1N 2.80(6) . ?
F1 C260 1.35(4) . ?
F2 C260 1.38(3) . ?
F3 C260 1.30(5) . ?
C78 H78A 0.9900 . ?
C78 H78B 0.9900 . ?
C54 H54A 0.9900 . ?
C54 H54B 0.9900 . ?
C105 H10Q 0.9900 . ?
C105 H10R 0.9900 . ?

loop_
_geom_torsion_atom_site_label_1
_geom_torsion_atom_site_label_2
_geom_torsion_atom_site_label_3
_geom_torsion_atom_site_label_4
_geom_torsion
_geom_torsion_site_symmetry_1
_geom_torsion_site_symmetry_2
_geom_torsion_site_symmetry_3
_geom_torsion_site_symmetry_4
_geom_torsion_publ_flag
Ag0B S11 C61 C62 132.2(14) . . . . ?
Ag0B S11 C61 C66 -100.1(17) . . . . ?
Ag0B S12 C67 C68 -56(2) . . . . ?
Ag0B S12 C67 C72 170.3(19) . . . . ?
Ag12 S5 C25 C30 -82.6(17) . . . . ?
Ag12 S5 C25 C26 156.0(15) . . . . ?
Ag12 S12 C67 C68 89(2) . . . . ?
Ag12 S12 C67 C72 -45(2) . . . . ?
Ag12 S13 C73 C74 -17.6(16) . . . . ?
Ag12 S13 C73 C78 105.7(18) . . . . ?
Ag36 S21 C121 C126 -42.4(17) . . . . ?
Ag36 S21 C121 C122 -164.7(16) . . . . ?
Ag36 S22 C127 C132 110.5(17) . . . . ?
Ag36 S22 C127 C128 -124.3(19) . . . . ?
Ag36 S31 C181 C186 -141(2) . . . . ?
Ag36 S31 C181 C182 90(2) . . . . ?
Ag11 S4 C19 C24 67.7(17) . . . . ?
Ag11 S4 C19 C20 -170.7(15) . . . . ?
Ag11 S12 C67 C68 20(2) . . . . ?
Ag11 S12 C67 C72 -114.4(19) . . . . ?
Ag39 S23 C133 C134 -175.9(14) . . . . ?
Ag39 S23 C133 C138 58.7(19) . . . . ?
Ag39 S33 C193 C198 -166.8(18) . . . . ?
Ag39 S33 C193 C194 -33(2) . . . . ?
Ag35 S20 C115 C120 -177.5(17) . . . . ?
Ag35 S20 C115 C116 59(2) . . . . ?
Ag35 S21 C121 C126 35.7(18) . . . . ?
Ag35 S21 C121 C122 -86.6(18) . . . . ?
Ag35 S30 C175 C180 176.2(15) . . . . ?
Ag35 S30 C175 C176 54.9(16) . . . . ?
Ag21 S12 C67 C68 -147(2) . . . . ?
Ag21 S12 C67 C72 79(2) . . . . ?
Ag21 S22 C127 C132 -171.2(15) . . . . ?
Ag21 S22 C127 C128 -46(2) . . . . ?
Ag14 S14 C79 C84 116.0(16) . . . . ?
Ag14 S14 C79 C80 -4(3) . . . . ?
Ag14 S15 C85 C86 141.0(14) . . . . ?
Ag14 S15 C85 C90 -93.2(13) . . . . ?
Ag18 S9 C49 C50 -80(2) . . . . ?
Ag18 S9 C49 C54 46(2) . . . . ?
Ag18 S18 C103 C108 117(2) . . . . ?
Ag18 S18 C103 C104 -9(2) . . . . ?
Ag44 S28 C163 C168 135.6(14) . . . . ?
Ag44 S28 C163 C164 -104.8(17) . . . . ?
Ag44 S27 C157 C158 41.9(17) . . . . ?
Ag44 S27 C157 C162 164.4(14) . . . . ?
Ag3 S1 C1 C6 129.9(16) . . . . ?
Ag3 S1 C1 C2 11.9(19) . . . . ?
Ag3 S6 C31 C36 147.6(19) . . . . ?
Ag3 S6 C31 C32 -86.7(17) . . . . ?
Ag10 S4 C19 C24 143.8(15) . . . . ?
Ag10 S4 C19 C20 -94.6(17) . . . . ?
Ag10 S11 C61 C62 49.3(16) . . . . ?
Ag10 S11 C61 C66 177.0(16) . . . . ?
Ag28 S25 C145 C150 -88.3(18) . . . . ?
Ag28 S25 C145 C146 38.2(19) . . . . ?
Ag28 S25 Ag26 Ag25 -164.3(3) . . . . ?
Ag28 S25 Ag26 Ag27 -74.3(2) . . . . ?
Ag28 S25 Ag26 S34 26.7(6) . . . . ?
Ag28 S25 Ag26 O26 -93.7(9) . . . . ?
Ag28 S26 C151 C156 84(3) . . . . ?
Ag28 S26 C151 C152 -159(3) . . . . ?
Ag28 S34 C199 C204 -103.9(16) . . . . ?
Ag28 S34 C199 C200 20.4(17) . . . . ?
Ag50 S40 C235 C236 63(3) . . . . ?
Ag50 S40 C235 C240 -73(4) . . . . ?
Ag50 S41 C241 C246 161(2) . . . . ?
Ag50 S41 C241 C242 41(3) . . . . ?
Ag25 S15 C85 C86 56.8(15) . . . . ?
Ag25 S15 C85 C90 -177.4(12) . . . . ?
Ag25 S24 C139 C144 -76.8(17) . . . . ?
Ag25 S24 C139 C140 52.0(16) . . . . ?
Ag25 S25 C145 C150 90.5(18) . . . . ?
Ag25 S25 C145 C146 -143.1(15) . . . . ?
Ag25 S25 Ag26 Ag28 164.3(3) . . . . ?
Ag25 S25 Ag26 Ag27 90.0(2) . . . . ?
Ag25 S25 Ag26 S34 -169.1(9) . . . . ?
Ag25 S25 Ag26 O26 70.6(7) . . . . ?
Ag9 S3 C13 C14 -129(3) . . . . ?
Ag9 S3 C13 C18 104(3) . . . . ?
Ag9 S11 C61 C62 -24.9(16) . . . . ?
Ag9 S11 C61 C66 102.8(17) . . . . ?
Ag9 S10 C55 C15 44.5(18) . . . . ?
Ag9 S10 C55 C60 -79.8(18) . . . . ?
Ag5 S6 C31 C36 -120.6(18) . . . . ?
Ag5 S6 C31 C32 5(2) . . . . ?
Ag5 S7 C37 C38 -47.2(17) . . . . ?
Ag5 S7 C37 C42 -171.8(13) . . . . ?
Ag27 S25 C145 C150 -170.0(16) . . . . ?
Ag27 S25 C145 C146 -43.6(18) . . . . ?
Ag27 S25 Ag26 Ag28 74.3(2) . . . . ?
Ag27 S25 Ag26 Ag25 -90.0(2) . . . . ?
Ag27 S25 Ag26 S34 100.9(8) . . . . ?
Ag27 S25 Ag26 O26 -19.4(8) . . . . ?
Ag27 S17 C97 C102 53(2) . . . . ?
Ag27 S17 C97 C98 174.4(17) . . . . ?
Ag27 S17 Ag0A Ag16 57.4(4) . . . . ?
Ag27 S17 Ag0A S8 89.1(16) . . . . ?
Ag27 S17 Ag0A O9 -62.0(6) . . . . ?
Ag13 S5 C25 C30 -172.3(15) . . . . ?
Ag13 S5 C25 C26 66.4(18) . . . . ?
Ag13 S14 C79 C84 25(2) . . . . ?
Ag13 S14 C79 C80 -95(2) . . . . ?
Ag13 S6 C31 C36 64(2) . . . . ?
Ag13 S6 C31 C32 -170.2(13) . . . . ?
Ag49 S38 C223 C228 -54(2) . . . . ?
Ag49 S38 C223 C224 80(3) . . . . ?
Ag49 S41 C241 C246 64(3) . . . . ?
Ag49 S41 C241 C242 -55(3) . . . . ?
Ag46 S38 C223 C228 34(3) . . . . ?
Ag46 S38 C223 C224 168(2) . . . . ?
Ag46 S30 C175 C180 -17.8(18) . . . . ?
Ag46 S30 C175 C176 -139.2(14) . . . . ?
Ag46 S37 C217 C222 -54.5(18) . . . . ?
Ag46 S37 C217 C218 -179.1(14) . . . . ?
Ag16 S7 C37 C38 147.4(13) . . . . ?
Ag16 S7 C37 C42 22.8(18) . . . . ?
Ag16 S16 C91 C92 26(4) . . . . ?
Ag16 S16 C91 C96 -111(3) . . . . ?
Ag16 S8 C43 C48 46.1(15) . . . . ?
Ag16 S8 C43 C44 -76.5(16) . . . . ?
Ag4 S1 C1 C6 44.4(18) . . . . ?
Ag4 S1 C1 C2 -73.5(17) . . . . ?
Ag4 S2 C7 C12 81(3) . . . . ?
Ag4 S2 C7 C8 -160(3) . . . . ?
Ag19 S10 C55 C15 -44.7(18) . . . . ?
Ag19 S10 C55 C60 -169.0(16) . . . . ?
Ag19 S9 C49 C50 -174(2) . . . . ?
Ag19 S9 C49 C54 -48(2) . . . . ?
Ag19 S19 C109 C110 -18(3) . . . . ?
Ag19 S19 C109 C114 111(2) . . . . ?
Ag1 S4 C19 C24 -131.9(15) . . . . ?
Ag1 S4 C19 C20 -10.3(19) . . . . ?
Ag1 S1 C1 C6 -35(2) . . . . ?
Ag1 S1 C1 C2 -152.5(14) . . . . ?
Ag1 S3 C13 C14 76(3) . . . . ?
Ag1 S3 C13 C18 -52(4) . . . . ?
Ag55 S20 C115 C120 -29(3) . . . . ?
Ag55 S20 C115 C116 -152.1(19) . . . . ?
Ag55 S19 C109 C110 63(3) . . . . ?
Ag55 S19 C109 C114 -168(2) . . . . ?
Ag51 S35 C205 C210 -45.6(18) . . . . ?
Ag51 S35 C205 C206 81.9(17) . . . . ?
Ag51 S43 C253 C254 65(3) . . . . ?
Ag51 S43 C253 C258 -59(3) . . . . ?
Ag52 S42 C247 C252 96(2) . . . . ?
Ag52 S42 C247 C248 -22(3) . . . . ?
Ag52 S43 C253 C254 147(2) . . . . ?
Ag52 S43 C253 C258 22(3) . . . . ?
Ag34 S30 C175 C180 -103.6(16) . . . . ?
Ag34 S30 C175 C176 135.1(13) . . . . ?
Ag34 S31 C181 C186 138.2(19) . . . . ?
Ag34 S31 C181 C182 9(2) . . . . ?
Ag7 S9 C49 C50 -1(3) . . . . ?
Ag7 S9 C49 C54 124.8(19) . . . . ?
Ag7 S8 C43 C48 -153.8(14) . . . . ?
Ag7 S8 C43 C44 83.5(16) . . . . ?
Ag47 S38 C223 C228 -152.5(17) . . . . ?
Ag47 S38 C223 C224 -19(3) . . . . ?
Ag47 S31 C181 C186 63(2) . . . . ?
Ag47 S31 C181 C182 -66(2) . . . . ?
Ag47 S39 C229 C234 -69(3) . . . . ?
Ag47 S39 C229 C230 -179(2) . . . . ?
Ag15 S15 C85 C86 -33.3(16) . . . . ?
Ag15 S15 C85 C90 92.5(13) . . . . ?
Ag15 S16 C91 C92 -52(3) . . . . ?
Ag15 S16 C91 C96 171(3) . . . . ?
Ag8 S3 C13 C14 -46(3) . . . . ?
Ag8 S3 C13 C18 -174(3) . . . . ?
Ag8 S2 C7 C12 166(2) . . . . ?
Ag8 S2 C7 C8 -75(3) . . . . ?
Ag8 S9 C49 C50 82(2) . . . . ?
Ag8 S9 C49 C54 -151.8(19) . . . . ?
Ag6 S2 C7 C12 -9(3) . . . . ?
Ag6 S2 C7 C8 110(3) . . . . ?
Ag6 S7 C37 C38 48.4(16) . . . . ?
Ag6 S7 C37 C42 -76.2(15) . . . . ?
Ag2 S4 C19 C24 -27.9(18) . . . . ?
Ag2 S4 C19 C20 93.7(17) . . . . ?
Ag2 S5 C25 C30 66.1(18) . . . . ?
Ag2 S5 C25 C26 -55.2(18) . . . . ?
Ag2 S1 C1 C6 -148.0(15) . . . . ?
Ag2 S1 C1 C2 94.0(17) . . . . ?
S4 C19 C24 C23 179.5(18) . . . . ?
S4 C19 C20 C21 -177.4(17) . . . . ?
S5 C25 C30 C29 179.1(19) . . . . ?
S5 C25 C26 C27 -175.7(18) . . . . ?
S40 C235 C236 C237 175(3) . . . . ?
S40 C235 C240 C239 119(3) . . . . ?
S38 C223 C224 C225 179(2) . . . . ?
S1 C1 C6 C5 -175(2) . . . . ?
S1 C1 C2 C3 -179.7(19) . . . . ?
S42 C247 C252 C251 176(3) . . . . ?
S42 C247 C248 C249 173(3) . . . . ?
S3 C13 C14 C56 158(4) . . . . ?
S3 C13 C18 C17 170(3) . . . . ?
S11 C61 C62 C63 -178.8(17) . . . . ?
S11 C61 C66 C65 177.7(18) . . . . ?
S13 C73 C74 C75 175.2(15) . . . . ?
S13 C73 C78 C77 171(2) . . . . ?
S14 C79 C80 C81 -179(2) . . . . ?
S10 C55 C15 C57 -177(2) . . . . ?
S10 C55 C60 C59 -180(2) . . . . ?
S20 C115 C120 C119 -176(3) . . . . ?
S20 C115 C116 C117 -178(3) . . . . ?
S21 C121 C126 C125 179(2) . . . . ?
S21 C121 C122 C123 -178(2) . . . . ?
S22 C127 C132 C131 -179.6(19) . . . . ?
S22 C127 C128 C129 178(2) . . . . ?
S23 C133 C138 C137 179.2(18) . . . . ?
S15 C85 C90 C89 176.6(15) . . . . ?
S7 C37 C42 C41 -176.7(16) . . . . ?
S9 C49 C50 C51 -169(2) . . . . ?
S9 C49 C54 C53 169(2) . . . . ?
S19 C109 C114 C113 179(2) . . . . ?
S30 C175 C180 C179 -179.9(17) . . . . ?
S30 C175 C176 C177 -178.5(16) . . . . ?
S31 C181 C186 C185 178(2) . . . . ?
S31 C181 C182 C183 -173.5(19) . . . . ?
S32 C187 C188 C189 -179.1(15) . . . . ?
S28 C163 C168 C167 177.6(19) . . . . ?
S28 C163 C164 C165 180(2) . . . . ?
S16 C91 C96 C95 -175(3) . . . . ?
S25 C145 C150 C149 177(2) . . . . ?
S25 C145 C146 C147 -176.0(18) . . . . ?
S17 C97 C102 C101 -177(2) . . . . ?
S17 C97 C98 C99 174(2) . . . . ?
S26 C151 C156 C155 170(3) . . . . ?
S26 C151 C152 C153 -173(3) . . . . ?
S35 C205 C210 C209 177(2) . . . . ?
S35 C205 C206 C207 -178(2) . . . . ?
S27 C157 C158 C159 -179.1(18) . . . . ?
S27 C157 C162 C161 -176.2(18) . . . . ?
S43 C253 C258 C257 -175(3) . . . . ?
S36 C211 C212 C213 179(2) . . . . ?
S41 C241 C246 C245 -179(2) . . . . ?
S41 C241 C242 C243 176(3) . . . . ?
S37 C217 C222 C221 177.1(17) . . . . ?
S37 C217 C218 C219 -173.5(17) . . . . ?
S18 C103 C104 C105 -175(2) . . . . ?
S39 C229 C230 C231 179(3) . . . . ?
O2 Mo1 O3 Ag6 -38.7(9) . . . . ?
O2 Mo1 O1 Ag11 53.3(7) . . . . ?
O2 Mo1 O1 Ag13 -163.4(9) . . . . ?
O3 Mo1 O2 Ag10 -158.3(6) . . . . ?
O3 Mo1 O2 Ag8 61.3(10) . . . . ?
O3 Mo1 O1 Ag11 160.0(6) . . . . ?
O3 Mo1 O1 Ag13 -56.7(10) . . . . ?
O1 Mo1 O2 Ag10 -51.1(7) . . . . ?
O1 Mo1 O2 Ag8 168.6(9) . . . . ?
O1 Mo1 O3 Ag6 -145.8(8) . . . . ?
O6 Mo1 O2 Ag10 38.7(6) . . . . ?
O6 Mo1 O2 Ag8 -101.6(9) . . . . ?
O6 Mo1 O3 Ag6 88.4(16) . . . . ?
O6 Mo1 O1 Ag11 -37.4(6) . . . . ?
O6 Mo1 O1 Ag13 105.9(9) . . . . ?
O6 Mo2 O15 Cu1 -77.2(6) . . . . ?
O6 Mo2 O15 Ag20 103.6(5) . . . . ?
O6 Mo2 O15 Ag1G 95.5(8) . . . . ?
O6 Mo2 O10 Ag18 -105.5(11) . . . . ?
O6 Mo2 O10 Cu3 32.8(15) . . . . ?
O6 Mo4 O14 Ag21 -110.8(5) . . . . ?
O6 Mo4 O14 Cu1 78.5(5) . . . . ?
O6 Mo4 O13 Cu2 -34.2(14) . . . . ?
O6 Mo4 O13 Ag24 116.7(11) . . . . ?
O6 Mo4 O13 Ag1C 137.1(10) . . . . ?
O6 Mo4 O16 Ag23 179.9(10) . . . . ?
O5 Mo1 O2 Ag10 73.7(14) . . . . ?
O5 Mo1 O2 Ag8 -66.6(17) . . . . ?
O5 Mo1 O3 Ag6 124.1(8) . . . . ?
O5 Mo1 O1 Ag11 -108.7(6) . . . . ?
O5 Mo1 O1 Ag13 34.6(9) . . . . ?
O5 Mo3 O11 Ag25 -75.4(7) . . . . ?
O5 Mo3 O11 Cu2 77.0(6) . . . . ?
O5 Mo3 O9 Cu3 -34.4(14) . . . . ?
O5 Mo3 O9 Ag17 120.7(9) . . . . ?
O5 Mo3 O9 Ag0A 147.0(8) . . . . ?
O5 Mo4 O14 Ag21 -151.7(7) . . . . ?
O5 Mo4 O14 Cu1 37.6(12) . . . . ?
O5 Mo4 O13 Cu2 -76.6(6) . . . . ?
O5 Mo4 O13 Ag24 74.3(8) . . . . ?
O5 Mo4 O13 Ag1C 94.7(9) . . . . ?
O5 Mo4 O16 Ag23 -104.8(11) . . . . ?
O7 Mo2 O15 Cu1 -173.1(6) . . . . ?
O7 Mo2 O15 Ag20 7.7(6) . . . . ?
O7 Mo2 O15 Ag1G -0.4(8) . . . . ?
O7 Mo2 O10 Ag18 34.3(7) . . . . ?
O7 Mo2 O10 Cu3 172.7(6) . . . . ?
O15 Mo2 O10 Ag18 138.3(6) . . . . ?
O15 Mo2 O10 Cu3 -83.4(7) . . . . ?
O12 Mo2 O15 Cu1 -3.2(5) . . . . ?
O12 Mo2 O15 Ag20 177.6(4) . . . . ?
O12 Mo2 O15 Ag1G 169.6(7) . . . . ?
O12 Mo2 O10 Ag18 -136.3(6) . . . . ?
O12 Mo2 O10 Cu3 2.0(6) . . . . ?
O12 Mo3 O11 Ag25 -149.2(7) . . . . ?
O12 Mo3 O11 Cu2 3.2(5) . . . . ?
O12 Mo3 O9 Cu3 -3.6(6) . . . . ?
O12 Mo3 O9 Ag17 151.6(6) . . . . ?
O12 Mo3 O9 Ag0A 177.9(6) . . . . ?
O12 Mo4 O14 Ag21 173.9(5) . . . . ?
O12 Mo4 O14 Cu1 3.2(5) . . . . ?
O12 Mo4 O13 Cu2 -1.4(6) . . . . ?
O12 Mo4 O13 Ag24 149.4(8) . . . . ?
O12 Mo4 O13 Ag1C 169.8(9) . . . . ?
O12 Mo4 O16 Ag23 -140.3(18) . . . . ?
O14 Mo4 O13 Cu2 84.3(7) . . . . ?
O14 Mo4 O13 Ag24 -124.8(8) . . . . ?
O14 Mo4 O13 Ag1C -104.4(9) . . . . ?
O14 Mo4 O16 Ag23 90.2(11) . . . . ?
O13 Mo4 O14 Ag21 89.4(5) . . . . ?
O13 Mo4 O14 Cu1 -81.4(6) . . . . ?
O13 Mo4 O16 Ag23 -15.5(11) . . . . ?
O16 Mo4 O14 Ag21 -15.1(6) . . . . ?
O16 Mo4 O14 Cu1 174.2(6) . . . . ?
O16 Mo4 O13 Cu2 -171.7(6) . . . . ?
O16 Mo4 O13 Ag24 -20.9(9) . . . . ?
O16 Mo4 O13 Ag1C -0.5(10) . . . . ?
O11 Mo3 O9 Cu3 81.3(7) . . . . ?
O11 Mo3 O9 Ag17 -123.5(6) . . . . ?
O11 Mo3 O9 Ag0A -97.2(6) . . . . ?
O8 Mo3 O11 Ag25 21.1(8) . . . . ?
O8 Mo3 O11 Cu2 173.6(6) . . . . ?
O8 Mo3 O9 Cu3 -173.4(6) . . . . ?
O8 Mo3 O9 Ag17 -18.3(7) . . . . ?
O8 Mo3 O9 Ag0A 8.0(7) . . . . ?
O9 Mo3 O11 Ag25 126.4(7) . . . . ?
O9 Mo3 O11 Cu2 -81.1(6) . . . . ?
O25 Mo6 O26 Cu2 83.6(6) . . . . ?
O25 Mo6 O26 Ag40 -156.5(6) . . . . ?
O25 Mo6 O26 Ag26 -100.4(8) . . . . ?
O24 Mo5 O17 Ag35 139.0(7) . . . . ?
O24 Mo5 O17 Cu1 -81.9(7) . . . . ?
O17 Mo5 O24 Cu3 81.5(7) . . . . ?
O17 Mo5 O24 Ag31 -111.6(8) . . . . ?
O17 Mo5 O24 Ag2C -101.8(8) . . . . ?
O18 Mo7 O22 Cu2 -80.6(6) . . . . ?
O18 Mo7 O19 Ag37 -24.9(10) . . . . ?
O22 Mo7 O18 Ag36 -121.9(6) . . . . ?
O22 Mo7 O18 Cu1 83.8(6) . . . . ?
O22 Mo7 O19 Ag37 80.3(9) . . . . ?
O26 Mo6 O25 Cu3 -81.8(7) . . . . ?
O26 Mo6 O25 Ag30 95.9(5) . . . . ?
O26 Mo6 O25 Ag1D 125.2(8) . . . . ?
O23 Mo5 O24 Cu3 -3.5(6) . . . . ?
O23 Mo5 O24 Ag31 163.5(8) . . . . ?
O23 Mo5 O24 Ag2C 173.3(8) . . . . ?
O23 Mo5 O17 Ag35 -137.1(7) . . . . ?
O23 Mo5 O17 Cu1 2.1(6) . . . . ?
O23 Mo6 O25 Cu3 3.5(6) . . . . ?
O23 Mo6 O25 Ag30 -178.8(5) . . . . ?
O23 Mo6 O25 Ag1D -149.5(8) . . . . ?
O23 Mo6 O26 Cu2 -1.3(6) . . . . ?
O23 Mo6 O26 Ag40 118.6(6) . . . . ?
O23 Mo6 O26 Ag26 174.7(8) . . . . ?
O23 Mo7 O18 Ag36 152.8(6) . . . . ?
O23 Mo7 O18 Cu1 -1.5(5) . . . . ?
O23 Mo7 O22 Cu2 3.6(5) . . . . ?
O23 Mo7 O19 Ag37 -148.4(14) . . . . ?
O28 Mo6 O25 Cu3 173.2(6) . . . . ?
O28 Mo6 O25 Ag30 -9.1(6) . . . . ?
O28 Mo6 O25 Ag1D 20.2(9) . . . . ?
O28 Mo6 O26 Cu2 -171.2(6) . . . . ?
O28 Mo6 O26 Ag40 -51.2(7) . . . . ?
O28 Mo6 O26 Ag26 4.8(9) . . . . ?
O27 Mo5 O24 Cu3 -76.6(6) . . . . ?
O27 Mo5 O24 Ag31 90.4(8) . . . . ?
O27 Mo5 O24 Ag2C 100.2(7) . . . . ?
O27 Mo5 O17 Ag35 -108.8(10) . . . . ?
O27 Mo5 O17 Cu1 30.3(14) . . . . ?
O27 Mo6 O25 Cu3 77.5(6) . . . . ?
O27 Mo6 O25 Ag30 -104.8(5) . . . . ?
O27 Mo6 O25 Ag1D -75.5(8) . . . . ?
O27 Mo6 O26 Cu2 -29.6(14) . . . . ?
O27 Mo6 O26 Ag40 90.3(12) . . . . ?
O27 Mo6 O26 Ag26 146.4(9) . . . . ?
O27 Mo8 O31 Ag49 177.1(4) . . . . ?
O27 Mo8 O31 Ag45 28.4(9) . . . . ?
O27 Mo8 O31 Ag7B 53(2) . . . . ?
O27 Mo8 O30 Ag47 80.5(13) . . . . ?
O27 Mo8 O30 Ag54 -101.9(11) . . . . ?
O27 Mo8 O32 Ag57 -57.9(7) . . . . ?
O27 Mo8 O32 Ag -111.6(7) . . . . ?
O27 Mo8 O32 Ag1K -31.4(13) . . . . ?
O29 Mo5 O24 Cu3 -173.8(6) . . . . ?
O29 Mo5 O24 Ag31 -6.9(9) . . . . ?
O29 Mo5 O24 Ag2C 2.9(9) . . . . ?
O29 Mo5 O17 Ag35 33.7(8) . . . . ?
O29 Mo5 O17 Cu1 172.8(6) . . . . ?
O20 Mo5 O24 Cu3 -34.3(13) . . . . ?
O20 Mo5 O24 Ag31 132.7(9) . . . . ?
O20 Mo5 O24 Ag2C 142.5(8) . . . . ?
O20 Mo5 O17 Ag35 -63.5(7) . . . . ?
O20 Mo5 O17 Cu1 75.7(6) . . . . ?
O20 Mo7 O18 Ag36 78.7(6) . . . . ?
O20 Mo7 O18 Cu1 -75.6(6) . . . . ?
O20 Mo7 O22 Cu2 33.1(13) . . . . ?
O20 Mo7 O19 Ag37 -113.6(9) . . . . ?
O20 Mo8 O31 Ag49 -111.8(4) . . . . ?
O20 Mo8 O31 Ag45 99.5(9) . . . . ?
O20 Mo8 O31 Ag7B 124(2) . . . . ?
O20 Mo8 O30 Ag47 50.5(8) . . . . ?
O20 Mo8 O30 Ag54 -131.9(8) . . . . ?
O20 Mo8 O32 Ag57 -102.7(12) . . . . ?
O20 Mo8 O32 Ag -156.4(10) . . . . ?
O20 Mo8 O32 Ag1K -76.2(18) . . . . ?
O19 Mo7 O18 Ag36 -17.0(7) . . . . ?
O19 Mo7 O18 Cu1 -171.3(6) . . . . ?
O19 Mo7 O22 Cu2 174.4(5) . . . . ?
O21 Mo6 O25 Cu3 38.1(13) . . . . ?
O21 Mo6 O25 Ag30 -144.2(7) . . . . ?
O21 Mo6 O25 Ag1D -114.9(10) . . . . ?
O21 Mo6 O26 Cu2 -75.9(6) . . . . ?
O21 Mo6 O26 Ag40 44.0(6) . . . . ?
O21 Mo6 O26 Ag26 100.1(8) . . . . ?
O21 Mo7 O18 Ag36 121.3(9) . . . . ?
O21 Mo7 O18 Cu1 -32.9(13) . . . . ?
O21 Mo7 O22 Cu2 78.0(6) . . . . ?
O21 Mo7 O19 Ag37 171.0(9) . . . . ?
O21 Mo8 O31 Ag49 -150.2(10) . . . . ?
O21 Mo8 O31 Ag45 61.0(16) . . . . ?
O21 Mo8 O31 Ag7B 85(3) . . . . ?
O21 Mo8 O30 Ag47 121.5(8) . . . . ?
O21 Mo8 O30 Ag54 -60.8(8) . . . . ?
O21 Mo8 O32 Ag57 -129.2(7) . . . . ?
O21 Mo8 O32 Ag 177.1(7) . . . . ?
O21 Mo8 O32 Ag1K -102.7(13) . . . . ?
O31 Mo8 O30 Ag47 -42.0(9) . . . . ?
O31 Mo8 O30 Ag54 135.6(8) . . . . ?
O31 Mo8 O32 Ag57 34.3(8) . . . . ?
O31 Mo8 O32 Ag -19.4(8) . . . . ?
O31 Mo8 O32 Ag1K 60.9(14) . . . . ?
O30 Mo8 O31 Ag49 -23.5(5) . . . . ?
O30 Mo8 O31 Ag45 -172.2(8) . . . . ?
O30 Mo8 O31 Ag7B -148(2) . . . . ?
O30 Mo8 O32 Ag57 140.6(7) . . . . ?
O30 Mo8 O32 Ag 86.9(7) . . . . ?
O30 Mo8 O32 Ag1K 167.2(13) . . . . ?
O32 Mo8 O31 Ag49 83.0(5) . . . . ?
O32 Mo8 O31 Ag45 -65.7(10) . . . . ?
O32 Mo8 O31 Ag7B -42(2) . . . . ?
O32 Mo8 O30 Ag47 -149.0(8) . . . . ?
O32 Mo8 O30 Ag54 28.6(9) . . . . ?
O35 C259 C260 F1 -41(4) . . . . ?
O35 C259 C260 F2 -151(3) . . . . ?
O35 C259 C260 F3 83(4) . . . . ?
O34 C259 C260 F1 150(3) . . . . ?
O34 C259 C260 F2 40(4) . . . . ?
O34 C259 C260 F3 -85(4) . . . . ?
O10 Mo2 O15 Cu1 82.3(6) . . . . ?
O10 Mo2 O15 Ag20 -96.9(5) . . . . ?
O10 Mo2 O15 Ag1G -105.0(8) . . . . ?
O4 Mo1 O2 Ag10 110.7(6) . . . . ?
O4 Mo1 O2 Ag8 -29.7(9) . . . . ?
O4 Mo1 O3 Ag6 52.0(8) . . . . ?
O4 Mo1 O1 Ag11 -72.5(14) . . . . ?
O4 Mo1 O1 Ag13 70.8(16) . . . . ?
O4 Mo2 O15 Cu1 -39.5(13) . . . . ?
O4 Mo2 O15 Ag20 141.3(8) . . . . ?
O4 Mo2 O15 Ag1G 133.3(9) . . . . ?
O4 Mo2 O10 Ag18 -60.8(6) . . . . ?
O4 Mo2 O10 Cu3 77.5(6) . . . . ?
O4 Mo3 O11 Ag25 -115.6(10) . . . . ?
O4 Mo3 O11 Cu2 36.8(13) . . . . ?
O4 Mo3 O9 Cu3 -78.2(6) . . . . ?
O4 Mo3 O9 Ag17 77.0(6) . . . . ?
O4 Mo3 O9 Ag0A 103.3(6) . . . . ?
C153 C154 C155 C156 55(6) . . . . ?
C70 C69 C68 C67 66(3) . . . . ?
C45 C44 C43 S8 177.2(18) . . . . ?
C45 C44 C43 C48 57(3) . . . . ?
C45 C46 C47 C48 -61(3) . . . . ?
C163 C168 C167 C166 -60(3) . . . . ?
C239 C238 C237 C236 -15(5) . . . . ?
C165 C166 C167 C168 60(3) . . . . ?
C254 C255 C256 C257 -60(3) . . . . ?
C254 C253 C258 C257 59(3) . . . . ?
C144 C143 C142 C141 61(3) . . . . ?
C168 C163 C164 C165 -60(3) . . . . ?
C238 C239 C240 C235 67(4) . . . . ?
C247 C252 C251 C250 58(4) . . . . ?
C135 C134 C133 S23 174.9(18) . . . . ?
C135 C134 C133 C138 -58(3) . . . . ?
C107 C106 C105 C104 65(3) . . . . ?
C107 C108 C103 S18 -178(2) . . . . ?
C107 C108 C103 C104 -55(3) . . . . ?
C73 C74 C75 C76 -48(3) . . . . ?
C252 C247 C248 C249 61(3) . . . . ?
C252 C251 C250 C249 -61(3) . . . . ?
C61 C62 C63 C64 -55(3) . . . . ?
C61 C66 C65 C64 54(3) . . . . ?
C106 C107 C108 C103 59(3) . . . . ?
C19 C24 C23 C22 -58(3) . . . . ?
C140 C141 C142 C143 -55(3) . . . . ?
C127 C132 C131 C130 -51(4) . . . . ?
C127 C128 C129 C130 54(4) . . . . ?
C192 C187 C188 C189 -59(2) . . . . ?
C157 C158 C159 C160 -59(3) . . . . ?
C157 C162 C161 C160 54(3) . . . . ?
C132 C127 C128 C129 -59(3) . . . . ?
C175 C176 C177 C178 -57(3) . . . . ?
C86 C85 C90 C89 -56(2) . . . . ?
C39 C38 C37 S7 -178.0(15) . . . . ?
C39 C38 C37 C42 -53(2) . . . . ?
C39 C40 C41 C42 60(3) . . . . ?
C1 C6 C5 C4 52(3) . . . . ?
C1 C2 C3 C4 -64(3) . . . . ?
C204 C203 C202 C201 57(3) . . . . ?
C38 C39 C40 C41 -57(3) . . . . ?
C38 C37 C42 C41 56(2) . . . . ?
C145 S25 Ag26 Ag28 -67(2) . . . . ?
C145 S25 Ag26 Ag25 128(2) . . . . ?
C145 S25 Ag26 Ag27 -142(2) . . . . ?
C145 S25 Ag26 S34 -41(3) . . . . ?
C145 S25 Ag26 O26 -161(2) . . . . ?
C145 C150 C149 C148 -49(4) . . . . ?
C166 C165 C164 C163 59(3) . . . . ?
C205 C206 C207 C208 52(3) . . . . ?
C9 C8 C7 S2 174(3) . . . . ?
C9 C8 C7 C12 -63(4) . . . . ?
C40 C39 C38 C37 54(3) . . . . ?
C40 C41 C42 C37 -60(3) . . . . ?
C87 C86 C85 S15 -178.6(17) . . . . ?
C87 C86 C85 C90 55(3) . . . . ?
C87 C88 C89 C90 -55(3) . . . . ?
C228 C223 C224 C225 -48(4) . . . . ?
C228 C227 C226 C225 54(4) . . . . ?
C200 C201 C202 C203 -57(3) . . . . ?
C128 C127 C132 C131 55(3) . . . . ?
C128 C129 C130 C131 -51(4) . . . . ?
C198 C197 C196 C195 54(4) . . . . ?
C62 C61 C66 C65 -57(3) . . . . ?
C190 C189 C188 C187 58(3) . . . . ?
C217 C222 C221 C220 58(2) . . . . ?
C217 C218 C219 C220 -58(3) . . . . ?
C180 C175 C176 C177 59(3) . . . . ?
C180 C179 C178 C177 -53(3) . . . . ?
C13 C14 C56 C16 28(5) . . . . ?
C13 C18 C17 C16 28(5) . . . . ?
C36 C35 C34 C33 54(4) . . . . ?
C241 C246 C245 C244 57(4) . . . . ?
C241 C242 C243 C244 -50(5) . . . . ?
C150 C145 C146 C147 -49(3) . . . . ?
C150 C149 C148 C147 48(4) . . . . ?
C191 C192 C187 S32 177.2(16) . . . . ?
C191 C192 C187 C188 59(2) . . . . ?
C191 C190 C189 C188 -55(3) . . . . ?
C25 C30 C29 C28 55(3) . . . . ?
C74 C73 C78 C77 -63(3) . . . . ?
C203 C204 C199 S34 -178.0(17) . . . . ?
C203 C204 C199 C200 56(3) . . . . ?
C176 C175 C180 C179 -60(3) . . . . ?
C176 C177 C178 C179 54(3) . . . . ?
C181 C186 C185 C184 54(4) . . . . ?
C14 C13 C18 C17 40(5) . . . . ?
C124 C123 C122 C121 -58(3) . . . . ?
C76 C77 C78 C73 69(3) . . . . ?
C170 C171 C172 C173 -55(4) . . . . ?
C136 C135 C134 C133 55(3) . . . . ?
C136 C137 C138 C133 -50(3) . . . . ?
C97 S17 Ag0A Ag16 -60.8(11) . . . . ?
C97 S17 Ag0A S8 -29(2) . . . . ?
C97 S17 Ag0A O9 179.8(11) . . . . ?
C97 C102 C101 C100 -58(3) . . . . ?
C97 C98 C99 C100 60(3) . . . . ?
C121 C126 C125 C124 58(3) . . . . ?
C102 C97 C98 C99 -63(3) . . . . ?
C201 C200 C199 S34 179.8(17) . . . . ?
C201 C200 C199 C204 -54(3) . . . . ?
C158 C157 C162 C161 -56(3) . . . . ?
C63 C64 C65 C66 -57(3) . . . . ?
C33 C32 C31 S6 177.9(17) . . . . ?
C33 C32 C31 C36 -57(3) . . . . ?
C35 C36 C31 S6 -177.0(19) . . . . ?
C35 C36 C31 C32 60(3) . . . . ?
C66 C61 C62 C63 55(3) . . . . ?
C246 C241 C242 C243 55(4) . . . . ?
C32 C33 C34 C35 -54(4) . . . . ?
C111 C112 C113 C114 -59(4) . . . . ?
C111 C110 C109 S19 177(2) . . . . ?
C111 C110 C109 C114 51(4) . . . . ?
C69 C70 C71 C72 55(3) . . . . ?
C69 C68 C67 S12 157(2) . . . . ?
C69 C68 C67 C72 -66(2) . . . . ?
C209 C208 C207 C206 -53(3) . . . . ?
C6 C1 C2 C3 63(3) . . . . ?
C186 C181 C182 C183 58(3) . . . . ?
C55 C15 C57 C58 55(3) . . . . ?
C55 C60 C59 C58 -59(3) . . . . ?
C216 C211 C212 C213 -61(4) . . . . ?
C216 C215 C214 C213 56(5) . . . . ?
C183 C184 C185 C186 -61(3) . . . . ?
C178 C179 C180 C175 56(3) . . . . ?
C151 C156 C155 C154 -53(6) . . . . ?
C148 C147 C146 C145 52(3) . . . . ?
C126 C121 C122 C123 59(3) . . . . ?
C197 C198 C193 S33 -176(2) . . . . ?
C197 C198 C193 C194 50(3) . . . . ?
C2 C1 C6 C5 -56(3) . . . . ?
C2 C3 C4 C5 60(3) . . . . ?
C211 S36 Ag7B Ag44 -87.3(13) . . . . ?
C211 S36 Ag7B O31 -163.4(14) . . . . ?
C211 S36 Ag7B Ag 174.9(14) . . . . ?
C211 C216 C215 C214 -56(4) . . . . ?
C65 C64 C63 C62 63(3) . . . . ?
C235 C236 C237 C238 65(4) . . . . ?
C242 C241 C246 C245 -59(4) . . . . ?
C3 C4 C5 C6 -55(3) . . . . ?
C174 C173 C172 C171 63(4) . . . . ?
C115 C116 C117 C118 -54(4) . . . . ?
C236 C235 C240 C239 -18(5) . . . . ?
C11 C12 C7 S2 -178(3) . . . . ?
C11 C12 C7 C8 60(4) . . . . ?
C71 C70 C69 C68 -60(3) . . . . ?
C71 C72 C67 S12 -161(2) . . . . ?
C71 C72 C67 C68 60(3) . . . . ?
C234 C233 C232 C231 -99(3) . . . . ?
C234 C229 C230 C231 60(4) . . . . ?
C10 C9 C8 C7 74(4) . . . . ?
C10 C11 C12 C7 -74(4) . . . . ?
C83 C84 C79 S14 172(2) . . . . ?
C83 C84 C79 C80 -67(2) . . . . ?
C83 C82 C81 C80 37(4) . . . . ?
C112 C111 C110 C109 -51(4) . . . . ?
C112 C113 C114 C109 60(4) . . . . ?
C255 C254 C253 S43 173(3) . . . . ?
C255 C254 C253 C258 -60(3) . . . . ?
C84 C83 C82 C81 -48(4) . . . . ?
C84 C79 C80 C81 61(3) . . . . ?
C108 C107 C106 C105 -64(3) . . . . ?
C108 C103 C104 C105 56(3) . . . . ?
C240 C239 C238 C237 -47(5) . . . . ?
C240 C235 C236 C237 -45(4) . . . . ?
C195 C194 C193 S33 168(2) . . . . ?
C195 C194 C193 C198 -58(3) . . . . ?
C141 C140 C139 S24 179.2(17) . . . . ?
C141 C140 C139 C144 -51(3) . . . . ?
C44 C45 C46 C47 59(3) . . . . ?
C143 C144 C139 S24 -175.8(16) . . . . ?
C143 C144 C139 C140 56(2) . . . . ?
C92 C93 C94 C95 -50(4) . . . . ?
C92 C91 C96 C95 47(4) . . . . ?
C210 C205 C206 C207 -51(3) . . . . ?
C210 C209 C208 C207 52(3) . . . . ?
C93 C92 C91 S16 178(3) . . . . ?
C93 C92 C91 C96 -45(4) . . . . ?
C93 C94 C95 C96 54(4) . . . . ?
C206 C205 C210 C209 51(3) . . . . ?
C85 C86 C87 C88 -56(3) . . . . ?
C85 C90 C89 C88 57(3) . . . . ?
C46 C45 C44 C43 -57(3) . . . . ?
C199 C204 C203 C202 -59(3) . . . . ?
C199 C200 C201 C202 56(3) . . . . ?
C187 C192 C191 C190 -54(3) . . . . ?
C47 C48 C43 S8 177.6(19) . . . . ?
C47 C48 C43 C44 -58(3) . . . . ?
C194 C195 C196 C197 -62(3) . . . . ?
C189 C190 C191 C192 51(3) . . . . ?
C67 C72 C71 C70 -54(3) . . . . ?
C134 C135 C136 C137 -50(3) . . . . ?
C134 C133 C138 C137 54(3) . . . . ?
C24 C19 C20 C21 -55(3) . . . . ?
C24 C23 C22 C21 62(3) . . . . ?
C89 C88 C87 C86 55(3) . . . . ?
C119 C118 C117 C116 51(4) . . . . ?
C98 C97 C102 C101 62(3) . . . . ?
C98 C99 C100 C101 -57(3) . . . . ?
C222 C217 C218 C219 59(2) . . . . ?
C146 C145 C150 C149 50(3) . . . . ?
C146 C147 C148 C149 -51(4) . . . . ?
C94 C95 C96 C91 -53(4) . . . . ?
C196 C195 C194 C193 63(3) . . . . ?
C43 C48 C47 C46 60(3) . . . . ?
C31 C36 C35 C34 -56(3) . . . . ?
C110 C111 C112 C113 53(4) . . . . ?
C110 C109 C114 C113 -52(4) . . . . ?
C91 C92 C93 C94 46(4) . . . . ?
C20 C19 C24 C23 56(3) . . . . ?
C20 C21 C22 C23 -58(3) . . . . ?
C171 C170 C169 S29 68(3) . . . . ?
C171 C170 C169 C174 -57(4) . . . . ?
C99 C100 C101 C102 56(3) . . . . ?
C75 C76 C77 C78 -64(3) . . . . ?
C233 C234 C229 S39 169(3) . . . . ?
C233 C234 C229 C230 -73(4) . . . . ?
C182 C181 C186 C185 -54(4) . . . . ?
C182 C183 C184 C185 67(3) . . . . ?
C169 C170 C171 C172 54(4) . . . . ?
C169 C174 C173 C172 -61(4) . . . . ?
C120 C115 C116 C117 56(3) . . . . ?
C120 C119 C118 C117 -50(4) . . . . ?
C229 C234 C233 C232 89(4) . . . . ?
C229 C230 C231 C232 -68(4) . . . . ?
C218 C217 C222 C221 -60(2) . . . . ?
C30 C25 C26 C27 63(2) . . . . ?
C129 C130 C131 C132 50(4) . . . . ?
C162 C157 C158 C159 58(3) . . . . ?
C162 C161 C160 C159 -56(3) . . . . ?
C12 C11 C10 C9 77(4) . . . . ?
C116 C115 C120 C119 -55(3) . . . . ?
C164 C163 C168 C167 60(3) . . . . ?
C164 C165 C166 C167 -60(3) . . . . ?
C138 C137 C136 C135 48(3) . . . . ?
C161 C160 C159 C158 58(3) . . . . ?
C22 C21 C20 C19 57(3) . . . . ?
C173 C174 C169 S29 -67(3) . . . . ?
C173 C174 C169 C170 56(3) . . . . ?
C219 C220 C221 C222 -58(3) . . . . ?
C208 C209 C210 C205 -51(3) . . . . ?
C215 C216 C211 S36 175(2) . . . . ?
C215 C216 C211 C212 59(4) . . . . ?
C223 C228 C227 C226 -53(3) . . . . ?
C223 C224 C225 C226 49(4) . . . . ?
C214 C213 C212 C211 63(4) . . . . ?
C34 C33 C32 C31 51(3) . . . . ?
C28 C27 C26 C25 -62(3) . . . . ?
C77 C76 C75 C74 56(3) . . . . ?
C8 C9 C10 C11 -81(4) . . . . ?
C243 C244 C245 C246 -49(5) . . . . ?
C184 C183 C182 C181 -62(3) . . . . ?
C227 C228 C223 S38 -175(2) . . . . ?
C227 C228 C223 C224 50(4) . . . . ?
C227 C226 C225 C224 -52(4) . . . . ?
C18 C13 C14 C56 -72(3) . . . . ?
C18 C17 C16 C56 -71(3) . . . . ?
C253 C254 C255 C256 60(3) . . . . ?
C103 C104 C105 C106 -61(3) . . . . ?
C29 C28 C27 C26 60(3) . . . . ?
C156 C151 C152 C153 -58(5) . . . . ?
C52 C51 C50 C49 -61(3) . . . . ?
C52 C53 C54 C49 59(3) . . . . ?
C118 C119 C120 C115 52(4) . . . . ?
C17 C16 C56 C14 40(5) . . . . ?
C27 C28 C29 C30 -57(3) . . . . ?
C152 C153 C154 C155 -54(6) . . . . ?
C152 C151 C156 C155 54(5) . . . . ?
C212 C213 C214 C215 -60(4) . . . . ?
C245 C244 C243 C242 46(5) . . . . ?
C230 C231 C232 C233 106(4) . . . . ?
C82 C83 C84 C79 59(3) . . . . ?
C82 C81 C80 C79 -44(3) . . . . ?
C193 C198 C197 C196 -46(4) . . . . ?
C221 C220 C219 C218 58(3) . . . . ?
C154 C153 C152 C151 58(6) . . . . ?
C139 C144 C143 C142 -61(2) . . . . ?
C139 C140 C141 C142 50(3) . . . . ?
C123 C124 C125 C126 -59(3) . . . . ?
C26 C25 C30 C29 -60(3) . . . . ?
C248 C249 C250 C251 63(3) . . . . ?
C248 C247 C252 C251 -57(4) . . . . ?
C258 C257 C256 C255 60(3) . . . . ?
C15 C55 C60 C59 56(3) . . . . ?
C60 C55 C15 C57 -55(3) . . . . ?
C122 C121 C126 C125 -59(3) . . . . ?
C57 C58 C59 C60 60(3) . . . . ?
C256 C257 C258 C253 -60(3) . . . . ?
C59 C58 C57 C15 -58(3) . . . . ?
C250 C249 C248 C247 -64(3) . . . . ?
C50 C51 C52 C53 59(3) . . . . ?
C50 C49 C54 C53 -62(3) . . . . ?
C125 C124 C123 C122 59(3) . . . . ?
Ag41 S34 C199 C204 90.7(16) . . . . ?
Ag41 S34 C199 C200 -144.9(14) . . . . ?
Ag41 S33 C193 C198 -46(2) . . . . ?
Ag41 S33 C193 C194 87(2) . . . . ?
Ag40 S24 C139 C144 23.1(19) . . . . ?
Ag40 S24 C139 C140 151.9(12) . . . . ?
Ag40 S34 C199 C204 165.6(15) . . . . ?
Ag40 S34 C199 C200 -70.1(16) . . . . ?
Ag17 S8 C43 C48 -68.9(15) . . . . ?
Ag17 S8 C43 C44 168.5(15) . . . . ?
Ag17 S17 C97 C102 -163.5(17) . . . . ?
Ag17 S17 C97 C98 -42(2) . . . . ?
Ag17 S18 C103 C108 33(2) . . . . ?
Ag17 S18 C103 C104 -92(2) . . . . ?
Ag37 S31 C181 C186 -36(2) . . . . ?
Ag37 S31 C181 C182 -165.2(19) . . . . ?
Ag37 S32 C187 C192 74.9(15) . . . . ?
Ag37 S32 C187 C188 -165.5(13) . . . . ?
Ag29 S26 C151 C156 177(2) . . . . ?
Ag29 S26 C151 C152 -67(3) . . . . ?
Ag29 S27 C157 C158 -146.8(13) . . . . ?
Ag29 S27 C157 C162 -24.3(18) . . . . ?
Ag48 S32 C187 C192 0.9(17) . . . . ?
Ag48 S32 C187 C188 120.5(13) . . . . ?
Ag48 S39 C229 C234 113(3) . . . . ?
Ag48 S39 C229 C230 3(3) . . . . ?
Ag48 S33 C193 C198 76(2) . . . . ?
Ag48 S33 C193 C194 -150(2) . . . . ?
Ag24 S14 C79 C84 -163.2(16) . . . . ?
Ag24 S14 C79 C80 77(2) . . . . ?
Ag24 S24 C139 C144 -167.0(15) . . . . ?
Ag24 S24 C139 C140 -38.2(18) . . . . ?
Ag32 S29 C169 C170 131(2) . . . . ?
Ag32 S29 C169 C174 -103(2) . . . . ?
Ag32 S28 C163 C168 -37.0(16) . . . . ?
Ag32 S28 C163 C164 82.6(17) . . . . ?
Ag31 S19 C109 C110 169(2) . . . . ?
Ag31 S19 C109 C114 -62(3) . . . . ?
Ag31 S28 C163 C168 -120.7(15) . . . . ?
Ag31 S28 C163 C164 -1.1(18) . . . . ?
Ag31 S18 C103 C108 -156.7(19) . . . . ?
Ag31 S18 C103 C104 77(2) . . . . ?
Ag38 S22 C127 C132 -15.0(19) . . . . ?
Ag38 S22 C127 C128 110.3(19) . . . . ?
Ag38 S23 C133 C134 -102.2(16) . . . . ?
Ag38 S23 C133 C138 132.4(18) . . . . ?
Ag38 S32 C187 C192 149.6(14) . . . . ?
Ag38 S32 C187 C188 -90.8(14) . . . . ?
Ag38 O34 C259 O35 -18(5) . . . . ?
Ag20 S11 C61 C62 -136.0(14) . . . . ?
Ag20 S11 C61 C66 -8.3(19) . . . . ?
Ag20 S20 C115 C120 60(2) . . . . ?
Ag20 S20 C115 C116 -63(2) . . . . ?
Ag33 S29 C169 C170 53(2) . . . . ?
Ag33 S29 C169 C174 178.5(19) . . . . ?
Ag33 S30 C175 C180 69.9(18) . . . . ?
Ag33 S30 C175 C176 -51.4(16) . . . . ?
Ag22 S13 C73 C74 146.6(14) . . . . ?
Ag22 S13 C73 C78 -90.1(19) . . . . ?
Ag22 S22 C127 C132 -93.8(17) . . . . ?
Ag22 S22 C127 C128 31(2) . . . . ?
Ag22 O35 C259 O34 0(5) . . . . ?
Ag53 S42 C247 C252 -179(2) . . . . ?
Ag53 S42 C247 C248 63(3) . . . . ?
Ag53 S41 C241 C246 -69(3) . . . . ?
Ag53 S41 C241 C242 171(2) . . . . ?
Ag57 S35 C205 C210 -160.7(16) . . . . ?
Ag57 S35 C205 C206 -33.2(18) . . . . ?
Ag42 S34 C199 C204 5.0(18) . . . . ?
Ag42 S34 C199 C200 129.4(14) . . . . ?
Ag42 S35 C205 C210 90.9(18) . . . . ?
Ag42 S35 C205 C206 -141.7(15) . . . . ?
Ag30 S17 C97 C102 -58(2) . . . . ?
Ag30 S17 C97 C98 63(2) . . . . ?
Ag30 S27 C157 C158 -62.8(16) . . . . ?
Ag30 S27 C157 C162 59.7(17) . . . . ?
Ag23 S13 C73 C74 53.7(16) . . . . ?
Ag23 S13 C73 C78 176.9(18) . . . . ?
Ag23 S14 C79 C84 -63(2) . . . . ?
Ag23 S14 C79 C80 176.3(19) . . . . ?
Ag45 S28 C163 C168 52.9(16) . . . . ?
Ag45 S28 C163 C164 172.5(16) . . . . ?
Ag45 S37 C217 C222 33.9(18) . . . . ?
Ag45 S37 C217 C218 -90.7(16) . . . . ?
Ag54 S40 C235 C236 153(3) . . . . ?
Ag54 S40 C235 C240 18(4) . . . . ?
Ag54 S39 C229 C234 -162(3) . . . . ?
Ag54 S39 C229 C230 87(3) . . . . ?
Ag1A S13 C73 C74 67.2(16) . . . . ?
Ag1A S13 C73 C78 -169.5(18) . . . . ?
Ag1A S14 C79 C84 -74.3(19) . . . . ?
Ag1A S14 C79 C80 165.4(19) . . . . ?
Ag1A S23 C133 C134 18.7(18) . . . . ?
Ag1A S23 C133 C138 -106.6(18) . . . . ?
Ag0A S8 C43 C48 -41.7(16) . . . . ?
Ag0A S8 C43 C44 -164.3(15) . . . . ?
Ag0A S17 C97 C102 171.5(18) . . . . ?
Ag0A S17 C97 C98 -67(2) . . . . ?
Ag S36 Ag7B Ag44 97.9(8) . . . . ?
Ag S36 Ag7B O31 21.7(11) . . . . ?
Ag S41 C241 C246 -120(3) . . . . ?
Ag S41 C241 C242 120(4) . . . . ?
Ag1C S14 C79 C84 -150.8(16) . . . . ?
Ag1C S14 C79 C80 89(2) . . . . ?
Ag1C S23 C133 C134 97.3(16) . . . . ?
Ag1C S23 C133 C138 -28(2) . . . . ?
Ag1C S24 C139 C144 175.9(15) . . . . ?
Ag1C S24 C139 C140 -55.3(17) . . . . ?
Ag1D S27 C157 C158 -33.9(16) . . . . ?
Ag1D S27 C157 C162 88.6(16) . . . . ?
Ag1D S18 C103 C108 -62(2) . . . . ?
Ag1D S18 C103 C104 171.7(18) . . . . ?
Ag4A S40 C235 C236 -171(2) . . . . ?
Ag4A S40 C235 C240 53(4) . . . . ?
Ag4A S33 C193 C198 -2(2) . . . . ?
Ag4A S33 C193 C194 132(2) . . . . ?
Ag1E S40 C235 C236 -74(3) . . . . ?
Ag1E S40 C235 C240 151(2) . . . . ?
Ag1E S34 C199 C204 34.5(18) . . . . ?
Ag1E S34 C199 C200 158.9(14) . . . . ?
Ag1F S23 C133 C134 -108.8(17) . . . . ?
Ag1F S23 C133 C138 125.9(18) . . . . ?
Ag1F S32 C187 C192 164.7(13) . . . . ?
Ag1F S32 C187 C188 -75.7(15) . . . . ?
Ag1F O34 C259 O35 3(6) . . . . ?
Ag1F O34 C259 C260 169(2) . . . . ?
Ag1G S11 C61 C62 -155.4(14) . . . . ?
Ag1G S11 C61 C66 -27.7(19) . . . . ?
Ag1G S20 C115 C120 83(2) . . . . ?
Ag1G S20 C115 C116 -40(3) . . . . ?
Ag1H S20 C115 C120 -104(2) . . . . ?
Ag1H S20 C115 C116 133(2) . . . . ?
Ag1H S29 C169 C170 45(3) . . . . ?
Ag1H S29 C169 C174 170.3(17) . . . . ?
Ag1H S30 C175 C180 88.6(17) . . . . ?
Ag1H S30 C175 C176 -32.7(18) . . . . ?
Ag1I S13 C73 C74 128.3(15) . . . . ?
Ag1I S13 C73 C78 -108.4(19) . . . . ?
Ag1I S22 C127 C132 -90.3(17) . . . . ?
Ag1I S22 C127 C128 35(2) . . . . ?
Ag1I S23 C133 C134 -34.9(18) . . . . ?
Ag1I S23 C133 C138 -160.3(17) . . . . ?
Ag26 S25 C145 C150 -30(3) . . . . ?
Ag26 S25 C145 C146 96(3) . . . . ?
Ag26 S34 C199 C204 -154.9(15) . . . . ?
Ag26 S34 C199 C200 -30.5(17) . . . . ?
Ag8B S29 C169 C170 126(2) . . . . ?
Ag8B S29 C169 C174 -109(2) . . . . ?
Ag8B S28 C163 C168 -26.8(18) . . . . ?
Ag8B S28 C163 C164 92.8(19) . . . . ?
Ag1J S31 C181 C186 -51(3) . . . . ?
Ag1J S31 C181 C182 179(2) . . . . ?
Ag1J S32 C187 C192 89.6(19) . . . . ?
Ag1J S32 C187 C188 -150.8(18) . . . . ?
Ag1K S35 C205 C210 178.0(19) . . . . ?
Ag1K S35 C205 C206 -55(2) . . . . ?
Ag1K S27 C157 C158 125.6(18) . . . . ?
Ag1K S27 C157 C162 -111.9(19) . . . . ?
Ag1L S26 C151 C156 159(3) . . . . ?
Ag1L S26 C151 C152 -85(3) . . . . ?
Ag1L S27 C157 C158 -120.1(17) . . . . ?
Ag1L S27 C157 C162 2(2) . . . . ?
Ag1M S34 C199 C204 123.4(16) . . . . ?
Ag1M S34 C199 C200 -112.2(15) . . . . ?
Ag1M S33 C193 C198 -77(2) . . . . ?
Ag1M S33 C193 C194 57(2) . . . . ?
Ag2C S19 C109 C110 162(2) . . . . ?
Ag2C S19 C109 C114 -69(3) . . . . ?
Ag2C S28 C163 C168 -111.0(16) . . . . ?
Ag2C S28 C163 C164 8.6(19) . . . . ?
Ag2C S18 C103 C108 -160.5(19) . . . . ?
Ag2C S18 C103 C104 74(2) . . . . ?
Ag1N S32 C187 C192 18(2) . . . . ?
Ag1N S32 C187 C188 137.9(17) . . . . ?
Ag1N S39 C229 C234 109(3) . . . . ?
Ag1N S39 C229 C230 -2(4) . . . . ?
Ag1N S33 C193 C198 79(2) . . . . ?
Ag1N S33 C193 C194 -147(2) . . . . ?
C78 C73 C74 C75 51(2) . . . . ?
C54 C53 C52 C51 -58(3) . . . . ?
C54 C49 C50 C51 63(3) . . . . ?
